data_7203468
loop_
_publ_author_name
'Shanmugam, Maheswaran'
'Shanmugam, Muralidharan'
'Chastanet, Guillaume'
'Sessoli, Roberta'
'Mallah, Talal'
'Wernsdorfer, Wolfgang'
'Winpenny, Richard E. P.'

_publ_section_title
;
 Minor changes in phosphonate ligands lead to new hexa- and
 dodeca-nuclear Mn clusters
;
_journal_issue 26
_journal_name_full 'Journal of Materials Chemistry'
_journal_page_first 2576
_journal_paper_doi 10.1039/b606571f
_journal_volume 16
_journal_year 2006
_chemical_formula_sum 'C161.63 H147.88 Li Mn12 N9.13 O50.38 P4'
_chemical_formula_weight 3814.12
_chemical_name_systematic
;
?
;
_space_group_IT_number 2
_symmetry_cell_setting triclinic
_symmetry_space_group_name_Hall '-P 1'
_symmetry_space_group_name_H-M 'P -1'
_atom_sites_solution_hydrogens geom
_atom_sites_solution_primary direct
_atom_sites_solution_secondary difmap
_audit_creation_method SHELXL-97
_cell_angle_alpha 71.536(13)
_cell_angle_beta 80.221(12)
_cell_angle_gamma 83.453(12)
_cell_formula_units_Z 4
_cell_length_a 25.261(16)
_cell_length_b 25.341(16)
_cell_length_c 28.763(17)
_cell_measurement_reflns_used 41703
_cell_measurement_temperature 100(2)
_cell_measurement_theta_max 21.813
_cell_measurement_theta_min 2.187
_cell_volume 17175(18)
_computing_cell_refinement 'Bruker SMART'
_computing_data_collection 'Bruker SMART'
_computing_data_reduction 'Bruker SAINT'
_computing_molecular_graphics 'Bruker SHELXTL'
_computing_publication_material 'Bruker SHELXTL'
_computing_structure_refinement 'SHELXL-97 (Sheldrick, 1997)'
_computing_structure_solution 'SHELXS-97 (Sheldrick, 1990)'
_diffrn_ambient_temperature 100(2)
_diffrn_measured_fraction_theta_full 0.993
_diffrn_measured_fraction_theta_max 0.993
_diffrn_measurement_device_type 'CCD area detector'
_diffrn_measurement_method 'phi and omega scans'
_diffrn_radiation_monochromator graphite
_diffrn_radiation_source 'fine-focus sealed tube'
_diffrn_radiation_type MoK\a
_diffrn_radiation_wavelength 0.71073
_diffrn_reflns_av_R_equivalents 0.0923
_diffrn_reflns_av_sigmaI/netI 0.2418
_diffrn_reflns_limit_h_max 26
_diffrn_reflns_limit_h_min -26
_diffrn_reflns_limit_k_max 26
_diffrn_reflns_limit_k_min -24
_diffrn_reflns_limit_l_max 27
_diffrn_reflns_limit_l_min -30
_diffrn_reflns_number 67832
_diffrn_reflns_theta_full 21.97
_diffrn_reflns_theta_max 21.97
_diffrn_reflns_theta_min 1.30
_exptl_absorpt_coefficient_mu 0.970
_exptl_absorpt_correction_T_max 0.9092
_exptl_absorpt_correction_T_min 0.8296
_exptl_absorpt_correction_type 'Numerical Analytical'
_exptl_absorpt_process_details SADABS
_exptl_crystal_colour Brown
_exptl_crystal_density_diffrn 1.475
_exptl_crystal_density_method 'not measured'
_exptl_crystal_description Needle
_exptl_crystal_F_000 7790
_exptl_crystal_size_max 0.20
_exptl_crystal_size_mid 0.10
_exptl_crystal_size_min 0.10
_refine_diff_density_max 0.962
_refine_diff_density_min -0.578
_refine_diff_density_rms 0.103
_refine_ls_extinction_method none
_refine_ls_goodness_of_fit_ref 0.772
_refine_ls_hydrogen_treatment constr
_refine_ls_matrix_type fullcycle
_refine_ls_number_parameters 4183
_refine_ls_number_reflns 41703
_refine_ls_number_restraints 3110
_refine_ls_restrained_S_all 0.752
_refine_ls_R_factor_all 0.1483
_refine_ls_R_factor_gt 0.0598
_refine_ls_shift/su_max 0.033
_refine_ls_shift/su_mean 0.000
_refine_ls_structure_factor_coef Fsqd
_refine_ls_weighting_details 'calc w=1/[\s^2^(Fo^2^)+(0.0550P)^2^+0.0000P] where P=(Fo^2^+2Fc^2^)/3'
_refine_ls_weighting_scheme calc
_refine_ls_wR_factor_gt 0.1325
_refine_ls_wR_factor_ref 0.1582
_reflns_number_gt 17362
_reflns_number_total 41703
_reflns_threshold_expression >2sigma(I)
_cod_data_source_file b606571f.txt
_cod_data_source_block repw109cut
_cod_depositor_comments
;
The following automatic conversions were performed:
'_symmetry_cell_setting' value 'Triclinic' changed to 'triclinic'
according to '/home/saulius/struct/CIF-dictionaries/cif_core.dic'
dictionary named 'cif_core.dic' version 2.4.1 from 2010-06-29.

Automatic conversion script
Id: cif_fix_enum 1527 2010-12-29 10:47:43Z saulius 
;
_cod_original_sg_symbol_H-M P-1
_cod_database_code 7203468

loop_
_symmetry_equiv_pos_as_xyz
'x, y, z'
'-x, -y, -z'

loop_
_atom_site_label
_atom_site_type_symbol
_atom_site_fract_x
_atom_site_fract_y
_atom_site_fract_z
_atom_site_U_iso_or_equiv
_atom_site_adp_type
_atom_site_occupancy
_atom_site_symmetry_multiplicity
_atom_site_calc_flag
_atom_site_refinement_flags
_atom_site_disorder_assembly
_atom_site_disorder_group
Mn1 Mn 0.21449(6) -0.75451(7) 0.69953(6) 0.0348(5) Uani 1 1 d . . .
Mn2 Mn 0.17381(6) -0.62221(7) 0.67765(6) 0.0291(4) Uani 1 1 d . . .
Mn3 Mn 0.29263(5) -0.65678(6) 0.69300(6) 0.0274(4) Uani 1 1 d . . .
Mn4 Mn 0.14162(5) -0.50226(6) 0.69022(5) 0.0261(4) Uani 1 1 d . . .
Mn5 Mn 0.16602(5) -0.38897(6) 0.71099(5) 0.0223(4) Uani 1 1 d . . .
Mn6 Mn 0.15392(5) -0.50850(6) 0.81198(5) 0.0219(4) Uani 1 1 d . . .
Mn7 Mn 0.28233(5) -0.54995(6) 0.83454(5) 0.0219(4) Uani 1 1 d . . .
Mn8 Mn 0.34346(5) -0.56171(6) 0.72218(5) 0.0219(4) Uani 1 1 d . . .
Mn9 Mn 0.36773(5) -0.45442(6) 0.75202(5) 0.0204(4) Uani 1 1 d . . .
Mn10 Mn 0.22024(5) -0.29385(6) 0.73809(5) 0.0223(4) Uani 1 1 d . . .
Mn11 Mn 0.33625(5) -0.33377(6) 0.76219(5) 0.0208(4) Uani 1 1 d . . .
Mn12 Mn 0.27411(5) -0.23192(6) 0.80220(5) 0.0258(4) Uani 1 1 d . . .
Li1 Li 0.2499(6) -0.4826(7) 0.7339(6) 0.024(2) Uani 1 1 d U . .
O1 O 0.2240(2) -0.6832(3) 0.6989(2) 0.0267(17) Uani 1 1 d . . .
O2 O 0.1640(2) -0.4670(3) 0.7307(2) 0.0231(15) Uani 1 1 d U . .
O3 O 0.3264(2) -0.5142(2) 0.7611(2) 0.0196(14) Uani 1 1 d U . .
O4 O 0.2723(2) -0.2905(2) 0.7772(2) 0.0187(16) Uani 1 1 d . . .
P11 P 0.24070(9) -0.41379(11) 0.81252(9) 0.0202(7) Uani 1 1 d . . .
O11 O 0.2283(2) -0.4718(2) 0.8130(2) 0.0197(14) Uani 1 1 d U . .
O12 O 0.3005(2) -0.4040(2) 0.7912(2) 0.0201(16) Uani 1 1 d . . .
O13 O 0.2032(2) -0.3692(2) 0.7808(2) 0.0198(16) Uani 1 1 d . . .
C11 C 0.2323(3) -0.4085(4) 0.8741(3) 0.021(2) Uani 1 1 d U . .
H11A H 0.2616 -0.4323 0.8910 0.025 Uiso 1 1 calc R . .
H11B H 0.2381 -0.3695 0.8713 0.025 Uiso 1 1 calc R . .
C12 C 0.1806(3) -0.4234(4) 0.9074(3) 0.023(2) Uani 1 1 d U . .
C13 C 0.1330(3) -0.3932(4) 0.8970(4) 0.033(2) Uani 1 1 d U . .
H13 H 0.1323 -0.3636 0.8669 0.040 Uiso 1 1 calc R . .
C14 C 0.0862(4) -0.4054(5) 0.9299(4) 0.053(3) Uani 1 1 d U . .
H14 H 0.0538 -0.3833 0.9230 0.064 Uiso 1 1 calc R . .
C15 C 0.0864(5) -0.4507(6) 0.9737(5) 0.065(3) Uani 1 1 d U . .
H15 H 0.0544 -0.4592 0.9966 0.078 Uiso 1 1 calc R . .
C16 C 0.1323(5) -0.4816(5) 0.9825(4) 0.059(3) Uani 1 1 d U . .
H16 H 0.1325 -0.5132 1.0112 0.071 Uiso 1 1 calc R . .
C17 C 0.1787(4) -0.4684(4) 0.9510(4) 0.037(2) Uani 1 1 d U . .
H17 H 0.2109 -0.4904 0.9588 0.044 Uiso 1 1 calc R . .
P21 P 0.29452(10) -0.37156(11) 0.67605(9) 0.0220(7) Uani 1 1 d . . .
O21 O 0.3416(2) -0.4153(2) 0.6892(2) 0.0168(15) Uani 1 1 d . . .
O22 O 0.2421(2) -0.4026(2) 0.6929(2) 0.0198(14) Uani 1 1 d U . .
O23 O 0.2926(2) -0.3246(2) 0.6983(2) 0.0221(16) Uani 1 1 d . . .
C21 C 0.3008(3) -0.3421(4) 0.6098(3) 0.029(2) Uani 1 1 d U . .
H21A H 0.3024 -0.3732 0.5956 0.034 Uiso 1 1 calc R . .
H21B H 0.2675 -0.3187 0.6017 0.034 Uiso 1 1 calc R . .
C22 C 0.3483(4) -0.3072(4) 0.5835(4) 0.032(2) Uani 1 1 d U . .
C23 C 0.4008(4) -0.3254(5) 0.5967(4) 0.042(3) Uani 1 1 d U . .
H23 H 0.4056 -0.3589 0.6227 0.050 Uiso 1 1 calc R . .
C24 C 0.4442(4) -0.2950(5) 0.5723(4) 0.048(3) Uani 1 1 d U . .
H24 H 0.4788 -0.3068 0.5821 0.058 Uiso 1 1 calc R . .
C25 C 0.4375(5) -0.2464(5) 0.5326(4) 0.052(3) Uani 1 1 d U . .
H25 H 0.4676 -0.2259 0.5145 0.062 Uiso 1 1 calc R . .
C26 C 0.3861(5) -0.2288(5) 0.5202(4) 0.053(3) Uani 1 1 d U . .
H26 H 0.3810 -0.1964 0.4931 0.064 Uiso 1 1 calc R . .
C27 C 0.3440(4) -0.2577(5) 0.5464(4) 0.047(3) Uani 1 1 d U . .
H27 H 0.3091 -0.2430 0.5389 0.056 Uiso 1 1 calc R . .
P31 P 0.21632(9) -0.61368(11) 0.77331(10) 0.0238(7) Uani 1 1 d . . .
O31 O 0.2221(2) -0.5667(2) 0.7947(2) 0.0235(14) Uani 1 1 d U . .
O32 O 0.1791(2) -0.5919(2) 0.7324(2) 0.0216(16) Uani 1 1 d . . .
O33 O 0.2722(2) -0.6339(2) 0.7535(2) 0.0202(16) Uani 1 1 d . . .
C31 C 0.1829(4) -0.6689(4) 0.8204(4) 0.035(3) Uani 1 1 d U . .
H31A H 0.1568 -0.6518 0.8422 0.042 Uiso 1 1 calc R . .
H31B H 0.1617 -0.6865 0.8040 0.042 Uiso 1 1 calc R . .
C32 C 0.2159(4) -0.7153(4) 0.8536(4) 0.034(2) Uani 1 1 d U . .
C33 C 0.2049(4) -0.7699(5) 0.8587(4) 0.054(3) Uani 1 1 d U . .
H33 H 0.1788 -0.7761 0.8411 0.065 Uiso 1 1 calc R . .
C34 C 0.2323(5) -0.8161(5) 0.8897(5) 0.066(3) Uani 1 1 d U . .
H34 H 0.2253 -0.8530 0.8922 0.080 Uiso 1 1 calc R . .
C35 C 0.2701(5) -0.8067(5) 0.9169(5) 0.066(3) Uani 1 1 d U . .
H35 H 0.2876 -0.8368 0.9393 0.079 Uiso 1 1 calc R . .
C36 C 0.2804(4) -0.7526(5) 0.9096(4) 0.055(3) Uani 1 1 d U . .
H36 H 0.3072 -0.7451 0.9258 0.066 Uiso 1 1 calc R . .
C37 C 0.2525(4) -0.7081(5) 0.8788(4) 0.045(3) Uani 1 1 d U . .
H37 H 0.2600 -0.6711 0.8757 0.054 Uiso 1 1 calc R . .
P41 P 0.25921(10) -0.52346(11) 0.64270(10) 0.0245(7) Uani 1 1 d . . .
O41 O 0.2850(2) -0.5216(2) 0.6867(2) 0.0194(14) Uani 1 1 d U . .
O42 O 0.2065(2) -0.4865(3) 0.6405(2) 0.0258(17) Uani 1 1 d . . .
O43 O 0.2507(2) -0.5834(3) 0.6456(2) 0.0243(17) Uani 1 1 d . . .
C41 C 0.3075(4) -0.4966(4) 0.5888(3) 0.034(3) Uani 1 1 d U . .
H41A H 0.3112 -0.4571 0.5855 0.041 Uiso 1 1 calc R . .
H41B H 0.3426 -0.5168 0.5954 0.041 Uiso 1 1 calc R . .
C42 C 0.2977(4) -0.4991(5) 0.5401(4) 0.044(3) Uani 1 1 d U . .
C43 C 0.2932(4) -0.4504(5) 0.5004(4) 0.057(3) Uani 1 1 d U . .
H43 H 0.2945 -0.4156 0.5059 0.069 Uiso 1 1 calc R . .
C44 C 0.2867(5) -0.4505(6) 0.4526(5) 0.075(3) Uani 1 1 d U . .
H44 H 0.2855 -0.4169 0.4259 0.090 Uiso 1 1 calc R . .
C45 C 0.2823(5) -0.5023(6) 0.4465(5) 0.079(4) Uani 1 1 d U . .
H45 H 0.2777 -0.5042 0.4150 0.095 Uiso 1 1 calc R . .
C46 C 0.2845(5) -0.5511(6) 0.4857(5) 0.066(3) Uani 1 1 d U . .
H46 H 0.2804 -0.5859 0.4813 0.079 Uiso 1 1 calc R . .
C47 C 0.2925(4) -0.5487(5) 0.5306(4) 0.045(3) Uani 1 1 d U . .
H47 H 0.2946 -0.5827 0.5567 0.054 Uiso 1 1 calc R . .
O51 O 0.1490(2) -0.7616(3) 0.7479(2) 0.0363(18) Uani 1 1 d U . .
O52 O 0.1097(2) -0.6734(3) 0.7197(2) 0.0361(18) Uani 1 1 d U . .
C51 C 0.1100(4) -0.7233(5) 0.7475(4) 0.031(2) Uani 1 1 d U . .
C52 C 0.0614(4) -0.7411(4) 0.7864(4) 0.032(2) Uani 1 1 d U . .
C53 C 0.0624(4) -0.7931(5) 0.8215(4) 0.046(3) Uani 1 1 d U . .
H53 H 0.0929 -0.8185 0.8207 0.055 Uiso 1 1 calc R . .
C54 C 0.0175(4) -0.8080(5) 0.8583(4) 0.050(3) Uani 1 1 d U . .
H54 H 0.0178 -0.8433 0.8830 0.060 Uiso 1 1 calc R . .
C55 C -0.0268(4) -0.7710(5) 0.8582(4) 0.050(3) Uani 1 1 d U . .
H55 H -0.0565 -0.7803 0.8838 0.061 Uiso 1 1 calc R . .
C56 C -0.0287(4) -0.7207(5) 0.8216(4) 0.049(3) Uani 1 1 d U . .
H56 H -0.0606 -0.6967 0.8210 0.058 Uiso 1 1 calc R . .
C57 C 0.0166(4) -0.7042(5) 0.7847(4) 0.043(3) Uani 1 1 d U . .
H57 H 0.0160 -0.6690 0.7598 0.052 Uiso 1 1 calc R . .
O61 O 0.1678(2) -0.6361(3) 0.6165(2) 0.0345(17) Uani 1 1 d U . .
O62 O 0.1641(3) -0.7289(3) 0.6402(3) 0.0444(19) Uani 1 1 d U . .
C61 C 0.1596(4) -0.6820(5) 0.6098(4) 0.039(2) Uani 1 1 d U . .
C62 C 0.1400(4) -0.6744(5) 0.5604(4) 0.044(2) Uani 1 1 d U . .
C63 C 0.1421(5) -0.6245(6) 0.5235(5) 0.064(3) Uani 1 1 d U . .
H63 H 0.1558 -0.5938 0.5288 0.077 Uiso 1 1 calc R . .
C64 C 0.1248(5) -0.6176(6) 0.4785(5) 0.075(3) Uani 1 1 d U . .
H64 H 0.1266 -0.5830 0.4528 0.090 Uiso 1 1 calc R . .
C65 C 0.1047(5) -0.6638(6) 0.4729(5) 0.080(4) Uani 1 1 d U . .
H65 H 0.0927 -0.6601 0.4424 0.097 Uiso 1 1 calc R . .
C66 C 0.1012(5) -0.7165(6) 0.5105(5) 0.077(4) Uani 1 1 d U . .
H66 H 0.0860 -0.7470 0.5064 0.092 Uiso 1 1 calc R . .
C67 C 0.1213(4) -0.7203(5) 0.5536(5) 0.063(3) Uani 1 1 d U . .
H67 H 0.1222 -0.7551 0.5789 0.076 Uiso 1 1 calc R . .
O71 O 0.3291(2) -0.7320(3) 0.7332(2) 0.0348(17) Uani 1 1 d U . .
O72 O 0.2662(2) -0.7944(3) 0.7528(2) 0.0355(18) Uani 1 1 d U . .
C71 C 0.3099(4) -0.7784(5) 0.7583(4) 0.035(2) Uani 1 1 d U . .
C72 C 0.3418(4) -0.8160(5) 0.7971(4) 0.040(2) Uani 1 1 d U . .
C73 C 0.3826(4) -0.7976(5) 0.8123(4) 0.052(3) Uani 1 1 d U . .
H73 H 0.3909 -0.7596 0.7981 0.062 Uiso 1 1 calc R . .
C74 C 0.4127(5) -0.8328(6) 0.8484(5) 0.069(3) Uani 1 1 d U . .
H74 H 0.4405 -0.8184 0.8583 0.082 Uiso 1 1 calc R . .
C75 C 0.4023(5) -0.8875(6) 0.8691(5) 0.072(4) Uani 1 1 d U . .
H75 H 0.4228 -0.9117 0.8931 0.086 Uiso 1 1 calc R . .
C76 C 0.3608(5) -0.9072(5) 0.8542(4) 0.063(3) Uani 1 1 d U . .
H76 H 0.3530 -0.9453 0.8684 0.076 Uiso 1 1 calc R . .
C77 C 0.3302(4) -0.8717(5) 0.8184(4) 0.048(3) Uani 1 1 d U . .
H77 H 0.3017 -0.8858 0.8089 0.057 Uiso 1 1 calc R . .
O81 O 0.3193(2) -0.6749(3) 0.6305(2) 0.0333(17) Uani 1 1 d DU A .
O82 O 0.2726(2) -0.7507(3) 0.6433(2) 0.0360(18) Uani 1 1 d DU A .
C81 C 0.3070(3) -0.7154(4) 0.6188(3) 0.032(2) Uani 1 1 d DU . .
C82 C 0.3409(8) -0.7183(10) 0.5680(7) 0.041(6) Uiso 0.366(12) 1 d PGDU A 1
C83 C 0.3831(9) -0.6847(9) 0.5434(8) 0.031(7) Uiso 0.366(12) 1 d PGDU A 1
H83 H 0.3905 -0.6557 0.5553 0.038 Uiso 0.366(12) 1 calc PR A 1
C84 C 0.4143(7) -0.6934(8) 0.5015(8) 0.051(7) Uiso 0.366(12) 1 d PGDU A 1
H84 H 0.4432 -0.6704 0.4847 0.062 Uiso 0.366(12) 1 calc PR A 1
C85 C 0.4034(9) -0.7358(9) 0.4842(6) 0.047(7) Uiso 0.366(12) 1 d PGDU A 1
H85 H 0.4248 -0.7418 0.4555 0.056 Uiso 0.366(12) 1 calc PR A 1
C86 C 0.3612(10) -0.7695(8) 0.5088(8) 0.090(9) Uiso 0.366(12) 1 d PGDU A 1
H86 H 0.3538 -0.7984 0.4969 0.108 Uiso 0.366(12) 1 calc PR A 1
C87 C 0.3299(8) -0.7607(9) 0.5507(8) 0.066(7) Uiso 0.366(12) 1 d PGDU A 1
H87 H 0.3011 -0.7837 0.5675 0.079 Uiso 0.366(12) 1 calc PR A 1
C82A C 0.3260(5) -0.7170(5) 0.5693(4) 0.035(4) Uiso 0.634(12) 1 d PGDU A 2
C83A C 0.3763(5) -0.6975(6) 0.5470(5) 0.029(4) Uiso 0.634(12) 1 d PGDU A 2
H83A H 0.3970 -0.6832 0.5643 0.035 Uiso 0.634(12) 1 calc PR A 2
C84A C 0.3962(4) -0.6990(5) 0.4992(5) 0.050(5) Uiso 0.634(12) 1 d PGDU A 2
H84A H 0.4305 -0.6857 0.4840 0.060 Uiso 0.634(12) 1 calc PR A 2
C85A C 0.3658(6) -0.7199(5) 0.4738(4) 0.065(6) Uiso 0.634(12) 1 d PGDU A 2
H85A H 0.3794 -0.7209 0.4412 0.078 Uiso 0.634(12) 1 calc PR A 2
C86A C 0.3155(6) -0.7394(6) 0.4961(5) 0.077(6) Uiso 0.634(12) 1 d PGDU A 2
H86A H 0.2948 -0.7537 0.4788 0.092 Uiso 0.634(12) 1 calc PR A 2
C87A C 0.2956(4) -0.7379(5) 0.5438(5) 0.054(5) Uiso 0.634(12) 1 d PGDU A 2
H87A H 0.2613 -0.7512 0.5591 0.065 Uiso 0.634(12) 1 calc PR A 2
O91 O 0.1455(2) -0.3654(3) 0.6392(2) 0.0277(16) Uani 1 1 d U . .
O92 O 0.1009(2) -0.4368(3) 0.6385(2) 0.0300(16) Uani 1 1 d U . .
C91 C 0.1163(4) -0.3873(4) 0.6203(4) 0.023(2) Uani 1 1 d U . .
C92 C 0.0975(4) -0.3542(5) 0.5712(4) 0.031(2) Uani 1 1 d U . .
C93 C 0.1149(4) -0.2995(4) 0.5476(4) 0.034(2) Uani 1 1 d U . .
H93 H 0.1393 -0.2848 0.5614 0.041 Uiso 1 1 calc R . .
C94 C 0.0953(4) -0.2670(5) 0.5031(4) 0.043(3) Uani 1 1 d U . .
H94 H 0.1067 -0.2303 0.4877 0.051 Uiso 1 1 calc R . .
C95 C 0.0611(4) -0.2865(5) 0.4818(4) 0.052(3) Uani 1 1 d U . .
H95 H 0.0483 -0.2639 0.4521 0.062 Uiso 1 1 calc R . .
C96 C 0.0448(4) -0.3419(5) 0.5054(4) 0.045(3) Uani 1 1 d U . .
H96 H 0.0215 -0.3568 0.4907 0.053 Uiso 1 1 calc R . .
C97 C 0.0627(4) -0.3749(5) 0.5502(4) 0.039(2) Uani 1 1 d U . .
H97 H 0.0508 -0.4114 0.5659 0.046 Uiso 1 1 calc R . .
O101 O 0.0980(2) -0.4417(3) 0.8174(2) 0.0275(17) Uani 1 1 d U . .
O102 O 0.0934(2) -0.3775(2) 0.7421(2) 0.0256(16) Uani 1 1 d U . .
C101 C 0.0741(4) -0.4043(4) 0.7878(4) 0.025(2) Uani 1 1 d U . .
C102 C 0.0181(4) -0.3853(4) 0.8054(4) 0.027(2) Uani 1 1 d U . .
C103 C -0.0054(4) -0.4124(4) 0.8518(4) 0.041(3) Uani 1 1 d U . .
H103 H 0.0136 -0.4435 0.8718 0.050 Uiso 1 1 calc R . .
C104 C -0.0567(4) -0.3954(5) 0.8705(4) 0.054(3) Uani 1 1 d U . .
H104 H -0.0726 -0.4135 0.9034 0.065 Uiso 1 1 calc R . .
C105 C -0.0841(4) -0.3509(4) 0.8394(4) 0.043(3) Uani 1 1 d U . .
H105 H -0.1195 -0.3393 0.8512 0.051 Uiso 1 1 calc R . .
C106 C -0.0617(4) -0.3237(4) 0.7925(4) 0.038(3) Uani 1 1 d U . .
H106 H -0.0814 -0.2937 0.7721 0.045 Uiso 1 1 calc R . .
C107 C -0.0097(3) -0.3398(4) 0.7749(4) 0.028(2) Uani 1 1 d U . .
H107 H 0.0068 -0.3204 0.7426 0.034 Uiso 1 1 calc R . .
O111 O 0.0722(2) -0.5176(3) 0.7308(2) 0.0283(16) Uani 1 1 d U . .
O112 O 0.0925(2) -0.5569(3) 0.8084(2) 0.0306(17) Uani 1 1 d U . .
C111 C 0.0611(3) -0.5431(4) 0.7776(3) 0.027(2) Uani 1 1 d U . .
C112 C 0.0034(4) -0.5579(4) 0.7953(4) 0.033(2) Uani 1 1 d U . .
C113 C -0.0147(4) -0.5745(5) 0.8446(4) 0.052(3) Uani 1 1 d U . .
H113 H 0.0090 -0.5759 0.8673 0.063 Uiso 1 1 calc R . .
C114 C -0.0669(4) -0.5895(6) 0.8625(5) 0.070(4) Uani 1 1 d U . .
H114 H -0.0792 -0.6000 0.8970 0.084 Uiso 1 1 calc R . .
C115 C -0.0997(5) -0.5890(5) 0.8308(5) 0.070(4) Uani 1 1 d U . .
H115 H -0.1347 -0.6019 0.8434 0.085 Uiso 1 1 calc R . .
C116 C -0.0841(4) -0.5699(5) 0.7788(5) 0.059(3) Uani 1 1 d U . .
H116 H -0.1089 -0.5677 0.7567 0.071 Uiso 1 1 calc R . .
C117 C -0.0313(4) -0.5543(4) 0.7608(4) 0.046(3) Uani 1 1 d U . .
H117 H -0.0191 -0.5417 0.7262 0.055 Uiso 1 1 calc R . .
O121 O 0.2346(2) -0.5840(2) 0.9019(2) 0.0255(16) Uani 1 1 d U . .
O122 O 0.1499(2) -0.5556(3) 0.8868(2) 0.0287(16) Uani 1 1 d U . .
C121 C 0.1842(4) -0.5846(4) 0.9133(4) 0.025(2) Uani 1 1 d U . .
C122 C 0.1622(4) -0.6243(4) 0.9621(4) 0.028(2) Uani 1 1 d U . .
C123 C 0.1085(4) -0.6216(4) 0.9796(4) 0.038(3) Uani 1 1 d U . .
H123 H 0.0855 -0.5927 0.9618 0.046 Uiso 1 1 calc R . .
C124 C 0.0873(4) -0.6598(5) 1.0223(4) 0.051(3) Uani 1 1 d U . .
H124 H 0.0501 -0.6563 1.0346 0.061 Uiso 1 1 calc R . .
C125 C 0.1209(4) -0.7046(5) 1.0483(4) 0.063(3) Uani 1 1 d U . .
H125 H 0.1063 -0.7319 1.0775 0.076 Uiso 1 1 calc R . .
C126 C 0.1752(4) -0.7077(5) 1.0303(4) 0.053(3) Uani 1 1 d U . .
H126 H 0.1981 -0.7375 1.0472 0.064 Uiso 1 1 calc R . .
C127 C 0.1966(4) -0.6675(5) 0.9878(4) 0.046(3) Uani 1 1 d U . .
H127 H 0.2341 -0.6692 0.9761 0.055 Uiso 1 1 calc R . .
O131 O 0.4402(2) -0.4751(3) 0.7106(2) 0.0252(16) Uani 1 1 d U . .
O132 O 0.4039(2) -0.5191(3) 0.6687(2) 0.0219(15) Uani 1 1 d U . .
C131 C 0.4389(4) -0.4905(4) 0.6735(4) 0.023(2) Uani 1 1 d U . .
C132 C 0.4842(3) -0.4755(4) 0.6310(4) 0.025(2) Uani 1 1 d U . .
C133 C 0.5239(4) -0.4417(4) 0.6326(4) 0.038(3) Uani 1 1 d U . .
H133 H 0.5215 -0.4277 0.6599 0.045 Uiso 1 1 calc R . .
C134 C 0.5662(4) -0.4290(5) 0.5949(4) 0.048(3) Uani 1 1 d U . .
H134 H 0.5936 -0.4074 0.5968 0.058 Uiso 1 1 calc R . .
C135 C 0.5691(4) -0.4472(5) 0.5545(4) 0.043(3) Uani 1 1 d U . .
H135 H 0.5976 -0.4367 0.5279 0.052 Uiso 1 1 calc R . .
C136 C 0.5312(4) -0.4803(4) 0.5523(4) 0.038(2) Uani 1 1 d U . .
H136 H 0.5346 -0.4947 0.5251 0.045 Uiso 1 1 calc R . .
C137 C 0.4873(4) -0.4932(4) 0.5902(3) 0.030(2) Uani 1 1 d U . .
H137 H 0.4597 -0.5142 0.5876 0.036 Uiso 1 1 calc R . .
O141 O 0.3451(2) -0.6168(2) 0.8417(2) 0.0277(16) Uani 1 1 d U . .
O142 O 0.3898(2) -0.6107(2) 0.7657(2) 0.0221(15) Uani 1 1 d U . .
C141 C 0.3841(4) -0.6274(4) 0.8132(4) 0.025(2) Uani 1 1 d U . .
C142 C 0.4316(3) -0.6630(4) 0.8352(4) 0.026(2) Uani 1 1 d U . .
C143 C 0.4729(3) -0.6823(4) 0.8043(4) 0.029(2) Uani 1 1 d U . .
H143 H 0.4720 -0.6723 0.7696 0.035 Uiso 1 1 calc R . .
C144 C 0.5152(4) -0.7164(4) 0.8253(4) 0.035(3) Uani 1 1 d U . .
H144 H 0.5419 -0.7319 0.8050 0.042 Uiso 1 1 calc R . .
C145 C 0.5192(4) -0.7283(4) 0.8743(4) 0.043(3) Uani 1 1 d U . .
H145 H 0.5489 -0.7513 0.8874 0.052 Uiso 1 1 calc R . .
C146 C 0.4808(4) -0.7074(5) 0.9045(4) 0.047(3) Uani 1 1 d U . .
H146 H 0.4841 -0.7143 0.9384 0.056 Uiso 1 1 calc R . .
C147 C 0.4361(4) -0.6750(4) 0.8841(4) 0.041(3) Uani 1 1 d U . .
H147 H 0.4084 -0.6614 0.9050 0.050 Uiso 1 1 calc R . .
O151 O 0.3282(2) -0.5117(3) 0.8685(2) 0.0276(16) Uani 1 1 d U . .
O152 O 0.4013(2) -0.4897(2) 0.8119(2) 0.0225(15) Uani 1 1 d U . .
C151 C 0.3783(4) -0.5098(4) 0.8563(4) 0.025(2) Uani 1 1 d U . .
C152 C 0.4140(4) -0.5327(4) 0.8974(4) 0.023(2) Uani 1 1 d U . .
C153 C 0.3909(4) -0.5599(4) 0.9451(3) 0.026(2) Uani 1 1 d U . .
H153 H 0.3531 -0.5631 0.9521 0.032 Uiso 1 1 calc R . .
C154 C 0.4221(4) -0.5822(4) 0.9826(4) 0.035(2) Uani 1 1 d U . .
H154 H 0.4059 -0.6006 1.0152 0.042 Uiso 1 1 calc R . .
C155 C 0.4772(4) -0.5776(4) 0.9721(4) 0.034(2) Uani 1 1 d U . .
H155 H 0.4992 -0.5927 0.9976 0.040 Uiso 1 1 calc R . .
C156 C 0.5000(4) -0.5510(4) 0.9245(4) 0.031(2) Uani 1 1 d U . .
H156 H 0.5379 -0.5484 0.9174 0.037 Uiso 1 1 calc R . .
C157 C 0.4687(3) -0.5275(4) 0.8862(4) 0.025(2) Uani 1 1 d U . .
H157 H 0.4848 -0.5087 0.8536 0.030 Uiso 1 1 calc R . .
O161 O 0.3486(3) -0.2115(3) 0.7645(2) 0.0398(19) Uani 1 1 d U . .
O162 O 0.3764(2) -0.2698(3) 0.7200(2) 0.0231(15) Uani 1 1 d U . .
C161 C 0.3741(4) -0.2227(4) 0.7270(4) 0.025(2) Uani 1 1 d U . .
C162 C 0.4035(4) -0.1785(4) 0.6872(4) 0.027(2) Uani 1 1 d U . .
C163 C 0.4096(4) -0.1289(4) 0.6956(4) 0.052(3) Uani 1 1 d U . .
H163 H 0.3958 -0.1238 0.7268 0.062 Uiso 1 1 calc R . .
C164 C 0.4356(5) -0.0869(5) 0.6589(5) 0.070(3) Uani 1 1 d U . .
H164 H 0.4402 -0.0530 0.6648 0.084 Uiso 1 1 calc R . .
C165 C 0.4552(5) -0.0946(5) 0.6124(4) 0.060(3) Uani 1 1 d U . .
H165 H 0.4727 -0.0657 0.5866 0.073 Uiso 1 1 calc R . .
C166 C 0.4489(4) -0.1443(5) 0.6048(4) 0.050(3) Uani 1 1 d U . .
H166 H 0.4626 -0.1501 0.5738 0.060 Uiso 1 1 calc R . .
C167 C 0.4223(4) -0.1859(4) 0.6425(4) 0.032(2) Uani 1 1 d U . .
H167 H 0.4173 -0.2199 0.6370 0.039 Uiso 1 1 calc R . .
O171 O 0.2326(2) -0.2197(3) 0.6891(2) 0.0312(17) Uani 1 1 d U B .
O172 O 0.2474(3) -0.1717(3) 0.7376(3) 0.0409(19) Uani 1 1 d U B .
C171 C 0.2444(4) -0.1747(4) 0.6961(4) 0.032(2) Uani 1 1 d U . .
C172 C 0.2557(7) -0.1278(7) 0.6455(5) 0.030(5) Uiso 0.436(11) 1 d PGDU B 1
C173 C 0.2409(7) -0.0726(8) 0.6431(7) 0.069(7) Uiso 0.436(11) 1 d PGDU B 1
H173 H 0.2213 -0.0639 0.6713 0.083 Uiso 0.436(11) 1 calc PR B 1
C174 C 0.2547(7) -0.0302(6) 0.5996(8) 0.084(8) Uiso 0.436(11) 1 d PGDU B 1
H174 H 0.2446 0.0076 0.5980 0.101 Uiso 0.436(11) 1 calc PR B 1
C175 C 0.2834(7) -0.0430(7) 0.5584(6) 0.084(8) Uiso 0.436(11) 1 d PGDU B 1
H175 H 0.2928 -0.0140 0.5286 0.101 Uiso 0.436(11) 1 calc PR B 1
C176 C 0.2982(7) -0.0982(8) 0.5607(5) 0.044(7) Uiso 0.436(11) 1 d PGDU B 1
H176 H 0.3178 -0.1069 0.5326 0.053 Uiso 0.436(11) 1 calc PR B 1
C177 C 0.2843(7) -0.1406(6) 0.6043(6) 0.041(6) Uiso 0.436(11) 1 d PGDU B 1
H177 H 0.2945 -0.1784 0.6059 0.049 Uiso 0.436(11) 1 calc PR B 1
C178 C 0.2580(5) -0.1262(5) 0.6566(5) 0.039(5) Uiso 0.564(11) 1 d PGDU B 2
C179 C 0.2514(6) -0.1287(5) 0.6104(6) 0.058(6) Uiso 0.564(11) 1 d PGDU B 2
H179 H 0.2399 -0.1616 0.6073 0.069 Uiso 0.564(11) 1 calc PR B 2
C180 C 0.2616(6) -0.0829(7) 0.5687(4) 0.085(7) Uiso 0.564(11) 1 d PGDU B 2
H180 H 0.2570 -0.0846 0.5371 0.102 Uiso 0.564(11) 1 calc PR B 2
C188 C 0.2784(6) -0.0346(6) 0.5732(4) 0.082(7) Uiso 0.564(11) 1 d PGDU B 2
H188 H 0.2854 -0.0034 0.5447 0.098 Uiso 0.564(11) 1 calc PR B 2
C189 C 0.2851(5) -0.0321(5) 0.6194(5) 0.054(6) Uiso 0.564(11) 1 d PGDU B 2
H189 H 0.2966 0.0009 0.6225 0.065 Uiso 0.564(11) 1 calc PR B 2
C190 C 0.2749(5) -0.0779(6) 0.6612(4) 0.038(5) Uiso 0.564(11) 1 d PGDU B 2
H190 H 0.2794 -0.0762 0.6928 0.045 Uiso 0.564(11) 1 calc PR B 2
O181 O 0.1978(2) -0.2355(3) 0.8356(2) 0.0259(16) Uani 1 1 d U . .
O182 O 0.1572(2) -0.2579(3) 0.7801(2) 0.0267(16) Uani 1 1 d U . .
C181 C 0.1572(4) -0.2429(4) 0.8176(4) 0.024(2) Uani 1 1 d U . .
C182 C 0.1021(4) -0.2338(4) 0.8471(3) 0.030(2) Uani 1 1 d U . .
C183 C 0.0555(3) -0.2514(4) 0.8374(4) 0.033(2) Uani 1 1 d U . .
H183 H 0.0577 -0.2678 0.8116 0.039 Uiso 1 1 calc R . .
C184 C 0.0079(4) -0.2450(4) 0.8645(4) 0.041(3) Uani 1 1 d U . .
H184 H -0.0231 -0.2593 0.8594 0.049 Uiso 1 1 calc R . .
C185 C 0.0033(4) -0.2176(5) 0.9001(4) 0.050(3) Uani 1 1 d U . .
H185 H -0.0310 -0.2121 0.9180 0.060 Uiso 1 1 calc R . .
C186 C 0.0483(4) -0.1981(5) 0.9098(4) 0.051(3) Uani 1 1 d U . .
H186 H 0.0452 -0.1796 0.9343 0.061 Uiso 1 1 calc R . .
C187 C 0.0982(4) -0.2064(4) 0.8825(4) 0.038(2) Uani 1 1 d U . .
H187 H 0.1295 -0.1933 0.8882 0.045 Uiso 1 1 calc R . .
O191 O 0.3019(2) -0.2850(3) 0.8661(2) 0.0269(16) Uani 1 1 d U . .
O192 O 0.3626(2) -0.3364(3) 0.8293(2) 0.0256(16) Uani 1 1 d U . .
C191 C 0.3370(4) -0.3266(4) 0.8676(4) 0.027(2) Uani 1 1 d U . .
C192 C 0.3484(4) -0.3640(4) 0.9175(4) 0.025(2) Uani 1 1 d U . .
C193 C 0.3951(4) -0.3986(4) 0.9208(4) 0.031(2) Uani 1 1 d U . .
H193 H 0.4207 -0.3968 0.8921 0.038 Uiso 1 1 calc R . .
C194 C 0.4045(4) -0.4362(4) 0.9668(4) 0.034(2) Uani 1 1 d U . .
H194 H 0.4367 -0.4598 0.9691 0.040 Uiso 1 1 calc R . .
C195 C 0.3682(4) -0.4393(4) 1.0077(4) 0.038(3) Uani 1 1 d U . .
H195 H 0.3749 -0.4651 1.0386 0.046 Uiso 1 1 calc R . .
C196 C 0.3209(4) -0.4046(5) 1.0049(4) 0.045(3) Uani 1 1 d U . .
H196 H 0.2954 -0.4062 1.0336 0.054 Uiso 1 1 calc R . .
C197 C 0.3121(4) -0.3683(4) 0.9596(4) 0.031(2) Uani 1 1 d U . .
H197 H 0.2797 -0.3453 0.9573 0.038 Uiso 1 1 calc R . .
N201 N 0.2060(3) -0.8349(4) 0.7023(3) 0.037(2) Uani 1 1 d U . .
C201 C 0.1940(4) -0.8737(5) 0.7460(4) 0.047(3) Uani 1 1 d U . .
H201 H 0.1878 -0.8625 0.7752 0.056 Uiso 1 1 calc R . .
C202 C 0.1902(4) -0.9288(5) 0.7507(5) 0.056(3) Uani 1 1 d U . .
H202 H 0.1829 -0.9555 0.7823 0.068 Uiso 1 1 calc R . .
C203 C 0.1972(5) -0.9445(5) 0.7076(5) 0.064(3) Uani 1 1 d U . .
H203 H 0.1937 -0.9822 0.7097 0.077 Uiso 1 1 calc R . .
C204 C 0.2091(4) -0.9062(5) 0.6625(5) 0.052(3) Uani 1 1 d U . .
H204 H 0.2152 -0.9166 0.6330 0.063 Uiso 1 1 calc R . .
C205 C 0.2120(4) -0.8504(5) 0.6610(4) 0.046(3) Uani 1 1 d U . .
H205 H 0.2184 -0.8229 0.6298 0.056 Uiso 1 1 calc R . .
N211 N 0.2810(3) -0.1660(4) 0.8262(3) 0.038(2) Uani 1 1 d U . .
C211 C 0.2461(4) -0.1214(5) 0.8181(4) 0.050(3) Uani 1 1 d U . .
H211 H 0.2140 -0.1229 0.8055 0.060 Uiso 1 1 calc R . .
C212 C 0.2550(5) -0.0731(5) 0.8275(4) 0.058(3) Uani 1 1 d U . .
H212 H 0.2284 -0.0430 0.8236 0.069 Uiso 1 1 calc R . .
C213 C 0.3026(5) -0.0692(5) 0.8423(4) 0.060(3) Uani 1 1 d U . .
H213 H 0.3102 -0.0355 0.8470 0.072 Uiso 1 1 calc R . .
C214 C 0.3409(5) -0.1159(5) 0.8508(4) 0.058(3) Uani 1 1 d U . .
H214 H 0.3741 -0.1144 0.8615 0.070 Uiso 1 1 calc R . .
C215 C 0.3278(4) -0.1636(5) 0.8429(4) 0.049(3) Uani 1 1 d U . .
H215 H 0.3521 -0.1957 0.8493 0.059 Uiso 1 1 calc R . .
O221 O 0.1279(2) -0.5562(3) 0.6579(2) 0.0298(17) Uani 1 1 d U . .
C221 C 0.0771(3) -0.5585(4) 0.6430(4) 0.044(3) Uani 1 1 d U . .
H22A H 0.0831 -0.5685 0.6122 0.065 Uiso 1 1 calc R . .
H22B H 0.0573 -0.5219 0.6376 0.065 Uiso 1 1 calc R . .
H22C H 0.0560 -0.5865 0.6690 0.065 Uiso 1 1 calc R . .
O231 O 0.3534(2) -0.6148(2) 0.6836(2) 0.0251(16) Uani 1 1 d U . .
C231 C 0.4063(3) -0.6384(4) 0.6702(3) 0.031(3) Uani 1 1 d U . .
H23A H 0.4143 -0.6725 0.6966 0.047 Uiso 1 1 calc R . .
H23B H 0.4330 -0.6114 0.6658 0.047 Uiso 1 1 calc R . .
H23C H 0.4074 -0.6472 0.6393 0.047 Uiso 1 1 calc R . .
O241 O 0.3948(2) -0.3834(2) 0.7483(2) 0.0212(16) Uani 1 1 d U . .
C241 C 0.4499(3) -0.3770(4) 0.7538(4) 0.040(3) Uani 1 1 d U . .
H24A H 0.4633 -0.3433 0.7286 0.060 Uiso 1 1 calc R . .
H24B H 0.4729 -0.4096 0.7499 0.060 Uiso 1 1 calc R . .
H24C H 0.4505 -0.3738 0.7868 0.060 Uiso 1 1 calc R . .
O251 O 0.1744(2) -0.3080(2) 0.6968(2) 0.0201(15) Uani 1 1 d U . .
C251 C 0.1316(3) -0.2677(4) 0.6809(3) 0.029(3) Uani 1 1 d U . .
H25A H 0.1020 -0.2709 0.7084 0.043 Uiso 1 1 calc R . .
H25B H 0.1186 -0.2744 0.6532 0.043 Uiso 1 1 calc R . .
H25C H 0.1447 -0.2302 0.6703 0.043 Uiso 1 1 calc R . .
Mn13 Mn 0.24119(5) -1.28223(6) 1.19530(5) 0.0259(4) Uani 1 1 d . . .
Mn14 Mn 0.30448(5) -1.17189(6) 1.18065(5) 0.0206(4) Uani 1 1 d . . .
Mn15 Mn 0.18092(5) -1.15464(6) 1.17942(5) 0.0241(4) Uani 1 1 d . . .
Mn16 Mn 0.13974(5) -1.03492(6) 1.19489(5) 0.0236(4) Uani 1 1 d . . .
Mn17 Mn 0.16350(5) -1.03105(6) 1.30858(5) 0.0204(4) Uani 1 1 d . . .
Mn18 Mn 0.16580(5) -0.91601(6) 1.21407(5) 0.0212(4) Uani 1 1 d . . .
Mn19 Mn 0.36930(5) -0.96592(6) 1.24061(5) 0.0176(4) Uani 1 1 d . . .
Mn20 Mn 0.34954(5) -1.07422(6) 1.20982(5) 0.0186(4) Uani 1 1 d . . .
Mn21 Mn 0.29208(5) -1.07007(6) 1.32638(5) 0.0202(4) Uani 1 1 d . . .
Mn22 Mn 0.21566(5) -0.81419(6) 1.23254(5) 0.0201(4) Uani 1 1 d . . .
Mn23 Mn 0.33250(5) -0.84747(6) 1.25435(5) 0.0204(4) Uani 1 1 d . . .
Mn24 Mn 0.26405(5) -0.74915(6) 1.29684(5) 0.0228(4) Uani 1 1 d . . .
Li2 Li 0.2532(5) -1.0046(6) 1.2253(6) 0.019(2) Uani 1 1 d U . .
O5 O 0.2403(2) -1.2092(2) 1.1943(2) 0.0192(16) Uani 1 1 d . . .
O6 O 0.1674(2) -0.9945(2) 1.2382(2) 0.0216(15) Uani 1 1 d U . .
O7 O 0.3310(2) -1.0279(2) 1.2500(2) 0.0181(14) Uani 1 1 d U . .
O8 O 0.2671(2) -0.8074(2) 1.2699(2) 0.0184(16) Uani 1 1 d . . .
P261 P 0.25934(9) -1.04431(11) 1.13575(9) 0.0201(7) Uani 1 1 d . . .
O261 O 0.2880(2) -1.0377(2) 1.1768(2) 0.0166(14) Uani 1 1 d U . .
O262 O 0.2561(2) -1.1067(2) 1.1416(2) 0.0195(16) Uani 1 1 d . . .
O263 O 0.2043(2) -1.0137(3) 1.1371(2) 0.0257(17) Uani 1 1 d . . .
C261 C 0.3016(3) -1.0148(4) 1.0786(3) 0.026(2) Uani 1 1 d U . .
H26A H 0.3040 -0.9748 1.0746 0.031 Uiso 1 1 calc R . .
H26B H 0.3383 -1.0330 1.0814 0.031 Uiso 1 1 calc R . .
C262 C 0.2848(3) -1.0192(4) 1.0323(4) 0.027(2) Uani 1 1 d U . .
C263 C 0.2662(4) -0.9722(4) 0.9968(4) 0.037(2) Uani 1 1 d U . .
H263 H 0.2650 -0.9365 1.0014 0.045 Uiso 1 1 calc R . .
C264 C 0.2494(4) -0.9771(5) 0.9549(4) 0.046(3) Uani 1 1 d U . .
H264 H 0.2375 -0.9447 0.9306 0.055 Uiso 1 1 calc R . .
C265 C 0.2501(4) -1.0287(5) 0.9482(4) 0.044(3) Uani 1 1 d U . .
H265 H 0.2369 -1.0319 0.9203 0.053 Uiso 1 1 calc R . .
C266 C 0.2696(4) -1.0756(5) 0.9820(4) 0.035(2) Uani 1 1 d U . .
H266 H 0.2720 -1.1109 0.9766 0.042 Uiso 1 1 calc R . .
C267 C 0.2859(3) -1.0703(4) 1.0242(4) 0.030(2) Uani 1 1 d U . .
H267 H 0.2981 -1.1029 1.0481 0.036 Uiso 1 1 calc R . .
P271 P 0.22957(9) -1.13621(11) 1.26846(10) 0.0217(7) Uani 1 1 d . . .
O271 O 0.2302(2) -1.0885(2) 1.2907(2) 0.0181(14) Uani 1 1 d U . .
O272 O 0.1896(2) -1.1185(2) 1.2304(2) 0.0180(15) Uani 1 1 d . . .
O273 O 0.2868(2) -1.1481(2) 1.2445(2) 0.0195(16) Uani 1 1 d . . .
C271 C 0.2063(3) -1.1995(4) 1.3156(3) 0.021(2) Uani 1 1 d U . .
H27A H 0.1685 -1.1911 1.3286 0.026 Uiso 1 1 calc R . .
H27B H 0.2058 -1.2278 1.2986 0.026 Uiso 1 1 calc R . .
C272 C 0.2353(4) -1.2261(4) 1.3589(4) 0.026(2) Uani 1 1 d U . .
C273 C 0.2903(4) -1.2407(4) 1.3538(4) 0.038(3) Uani 1 1 d U . .
H273 H 0.3103 -1.2320 1.3215 0.045 Uiso 1 1 calc R . .
C274 C 0.3168(4) -1.2677(4) 1.3943(4) 0.046(3) Uani 1 1 d U . .
H274 H 0.3543 -1.2772 1.3894 0.055 Uiso 1 1 calc R . .
C275 C 0.2895(4) -1.2806(5) 1.4408(4) 0.048(3) Uani 1 1 d U . .
H275 H 0.3076 -1.2991 1.4685 0.058 Uiso 1 1 calc R . .
C276 C 0.2354(4) -1.2664(5) 1.4474(4) 0.059(3) Uani 1 1 d U . .
H276 H 0.2158 -1.2749 1.4798 0.070 Uiso 1 1 calc R . .
C277 C 0.2090(4) -1.2395(5) 1.4063(4) 0.049(3) Uani 1 1 d U . .
H277 H 0.1714 -1.2302 1.4116 0.059 Uiso 1 1 calc R . .
P281 P 0.28948(10) -0.88897(11) 1.17008(9) 0.0203(7) Uani 1 1 d . . .
O281 O 0.2861(2) -0.8410(2) 1.1927(2) 0.0204(16) Uani 1 1 d . . .
O282 O 0.2419(2) -0.9263(2) 1.1929(2) 0.0182(14) Uani 1 1 d U . .
O283 O 0.3417(2) -0.9251(2) 1.1785(2) 0.0171(15) Uani 1 1 d . . .
C281 C 0.2826(4) -0.8595(4) 1.1057(3) 0.033(2) Uani 1 1 d U . .
H28A H 0.2878 -0.8900 1.0905 0.040 Uiso 1 1 calc R . .
H28B H 0.2454 -0.8430 1.1031 0.040 Uiso 1 1 calc R . .
C282 C 0.3215(4) -0.8149(5) 1.0759(4) 0.045(3) Uani 1 1 d U . .
C283 C 0.3173(4) -0.7640(5) 1.0796(4) 0.053(3) Uani 1 1 d U . .
H283 H 0.2898 -0.7547 1.1033 0.064 Uiso 1 1 calc R . .
C284 C 0.3507(4) -0.7244(5) 1.0508(5) 0.060(3) Uani 1 1 d U . .
H284 H 0.3461 -0.6891 1.0564 0.072 Uiso 1 1 calc R . .
C285 C 0.3873(5) -0.7310(5) 1.0174(5) 0.073(4) Uani 1 1 d U . .
H285 H 0.4122 -0.7034 1.0005 0.087 Uiso 1 1 calc R . .
C286 C 0.3896(5) -0.7832(5) 1.0058(5) 0.071(3) Uani 1 1 d U . .
H286 H 0.4136 -0.7889 0.9783 0.085 Uiso 1 1 calc R . .
C287 C 0.3559(4) -0.8252(5) 1.0359(4) 0.061(3) Uani 1 1 d U . .
H287 H 0.3565 -0.8597 1.0291 0.074 Uiso 1 1 calc R . .
P291 P 0.24230(9) -0.93418(11) 1.30792(9) 0.0179(6) Uani 1 1 d . . .
O291 O 0.2010(2) -0.8929(2) 1.2790(2) 0.0194(16) Uani 1 1 d . . .
O292 O 0.2324(2) -0.9934(2) 1.3104(2) 0.0196(14) Uani 1 1 d U . .
O293 O 0.3006(2) -0.9211(2) 1.2829(2) 0.0163(15) Uani 1 1 d . . .
C291 C 0.2386(3) -0.9278(4) 1.3689(3) 0.024(2) Uani 1 1 d U . .
H29A H 0.2689 -0.9516 1.3839 0.029 Uiso 1 1 calc R . .
H29B H 0.2456 -0.8888 1.3647 0.029 Uiso 1 1 calc R . .
C292 C 0.1885(4) -0.9417(4) 1.4065(3) 0.020(2) Uani 1 1 d U . .
C293 C 0.1382(3) -0.9174(4) 1.3937(4) 0.029(2) Uani 1 1 d U . .
H293 H 0.1347 -0.8951 1.3608 0.035 Uiso 1 1 calc R . .
C294 C 0.0932(4) -0.9267(5) 1.4307(4) 0.041(3) Uani 1 1 d U . .
H294 H 0.0586 -0.9110 1.4227 0.049 Uiso 1 1 calc R . .
C295 C 0.0988(4) -0.9578(5) 1.4776(4) 0.059(3) Uani 1 1 d U . .
H295 H 0.0680 -0.9640 1.5024 0.070 Uiso 1 1 calc R . .
C296 C 0.1477(4) -0.9801(5) 1.4897(4) 0.059(3) Uani 1 1 d U . .
H296 H 0.1513 -1.0011 1.5230 0.071 Uiso 1 1 calc R . .
C297 C 0.1927(4) -0.9723(4) 1.4536(4) 0.039(3) Uani 1 1 d U . .
H297 H 0.2267 -0.9889 1.4622 0.047 Uiso 1 1 calc R . .
O301 O 0.3327(2) -1.1916(3) 1.1167(2) 0.0247(16) Uani 1 1 d U . .
O302 O 0.3109(2) -1.2813(3) 1.1421(2) 0.0323(17) Uani 1 1 d U . .
C301 C 0.3342(4) -1.2392(4) 1.1106(4) 0.026(2) Uani 1 1 d U . .
C302 C 0.3649(4) -1.2467(4) 1.0645(4) 0.032(2) Uani 1 1 d U . .
C303 C 0.3722(4) -1.2998(4) 1.0577(4) 0.037(2) Uani 1 1 d U . .
H303 H 0.3572 -1.3311 1.0827 0.045 Uiso 1 1 calc R . .
C304 C 0.4018(4) -1.3064(5) 1.0138(4) 0.048(3) Uani 1 1 d U . .
H304 H 0.4080 -1.3424 1.0094 0.058 Uiso 1 1 calc R . .
C305 C 0.4215(5) -1.2608(5) 0.9772(4) 0.061(3) Uani 1 1 d U . .
H305 H 0.4402 -1.2652 0.9469 0.073 Uiso 1 1 calc R . .
C306 C 0.4146(4) -1.2073(5) 0.9836(4) 0.059(3) Uani 1 1 d U . .
H306 H 0.4290 -1.1760 0.9583 0.071 Uiso 1 1 calc R . .
C307 C 0.3863(4) -1.2015(5) 1.0277(4) 0.043(3) Uani 1 1 d U . .
H307 H 0.3815 -1.1659 1.0326 0.052 Uiso 1 1 calc R . .
O311 O 0.2882(2) -1.3086(3) 1.2494(2) 0.0262(16) Uani 1 1 d U . .
O312 O 0.3472(2) -1.2411(3) 1.2211(2) 0.0265(16) Uani 1 1 d U . .
C311 C 0.3322(4) -1.2880(4) 1.2495(4) 0.026(2) Uani 1 1 d U . .
C312 C 0.3680(4) -1.3216(4) 1.2867(4) 0.028(2) Uani 1 1 d U . .
C313 C 0.4099(4) -1.2964(4) 1.2951(4) 0.034(2) Uani 1 1 d U . .
H313 H 0.4157 -1.2584 1.2777 0.041 Uiso 1 1 calc R . .
C314 C 0.4437(4) -1.3273(5) 1.3294(4) 0.048(3) Uani 1 1 d U . .
H314 H 0.4723 -1.3105 1.3360 0.058 Uiso 1 1 calc R . .
C315 C 0.4347(5) -1.3831(5) 1.3538(4) 0.061(3) Uani 1 1 d U . .
H315 H 0.4581 -1.4045 1.3765 0.073 Uiso 1 1 calc R . .
C316 C 0.3924(5) -1.4087(5) 1.3460(4) 0.057(3) Uani 1 1 d U . .
H316 H 0.3865 -1.4467 1.3635 0.069 Uiso 1 1 calc R . .
C317 C 0.3597(4) -1.3779(4) 1.3124(4) 0.044(3) Uani 1 1 d U . .
H317 H 0.3309 -1.3948 1.3065 0.053 Uiso 1 1 calc R . .
O321 O 0.2031(2) -1.2616(3) 1.1342(2) 0.0322(17) Uani 1 1 d U . .
O322 O 0.1719(2) -1.1713(3) 1.1187(2) 0.0300(17) Uani 1 1 d U . .
C321 C 0.1880(4) -1.2148(5) 1.1056(4) 0.032(2) Uani 1 1 d U . .
C322 C 0.1927(4) -1.2075(4) 1.0515(4) 0.032(2) Uani 1 1 d U . .
C323 C 0.2356(4) -1.2375(4) 1.0303(4) 0.038(3) Uani 1 1 d U . .
H323 H 0.2585 -1.2641 1.0505 0.046 Uiso 1 1 calc R . .
C324 C 0.2436(4) -1.2274(5) 0.9792(4) 0.048(3) Uani 1 1 d U . .
H324 H 0.2726 -1.2463 0.9639 0.057 Uiso 1 1 calc R . .
C325 C 0.2071(4) -1.1876(5) 0.9495(4) 0.049(3) Uani 1 1 d U . .
H325 H 0.2128 -1.1799 0.9146 0.059 Uiso 1 1 calc R . .
C326 C 0.1640(4) -1.1605(5) 0.9716(4) 0.049(3) Uani 1 1 d U . .
H326 H 0.1390 -1.1364 0.9520 0.059 Uiso 1 1 calc R . .
C327 C 0.1575(4) -1.1691(4) 1.0227(4) 0.039(3) Uani 1 1 d U . .
H327 H 0.1294 -1.1490 1.0378 0.046 Uiso 1 1 calc R . .
O331 O 0.1717(2) -1.2959(3) 1.2441(2) 0.0311(17) Uani 1 1 d U . .
O332 O 0.1274(2) -1.2110(3) 1.2285(2) 0.0336(17) Uani 1 1 d U . .
C331 C 0.1334(4) -1.2623(5) 1.2513(4) 0.029(2) Uani 1 1 d U . .
C332 C 0.0871(4) -1.2864(5) 1.2917(4) 0.036(2) Uani 1 1 d U . .
C333 C 0.0483(4) -1.2513(5) 1.3077(5) 0.072(4) Uani 1 1 d U . .
H333 H 0.0499 -1.2121 1.2930 0.087 Uiso 1 1 calc R . .
C334 C 0.0063(5) -1.2723(6) 1.3454(5) 0.085(4) Uani 1 1 d U . .
H334 H -0.0211 -1.2483 1.3565 0.102 Uiso 1 1 calc R . .
C335 C 0.0065(5) -1.3295(6) 1.3658(5) 0.071(4) Uani 1 1 d U . .
H335 H -0.0211 -1.3439 1.3923 0.085 Uiso 1 1 calc R . .
C336 C 0.0438(4) -1.3677(5) 1.3508(4) 0.058(3) Uani 1 1 d U . .
H336 H 0.0417 -1.4068 1.3653 0.070 Uiso 1 1 calc R . .
C337 C 0.0857(4) -1.3437(5) 1.3119(4) 0.043(3) Uani 1 1 d U . .
H337 H 0.1127 -1.3673 1.2998 0.052 Uiso 1 1 calc R . .
O341 O 0.1114(2) -1.0872(3) 1.3110(2) 0.0333(18) Uani 1 1 d U C .
O342 O 0.0686(3) -1.0543(3) 1.2449(3) 0.042(2) Uani 1 1 d U C .
C341 C 0.0706(4) -1.0778(4) 1.2896(4) 0.034(3) Uani 1 1 d U . .
C342 C 0.0198(4) -1.1026(5) 1.3187(4) 0.043(4) Uiso 0.674(9) 1 d PGDU C 1
C343 C 0.0142(4) -1.1161(6) 1.3699(5) 0.064(5) Uiso 0.674(9) 1 d PGDU C 1
H343 H 0.0436 -1.1130 1.3854 0.077 Uiso 0.674(9) 1 calc PR C 1
C344 C -0.0343(6) -1.1340(6) 1.3985(3) 0.087(6) Uiso 0.674(9) 1 d PGDU C 1
H344 H -0.0381 -1.1433 1.4335 0.104 Uiso 0.674(9) 1 calc PR C 1
C345 C -0.0772(4) -1.1385(6) 1.3758(5) 0.083(6) Uiso 0.674(9) 1 d PGDU C 1
H345 H -0.1104 -1.1508 1.3953 0.100 Uiso 0.674(9) 1 calc PR C 1
C346 C -0.0717(4) -1.1250(6) 1.3245(5) 0.097(7) Uiso 0.674(9) 1 d PGDU C 1
H346 H -0.1010 -1.1281 1.3090 0.116 Uiso 0.674(9) 1 calc PR C 1
C347 C -0.0232(5) -1.1071(5) 1.2960(4) 0.071(6) Uiso 0.674(9) 1 d PGDU C 1
H347 H -0.0194 -1.0978 1.2609 0.085 Uiso 0.674(9) 1 calc PR C 1
C348 C 0.0218(8) -1.0910(10) 1.3374(8) 0.038(6) Uiso 0.326(9) 1 d PGU C 2
C349 C -0.0293(10) -1.0719(10) 1.3250(7) 0.063(8) Uiso 0.326(9) 1 d PGU C 2
H349 H -0.0338 -1.0530 1.2915 0.076 Uiso 0.326(9) 1 calc PR C 2
C350 C -0.0739(7) -1.0804(10) 1.3616(10) 0.063(9) Uiso 0.326(9) 1 d PGU C 2
H350 H -0.1088 -1.0673 1.3531 0.076 Uiso 0.326(9) 1 calc PR C 2
C358 C -0.0674(8) -1.1080(10) 1.4106(8) 0.090(9) Uiso 0.326(9) 1 d PGU C 2
H358 H -0.0978 -1.1139 1.4356 0.108 Uiso 0.326(9) 1 calc PR C 2
C359 C -0.0163(10) -1.1272(10) 1.4230(7) 0.065(8) Uiso 0.326(9) 1 d PGU C 2
H359 H -0.0118 -1.1461 1.4565 0.078 Uiso 0.326(9) 1 calc PR C 2
C360 C 0.0283(7) -1.1186(10) 1.3864(9) 0.048(8) Uiso 0.326(9) 1 d PGU C 2
H360 H 0.0632 -1.1317 1.3949 0.057 Uiso 0.326(9) 1 calc PR C 2
O351 O 0.1439(2) -0.9007(3) 1.1436(2) 0.0274(16) Uani 1 1 d U . .
O352 O 0.0942(2) -0.9709(3) 1.1487(2) 0.0288(16) Uani 1 1 d U . .
C351 C 0.1139(4) -0.9245(4) 1.1264(4) 0.025(2) Uani 1 1 d U . .
C352 C 0.1029(4) -0.8947(4) 1.0744(4) 0.030(2) Uani 1 1 d U . .
C353 C 0.1345(4) -0.8521(5) 1.0438(4) 0.048(3) Uani 1 1 d U . .
H353 H 0.1616 -0.8402 1.0566 0.058 Uiso 1 1 calc R . .
C354 C 0.1271(5) -0.8267(5) 0.9946(4) 0.067(3) Uani 1 1 d U . .
H354 H 0.1505 -0.7993 0.9736 0.081 Uiso 1 1 calc R . .
C355 C 0.0849(5) -0.8416(5) 0.9764(5) 0.074(4) Uani 1 1 d U . .
H355 H 0.0786 -0.8234 0.9433 0.088 Uiso 1 1 calc R . .
C356 C 0.0524(5) -0.8832(5) 1.0071(4) 0.058(3) Uani 1 1 d U . .
H356 H 0.0235 -0.8935 0.9951 0.069 Uiso 1 1 calc R . .
C357 C 0.0624(4) -0.9096(4) 1.0552(4) 0.037(2) Uani 1 1 d U . .
H357 H 0.0407 -0.9389 1.0756 0.045 Uiso 1 1 calc R . .
O361 O 0.0938(2) -0.9070(3) 1.2466(2) 0.0244(16) Uani 1 1 d U . .
O362 O 0.0982(2) -0.9746(3) 1.3196(2) 0.0280(17) Uani 1 1 d U . .
C361 C 0.0742(4) -0.9358(4) 1.2899(4) 0.024(2) Uani 1 1 d U . .
C362 C 0.0157(4) -0.9217(4) 1.3056(4) 0.030(2) Uani 1 1 d U . .
C363 C -0.0108(4) -0.9548(5) 1.3508(4) 0.052(3) Uani 1 1 d U . .
H363 H 0.0083 -0.9846 1.3720 0.062 Uiso 1 1 calc R . .
C364 C -0.0662(4) -0.9428(6) 1.3639(5) 0.074(4) Uani 1 1 d U . .
H364 H -0.0844 -0.9645 1.3945 0.089 Uiso 1 1 calc R . .
C365 C -0.0941(4) -0.9000(5) 1.3330(5) 0.065(4) Uani 1 1 d U . .
H365 H -0.1316 -0.8931 1.3421 0.078 Uiso 1 1 calc R . .
C366 C -0.0684(4) -0.8673(5) 1.2895(4) 0.046(3) Uani 1 1 d U . .
H366 H -0.0881 -0.8374 1.2688 0.055 Uiso 1 1 calc R . .
C367 C -0.0122(4) -0.8773(4) 1.2744(4) 0.037(3) Uani 1 1 d U . .
H367 H 0.0056 -0.8545 1.2441 0.044 Uiso 1 1 calc R . .
O371 O 0.1610(2) -1.0666(3) 1.3800(2) 0.0280(17) Uani 1 1 d U . .
O372 O 0.2446(2) -1.1004(3) 1.3962(2) 0.0256(16) Uani 1 1 d U . .
C371 C 0.1953(4) -1.0936(4) 1.4092(4) 0.024(2) Uani 1 1 d U . .
C372 C 0.1720(4) -1.1163(4) 1.4622(4) 0.029(2) Uani 1 1 d U . .
C373 C 0.1194(4) -1.1025(5) 1.4777(4) 0.048(3) Uani 1 1 d U . .
H373 H 0.0974 -1.0795 1.4543 0.057 Uiso 1 1 calc R . .
C374 C 0.0981(5) -1.1218(5) 1.5271(4) 0.060(3) Uani 1 1 d U . .
H374 H 0.0620 -1.1109 1.5376 0.072 Uiso 1 1 calc R . .
C375 C 0.1285(5) -1.1563(5) 1.5609(4) 0.062(3) Uani 1 1 d U . .
H375 H 0.1137 -1.1689 1.5948 0.075 Uiso 1 1 calc R . .
C376 C 0.1803(4) -1.1728(5) 1.5459(4) 0.057(3) Uani 1 1 d U . .
H376 H 0.2011 -1.1981 1.5690 0.069 Uiso 1 1 calc R . .
C377 C 0.2024(4) -1.1517(5) 1.4957(4) 0.045(3) Uani 1 1 d U . .
H377 H 0.2387 -1.1620 1.4851 0.054 Uiso 1 1 calc R . .
O381 O 0.4059(2) -1.0009(2) 1.2994(2) 0.0181(15) Uani 1 1 d U . .
O382 O 0.3347(2) -1.0267(2) 1.3579(2) 0.0221(16) Uani 1 1 d U . .
C381 C 0.3831(4) -1.0212(4) 1.3449(4) 0.021(2) Uani 1 1 d U . .
C382 C 0.4202(3) -1.0408(4) 1.3833(4) 0.024(2) Uani 1 1 d U . .
C383 C 0.4765(4) -1.0335(4) 1.3708(4) 0.032(2) Uani 1 1 d U . .
H383 H 0.4917 -1.0151 1.3378 0.038 Uiso 1 1 calc R . .
C384 C 0.5090(4) -1.0547(4) 1.4090(4) 0.038(3) Uani 1 1 d U . .
H384 H 0.5466 -1.0500 1.4015 0.046 Uiso 1 1 calc R . .
C385 C 0.4873(4) -1.0820(4) 1.4572(4) 0.046(3) Uani 1 1 d U . .
H385 H 0.5097 -1.0966 1.4823 0.055 Uiso 1 1 calc R . .
C386 C 0.4325(4) -1.0875(5) 1.4680(4) 0.048(3) Uani 1 1 d U . .
H386 H 0.4170 -1.1049 1.5012 0.058 Uiso 1 1 calc R . .
C387 C 0.3996(4) -1.0682(4) 1.4313(4) 0.036(3) Uani 1 1 d U . .
H387 H 0.3622 -1.0740 1.4395 0.044 Uiso 1 1 calc R . .
O391 O 0.3577(2) -1.1304(3) 1.3282(2) 0.0259(16) Uani 1 1 d U . .
O392 O 0.4015(2) -1.1196(2) 1.2510(2) 0.0207(15) Uani 1 1 d U . .
C391 C 0.3980(4) -1.1364(4) 1.2978(4) 0.026(2) Uani 1 1 d U . .
C392 C 0.4476(4) -1.1714(4) 1.3193(4) 0.024(2) Uani 1 1 d U . .
C393 C 0.4492(4) -1.1852(4) 1.3690(4) 0.038(3) Uani 1 1 d U . .
H393 H 0.4194 -1.1751 1.3902 0.046 Uiso 1 1 calc R . .
C394 C 0.4952(4) -1.2148(5) 1.3887(4) 0.050(3) Uani 1 1 d U . .
H394 H 0.4966 -1.2252 1.4233 0.060 Uiso 1 1 calc R . .
C395 C 0.5374(4) -1.2281(5) 1.3578(4) 0.051(3) Uani 1 1 d U . .
H395 H 0.5685 -1.2481 1.3708 0.061 Uiso 1 1 calc R . .
C396 C 0.5359(4) -1.2129(4) 1.3078(4) 0.038(3) Uani 1 1 d U . .
H396 H 0.5661 -1.2218 1.2863 0.045 Uiso 1 1 calc R . .
C397 C 0.4904(3) -1.1847(4) 1.2886(4) 0.029(2) Uani 1 1 d U . .
H397 H 0.4892 -1.1747 1.2541 0.035 Uiso 1 1 calc R . .
O401 O 0.4423(2) -0.9808(2) 1.1962(2) 0.0224(16) Uani 1 1 d U D .
O402 O 0.4068(2) -1.0258(2) 1.1548(2) 0.0218(16) Uani 1 1 d U D .
C401 C 0.4420(3) -0.9970(4) 1.1593(4) 0.022(2) Uani 1 1 d U . .
C402 C 0.4900(4) -0.9863(6) 1.1207(4) 0.022(4) Uiso 0.557(11) 1 d PGDU D 1
C403 C 0.5321(6) -0.9584(6) 1.1255(4) 0.029(5) Uiso 0.557(11) 1 d PGDU D 1
H403 H 0.5301 -0.9456 1.1535 0.035 Uiso 0.557(11) 1 calc PR D 1
C404 C 0.5770(5) -0.9490(6) 1.0892(5) 0.037(5) Uiso 0.557(11) 1 d PGDU D 1
H404 H 0.6057 -0.9299 1.0925 0.044 Uiso 0.557(11) 1 calc PR D 1
C405 C 0.5799(4) -0.9676(5) 1.0483(4) 0.040(5) Uiso 0.557(11) 1 d PGDU D 1
H405 H 0.6106 -0.9612 1.0235 0.048 Uiso 0.557(11) 1 calc PR D 1
C406 C 0.5378(5) -0.9956(5) 1.0435(4) 0.045(5) Uiso 0.557(11) 1 d PGDU D 1
H406 H 0.5398 -1.0083 1.0155 0.054 Uiso 0.557(11) 1 calc PR D 1
C407 C 0.4929(4) -1.0050(5) 1.0797(5) 0.034(5) Uiso 0.557(11) 1 d PGDU D 1
H407 H 0.4642 -1.0241 1.0765 0.040 Uiso 0.557(11) 1 calc PR D 1
C408 C 0.4820(6) -0.9758(7) 1.1126(5) 0.027(5) Uiso 0.443(11) 1 d PGU D 2
C409 C 0.4693(5) -0.9691(7) 1.0658(6) 0.027(6) Uiso 0.443(11) 1 d PGU D 2
H409 H 0.4347 -0.9774 1.0623 0.032 Uiso 0.443(11) 1 calc PR D 2
C410 C 0.5072(6) -0.9504(7) 1.0241(5) 0.049(7) Uiso 0.443(11) 1 d PGU D 2
H410 H 0.4984 -0.9458 0.9922 0.058 Uiso 0.443(11) 1 calc PR D 2
C418 C 0.5578(6) -0.9383(7) 1.0292(5) 0.045(6) Uiso 0.443(11) 1 d PGU D 2
H418 H 0.5837 -0.9255 1.0007 0.054 Uiso 0.443(11) 1 calc PR D 2
C419 C 0.5706(5) -0.9450(8) 1.0760(7) 0.029(6) Uiso 0.443(11) 1 d PGU D 2
H419 H 0.6052 -0.9368 1.0794 0.034 Uiso 0.443(11) 1 calc PR D 2
C420 C 0.5327(7) -0.9638(8) 1.1176(5) 0.024(6) Uiso 0.443(11) 1 d PGU D 2
H420 H 0.5414 -0.9684 1.1496 0.029 Uiso 0.443(11) 1 calc PR D 2
O411 O 0.3406(2) -0.7252(3) 1.2626(2) 0.0304(17) Uani 1 1 d U . .
O412 O 0.3696(2) -0.7801(3) 1.2153(2) 0.0238(16) Uani 1 1 d U . .
C411 C 0.3677(3) -0.7336(4) 1.2249(4) 0.022(2) Uani 1 1 d U . .
C412 C 0.4000(4) -0.6902(4) 1.1890(4) 0.031(2) Uani 1 1 d U . .
C413 C 0.4027(4) -0.6402(5) 1.1992(4) 0.059(3) Uani 1 1 d U . .
H413 H 0.3855 -0.6353 1.2298 0.071 Uiso 1 1 calc R . .
C414 C 0.4313(5) -0.5972(5) 1.1635(5) 0.070(4) Uani 1 1 d U . .
H414 H 0.4317 -0.5625 1.1695 0.084 Uiso 1 1 calc R . .
C415 C 0.4587(4) -0.6044(5) 1.1202(4) 0.058(3) Uani 1 1 d U . .
H415 H 0.4781 -0.5751 1.0966 0.069 Uiso 1 1 calc R . .
C416 C 0.4576(4) -0.6526(5) 1.1118(4) 0.058(3) Uani 1 1 d U . .
H416 H 0.4771 -0.6579 1.0821 0.069 Uiso 1 1 calc R . .
C417 C 0.4285(4) -0.6957(5) 1.1454(4) 0.048(3) Uani 1 1 d U . .
H417 H 0.4285 -0.7297 1.1381 0.058 Uiso 1 1 calc R . .
O421 O 0.2956(2) -0.7999(3) 1.3581(2) 0.0258(16) Uani 1 1 d U . .
O422 O 0.3574(2) -0.8506(3) 1.3212(2) 0.0255(16) Uani 1 1 d U . .
C421 C 0.3342(4) -0.8390(4) 1.3594(4) 0.024(2) Uani 1 1 d U . .
C422 C 0.3498(4) -0.8691(4) 1.4089(4) 0.028(2) Uani 1 1 d U . .
C423 C 0.3228(4) -0.8626(5) 1.4518(4) 0.056(3) Uani 1 1 d U . .
H423 H 0.2925 -0.8365 1.4503 0.067 Uiso 1 1 calc R . .
C424 C 0.3372(5) -0.8922(5) 1.4978(4) 0.067(4) Uani 1 1 d U . .
H424 H 0.3175 -0.8855 1.5269 0.080 Uiso 1 1 calc R . .
C425 C 0.3796(4) -0.9308(5) 1.5013(4) 0.047(3) Uani 1 1 d U . .
H425 H 0.3908 -0.9504 1.5325 0.057 Uiso 1 1 calc R . .
C426 C 0.4063(4) -0.9409(5) 1.4584(4) 0.050(3) Uani 1 1 d U . .
H426 H 0.4348 -0.9691 1.4604 0.060 Uiso 1 1 calc R . .
C427 C 0.3920(4) -0.9106(4) 1.4129(4) 0.039(3) Uani 1 1 d U . .
H427 H 0.4111 -0.9179 1.3839 0.046 Uiso 1 1 calc R . .
O431 O 0.2395(2) -0.6918(3) 1.2342(2) 0.0328(17) Uani 1 1 d U . .
O432 O 0.2228(2) -0.7367(3) 1.1834(2) 0.0282(16) Uani 1 1 d U . .
C431 C 0.2347(4) -0.6949(4) 1.1926(4) 0.028(2) Uani 1 1 d U . .
C432 C 0.2462(4) -0.6444(5) 1.1462(4) 0.052(3) Uani 1 1 d U . .
C433 C 0.2375(4) -0.6404(5) 1.1006(4) 0.044(3) Uani 1 1 d U . .
H433 H 0.2214 -0.6702 1.0961 0.052 Uiso 1 1 calc R . .
C434 C 0.2507(5) -0.5957(5) 1.0599(5) 0.068(3) Uani 1 1 d U . .
H434 H 0.2397 -0.5935 1.0293 0.081 Uiso 1 1 calc R . .
C435 C 0.2786(5) -0.5549(6) 1.0623(5) 0.082(4) Uani 1 1 d U . .
H435 H 0.2879 -0.5246 1.0335 0.098 Uiso 1 1 calc R . .
C436 C 0.2940(5) -0.5574(5) 1.1076(5) 0.077(4) Uani 1 1 d U . .
H436 H 0.3144 -0.5296 1.1105 0.093 Uiso 1 1 calc R . .
C437 C 0.2773(5) -0.6044(5) 1.1498(4) 0.064(3) Uani 1 1 d U . .
H437 H 0.2880 -0.6080 1.1808 0.077 Uiso 1 1 calc R . .
O441 O 0.1861(2) -0.7618(3) 1.3313(2) 0.0252(16) Uani 1 1 d U . .
O442 O 0.1519(2) -0.7837(3) 1.2734(2) 0.0250(16) Uani 1 1 d U . .
C441 C 0.1479(4) -0.7711(4) 1.3126(4) 0.024(2) Uani 1 1 d U . .
C442 C 0.0920(4) -0.7690(4) 1.3415(4) 0.029(2) Uani 1 1 d U . .
C443 C 0.0514(4) -0.7941(4) 1.3303(4) 0.034(2) Uani 1 1 d U . .
H443 H 0.0585 -0.8111 1.3046 0.041 Uiso 1 1 calc R . .
C444 C 0.0011(4) -0.7938(5) 1.3572(4) 0.041(3) Uani 1 1 d U . .
H444 H -0.0268 -0.8117 1.3508 0.049 Uiso 1 1 calc R . .
C445 C -0.0091(4) -0.7677(5) 1.3931(4) 0.049(3) Uani 1 1 d U . .
H445 H -0.0441 -0.7676 1.4114 0.059 Uiso 1 1 calc R . .
C446 C 0.0304(4) -0.7415(5) 1.4034(4) 0.046(3) Uani 1 1 d U . .
H446 H 0.0225 -0.7228 1.4280 0.055 Uiso 1 1 calc R . .
C447 C 0.0822(4) -0.7427(4) 1.3772(4) 0.037(2) Uani 1 1 d U . .
H447 H 0.1102 -0.7254 1.3840 0.044 Uiso 1 1 calc R . .
N451 N 0.2419(3) -1.3637(3) 1.1994(3) 0.0280(19) Uani 1 1 d U . .
C451 C 0.2489(4) -1.3811(4) 1.1589(4) 0.039(2) Uani 1 1 d U . .
H451 H 0.2525 -1.3542 1.1270 0.047 Uiso 1 1 calc R . .
C452 C 0.2510(4) -1.4375(5) 1.1626(4) 0.053(3) Uani 1 1 d U . .
H452 H 0.2571 -1.4490 1.1337 0.063 Uiso 1 1 calc R . .
C453 C 0.2439(4) -1.4770(5) 1.2098(5) 0.055(3) Uani 1 1 d U . .
H453 H 0.2441 -1.5156 1.2133 0.065 Uiso 1 1 calc R . .
C454 C 0.2370(4) -1.4593(5) 1.2499(4) 0.049(3) Uani 1 1 d U . .
H454 H 0.2343 -1.4856 1.2820 0.059 Uiso 1 1 calc R . .
C455 C 0.2338(4) -1.4023(4) 1.2448(4) 0.038(3) Uani 1 1 d U . .
H455 H 0.2258 -1.3903 1.2735 0.045 Uiso 1 1 calc R . .
N461 N 0.2593(3) -0.6851(3) 1.3261(3) 0.035(2) Uani 1 1 d U . .
C461 C 0.2936(5) -0.6786(5) 1.3513(5) 0.073(3) Uani 1 1 d U . .
H461 H 0.3233 -0.7054 1.3566 0.088 Uiso 1 1 calc R . .
C462 C 0.2908(6) -0.6350(6) 1.3715(5) 0.099(4) Uani 1 1 d U . .
H462 H 0.3196 -0.6302 1.3869 0.119 Uiso 1 1 calc R . .
C463 C 0.2486(6) -0.6013(6) 1.3690(5) 0.091(4) Uani 1 1 d U . .
H463 H 0.2438 -0.5741 1.3860 0.110 Uiso 1 1 calc R . .
C464 C 0.2088(5) -0.6051(5) 1.3404(4) 0.067(3) Uani 1 1 d U . .
H464 H 0.1784 -0.5792 1.3362 0.080 Uiso 1 1 calc R . .
C465 C 0.2161(4) -0.6474(4) 1.3191(4) 0.051(3) Uani 1 1 d U . .
H465 H 0.1908 -0.6504 1.2993 0.062 Uiso 1 1 calc R . .
O471 O 0.3621(2) -1.1251(2) 1.1694(2) 0.0186(15) Uani 1 1 d U . .
C471 C 0.4170(3) -1.1420(4) 1.1520(3) 0.031(3) Uani 1 1 d U . .
H47A H 0.4305 -1.1737 1.1778 0.046 Uiso 1 1 calc R . .
H47B H 0.4399 -1.1108 1.1443 0.046 Uiso 1 1 calc R . .
H47C H 0.4174 -1.1529 1.1221 0.046 Uiso 1 1 calc R . .
O481 O 0.1269(2) -1.0975(3) 1.1652(2) 0.0326(18) Uani 1 1 d U . .
C481 C 0.0739(3) -1.1078(5) 1.1602(4) 0.046(3) Uani 1 1 d U . .
H48A H 0.0762 -1.1267 1.1349 0.069 Uiso 1 1 calc R . .
H48B H 0.0525 -1.0723 1.1504 0.069 Uiso 1 1 calc R . .
H48C H 0.0567 -1.1315 1.1920 0.069 Uiso 1 1 calc R . .
O491 O 0.3927(2) -0.8934(2) 1.2382(2) 0.0174(15) Uani 1 1 d U . .
C491 C 0.4446(3) -0.8889(4) 1.2500(3) 0.031(3) Uani 1 1 d U . .
H49A H 0.4543 -0.8501 1.2362 0.046 Uiso 1 1 calc R . .
H49B H 0.4715 -0.9127 1.2358 0.046 Uiso 1 1 calc R . .
H49C H 0.4435 -0.9007 1.2860 0.046 Uiso 1 1 calc R . .
O501 O 0.1716(2) -0.8344(2) 1.1943(2) 0.0206(16) Uani 1 1 d U . .
C501 C 0.1272(3) -0.7973(4) 1.1752(3) 0.032(3) Uani 1 1 d U . .
H50A H 0.0998 -0.7938 1.2028 0.048 Uiso 1 1 calc R . .
H50B H 0.1114 -0.8125 1.1536 0.048 Uiso 1 1 calc R . .
H50C H 0.1402 -0.7605 1.1562 0.048 Uiso 1 1 calc R . .
N1S N -0.1939(4) -0.6150(5) 0.9404(4) 0.065(3) Uani 1 1 d U . .
C1S C -0.1734(5) -0.6424(5) 0.9721(5) 0.046(3) Uani 1 1 d U . .
C2S C -0.1473(4) -0.6788(6) 1.0138(5) 0.064(4) Uani 1 1 d U . .
H2S1 H -0.1739 -0.6879 1.0438 0.096 Uiso 1 1 calc . . .
H2S2 H -0.1183 -0.6595 1.0190 0.096 Uiso 1 1 calc . . .
H2S3 H -0.1323 -0.7131 1.0065 0.096 Uiso 1 1 calc . . .
N2S N 0.4125(5) -1.0235(5) 0.7534(5) 0.105(4) Uani 1 1 d U . .
C4S C 0.4633(4) -0.9406(5) 0.7466(4) 0.062(3) Uani 1 1 d U . .
H4S1 H 0.4560 -0.9102 0.7169 0.094 Uiso 1 1 calc . . .
H4S2 H 0.5019 -0.9513 0.7442 0.094 Uiso 1 1 calc . . .
H4S3 H 0.4517 -0.9281 0.7759 0.094 Uiso 1 1 calc . . .
C3S C 0.4345(6) -0.9869(6) 0.7506(5) 0.069(4) Uani 1 1 d U . .
N3S N 0.5188(4) -0.3711(5) 0.4434(4) 0.081(4) Uani 1 1 d U . .
C5S C 0.4748(5) -0.3707(6) 0.4624(5) 0.058(3) Uani 1 1 d U . .
C6S C 0.4182(5) -0.3718(6) 0.4868(5) 0.086(4) Uani 1 1 d U . .
H6S1 H 0.3956 -0.3823 0.4670 0.129 Uiso 1 1 calc . . .
H6S2 H 0.4056 -0.3347 0.4896 0.129 Uiso 1 1 calc . . .
H6S3 H 0.4158 -0.3990 0.5199 0.129 Uiso 1 1 calc . . .
N4S N 1.1252(5) -1.0522(5) 0.8072(6) 0.100(5) Uani 0.75 1 d PU . .
C7S C 1.0815(6) -1.0515(6) 0.8068(6) 0.054(4) Uani 0.75 1 d PU . .
C8S C 1.0274(5) -1.0502(6) 0.8083(5) 0.037(4) Uani 0.75 1 d PU . .
H8S1 H 1.0147 -1.0873 0.8266 0.055 Uiso 0.75 1 calc P . .
H8S2 H 1.0186 -1.0392 0.7745 0.055 Uiso 0.75 1 calc P . .
H8S3 H 1.0098 -1.0232 0.8249 0.055 Uiso 0.75 1 calc P . .
N5S N 0.9495(4) -0.9413(5) 0.9691(4) 0.078(3) Uani 1 1 d U . .
C9S C 0.9105(5) -0.9551(5) 0.9625(5) 0.061(3) Uani 1 1 d U . .
C10S C 0.8605(4) -0.9721(5) 0.9539(4) 0.056(3) Uani 1 1 d U . .
H10A H 0.8310 -0.9447 0.9583 0.084 Uiso 1 1 calc . . .
H10B H 0.8524 -1.0087 0.9775 0.084 Uiso 1 1 calc . . .
H10C H 0.8647 -0.9744 0.9201 0.084 Uiso 1 1 calc . . .
N6S N 0.5402(4) -0.8139(5) 1.1448(4) 0.091(4) Uani 1 1 d U . .
C11S C 0.5007(6) -0.8248(6) 1.1335(5) 0.073(4) Uani 1 1 d U . .
C12S C 0.4465(5) -0.8400(6) 1.1168(5) 0.087(4) Uani 1 1 d U . .
H12A H 0.4329 -0.8074 1.0918 0.131 Uiso 1 1 calc . . .
H12B H 0.4187 -0.8506 1.1457 0.131 Uiso 1 1 calc . . .
H12C H 0.4555 -0.8711 1.1029 0.131 Uiso 1 1 calc . . .
N7S N 0.1562(5) -0.9272(6) 0.8692(5) 0.112(5) Uani 1 1 d U . .
C13S C 0.1181(6) -0.9491(8) 0.8849(6) 0.093(5) Uani 1 1 d U . .
C14S C 0.0668(6) -0.9779(7) 0.9072(6) 0.115(5) Uani 1 1 d U . .
H14A H 0.0430 -0.9700 0.8819 0.173 Uiso 1 1 calc . . .
H14B H 0.0489 -0.9643 0.9346 0.173 Uiso 1 1 calc . . .
H14C H 0.0751 -1.0182 0.9196 0.173 Uiso 1 1 calc . . .
N8S N -0.0218(5) -0.7031(7) 0.9666(5) 0.137(5) Uani 1 1 d U . .
C15S C 0.0171(5) -0.6995(7) 0.9391(5) 0.096(5) Uani 1 1 d U . .
C16S C 0.0663(5) -0.6920(6) 0.9037(4) 0.070(4) Uani 1 1 d U . .
H16A H 0.0675 -0.7162 0.8828 0.105 Uiso 1 1 calc . . .
H16B H 0.0976 -0.7018 0.9216 0.105 Uiso 1 1 calc . . .
H16C H 0.0671 -0.6530 0.8829 0.105 Uiso 1 1 calc . . .
N9S N 0.3527(5) 0.0712(7) 0.6228(5) 0.131(5) Uani 1 1 d U . .
C17S C 0.3505(6) 0.1031(9) 0.6479(6) 0.119(5) Uani 1 1 d U . .
C18S C 0.3459(6) 0.1235(8) 0.6876(6) 0.125(6) Uani 1 1 d U . .
H18A H 0.3312 0.0953 0.7178 0.188 Uiso 1 1 calc . . .
H18B H 0.3217 0.1573 0.6820 0.188 Uiso 1 1 calc . . .
H18C H 0.3815 0.1323 0.6912 0.188 Uiso 1 1 calc . . .
N10S N 0.2072(4) 0.1570(6) 0.5418(4) 0.093(4) Uani 1 1 d U . .
C19S C 0.1939(5) 0.1645(6) 0.5047(5) 0.071(4) Uani 1 1 d U . .
C20S C 0.1740(6) 0.1730(6) 0.4580(5) 0.090(5) Uani 1 1 d U . .
H20A H 0.1435 0.1499 0.4637 0.135 Uiso 1 1 calc . . .
H20B H 0.2028 0.1625 0.4345 0.135 Uiso 1 1 calc . . .
H20C H 0.1622 0.2123 0.4444 0.135 Uiso 1 1 calc . . .
N11S N -0.0200(7) -0.4046(7) 0.6950(6) 0.150(6) Uani 1 1 d U . .
C21S C -0.0391(8) -0.4211(9) 0.6668(7) 0.133(6) Uani 1 1 d U . .
C22S C -0.0582(7) -0.4433(8) 0.6366(6) 0.117(6) Uani 1 1 d U . .
H22D H -0.0302 -0.4684 0.6255 0.175 Uiso 1 1 calc . . .
H22E H -0.0687 -0.4133 0.6079 0.175 Uiso 1 1 calc . . .
H22F H -0.0897 -0.4641 0.6546 0.175 Uiso 1 1 calc . . .
N12S N 0.4331(6) -0.6900(7) 0.3518(6) 0.122(5) Uani 1 1 d U . .
C23S C 0.4428(6) -0.7228(8) 0.3329(6) 0.088(4) Uani 1 1 d U . .
C24S C 0.4621(5) -0.7672(6) 0.3050(6) 0.093(4) Uani 1 1 d U . .
H24D H 0.4824 -0.7493 0.2726 0.139 Uiso 1 1 calc . . .
H24E H 0.4307 -0.7835 0.3003 0.139 Uiso 1 1 calc . . .
H24F H 0.4852 -0.7967 0.3246 0.139 Uiso 1 1 calc . . .
N13S N -0.1407(9) -0.4215(9) 0.7639(9) 0.225(11) Uani 1 1 d U . .
C25S C -0.1455(11) -0.4480(11) 0.8110(13) 0.215(11) Uani 1 1 d U . .
C26S C -0.1508(11) -0.4802(11) 0.8701(12) 0.245(11) Uani 1 1 d U . .
H26C H -0.1696 -0.5143 0.8777 0.367 Uiso 1 1 calc . . .
H26D H -0.1712 -0.4559 0.8883 0.367 Uiso 1 1 calc . . .
H26E H -0.1148 -0.4898 0.8801 0.367 Uiso 1 1 calc . . .
N14S N 0.1600(9) -0.4851(10) 0.5420(8) 0.050 Uiso 0.50 1 d PU . .
C27S C 0.1519(14) -0.4766(15) 0.5245(11) 0.085(10) Uiso 0.50 1 d PU . .
C28S C 0.1151(11) -0.4720(12) 0.4829(10) 0.089(9) Uiso 0.50 1 d PU . .
H28C H 0.1362 -0.4858 0.4567 0.134 Uiso 0.50 1 calc P . .
H28D H 0.1029 -0.4329 0.4686 0.134 Uiso 0.50 1 calc P . .
H28E H 0.0839 -0.4943 0.4978 0.134 Uiso 0.50 1 calc P . .
N15S N 0.1840(7) -0.4543(9) 0.3721(7) 0.062(6) Uiso 0.50 1 d PU . .
C29S C 0.1955(10) -0.4092(11) 0.3737(9) 0.066(7) Uiso 0.50 1 d PU . .
C30S C 0.1732(9) -0.3693(11) 0.3982(9) 0.068(7) Uiso 0.50 1 d PU . .
H30A H 0.1494 -0.3418 0.3776 0.102 Uiso 0.50 1 calc P . .
H30B H 0.2023 -0.3504 0.4036 0.102 Uiso 0.50 1 calc P . .
H30C H 0.1526 -0.3882 0.4301 0.102 Uiso 0.50 1 calc P . .
N17S N 0.6245(7) -0.5422(8) 0.8574(7) 0.057(6) Uiso 0.50 1 d PU E 1
C34S C 0.6102(7) -0.5579(8) 0.8340(7) 0.025(5) Uiso 0.50 1 d PU E 1
C35S C 0.5901(13) -0.5754(14) 0.8109(12) 0.112(10) Uiso 0.50 1 d PU E 1
H35A H 0.5510 -0.5693 0.8182 0.169 Uiso 0.50 1 calc P F 1
H35B H 0.5998 -0.6155 0.8184 0.169 Uiso 0.50 1 calc P G 1
H35C H 0.6019 -0.5567 0.7757 0.169 Uiso 0.50 1 calc P H 1
C37S C 0.5690(18) -0.5097(16) 0.760(2) 0.066(10) Uiso 0.25 1 d PDU I 2
H37A H 0.5448 -0.4777 0.7636 0.099 Uiso 0.25 1 calc P J 2
H37B H 0.5889 -0.5004 0.7263 0.099 Uiso 0.25 1 calc P K 2
H37C H 0.5944 -0.5186 0.7840 0.099 Uiso 0.25 1 calc P L 2
O11S O 0.5389(9) -0.5559(11) 0.7684(9) 0.034(7) Uiso 0.25 1 d PDU I 2
H11S H 0.5423 -0.5784 0.7964 0.051 Uiso 0.25 1 calc PR I 2
C37A C 0.5442(14) -0.4946(19) 0.7580(17) 0.050 Uiso 0.25 1 d PDU M 3
H37D H 0.5515 -0.5332 0.7779 0.075 Uiso 0.25 1 calc P N 3
H37E H 0.5235 -0.4939 0.7320 0.075 Uiso 0.25 1 calc P O 3
H37F H 0.5236 -0.4737 0.7794 0.075 Uiso 0.25 1 calc P P 3
O11A O 0.5943(11) -0.4693(13) 0.7358(10) 0.057(8) Uiso 0.25 1 d PDU M 3
H11C H 0.6199 -0.4938 0.7407 0.085 Uiso 0.25 1 calc PR M 3
O10S O -0.0156(11) -0.4966(13) 0.5595(11) 0.061(9) Uiso 0.25 1 d PDU . .
H10S H -0.0033 -0.5168 0.5852 0.091 Uiso 0.25 1 calc PR . .
C36S C 0.0139(19) -0.508(3) 0.5189(15) 0.094(12) Uiso 0.25 1 d PDU . .
H36A H 0.0333 -0.4754 0.4984 0.141 Uiso 0.25 1 calc P . .
H36B H -0.0103 -0.5171 0.4997 0.141 Uiso 0.25 1 calc P . .
H36C H 0.0396 -0.5398 0.5297 0.141 Uiso 0.25 1 calc PU . .

loop_
_atom_site_aniso_label
_atom_site_aniso_U_11
_atom_site_aniso_U_22
_atom_site_aniso_U_33
_atom_site_aniso_U_23
_atom_site_aniso_U_13
_atom_site_aniso_U_12
Mn1 0.0229(9) 0.0252(11) 0.0600(13) -0.0206(9) -0.0009(8) -0.0017(8)
Mn2 0.0203(9) 0.0289(11) 0.0423(12) -0.0173(9) -0.0044(8) 0.0004(8)
Mn3 0.0188(9) 0.0231(10) 0.0435(12) -0.0167(9) -0.0017(8) 0.0006(7)
Mn4 0.0161(8) 0.0285(11) 0.0352(11) -0.0132(8) -0.0031(7) 0.0024(7)
Mn5 0.0145(8) 0.0237(10) 0.0283(11) -0.0098(8) -0.0008(7) 0.0027(7)
Mn6 0.0149(8) 0.0189(10) 0.0291(11) -0.0058(8) -0.0009(7) 0.0028(7)
Mn7 0.0137(8) 0.0200(10) 0.0295(11) -0.0057(8) -0.0023(7) 0.0025(7)
Mn8 0.0152(8) 0.0180(10) 0.0329(11) -0.0101(8) -0.0025(7) 0.0033(7)
Mn9 0.0150(8) 0.0188(10) 0.0263(10) -0.0074(8) -0.0007(7) 0.0009(7)
Mn10 0.0186(8) 0.0178(10) 0.0285(11) -0.0071(8) -0.0006(7) 0.0027(7)
Mn11 0.0159(8) 0.0172(9) 0.0293(11) -0.0107(8) 0.0027(7) 0.0000(7)
Mn12 0.0215(9) 0.0239(10) 0.0322(11) -0.0143(8) 0.0045(7) 0.0014(7)
Li1 0.019(5) 0.023(6) 0.033(7) -0.015(5) -0.006(6) 0.003(6)
O1 0.016(4) 0.021(4) 0.046(5) -0.014(4) -0.003(3) -0.002(3)
O2 0.013(3) 0.032(4) 0.026(4) -0.012(3) -0.003(3) -0.002(3)
O3 0.016(3) 0.016(4) 0.032(4) -0.015(3) -0.005(3) 0.003(2)
O4 0.009(3) 0.016(4) 0.030(4) -0.010(3) 0.004(3) 0.004(3)
P11 0.0131(14) 0.0218(17) 0.0225(18) -0.0059(14) 0.0021(12) 0.0029(12)
O11 0.013(3) 0.023(4) 0.022(3) -0.009(3) 0.001(3) -0.001(3)
O12 0.012(3) 0.015(4) 0.030(4) -0.005(3) 0.002(3) 0.002(3)
O13 0.008(3) 0.017(4) 0.031(4) -0.003(3) -0.006(3) 0.002(3)
C11 0.015(4) 0.027(6) 0.021(6) -0.011(4) -0.006(4) 0.009(4)
C12 0.019(4) 0.030(6) 0.022(5) -0.017(4) 0.005(4) -0.003(4)
C13 0.020(4) 0.045(7) 0.035(6) -0.020(4) 0.006(4) 0.002(4)
C14 0.016(4) 0.083(8) 0.064(8) -0.037(5) 0.014(5) -0.005(5)
C15 0.052(6) 0.084(9) 0.058(7) -0.033(5) 0.034(6) -0.032(6)
C16 0.076(7) 0.046(8) 0.043(7) -0.009(5) 0.027(5) -0.026(5)
C17 0.048(5) 0.027(6) 0.036(6) -0.012(4) 0.003(4) -0.010(5)
P21 0.0200(15) 0.0219(17) 0.0228(19) -0.0076(14) 0.0005(13) 0.0006(13)
O21 0.017(3) 0.015(4) 0.017(4) -0.005(3) 0.000(3) 0.004(3)
O22 0.014(3) 0.025(3) 0.022(3) -0.012(3) -0.001(3) 0.004(3)
O23 0.021(4) 0.021(4) 0.025(4) -0.013(3) 0.006(3) -0.001(3)
C21 0.028(5) 0.025(6) 0.027(7) -0.003(4) -0.006(4) 0.009(4)
C22 0.040(4) 0.028(6) 0.026(6) -0.006(4) 0.000(4) -0.004(4)
C23 0.036(4) 0.047(7) 0.030(7) 0.002(5) 0.006(5) -0.008(4)
C24 0.035(5) 0.056(7) 0.043(7) -0.007(5) 0.009(5) -0.010(5)
C25 0.060(5) 0.045(7) 0.042(7) -0.007(4) 0.017(6) -0.020(6)
C26 0.074(6) 0.036(7) 0.037(7) 0.008(5) 0.000(5) -0.011(5)
C27 0.053(5) 0.039(6) 0.034(7) 0.005(4) 0.001(5) 0.001(5)
P31 0.0153(15) 0.0224(18) 0.0311(19) -0.0072(14) 0.0029(13) -0.0020(13)
O31 0.011(3) 0.025(3) 0.035(4) -0.014(3) 0.003(3) 0.002(3)
O32 0.015(3) 0.019(4) 0.031(4) -0.008(3) -0.004(3) -0.002(3)
O33 0.019(4) 0.011(4) 0.030(4) -0.009(3) 0.000(3) 0.003(3)
C31 0.035(6) 0.029(5) 0.040(7) -0.007(5) -0.004(4) -0.010(5)
C32 0.031(6) 0.026(4) 0.042(7) -0.007(5) 0.005(4) -0.004(4)
C33 0.037(6) 0.030(5) 0.085(8) -0.005(6) -0.003(5) -0.006(5)
C34 0.059(8) 0.025(5) 0.096(9) 0.004(6) -0.002(6) -0.004(5)
C35 0.051(7) 0.038(5) 0.082(9) 0.015(6) -0.005(5) 0.004(6)
C36 0.045(7) 0.041(6) 0.071(8) -0.007(6) -0.015(5) 0.012(5)
C37 0.045(7) 0.033(5) 0.053(8) -0.004(5) -0.013(5) 0.001(5)
P41 0.0204(15) 0.0239(18) 0.030(2) -0.0110(14) -0.0036(13) 0.0018(13)
O41 0.016(3) 0.021(4) 0.022(3) -0.008(3) -0.006(3) 0.002(3)
O42 0.015(4) 0.036(5) 0.030(5) -0.016(4) -0.007(3) 0.005(3)
O43 0.018(4) 0.024(4) 0.035(5) -0.016(3) -0.004(3) 0.003(3)
C41 0.030(6) 0.032(7) 0.036(6) -0.011(5) 0.008(5) -0.005(5)
C42 0.044(6) 0.047(6) 0.044(6) -0.016(4) -0.006(5) -0.005(6)
C43 0.069(7) 0.056(6) 0.044(6) -0.012(5) -0.009(6) -0.004(7)
C44 0.095(8) 0.082(7) 0.050(6) -0.016(6) -0.022(7) -0.004(8)
C45 0.098(9) 0.096(9) 0.053(7) -0.034(6) -0.020(7) -0.003(9)
C46 0.072(8) 0.081(7) 0.058(8) -0.037(6) -0.010(7) -0.012(7)
C47 0.039(6) 0.054(6) 0.047(6) -0.026(5) 0.006(5) -0.004(6)
O51 0.027(4) 0.030(4) 0.051(5) -0.016(4) 0.003(3) 0.002(3)
O52 0.019(4) 0.030(4) 0.059(5) -0.012(3) -0.007(3) 0.001(3)
C51 0.018(4) 0.029(5) 0.053(6) -0.020(4) -0.010(4) -0.002(4)
C52 0.022(4) 0.034(5) 0.048(6) -0.021(4) -0.004(4) -0.005(4)
C53 0.029(5) 0.039(6) 0.067(8) -0.011(4) -0.006(4) -0.006(4)
C54 0.035(6) 0.052(7) 0.061(7) -0.009(5) -0.009(5) -0.017(4)
C55 0.031(5) 0.071(8) 0.052(7) -0.023(5) -0.002(5) -0.011(5)
C56 0.022(5) 0.066(7) 0.061(8) -0.026(5) -0.003(4) -0.001(5)
C57 0.026(5) 0.048(6) 0.056(7) -0.023(5) 0.000(4) 0.004(4)
O61 0.022(4) 0.035(4) 0.052(5) -0.023(4) -0.003(3) -0.003(3)
O62 0.034(4) 0.034(4) 0.078(6) -0.031(4) -0.017(4) 0.003(4)
C61 0.023(5) 0.040(5) 0.062(6) -0.030(4) -0.001(5) 0.000(5)
C62 0.022(5) 0.059(6) 0.069(6) -0.047(4) -0.009(5) 0.010(5)
C63 0.066(7) 0.075(7) 0.070(7) -0.039(5) -0.030(7) 0.001(7)
C64 0.089(9) 0.085(8) 0.071(7) -0.046(6) -0.031(7) 0.004(7)
C65 0.089(9) 0.101(9) 0.086(8) -0.072(6) -0.034(7) 0.014(8)
C66 0.077(8) 0.089(8) 0.100(9) -0.076(7) -0.021(7) -0.002(8)
C67 0.058(7) 0.066(6) 0.092(8) -0.065(6) -0.020(6) 0.018(6)
O71 0.019(4) 0.024(4) 0.061(5) -0.020(3) 0.002(3) 0.006(3)
O72 0.027(4) 0.026(4) 0.054(5) -0.014(4) -0.004(3) -0.001(3)
C71 0.023(5) 0.030(5) 0.055(7) -0.022(4) 0.000(4) 0.005(4)
C72 0.032(5) 0.033(5) 0.057(7) -0.018(4) -0.007(4) 0.005(4)
C73 0.040(6) 0.047(6) 0.072(8) -0.020(5) -0.013(5) -0.004(5)
C74 0.055(7) 0.078(8) 0.074(9) -0.013(7) -0.026(5) -0.012(6)
C75 0.050(7) 0.072(7) 0.083(9) -0.004(7) -0.023(6) 0.004(6)
C76 0.060(8) 0.044(6) 0.076(9) -0.004(5) -0.015(6) 0.002(5)
C77 0.043(6) 0.038(5) 0.060(8) -0.013(5) -0.007(5) -0.002(5)
O81 0.028(4) 0.024(4) 0.048(5) -0.012(4) -0.004(3) -0.004(3)
O82 0.026(4) 0.022(4) 0.066(5) -0.025(4) -0.004(4) 0.001(3)
C81 0.028(5) 0.029(6) 0.042(6) -0.020(5) -0.001(4) 0.003(4)
O91 0.026(4) 0.029(4) 0.032(4) -0.016(3) -0.005(3) 0.001(3)
O92 0.021(4) 0.029(4) 0.044(5) -0.013(3) -0.020(3) 0.006(3)
C91 0.016(5) 0.029(5) 0.030(5) -0.019(4) -0.001(4) 0.009(4)
C92 0.016(5) 0.046(5) 0.030(5) -0.012(4) -0.003(4) 0.004(4)
C93 0.024(6) 0.048(6) 0.026(6) -0.010(4) 0.004(4) 0.003(5)
C94 0.040(7) 0.056(6) 0.025(6) -0.006(4) 0.003(5) -0.002(5)
C95 0.050(7) 0.069(7) 0.034(7) -0.013(5) -0.012(5) 0.006(6)
C96 0.037(6) 0.071(7) 0.033(6) -0.025(5) -0.010(5) 0.003(5)
C97 0.030(6) 0.055(6) 0.036(6) -0.021(4) -0.011(4) 0.005(5)
O101 0.018(4) 0.031(4) 0.029(4) -0.008(3) -0.001(3) 0.011(3)
O102 0.019(4) 0.018(4) 0.035(4) -0.005(3) 0.000(3) 0.002(3)
C101 0.016(4) 0.030(6) 0.028(5) -0.009(4) -0.005(3) 0.002(4)
C102 0.020(4) 0.023(6) 0.034(5) -0.007(4) -0.004(3) 0.010(4)
C103 0.023(5) 0.028(6) 0.053(6) 0.005(4) 0.008(4) 0.008(4)
C104 0.026(5) 0.039(7) 0.070(7) 0.007(5) 0.016(5) 0.007(5)
C105 0.013(5) 0.028(6) 0.074(7) -0.010(5) 0.013(4) 0.007(4)
C106 0.020(5) 0.028(6) 0.060(6) -0.010(5) -0.008(4) 0.014(4)
C107 0.022(5) 0.021(6) 0.038(6) -0.008(4) -0.001(4) 0.007(4)
O111 0.017(3) 0.030(5) 0.039(4) -0.014(3) -0.005(3) 0.005(3)
O112 0.020(3) 0.030(4) 0.041(4) -0.009(3) -0.003(3) -0.001(3)
C111 0.019(4) 0.023(6) 0.038(4) -0.013(4) 0.003(3) 0.006(4)
C112 0.016(3) 0.027(6) 0.056(5) -0.019(5) 0.003(3) 0.007(4)
C113 0.024(5) 0.062(8) 0.059(5) -0.011(6) 0.013(4) -0.003(5)
C114 0.030(6) 0.096(9) 0.075(7) -0.022(7) 0.017(4) -0.016(6)
C115 0.028(6) 0.082(9) 0.101(8) -0.037(8) 0.013(5) -0.009(6)
C116 0.025(5) 0.063(8) 0.098(7) -0.035(7) -0.014(5) 0.002(6)
C117 0.027(5) 0.038(7) 0.076(6) -0.023(6) -0.006(4) 0.001(5)
O121 0.020(3) 0.021(4) 0.036(4) -0.007(3) -0.005(3) -0.004(3)
O122 0.016(3) 0.028(4) 0.036(4) -0.003(3) 0.001(3) -0.002(3)
C121 0.021(4) 0.024(5) 0.030(5) -0.011(3) -0.001(3) -0.002(4)
C122 0.021(4) 0.037(6) 0.027(5) -0.008(3) -0.005(3) -0.009(4)
C123 0.024(4) 0.044(7) 0.041(7) -0.006(4) 0.001(4) -0.009(4)
C124 0.032(5) 0.071(8) 0.042(7) -0.003(5) 0.001(4) -0.020(5)
C125 0.042(5) 0.082(8) 0.043(7) 0.016(5) -0.002(5) -0.024(6)
C126 0.040(5) 0.058(7) 0.046(7) 0.014(4) -0.011(5) -0.015(5)
C127 0.029(5) 0.052(7) 0.040(7) 0.008(4) 0.000(4) -0.004(4)
O131 0.014(3) 0.031(4) 0.034(4) -0.015(3) -0.002(3) 0.005(3)
O132 0.014(3) 0.022(4) 0.029(4) -0.009(3) -0.002(3) 0.003(3)
C131 0.016(4) 0.021(6) 0.030(5) -0.009(4) -0.002(4) 0.006(4)
C132 0.012(4) 0.029(6) 0.031(5) -0.008(4) -0.002(3) 0.008(3)
C133 0.027(5) 0.045(7) 0.042(6) -0.016(5) 0.003(4) -0.009(4)
C134 0.036(6) 0.058(8) 0.046(7) -0.008(6) 0.005(5) -0.020(5)
C135 0.030(6) 0.051(8) 0.035(6) 0.000(5) 0.006(5) -0.003(5)
C136 0.042(6) 0.029(7) 0.035(6) -0.010(5) 0.009(4) 0.004(5)
C137 0.032(5) 0.022(6) 0.034(6) -0.010(5) 0.005(4) 0.000(4)
O141 0.023(3) 0.017(4) 0.036(4) -0.006(3) 0.005(3) 0.008(3)
O142 0.011(3) 0.017(4) 0.037(4) -0.009(3) -0.005(3) 0.010(3)
C141 0.022(5) 0.016(5) 0.037(4) -0.011(5) -0.005(4) 0.006(4)
C142 0.021(4) 0.023(6) 0.033(5) -0.009(4) -0.007(4) 0.005(4)
C143 0.024(5) 0.032(6) 0.032(5) -0.012(5) -0.005(4) 0.006(4)
C144 0.023(5) 0.038(7) 0.045(5) -0.018(6) -0.003(5) 0.011(4)
C145 0.035(6) 0.045(7) 0.045(6) -0.012(6) -0.015(5) 0.022(5)
C146 0.042(6) 0.059(8) 0.028(5) -0.004(5) -0.008(4) 0.019(5)
C147 0.037(6) 0.048(7) 0.027(5) -0.005(5) 0.000(4) 0.020(5)
O151 0.020(3) 0.029(4) 0.035(4) -0.013(3) -0.004(3) 0.004(3)
O152 0.018(3) 0.016(4) 0.030(4) -0.003(3) -0.006(3) 0.003(3)
C151 0.021(4) 0.011(5) 0.034(5) 0.003(4) -0.003(3) 0.003(4)
C152 0.023(4) 0.017(5) 0.030(4) -0.008(4) -0.006(3) 0.002(4)
C153 0.025(5) 0.022(6) 0.031(5) -0.007(4) -0.002(3) -0.003(4)
C154 0.044(5) 0.028(6) 0.033(5) -0.006(5) -0.010(4) -0.008(5)
C155 0.040(4) 0.018(6) 0.041(5) -0.001(5) -0.021(5) 0.008(5)
C156 0.023(5) 0.030(6) 0.042(6) -0.013(5) -0.012(4) 0.006(4)
C157 0.024(4) 0.019(6) 0.030(5) -0.002(4) -0.004(3) -0.004(4)
O161 0.047(5) 0.032(5) 0.044(5) -0.026(4) 0.020(3) -0.013(4)
O162 0.019(3) 0.022(4) 0.028(4) -0.013(3) 0.008(3) 0.000(3)
C161 0.024(5) 0.024(4) 0.031(5) -0.016(4) -0.003(4) 0.000(4)
C162 0.025(5) 0.023(4) 0.034(5) -0.010(4) -0.004(4) 0.002(4)
C163 0.068(7) 0.029(6) 0.058(7) -0.021(5) 0.018(6) -0.014(5)
C164 0.095(9) 0.041(6) 0.070(8) -0.019(6) 0.019(7) -0.034(6)
C165 0.074(8) 0.049(6) 0.053(7) -0.006(6) 0.007(6) -0.032(6)
C166 0.060(7) 0.050(7) 0.037(6) -0.005(5) -0.002(5) -0.020(6)
C167 0.036(6) 0.029(5) 0.030(5) -0.007(4) -0.006(4) -0.002(4)
O171 0.028(4) 0.018(4) 0.039(5) -0.002(3) -0.002(3) 0.006(3)
O172 0.048(5) 0.031(5) 0.039(5) -0.012(4) 0.013(4) -0.006(4)
C171 0.025(5) 0.021(5) 0.043(6) -0.008(5) 0.002(5) 0.007(4)
O181 0.023(3) 0.028(4) 0.027(4) -0.012(3) -0.001(3) 0.005(3)
O182 0.027(4) 0.023(4) 0.030(4) -0.009(3) -0.004(3) 0.002(3)
C181 0.025(4) 0.021(6) 0.021(6) -0.002(4) 0.000(4) -0.002(4)
C182 0.021(3) 0.039(6) 0.027(6) -0.008(4) -0.004(4) 0.004(4)
C183 0.024(4) 0.037(7) 0.036(6) -0.013(5) -0.003(4) 0.004(5)
C184 0.021(4) 0.051(7) 0.047(7) -0.012(5) -0.003(4) -0.001(5)
C185 0.027(5) 0.063(8) 0.056(8) -0.026(6) 0.015(5) 0.001(5)
C186 0.032(5) 0.074(8) 0.051(7) -0.035(6) 0.010(5) 0.001(6)
C187 0.027(4) 0.048(7) 0.039(7) -0.019(5) 0.003(4) 0.001(5)
O191 0.019(4) 0.032(4) 0.033(4) -0.016(3) -0.006(3) 0.006(3)
O192 0.011(3) 0.037(4) 0.030(4) -0.016(3) 0.004(3) 0.000(3)
C191 0.021(5) 0.028(6) 0.034(4) -0.013(4) -0.001(4) 0.001(4)
C192 0.022(5) 0.028(5) 0.030(4) -0.016(4) -0.008(4) 0.001(4)
C193 0.024(5) 0.033(6) 0.041(5) -0.017(4) -0.010(4) 0.004(4)
C194 0.029(5) 0.029(6) 0.045(6) -0.011(5) -0.014(4) 0.000(5)
C195 0.039(6) 0.030(6) 0.044(6) -0.005(5) -0.009(4) -0.004(4)
C196 0.038(6) 0.054(8) 0.035(5) -0.006(5) 0.002(5) -0.002(5)
C197 0.029(5) 0.034(6) 0.035(5) -0.017(4) -0.004(4) 0.003(4)
N201 0.020(4) 0.028(5) 0.066(6) -0.021(4) 0.002(5) -0.003(4)
C201 0.035(6) 0.029(5) 0.074(6) -0.019(5) 0.001(6) -0.002(5)
C202 0.057(7) 0.028(5) 0.080(7) -0.016(5) -0.001(6) -0.002(6)
C203 0.066(7) 0.034(6) 0.097(8) -0.029(5) -0.004(7) -0.002(6)
C204 0.037(6) 0.049(6) 0.084(7) -0.038(5) -0.002(6) -0.010(6)
C205 0.026(6) 0.040(5) 0.075(6) -0.026(5) 0.004(6) -0.003(5)
N211 0.043(5) 0.033(5) 0.045(6) -0.026(5) 0.000(4) 0.001(4)
C211 0.050(6) 0.040(6) 0.067(8) -0.032(6) -0.004(5) 0.006(4)
C212 0.056(6) 0.038(6) 0.088(9) -0.036(6) -0.006(6) 0.004(5)
C213 0.066(7) 0.039(6) 0.085(8) -0.036(6) -0.003(6) -0.008(5)
C214 0.059(7) 0.058(7) 0.080(8) -0.049(7) -0.015(6) -0.002(5)
C215 0.048(6) 0.046(6) 0.066(8) -0.042(6) -0.003(5) 0.005(5)
O221 0.017(3) 0.034(5) 0.042(5) -0.016(4) -0.008(3) 0.001(3)
C221 0.030(6) 0.048(8) 0.070(9) -0.035(7) -0.027(6) 0.006(6)
O231 0.015(3) 0.019(4) 0.043(5) -0.016(3) 0.002(3) -0.002(3)
C231 0.013(5) 0.038(7) 0.046(7) -0.022(6) 0.005(5) -0.004(5)
O241 0.017(3) 0.016(4) 0.032(4) -0.012(3) 0.001(3) 0.001(3)
C241 0.016(5) 0.035(7) 0.068(9) -0.016(6) 0.003(5) -0.008(5)
O251 0.024(4) 0.014(4) 0.018(4) -0.003(3) -0.002(3) 0.007(3)
C251 0.032(6) 0.020(6) 0.032(7) 0.000(5) -0.017(5) 0.006(4)
Mn13 0.0234(9) 0.0183(10) 0.0355(11) -0.0075(8) -0.0020(8) -0.0040(7)
Mn14 0.0150(8) 0.0168(9) 0.0292(11) -0.0062(8) -0.0035(7) 0.0004(7)
Mn15 0.0173(8) 0.0253(10) 0.0318(11) -0.0124(8) -0.0042(7) 0.0022(7)
Mn16 0.0166(8) 0.0262(10) 0.0305(11) -0.0137(8) -0.0051(7) 0.0054(7)
Mn17 0.0154(8) 0.0212(10) 0.0225(10) -0.0050(8) -0.0010(7) -0.0005(7)
Mn18 0.0132(8) 0.0221(10) 0.0271(10) -0.0083(8) -0.0011(7) 0.0031(7)
Mn19 0.0126(8) 0.0140(9) 0.0248(10) -0.0052(7) -0.0020(7) 0.0015(7)
Mn20 0.0129(8) 0.0144(9) 0.0264(10) -0.0058(7) -0.0011(7) 0.0039(7)
Mn21 0.0153(8) 0.0209(10) 0.0227(10) -0.0049(8) -0.0034(7) 0.0017(7)
Mn22 0.0179(8) 0.0178(9) 0.0222(10) -0.0057(8) -0.0013(7) 0.0055(7)
Mn23 0.0141(8) 0.0179(10) 0.0283(10) -0.0090(8) 0.0001(7) 0.0031(7)
Mn24 0.0207(8) 0.0192(10) 0.0284(11) -0.0105(8) 0.0006(7) 0.0029(7)
Li2 0.013(4) 0.016(5) 0.028(6) -0.009(5) -0.001(5) 0.008(6)
O5 0.012(3) 0.015(4) 0.027(4) 0.000(3) -0.001(3) -0.003(3)
O6 0.009(3) 0.018(4) 0.038(4) -0.012(3) 0.002(2) 0.003(2)
O7 0.008(3) 0.012(4) 0.035(4) -0.008(3) -0.003(2) -0.002(2)
O8 0.017(3) 0.017(4) 0.022(4) -0.013(3) 0.003(3) 0.005(3)
P261 0.0163(15) 0.0201(17) 0.0215(18) -0.0039(13) -0.0024(12) 0.0013(12)
O261 0.016(3) 0.011(3) 0.018(3) 0.000(3) 0.000(2) 0.004(3)
O262 0.020(4) 0.019(4) 0.018(4) -0.005(3) -0.002(3) 0.002(3)
O263 0.021(4) 0.028(4) 0.026(4) -0.008(3) -0.005(3) 0.005(3)
C261 0.018(5) 0.025(6) 0.033(6) -0.009(5) 0.000(4) 0.003(5)
C262 0.017(5) 0.031(5) 0.030(5) -0.012(4) 0.000(4) 0.006(4)
C263 0.045(6) 0.031(5) 0.035(6) -0.011(4) -0.008(5) 0.008(5)
C264 0.070(7) 0.036(5) 0.026(6) 0.000(5) -0.009(5) -0.004(6)
C265 0.061(7) 0.045(6) 0.025(6) -0.010(5) -0.002(5) -0.004(6)
C266 0.034(6) 0.037(5) 0.036(7) -0.018(5) 0.002(5) -0.002(5)
C267 0.028(6) 0.031(5) 0.030(6) -0.011(4) 0.002(4) 0.002(5)
P271 0.0165(15) 0.0206(17) 0.0289(19) -0.0094(14) -0.0024(13) 0.0001(12)
O271 0.005(3) 0.020(3) 0.028(4) -0.009(3) 0.003(3) -0.002(2)
O272 0.018(3) 0.021(4) 0.015(4) -0.006(3) -0.004(3) -0.002(3)
O273 0.011(3) 0.016(4) 0.032(4) -0.008(3) 0.001(3) -0.003(3)
C271 0.021(5) 0.015(6) 0.027(5) -0.007(4) 0.005(4) -0.006(4)
C272 0.032(4) 0.011(5) 0.029(5) -0.004(4) 0.002(4) 0.005(4)
C273 0.035(4) 0.035(7) 0.039(6) -0.011(5) -0.001(4) 0.011(5)
C274 0.032(5) 0.043(7) 0.051(6) 0.001(6) -0.007(4) 0.008(5)
C275 0.045(5) 0.048(7) 0.042(6) -0.005(6) -0.012(5) 0.013(6)
C276 0.049(5) 0.078(9) 0.030(5) 0.002(6) 0.002(5) 0.014(6)
C277 0.034(5) 0.060(8) 0.031(5) 0.009(6) 0.005(4) 0.012(6)
P281 0.0204(15) 0.0177(17) 0.0213(18) -0.0071(14) -0.0004(13) 0.0044(13)
O281 0.014(3) 0.021(4) 0.024(4) -0.008(3) 0.004(3) -0.002(3)
O282 0.014(3) 0.017(3) 0.023(4) -0.010(2) 0.004(3) 0.001(2)
O283 0.009(3) 0.018(4) 0.023(4) -0.008(3) -0.003(3) 0.007(3)
C281 0.051(7) 0.024(6) 0.025(7) -0.015(5) -0.003(4) 0.014(4)
C282 0.052(6) 0.030(5) 0.047(7) -0.012(5) 0.001(4) 0.011(4)
C283 0.036(6) 0.031(5) 0.084(8) -0.015(6) 0.008(5) 0.006(5)
C284 0.051(7) 0.032(6) 0.078(9) -0.003(6) 0.011(5) 0.007(5)
C285 0.091(9) 0.036(6) 0.072(9) -0.008(6) 0.034(6) -0.012(6)
C286 0.081(8) 0.053(7) 0.068(8) -0.015(6) 0.019(6) -0.019(6)
C287 0.066(8) 0.039(6) 0.067(8) -0.014(6) 0.018(5) -0.005(5)
P291 0.0129(14) 0.0190(17) 0.0211(18) -0.0072(13) -0.0014(12) 0.0029(12)
O291 0.013(3) 0.019(4) 0.025(4) -0.008(3) -0.004(3) 0.006(3)
O292 0.015(3) 0.020(4) 0.025(3) -0.010(3) 0.002(3) -0.001(3)
O293 0.015(3) 0.011(4) 0.022(4) -0.007(3) 0.001(3) -0.001(3)
C291 0.019(4) 0.019(6) 0.030(6) -0.002(5) -0.006(4) 0.004(4)
C292 0.025(4) 0.018(6) 0.020(5) -0.012(4) -0.001(3) 0.002(4)
C293 0.026(4) 0.033(6) 0.026(5) -0.005(5) -0.002(3) -0.003(4)
C294 0.024(4) 0.053(8) 0.044(6) -0.020(5) 0.006(4) 0.000(5)
C295 0.042(5) 0.078(9) 0.039(6) -0.009(6) 0.023(5) -0.005(6)
C296 0.052(6) 0.077(9) 0.028(6) 0.003(6) 0.008(4) -0.001(6)
C297 0.038(5) 0.047(7) 0.024(5) -0.003(5) -0.004(4) 0.003(5)
O301 0.026(4) 0.015(3) 0.029(4) -0.004(3) -0.001(3) 0.005(3)
O302 0.032(4) 0.020(4) 0.045(5) -0.013(3) 0.003(3) -0.006(3)
C301 0.024(5) 0.024(5) 0.034(5) -0.011(4) -0.009(4) -0.002(4)
C302 0.029(5) 0.028(5) 0.038(5) -0.013(4) -0.003(4) 0.007(4)
C303 0.028(6) 0.034(5) 0.056(6) -0.023(5) -0.001(5) -0.006(5)
C304 0.044(7) 0.045(6) 0.062(8) -0.033(5) 0.003(5) 0.007(5)
C305 0.066(8) 0.062(7) 0.052(7) -0.030(5) 0.017(6) 0.001(7)
C306 0.064(7) 0.046(6) 0.052(6) -0.008(5) 0.016(5) 0.006(6)
C307 0.043(7) 0.028(5) 0.048(6) -0.008(4) 0.006(5) 0.012(5)
O311 0.029(4) 0.020(4) 0.027(4) -0.004(3) -0.003(3) -0.003(3)
O312 0.016(3) 0.023(4) 0.037(5) -0.006(3) -0.004(3) 0.001(3)
C311 0.024(5) 0.020(5) 0.034(6) -0.012(4) -0.002(4) 0.005(4)
C312 0.028(5) 0.025(4) 0.034(6) -0.014(4) -0.007(4) 0.011(4)
C313 0.035(6) 0.037(5) 0.036(7) -0.019(5) -0.011(4) 0.009(4)
C314 0.038(6) 0.068(7) 0.041(7) -0.020(6) -0.016(5) 0.011(5)
C315 0.063(7) 0.063(7) 0.052(8) -0.011(6) -0.031(6) 0.027(6)
C316 0.077(8) 0.036(6) 0.055(8) -0.007(5) -0.027(6) 0.021(5)
C317 0.051(6) 0.028(5) 0.050(7) -0.007(5) -0.018(5) 0.010(5)
O321 0.037(4) 0.027(4) 0.039(4) -0.016(3) -0.010(3) -0.002(3)
O322 0.025(4) 0.038(4) 0.030(4) -0.015(3) -0.011(3) 0.012(3)
C321 0.031(6) 0.033(5) 0.041(5) -0.020(4) -0.017(4) -0.002(5)
C322 0.038(6) 0.024(6) 0.039(4) -0.016(4) -0.006(4) -0.001(4)
C323 0.040(6) 0.029(6) 0.055(5) -0.026(5) -0.008(5) 0.002(4)
C324 0.045(6) 0.048(7) 0.058(6) -0.033(6) 0.008(5) -0.007(5)
C325 0.050(7) 0.066(8) 0.042(6) -0.030(5) -0.002(5) -0.017(5)
C326 0.060(7) 0.049(7) 0.046(5) -0.024(6) -0.017(5) 0.003(5)
C327 0.048(6) 0.031(7) 0.039(5) -0.013(5) -0.013(5) 0.006(4)
O331 0.032(4) 0.024(4) 0.036(5) -0.010(3) 0.003(3) -0.005(3)
O332 0.017(4) 0.032(4) 0.057(5) -0.021(4) -0.001(3) -0.005(3)
C331 0.027(5) 0.032(5) 0.039(6) -0.023(4) -0.006(4) -0.010(4)
C332 0.028(5) 0.043(5) 0.044(6) -0.022(4) -0.003(4) -0.015(4)
C333 0.066(7) 0.053(6) 0.096(9) -0.041(6) 0.043(6) -0.025(5)
C334 0.084(8) 0.069(6) 0.095(10) -0.042(7) 0.056(6) -0.029(7)
C335 0.060(7) 0.075(7) 0.075(9) -0.030(7) 0.033(6) -0.030(6)
C336 0.048(7) 0.058(6) 0.063(8) -0.010(6) 0.007(5) -0.022(5)
C337 0.039(6) 0.047(5) 0.045(7) -0.016(5) 0.003(4) -0.014(5)
O341 0.025(4) 0.036(5) 0.034(5) -0.004(4) 0.001(3) -0.009(3)
O342 0.035(4) 0.036(5) 0.055(5) -0.010(4) -0.017(4) 0.001(4)
C341 0.016(5) 0.033(6) 0.051(6) -0.012(5) -0.002(5) 0.000(5)
O351 0.020(4) 0.029(4) 0.036(4) -0.015(3) -0.005(3) 0.006(3)
O352 0.011(4) 0.032(4) 0.039(4) -0.005(3) -0.008(3) 0.006(3)
C351 0.013(5) 0.032(5) 0.029(5) -0.016(4) 0.000(4) 0.008(4)
C352 0.032(5) 0.031(6) 0.029(5) -0.014(3) -0.005(4) 0.007(4)
C353 0.054(7) 0.045(7) 0.041(6) -0.001(5) -0.020(5) -0.007(5)
C354 0.085(8) 0.063(8) 0.044(6) 0.008(5) -0.020(6) -0.022(6)
C355 0.102(9) 0.073(9) 0.039(7) 0.010(6) -0.035(6) -0.021(6)
C356 0.071(8) 0.060(8) 0.043(7) -0.005(5) -0.029(6) -0.009(5)
C357 0.039(6) 0.042(7) 0.031(5) -0.010(5) -0.008(4) 0.001(5)
O361 0.016(3) 0.020(4) 0.032(4) -0.004(3) 0.001(3) 0.003(3)
O362 0.020(4) 0.036(5) 0.024(4) -0.009(3) 0.002(3) 0.005(3)
C361 0.019(4) 0.027(6) 0.027(5) -0.011(4) 0.003(4) -0.003(4)
C362 0.023(4) 0.028(6) 0.036(6) -0.014(4) 0.005(3) 0.005(4)
C363 0.030(5) 0.054(7) 0.051(7) -0.002(5) 0.017(4) 0.011(5)
C364 0.035(5) 0.086(9) 0.068(8) 0.000(6) 0.026(5) 0.013(6)
C365 0.022(6) 0.074(9) 0.078(9) -0.011(6) 0.018(5) 0.012(5)
C366 0.024(5) 0.052(7) 0.059(7) -0.022(5) -0.002(5) 0.016(5)
C367 0.020(4) 0.040(7) 0.045(6) -0.011(4) 0.002(4) 0.002(4)
O371 0.016(3) 0.039(5) 0.026(4) -0.006(3) 0.001(3) -0.006(3)
O372 0.021(3) 0.029(4) 0.024(4) -0.004(3) -0.002(3) 0.000(3)
C371 0.024(4) 0.024(6) 0.026(4) -0.009(4) -0.003(3) -0.005(4)
C372 0.031(5) 0.034(6) 0.022(4) -0.011(4) -0.001(3) -0.007(4)
C373 0.038(5) 0.054(8) 0.034(5) 0.001(5) 0.006(4) 0.007(5)
C374 0.051(6) 0.066(8) 0.040(6) 0.005(6) 0.015(4) 0.002(6)
C375 0.058(6) 0.069(9) 0.032(6) 0.013(6) 0.016(5) -0.010(6)
C376 0.048(6) 0.067(8) 0.036(5) 0.014(6) -0.003(5) -0.009(6)
C377 0.028(5) 0.061(8) 0.032(5) 0.005(5) -0.001(4) -0.012(5)
O381 0.011(3) 0.017(4) 0.027(4) -0.010(3) -0.007(3) 0.009(3)
O382 0.015(3) 0.021(4) 0.029(4) -0.008(3) -0.003(3) 0.005(3)
C381 0.025(4) 0.014(5) 0.027(4) -0.009(4) -0.010(3) 0.003(4)
C382 0.021(4) 0.027(6) 0.025(4) -0.008(4) -0.005(3) -0.005(4)
C383 0.024(4) 0.034(6) 0.032(5) 0.000(5) -0.008(4) -0.004(5)
C384 0.025(5) 0.048(7) 0.041(6) -0.010(5) -0.015(4) 0.001(5)
C385 0.046(5) 0.043(7) 0.043(6) 0.009(5) -0.027(5) -0.008(6)
C386 0.050(5) 0.049(7) 0.034(5) 0.015(5) -0.016(4) -0.021(6)
C387 0.032(5) 0.041(7) 0.029(5) 0.004(5) -0.007(4) -0.014(5)
O391 0.023(3) 0.021(4) 0.030(4) -0.003(3) -0.007(3) 0.002(3)
O392 0.014(3) 0.017(4) 0.032(4) -0.011(3) -0.005(3) 0.007(3)
C391 0.025(4) 0.022(6) 0.034(5) -0.011(5) -0.010(4) 0.005(4)
C392 0.027(4) 0.021(6) 0.031(5) -0.014(4) -0.012(4) 0.007(4)
C393 0.043(5) 0.040(7) 0.033(5) -0.016(5) -0.015(4) 0.018(5)
C394 0.055(6) 0.053(7) 0.043(6) -0.015(6) -0.027(4) 0.025(6)
C395 0.048(6) 0.045(7) 0.064(6) -0.024(6) -0.026(5) 0.028(6)
C396 0.030(5) 0.026(6) 0.055(6) -0.016(6) -0.004(5) 0.013(4)
C397 0.025(4) 0.023(6) 0.041(4) -0.014(5) -0.003(3) 0.001(4)
O401 0.016(3) 0.020(4) 0.033(4) -0.012(3) -0.004(3) 0.000(3)
O402 0.016(4) 0.018(4) 0.033(4) -0.013(3) 0.001(3) 0.001(3)
C401 0.017(5) 0.020(5) 0.030(5) -0.008(4) -0.007(4) 0.005(4)
O411 0.035(4) 0.028(4) 0.031(4) -0.017(3) 0.004(3) -0.007(3)
O412 0.015(3) 0.023(4) 0.035(4) -0.015(3) 0.000(3) 0.005(3)
C411 0.018(5) 0.027(5) 0.027(5) -0.015(4) -0.009(4) 0.001(4)
C412 0.022(5) 0.031(5) 0.039(5) -0.009(4) -0.004(4) -0.005(4)
C413 0.063(7) 0.041(6) 0.073(8) -0.027(5) 0.024(6) -0.020(6)
C414 0.078(8) 0.026(6) 0.092(9) -0.015(6) 0.027(6) -0.013(6)
C415 0.048(7) 0.033(6) 0.077(8) -0.004(6) 0.018(6) -0.013(6)
C416 0.057(7) 0.033(6) 0.064(7) -0.004(5) 0.025(5) -0.005(6)
C417 0.052(7) 0.031(6) 0.056(7) -0.015(5) 0.017(5) -0.011(5)
O421 0.016(4) 0.032(4) 0.030(4) -0.013(3) 0.002(3) -0.002(3)
O422 0.019(4) 0.037(5) 0.027(4) -0.019(3) -0.002(3) 0.000(3)
C421 0.020(5) 0.028(6) 0.031(4) -0.018(4) -0.003(4) -0.004(4)
C422 0.032(5) 0.030(6) 0.025(4) -0.013(4) 0.000(4) -0.005(4)
C423 0.057(7) 0.076(8) 0.032(5) -0.024(6) -0.012(5) 0.033(6)
C424 0.074(8) 0.093(9) 0.027(5) -0.020(6) -0.011(6) 0.030(6)
C425 0.044(7) 0.063(8) 0.029(5) -0.007(5) -0.008(5) 0.003(5)
C426 0.047(7) 0.064(8) 0.035(6) -0.012(5) -0.011(5) 0.012(5)
C427 0.042(6) 0.044(7) 0.029(5) -0.014(5) -0.005(5) 0.008(4)
O431 0.039(4) 0.022(4) 0.040(4) -0.013(3) -0.010(4) 0.007(3)
O432 0.024(4) 0.023(4) 0.035(4) -0.009(3) -0.001(3) 0.005(3)
C431 0.019(5) 0.028(5) 0.037(5) -0.010(4) -0.004(5) 0.003(4)
C432 0.060(7) 0.039(5) 0.051(5) 0.004(4) -0.021(6) -0.016(5)
C433 0.049(7) 0.032(6) 0.042(5) -0.001(4) -0.006(6) 0.000(5)
C434 0.084(9) 0.041(7) 0.063(6) 0.018(5) -0.028(7) -0.016(6)
C435 0.116(10) 0.054(8) 0.067(7) 0.011(6) -0.022(7) -0.036(7)
C436 0.100(9) 0.053(8) 0.071(8) 0.003(6) -0.012(7) -0.035(6)
C437 0.087(8) 0.043(7) 0.059(7) -0.005(5) -0.012(6) -0.024(6)
O441 0.027(3) 0.026(4) 0.023(4) -0.011(3) -0.001(3) 0.004(3)
O442 0.021(4) 0.027(4) 0.023(4) -0.003(3) -0.004(3) 0.007(3)
C441 0.027(4) 0.017(5) 0.022(6) 0.000(4) -0.007(4) 0.007(4)
C442 0.027(4) 0.029(6) 0.029(6) -0.008(4) -0.002(4) 0.003(4)
C443 0.026(4) 0.044(7) 0.036(6) -0.019(5) -0.005(4) 0.008(5)
C444 0.024(4) 0.061(8) 0.042(7) -0.023(5) -0.007(4) 0.000(5)
C445 0.030(5) 0.071(8) 0.053(7) -0.035(6) 0.004(5) 0.001(5)
C446 0.034(5) 0.064(8) 0.049(7) -0.037(6) 0.000(5) 0.006(5)
C447 0.029(4) 0.042(7) 0.043(7) -0.023(5) -0.004(4) 0.009(5)
N451 0.018(4) 0.021(4) 0.044(5) -0.009(3) -0.005(4) -0.002(4)
C451 0.039(6) 0.027(5) 0.056(6) -0.020(4) -0.006(5) -0.003(5)
C452 0.062(7) 0.027(5) 0.073(7) -0.026(5) 0.000(7) -0.006(6)
C453 0.063(7) 0.025(5) 0.081(8) -0.019(4) -0.015(7) -0.009(6)
C454 0.056(7) 0.021(4) 0.067(7) -0.006(5) -0.016(6) -0.004(6)
C455 0.035(6) 0.023(5) 0.053(5) -0.009(4) 0.001(5) -0.010(5)
N461 0.034(5) 0.026(5) 0.048(6) -0.017(4) 0.002(4) -0.006(4)
C461 0.076(8) 0.068(8) 0.108(9) -0.066(7) -0.037(6) 0.016(6)
C462 0.104(9) 0.084(10) 0.159(10) -0.095(8) -0.061(8) 0.026(7)
C463 0.104(10) 0.069(9) 0.133(10) -0.076(8) -0.030(8) 0.018(7)
C464 0.080(8) 0.038(7) 0.088(9) -0.035(6) -0.008(6) 0.013(6)
C465 0.051(6) 0.030(7) 0.075(8) -0.026(6) 0.003(5) 0.001(5)
O471 0.008(3) 0.014(4) 0.030(4) -0.004(3) 0.004(3) -0.005(3)
C471 0.005(4) 0.033(7) 0.055(8) -0.021(6) 0.009(5) -0.005(5)
O481 0.015(3) 0.042(5) 0.047(5) -0.024(4) -0.010(3) 0.008(3)
C481 0.019(5) 0.066(9) 0.064(9) -0.036(7) -0.014(6) 0.009(6)
O491 0.012(3) 0.018(4) 0.022(4) -0.010(3) 0.005(3) 0.000(3)
C491 0.022(5) 0.025(7) 0.050(8) -0.018(6) -0.006(5) 0.003(5)
O501 0.015(3) 0.025(4) 0.016(4) 0.000(3) -0.003(3) 0.006(3)
C501 0.029(6) 0.019(6) 0.039(7) 0.003(5) -0.011(5) 0.011(4)
N1S 0.046(7) 0.065(9) 0.070(9) -0.011(6) 0.013(5) -0.003(6)
C1S 0.030(8) 0.050(9) 0.061(10) -0.028(6) 0.011(5) -0.015(6)
C2S 0.048(8) 0.082(10) 0.068(9) -0.028(7) -0.006(6) -0.015(7)
N2S 0.150(11) 0.082(10) 0.086(9) -0.030(8) 0.017(8) -0.061(7)
C4S 0.050(8) 0.051(8) 0.084(9) -0.011(7) -0.023(7) 0.000(6)
C3S 0.089(10) 0.049(9) 0.071(8) -0.023(8) -0.002(7) -0.011(6)
N3S 0.059(6) 0.115(9) 0.065(8) -0.019(7) -0.015(6) -0.004(8)
C5S 0.059(6) 0.068(8) 0.053(9) -0.023(7) -0.018(6) 0.005(8)
C6S 0.066(7) 0.096(11) 0.089(11) -0.034(8) -0.002(7) 0.026(8)
N4S 0.028(5) 0.018(8) 0.216(14) 0.025(9) -0.030(10) -0.003(7)
C7S 0.026(5) 0.007(7) 0.122(11) -0.007(7) -0.024(9) 0.009(7)
C8S 0.024(5) 0.039(9) 0.057(10) -0.028(8) -0.008(7) 0.005(7)
N5S 0.060(7) 0.070(8) 0.113(9) -0.030(7) -0.043(7) 0.015(6)
C9S 0.055(7) 0.051(8) 0.093(8) -0.043(7) -0.035(7) 0.027(6)
C10S 0.045(6) 0.056(8) 0.080(9) -0.042(7) -0.014(6) 0.019(6)
N6S 0.054(7) 0.112(10) 0.074(9) 0.007(7) 0.004(6) 0.009(7)
C11S 0.069(8) 0.085(9) 0.056(9) -0.030(7) 0.019(8) 0.011(9)
C12S 0.084(9) 0.080(11) 0.092(11) -0.028(8) 0.003(8) 0.002(8)
N7S 0.104(11) 0.124(12) 0.108(11) -0.017(9) -0.039(9) -0.025(8)
C13S 0.087(11) 0.107(13) 0.088(11) -0.026(9) -0.027(10) -0.004(8)
C14S 0.103(11) 0.118(14) 0.105(12) -0.020(10) 0.016(10) -0.009(9)
N8S 0.058(8) 0.231(14) 0.084(10) -0.014(10) 0.020(6) 0.008(10)
C15S 0.055(8) 0.165(12) 0.066(10) -0.043(9) 0.010(5) -0.001(9)
C16S 0.051(7) 0.104(11) 0.066(9) -0.047(8) 0.007(5) -0.007(7)
N9S 0.074(8) 0.248(16) 0.098(11) -0.103(9) -0.018(7) 0.037(10)
C17S 0.057(8) 0.204(14) 0.114(12) -0.090(9) -0.020(9) 0.052(9)
C18S 0.075(9) 0.179(15) 0.163(15) -0.112(10) -0.067(10) 0.070(10)
N10S 0.055(7) 0.178(12) 0.060(8) -0.071(9) -0.007(6) 0.028(7)
C19S 0.057(8) 0.116(10) 0.050(9) -0.056(9) 0.001(6) 0.021(7)
C20S 0.111(11) 0.111(12) 0.062(9) -0.050(9) -0.027(7) 0.027(9)
N11S 0.195(15) 0.147(14) 0.093(14) -0.009(10) -0.040(10) 0.002(11)
C21S 0.150(14) 0.132(14) 0.095(16) 0.002(10) -0.046(10) 0.020(11)
C22S 0.108(13) 0.136(15) 0.079(14) 0.000(10) -0.024(9) 0.024(11)
N12S 0.105(10) 0.157(15) 0.106(12) -0.044(8) 0.017(8) -0.050(10)
C23S 0.051(9) 0.117(15) 0.099(13) -0.017(7) -0.016(8) -0.047(9)
C24S 0.054(9) 0.097(13) 0.124(13) -0.014(8) -0.031(8) -0.024(8)
N13S 0.166(13) 0.13(2) 0.44(3) -0.13(2) -0.19(2) 0.075(14)
C25S 0.183(13) 0.12(2) 0.43(3) -0.16(2) -0.21(3) 0.073(15)
C26S 0.258(18) 0.15(2) 0.43(3) -0.16(2) -0.21(3) 0.046(17)

loop_
_atom_type_symbol
_atom_type_description
_atom_type_scat_dispersion_real
_atom_type_scat_dispersion_imag
_atom_type_scat_source
C C 0.0033 0.0016 'International Tables Vol C Tables 4.2.6.8 and 6.1.1.4'
H H 0.0000 0.0000 'International Tables Vol C Tables 4.2.6.8 and 6.1.1.4'
N N 0.0061 0.0033 'International Tables Vol C Tables 4.2.6.8 and 6.1.1.4'
O O 0.0106 0.0060 'International Tables Vol C Tables 4.2.6.8 and 6.1.1.4'
Li Li -0.0003 0.0001 'International Tables Vol C Tables 4.2.6.8 and 6.1.1.4'
P P 0.1023 0.0942 'International Tables Vol C Tables 4.2.6.8 and 6.1.1.4'
Mn Mn 0.3368 0.7283 'International Tables Vol C Tables 4.2.6.8 and 6.1.1.4'

loop_
_geom_angle_atom_site_label_1
_geom_angle_atom_site_label_2
_geom_angle_atom_site_label_3
_geom_angle
_geom_angle_site_symmetry_1
_geom_angle_site_symmetry_3
_geom_angle_publ_flag
O1 Mn1 O51 93.7(3) . . ?
O1 Mn1 O82 92.1(3) . . ?
O51 Mn1 O82 169.8(3) . . ?
O1 Mn1 N201 177.7(2) . . ?
O51 Mn1 N201 86.6(2) . . ?
O82 Mn1 N201 88.0(2) . . ?
O1 Mn1 O72 95.3(3) . . ?
O51 Mn1 O72 94.7(3) . . ?
O82 Mn1 O72 93.1(3) . . ?
N201 Mn1 O72 82.4(2) . . ?
O1 Mn1 O62 95.5(3) . . ?
O51 Mn1 O62 88.9(3) . . ?
O82 Mn1 O62 82.2(3) . . ?
N201 Mn1 O62 86.7(2) . . ?
O72 Mn1 O62 168.3(3) . . ?
O1 Mn2 O221 174.17(19) . . ?
O1 Mn2 O61 95.4(3) . . ?
O221 Mn2 O61 88.5(2) . . ?
O1 Mn2 O32 93.7(2) . . ?
O221 Mn2 O32 81.93(18) . . ?
O61 Mn2 O32 168.5(3) . . ?
O1 Mn2 O52 89.5(3) . . ?
O221 Mn2 O52 94.57(18) . . ?
O61 Mn2 O52 94.1(3) . . ?
O32 Mn2 O52 93.1(2) . . ?
O1 Mn2 O43 78.6(2) . . ?
O221 Mn2 O43 97.04(18) . . ?
O61 Mn2 O43 91.5(2) . . ?
O32 Mn2 O43 83.3(2) . . ?
O52 Mn2 O43 167.2(2) . . ?
O1 Mn3 O231 167.6(2) . . ?
O1 Mn3 O33 92.2(2) . . ?
O231 Mn3 O33 83.74(17) . . ?
O1 Mn3 O81 93.3(3) . . ?
O231 Mn3 O81 90.51(19) . . ?
O33 Mn3 O81 174.2(3) . . ?
O1 Mn3 O71 96.9(3) . . ?
O231 Mn3 O71 94.85(19) . . ?
O33 Mn3 O71 90.9(2) . . ?
O81 Mn3 O71 90.1(3) . . ?
O1 Mn3 O43 78.5(2) . . ?
O231 Mn3 O43 90.10(18) . . ?
O33 Mn3 O43 94.6(2) . . ?
O81 Mn3 O43 84.9(2) . . ?
O71 Mn3 O43 173.0(2) . . ?
O2 Mn4 O111 93.7(2) . . ?
O2 Mn4 O221 165.3(2) . . ?
O111 Mn4 O221 87.62(19) . . ?
O2 Mn4 O42 94.0(2) . . ?
O111 Mn4 O42 171.2(3) . . ?
O221 Mn4 O42 86.00(18) . . ?
O2 Mn4 O92 104.3(3) . . ?
O111 Mn4 O92 87.6(3) . . ?
O221 Mn4 O92 90.41(18) . . ?
O42 Mn4 O92 86.4(2) . . ?
O2 Mn4 O32 94.2(2) . . ?
O111 Mn4 O32 91.4(2) . . ?
O221 Mn4 O32 71.14(18) . . ?
O42 Mn4 O32 92.2(2) . . ?
O92 Mn4 O32 161.5(2) . . ?
O2 Mn4 Li1 37.1(3) . . ?
O111 Mn4 Li1 123.2(3) . . ?
O221 Mn4 Li1 132.4(3) . . ?
O42 Mn4 Li1 65.6(3) . . ?
O92 Mn4 Li1 122.8(3) . . ?
O32 Mn4 Li1 72.6(3) . . ?
O2 Mn5 O22 85.0(2) . . ?
O2 Mn5 O102 94.0(2) . . ?
O22 Mn5 O102 168.6(3) . . ?
O2 Mn5 O251 172.51(19) . . ?
O22 Mn5 O251 91.39(19) . . ?
O102 Mn5 O251 88.19(19) . . ?
O2 Mn5 O91 102.3(2) . . ?
O22 Mn5 O91 96.7(2) . . ?
O102 Mn5 O91 94.5(2) . . ?
O251 Mn5 O91 84.64(18) . . ?
O2 Mn5 Li1 46.6(3) . . ?
O22 Mn5 Li1 41.6(4) . . ?
O102 Mn5 Li1 132.8(4) . . ?
O251 Mn5 Li1 127.8(3) . . ?
O91 Mn5 Li1 115.7(3) . . ?
O122 Mn6 O101 100.36(18) . . ?
O122 Mn6 O112 86.61(19) . . ?
O101 Mn6 O112 91.8(2) . . ?
O122 Mn6 O11 92.48(16) . . ?
O101 Mn6 O11 99.4(2) . . ?
O112 Mn6 O11 168.8(2) . . ?
O122 Mn6 O2 173.26(16) . . ?
O101 Mn6 O2 86.3(2) . . ?
O112 Mn6 O2 92.2(2) . . ?
O11 Mn6 O2 87.4(2) . . ?
O122 Mn6 O31 88.53(16) . . ?
O101 Mn6 O31 168.9(2) . . ?
O112 Mn6 O31 95.5(2) . . ?
O11 Mn6 O31 73.3(2) . . ?
O2 Mn6 O31 85.0(2) . . ?
O122 Mn6 Li1 129.5(3) . . ?
O101 Mn6 Li1 117.1(4) . . ?
O112 Mn6 Li1 122.3(3) . . ?
O11 Mn6 Li1 50.9(3) . . ?
O2 Mn6 Li1 46.5(3) . . ?
O31 Mn6 Li1 51.8(3) . . ?
O121 Mn7 O151 91.1(2) . . ?
O121 Mn7 O141 97.5(2) . . ?
O151 Mn7 O141 87.6(2) . . ?
O121 Mn7 O3 175.19(16) . . ?
O151 Mn7 O3 93.10(17) . . ?
O141 Mn7 O3 85.04(16) . . ?
O121 Mn7 O31 90.27(16) . . ?
O151 Mn7 O31 163.87(17) . . ?
O141 Mn7 O31 108.15(16) . . ?
O3 Mn7 O31 85.0(2) . . ?
O121 Mn7 O11 94.16(16) . . ?
O151 Mn7 O11 90.98(17) . . ?
O141 Mn7 O11 168.25(16) . . ?
O3 Mn7 O11 83.4(2) . . ?
O31 Mn7 O11 72.9(2) . . ?
O121 Mn7 Li1 130.0(3) . . ?
O151 Mn7 Li1 118.2(3) . . ?
O141 Mn7 Li1 121.5(3) . . ?
O3 Mn7 Li1 45.5(3) . . ?
O31 Mn7 Li1 50.7(3) . . ?
O11 Mn7 Li1 49.6(3) . . ?
O3 Mn8 O142 93.34(19) . . ?
O3 Mn8 O41 86.3(2) . . ?
O142 Mn8 O41 168.26(19) . . ?
O3 Mn8 O231 173.60(19) . . ?
O142 Mn8 O231 88.5(2) . . ?
O41 Mn8 O231 90.59(17) . . ?
O3 Mn8 O132 100.74(19) . . ?
O142 Mn8 O132 97.2(2) . . ?
O41 Mn8 O132 94.42(18) . . ?
O231 Mn8 O132 85.1(2) . . ?
O3 Mn8 Li1 47.1(3) . . ?
O142 Mn8 Li1 134.9(3) . . ?
O41 Mn8 Li1 40.8(3) . . ?
O231 Mn8 Li1 128.5(3) . . ?
O132 Mn8 Li1 109.3(3) . . ?
O3 Mn9 O21 90.8(2) . . ?
O3 Mn9 O152 94.51(19) . . ?
O21 Mn9 O152 173.74(18) . . ?
O3 Mn9 O241 166.19(17) . . ?
O21 Mn9 O241 86.84(18) . . ?
O152 Mn9 O241 88.7(2) . . ?
O3 Mn9 O131 102.65(17) . . ?
O21 Mn9 O131 87.70(17) . . ?
O152 Mn9 O131 87.9(2) . . ?
O241 Mn9 O131 90.9(2) . . ?
O3 Mn9 O12 95.7(2) . . ?
O21 Mn9 O12 88.9(2) . . ?
O152 Mn9 O12 93.77(17) . . ?
O241 Mn9 O12 70.71(15) . . ?
O131 Mn9 O12 161.43(17) . . ?
O3 Mn9 Li1 38.6(3) . . ?
O21 Mn9 Li1 60.9(3) . . ?
O152 Mn9 Li1 125.3(3) . . ?
O241 Mn9 Li1 130.5(3) . . ?
O131 Mn9 Li1 121.3(3) . . ?
O12 Mn9 Li1 72.2(3) . . ?
O4 Mn10 O251 170.52(18) . . ?
O4 Mn10 O13 91.4(2) . . ?
O251 Mn10 O13 83.69(17) . . ?
O4 Mn10 O171 95.42(19) . . ?
O251 Mn10 O171 89.3(2) . . ?
O13 Mn10 O171 172.96(18) . . ?
O4 Mn10 O182 92.98(17) . . ?
O251 Mn10 O182 95.2(2) . . ?
O13 Mn10 O182 90.90(17) . . ?
O171 Mn10 O182 90.5(2) . . ?
O4 Mn10 O23 79.8(2) . . ?
O251 Mn10 O23 92.30(16) . . ?
O13 Mn10 O23 92.8(2) . . ?
O171 Mn10 O23 86.70(17) . . ?
O182 Mn10 O23 171.96(16) . . ?
O241 Mn11 O4 173.55(19) . . ?
O241 Mn11 O162 90.3(2) . . ?
O4 Mn11 O162 95.33(19) . . ?
O241 Mn11 O12 81.30(18) . . ?
O4 Mn11 O12 92.6(2) . . ?
O162 Mn11 O12 166.78(18) . . ?
O241 Mn11 O192 91.9(2) . . ?
O4 Mn11 O192 90.53(17) . . ?
O162 Mn11 O192 96.3(2) . . ?
O12 Mn11 O192 94.26(18) . . ?
O241 Mn11 O23 99.08(17) . . ?
O4 Mn11 O23 78.2(2) . . ?
O162 Mn11 O23 87.47(17) . . ?
O12 Mn11 O23 83.8(2) . . ?
O192 Mn11 O23 168.42(15) . . ?
O4 Mn12 O181 95.32(17) . . ?
O4 Mn12 N211 175.9(2) . . ?
O181 Mn12 N211 88.6(3) . . ?
O4 Mn12 O161 93.45(17) . . ?
O181 Mn12 O161 168.6(3) . . ?
N211 Mn12 O161 82.5(3) . . ?
O4 Mn12 O191 91.87(19) . . ?
O181 Mn12 O191 91.8(2) . . ?
N211 Mn12 O191 89.1(3) . . ?
O161 Mn12 O191 95.3(3) . . ?
O4 Mn12 O172 92.43(19) . . ?
O181 Mn12 O172 89.2(2) . . ?
N211 Mn12 O172 86.5(3) . . ?
O161 Mn12 O172 83.1(3) . . ?
O191 Mn12 O172 175.5(2) . . ?
O41 Li1 O22 104.5(8) . . ?
O41 Li1 O2 111.4(7) . . ?
O22 Li1 O2 75.9(6) . . ?
O41 Li1 O3 77.7(5) . . ?
O22 Li1 O3 118.4(8) . . ?
O2 Li1 O3 161.5(9) . . ?
O41 Li1 O11 153.6(9) . . ?
O22 Li1 O11 99.3(6) . . ?
O2 Li1 O11 85.1(5) . . ?
O3 Li1 O11 81.2(5) . . ?
O41 Li1 O31 92.9(6) . . ?
O22 Li1 O31 156.1(8) . . ?
O2 Li1 O31 82.6(6) . . ?
O3 Li1 O31 80.8(6) . . ?
O11 Li1 O31 68.2(5) . . ?
O41 Li1 Mn8 40.3(3) . . ?
O22 Li1 Mn8 125.8(7) . . ?
O2 Li1 Mn8 143.5(7) . . ?
O3 Li1 Mn8 38.7(3) . . ?
O11 Li1 Mn8 115.0(6) . . ?
O31 Li1 Mn8 78.0(4) . . ?
O41 Li1 Mn5 124.0(7) . . ?
O22 Li1 Mn5 39.6(3) . . ?
O2 Li1 Mn5 39.0(3) . . ?
O3 Li1 Mn5 148.4(7) . . ?
O11 Li1 Mn5 81.8(4) . . ?
O31 Li1 Mn5 116.7(5) . . ?
Mn8 Li1 Mn5 161.7(6) . . ?
O41 Li1 Mn6 131.2(7) . . ?
O22 Li1 Mn6 109.0(6) . . ?
O2 Li1 Mn6 47.9(3) . . ?
O3 Li1 Mn6 113.9(6) . . ?
O11 Li1 Mn6 46.8(3) . . ?
O31 Li1 Mn6 47.5(3) . . ?
Mn8 Li1 Mn6 125.2(6) . . ?
Mn5 Li1 Mn6 71.1(3) . . ?
O41 Li1 P21 95.5(6) . . ?
O22 Li1 P21 27.5(3) . . ?
O2 Li1 P21 103.4(6) . . ?
O3 Li1 P21 91.3(5) . . ?
O11 Li1 P21 100.6(5) . . ?
O31 Li1 P21 167.0(6) . . ?
Mn8 Li1 P21 102.3(4) . . ?
Mn5 Li1 P21 66.1(3) . . ?
Mn6 Li1 P21 129.4(5) . . ?
O41 Li1 Mn7 106.6(6) . . ?
O22 Li1 Mn7 138.4(7) . . ?
O2 Li1 Mn7 116.2(6) . . ?
O3 Li1 Mn7 45.5(3) . . ?
O11 Li1 Mn7 47.1(3) . . ?
O31 Li1 Mn7 45.8(3) . . ?
Mn8 Li1 Mn7 69.4(3) . . ?
Mn5 Li1 Mn7 128.4(5) . . ?
Mn6 Li1 Mn7 68.5(3) . . ?
P21 Li1 Mn7 121.9(5) . . ?
O41 Li1 P41 24.8(3) . . ?
O22 Li1 P41 92.1(6) . . ?
O2 Li1 P41 87.8(5) . . ?
O3 Li1 P41 102.4(5) . . ?
O11 Li1 P41 164.6(7) . . ?
O31 Li1 P41 97.4(5) . . ?
Mn8 Li1 P41 64.8(3) . . ?
Mn5 Li1 P41 101.0(4) . . ?
Mn6 Li1 P41 119.5(5) . . ?
P21 Li1 P41 94.4(4) . . ?
Mn7 Li1 P41 126.3(5) . . ?
Mn1 O1 Mn3 122.9(3) . . ?
Mn1 O1 Mn2 123.0(3) . . ?
Mn3 O1 Mn2 109.6(3) . . ?
Mn4 O2 Mn5 120.8(3) . . ?
Mn4 O2 Li1 111.7(5) . . ?
Mn5 O2 Li1 94.4(5) . . ?
Mn4 O2 Mn6 118.8(3) . . ?
Mn5 O2 Mn6 115.2(3) . . ?
Li1 O2 Mn6 85.7(5) . . ?
Mn8 O3 Mn9 121.3(3) . . ?
Mn8 O3 Mn7 115.9(3) . . ?
Mn9 O3 Mn7 117.5(3) . . ?
Mn8 O3 Li1 94.1(4) . . ?
Mn9 O3 Li1 109.1(5) . . ?
Mn7 O3 Li1 89.0(5) . . ?
Mn12 O4 Mn10 123.5(3) . . ?
Mn12 O4 Mn11 121.6(3) . . ?
Mn10 O4 Mn11 109.4(3) . . ?
O11 P11 O12 109.3(3) . . ?
O11 P11 O13 109.2(3) . . ?
O12 P11 O13 110.7(3) . . ?
O11 P11 C11 111.3(4) . . ?
O12 P11 C11 106.1(4) . . ?
O13 P11 C11 110.3(4) . . ?
P11 O11 Mn6 133.3(3) . . ?
P11 O11 Mn7 125.6(3) . . ?
Mn6 O11 Mn7 99.6(2) . . ?
P11 O11 Li1 111.2(5) . . ?
Mn6 O11 Li1 82.3(4) . . ?
Mn7 O11 Li1 83.3(4) . . ?
P11 O12 Mn11 129.4(3) . . ?
P11 O12 Mn9 132.6(3) . . ?
Mn11 O12 Mn9 93.7(2) . . ?
P11 O13 Mn10 127.7(3) . . ?
C12 C11 P11 119.3(6) . . ?
C12 C11 H11A 107.5 . . ?
P11 C11 H11A 107.5 . . ?
C12 C11 H11B 107.5 . . ?
P11 C11 H11B 107.5 . . ?
H11A C11 H11B 107.0 . . ?
C13 C12 C17 117.2(9) . . ?
C13 C12 C11 121.5(9) . . ?
C17 C12 C11 121.3(9) . . ?
C12 C13 C14 120.6(11) . . ?
C12 C13 H13 119.7 . . ?
C14 C13 H13 119.7 . . ?
C13 C14 C15 120.0(11) . . ?
C13 C14 H14 120.0 . . ?
C15 C14 H14 120.0 . . ?
C16 C15 C14 119.1(11) . . ?
C16 C15 H15 120.4 . . ?
C14 C15 H15 120.4 . . ?
C15 C16 C17 120.8(12) . . ?
C15 C16 H16 119.6 . . ?
C17 C16 H16 119.6 . . ?
C16 C17 C12 122.2(11) . . ?
C16 C17 H17 118.9 . . ?
C12 C17 H17 118.9 . . ?
O23 P21 O21 113.3(3) . . ?
O23 P21 O22 111.7(3) . . ?
O21 P21 O22 107.4(3) . . ?
O23 P21 C21 108.3(4) . . ?
O21 P21 C21 108.8(4) . . ?
O22 P21 C21 107.1(4) . . ?
O23 P21 Li1 122.5(4) . . ?
O21 P21 Li1 71.0(4) . . ?
O22 P21 Li1 36.8(4) . . ?
C21 P21 Li1 124.8(4) . . ?
P21 O21 Mn9 131.9(3) . . ?
P21 O22 Mn5 140.4(4) . . ?
P21 O22 Li1 115.6(5) . . ?
Mn5 O22 Li1 98.8(5) . . ?
P21 O23 Mn10 124.6(3) . . ?
P21 O23 Mn11 121.1(3) . . ?
Mn10 O23 Mn11 89.2(2) . . ?
C22 C21 P21 118.2(7) . . ?
C22 C21 H21A 107.8 . . ?
P21 C21 H21A 107.8 . . ?
C22 C21 H21B 107.8 . . ?
P21 C21 H21B 107.8 . . ?
H21A C21 H21B 107.1 . . ?
C27 C22 C23 116.3(10) . . ?
C27 C22 C21 123.5(9) . . ?
C23 C22 C21 120.2(9) . . ?
C24 C23 C22 120.8(10) . . ?
C24 C23 H23 119.6 . . ?
C22 C23 H23 119.6 . . ?
C23 C24 C25 119.7(11) . . ?
C23 C24 H24 120.1 . . ?
C25 C24 H24 120.1 . . ?
C26 C25 C24 119.1(11) . . ?
C26 C25 H25 120.5 . . ?
C24 C25 H25 120.5 . . ?
C27 C26 C25 119.8(11) . . ?
C27 C26 H26 120.1 . . ?
C25 C26 H26 120.1 . . ?
C26 C27 C22 124.0(11) . . ?
C26 C27 H27 118.0 . . ?
C22 C27 H27 118.0 . . ?
O33 P31 O31 108.8(3) . . ?
O33 P31 O32 112.1(3) . . ?
O31 P31 O32 109.3(3) . . ?
O33 P31 C31 111.2(4) . . ?
O31 P31 C31 109.4(4) . . ?
O32 P31 C31 106.0(4) . . ?
P31 O31 Mn7 134.1(3) . . ?
P31 O31 Mn6 123.8(3) . . ?
Mn7 O31 Mn6 100.1(2) . . ?
P31 O31 Li1 113.9(5) . . ?
Mn7 O31 Li1 83.5(4) . . ?
Mn6 O31 Li1 80.8(4) . . ?
P31 O32 Mn2 128.4(3) . . ?
P31 O32 Mn4 134.3(3) . . ?
Mn2 O32 Mn4 92.6(2) . . ?
P31 O33 Mn3 127.1(3) . . ?
C32 C31 P31 119.6(7) . . ?
C32 C31 H31A 107.4 . . ?
P31 C31 H31A 107.4 . . ?
C32 C31 H31B 107.4 . . ?
P31 C31 H31B 107.4 . . ?
H31A C31 H31B 107.0 . . ?
C37 C32 C33 118.2(11) . . ?
C37 C32 C31 125.5(10) . . ?
C33 C32 C31 116.3(10) . . ?
C32 C33 C34 120.8(11) . . ?
C32 C33 H33 119.6 . . ?
C34 C33 H33 119.6 . . ?
C33 C34 C35 119.4(12) . . ?
C33 C34 H34 120.3 . . ?
C35 C34 H34 120.3 . . ?
C36 C35 C34 117.4(12) . . ?
C36 C35 H35 121.3 . . ?
C34 C35 H35 121.3 . . ?
C35 C36 C37 121.4(12) . . ?
C35 C36 H36 119.3 . . ?
C37 C36 H36 119.3 . . ?
C32 C37 C36 122.6(12) . . ?
C32 C37 H37 118.7 . . ?
C36 C37 H37 118.7 . . ?
O43 P41 O41 111.6(3) . . ?
O43 P41 O42 112.4(3) . . ?
O41 P41 O42 108.8(3) . . ?
O43 P41 C41 107.1(4) . . ?
O41 P41 C41 105.6(4) . . ?
O42 P41 C41 111.2(4) . . ?
O43 P41 Li1 123.8(4) . . ?
O41 P41 Li1 32.3(3) . . ?
O42 P41 Li1 76.5(4) . . ?
C41 P41 Li1 121.2(4) . . ?
P41 O41 Mn8 136.9(3) . . ?
P41 O41 Li1 122.9(5) . . ?
Mn8 O41 Li1 98.9(5) . . ?
P41 O42 Mn4 124.9(4) . . ?
P41 O43 Mn2 122.5(3) . . ?
P41 O43 Mn3 122.8(3) . . ?
Mn2 O43 Mn3 89.2(2) . . ?
C42 C41 P41 119.3(7) . . ?
C42 C41 H41A 107.5 . . ?
P41 C41 H41A 107.5 . . ?
C42 C41 H41B 107.5 . . ?
P41 C41 H41B 107.5 . . ?
H41A C41 H41B 107.0 . . ?
C47 C42 C43 115.7(11) . . ?
C47 C42 C41 123.5(11) . . ?
C43 C42 C41 120.9(11) . . ?
C42 C43 C44 123.3(12) . . ?
C42 C43 H43 118.3 . . ?
C44 C43 H43 118.3 . . ?
C45 C44 C43 116.8(13) . . ?
C45 C44 H44 121.6 . . ?
C43 C44 H44 121.6 . . ?
C46 C45 C44 121.1(13) . . ?
C46 C45 H45 119.4 . . ?
C44 C45 H45 119.4 . . ?
C47 C46 C45 119.6(13) . . ?
C47 C46 H46 120.2 . . ?
C45 C46 H46 120.2 . . ?
C46 C47 C42 123.5(12) . . ?
C46 C47 H47 118.3 . . ?
C42 C47 H47 118.3 . . ?
C51 O51 Mn1 125.4(7) . . ?
C51 O52 Mn2 131.5(6) . . ?
O52 C51 O51 126.9(9) . . ?
O52 C51 C52 118.1(9) . . ?
O51 C51 C52 114.9(9) . . ?
C57 C52 C53 121.9(10) . . ?
C57 C52 C51 117.7(10) . . ?
C53 C52 C51 120.4(9) . . ?
C52 C53 C54 119.4(10) . . ?
C52 C53 H53 120.3 . . ?
C54 C53 H53 120.3 . . ?
C55 C54 C53 119.3(11) . . ?
C55 C54 H54 120.3 . . ?
C53 C54 H54 120.3 . . ?
C56 C55 C54 121.0(11) . . ?
C56 C55 H55 119.5 . . ?
C54 C55 H55 119.5 . . ?
C55 C56 C57 120.6(11) . . ?
C55 C56 H56 119.7 . . ?
C57 C56 H56 119.7 . . ?
C52 C57 C56 117.6(11) . . ?
C52 C57 H57 121.2 . . ?
C56 C57 H57 121.2 . . ?
C61 O61 Mn2 128.6(7) . . ?
C61 O62 Mn1 126.9(7) . . ?
O62 C61 O61 125.3(11) . . ?
O62 C61 C62 120.8(11) . . ?
O61 C61 C62 113.8(10) . . ?
C63 C62 C67 120.7(12) . . ?
C63 C62 C61 121.6(11) . . ?
C67 C62 C61 117.7(12) . . ?
C62 C63 C64 121.7(13) . . ?
C62 C63 H63 119.1 . . ?
C64 C63 H63 119.1 . . ?
C63 C64 C65 116.7(14) . . ?
C63 C64 H64 121.6 . . ?
C65 C64 H64 121.6 . . ?
C64 C65 C66 123.5(13) . . ?
C64 C65 H65 118.3 . . ?
C66 C65 H65 118.3 . . ?
C67 C66 C65 115.9(13) . . ?
C67 C66 H66 122.1 . . ?
C65 C66 H66 122.1 . . ?
C62 C67 C66 121.3(13) . . ?
C62 C67 H67 119.3 . . ?
C66 C67 H67 119.3 . . ?
C71 O71 Mn3 131.5(6) . . ?
C71 O72 Mn1 128.6(7) . . ?
O71 C71 O72 124.4(10) . . ?
O71 C71 C72 116.6(9) . . ?
O72 C71 C72 118.9(10) . . ?
C73 C72 C77 118.1(11) . . ?
C73 C72 C71 122.1(11) . . ?
C77 C72 C71 119.8(10) . . ?
C72 C73 C74 122.2(12) . . ?
C72 C73 H73 118.9 . . ?
C74 C73 H73 118.9 . . ?
C75 C74 C73 120.5(12) . . ?
C75 C74 H74 119.8 . . ?
C73 C74 H74 119.8 . . ?
C74 C75 C76 118.3(13) . . ?
C74 C75 H75 120.9 . . ?
C76 C75 H75 120.9 . . ?
C75 C76 C77 121.3(12) . . ?
C75 C76 H76 119.4 . . ?
C77 C76 H76 119.4 . . ?
C72 C77 C76 119.6(11) . . ?
C72 C77 H77 120.2 . . ?
C76 C77 H77 120.2 . . ?
C81 O81 Mn3 126.6(6) . . ?
C81 O82 Mn1 134.6(6) . . ?
O81 C81 O82 126.9(9) . . ?
O81 C81 C82A 117.3(10) . . ?
O82 C81 C82A 114.7(10) . . ?
O81 C81 C82 111.0(12) . . ?
O82 C81 C82 122.1(12) . . ?
C82A C81 C82 12.9(11) . . ?
C83 C82 C87 120.0 . . ?
C83 C82 C81 123.4(15) . . ?
C87 C82 C81 116.3(15) . . ?
C82 C83 C84 120.0 . . ?
C82 C83 H83 120.0 . . ?
C84 C83 H83 120.0 . . ?
C85 C84 C83 120.0 . . ?
C85 C84 H84 120.0 . . ?
C83 C84 H84 120.0 . . ?
C84 C85 C86 120.0 . . ?
C84 C85 H85 120.0 . . ?
C86 C85 H85 120.0 . . ?
C85 C86 C87 120.0 . . ?
C85 C86 H86 120.0 . . ?
C87 C86 H86 120.0 . . ?
C86 C87 C82 120.0 . . ?
C86 C87 H87 120.0 . . ?
C82 C87 H87 120.0 . . ?
C83A C82A C87A 120.0 . . ?
C83A C82A C81 118.4(9) . . ?
C87A C82A C81 121.6(9) . . ?
C84A C83A C82A 120.0 . . ?
C84A C83A H83A 120.0 . . ?
C82A C83A H83A 120.0 . . ?
C83A C84A C85A 120.0 . . ?
C83A C84A H84A 120.0 . . ?
C85A C84A H84A 120.0 . . ?
C84A C85A C86A 120.0 . . ?
C84A C85A H85A 120.0 . . ?
C86A C85A H85A 120.0 . . ?
C87A C86A C85A 120.0 . . ?
C87A C86A H86A 120.0 . . ?
C85A C86A H86A 120.0 . . ?
C86A C87A C82A 120.0 . . ?
C86A C87A H87A 120.0 . . ?
C82A C87A H87A 120.0 . . ?
C91 O91 Mn5 131.0(7) . . ?
C91 O92 Mn4 123.7(6) . . ?
O91 C91 O92 125.3(10) . . ?
O91 C91 C92 119.4(10) . . ?
O92 C91 C92 115.3(9) . . ?
C97 C92 C93 119.5(10) . . ?
C97 C92 C91 121.9(10) . . ?
C93 C92 C91 118.6(9) . . ?
C94 C93 C92 119.1(10) . . ?
C94 C93 H93 120.5 . . ?
C92 C93 H93 120.5 . . ?
C95 C94 C93 122.5(12) . . ?
C95 C94 H94 118.8 . . ?
C93 C94 H94 118.8 . . ?
C94 C95 C96 118.0(11) . . ?
C94 C95 H95 121.0 . . ?
C96 C95 H95 121.0 . . ?
C97 C96 C95 121.0(10) . . ?
C97 C96 H96 119.5 . . ?
C95 C96 H96 119.5 . . ?
C92 C97 C96 120.0(11) . . ?
C92 C97 H97 120.0 . . ?
C96 C97 H97 120.0 . . ?
C101 O101 Mn6 135.0(7) . . ?
C101 O102 Mn5 124.7(6) . . ?
O101 C101 O102 126.5(9) . . ?
O101 C101 C102 118.1(9) . . ?
O102 C101 C102 115.4(8) . . ?
C103 C102 C107 120.3(9) . . ?
C103 C102 C101 118.9(9) . . ?
C107 C102 C101 120.9(9) . . ?
C102 C103 C104 121.2(10) . . ?
C102 C103 H103 119.4 . . ?
C104 C103 H103 119.4 . . ?
C103 C104 C105 117.6(10) . . ?
C103 C104 H104 121.2 . . ?
C105 C104 H104 121.2 . . ?
C106 C105 C104 122.1(9) . . ?
C106 C105 H105 118.9 . . ?
C104 C105 H105 118.9 . . ?
C105 C106 C107 119.7(9) . . ?
C105 C106 H106 120.2 . . ?
C107 C106 H106 120.2 . . ?
C106 C107 C102 119.0(10) . . ?
C106 C107 H107 120.5 . . ?
C102 C107 H107 120.5 . . ?
C111 O111 Mn4 129.6(6) . . ?
C111 O112 Mn6 125.7(7) . . ?
O112 C111 O111 126.9(9) . . ?
O112 C111 C112 117.6(9) . . ?
O111 C111 C112 115.5(8) . . ?
C113 C112 C117 120.4(10) . . ?
C113 C112 C111 119.7(9) . . ?
C117 C112 C111 119.9(10) . . ?
C112 C113 C114 121.5(11) . . ?
C112 C113 H113 119.2 . . ?
C114 C113 H113 119.2 . . ?
C115 C114 C113 119.3(13) . . ?
C115 C114 H114 120.4 . . ?
C113 C114 H114 120.4 . . ?
C114 C115 C116 122.2(12) . . ?
C114 C115 H115 118.9 . . ?
C116 C115 H115 118.9 . . ?
C117 C116 C115 118.3(11) . . ?
C117 C116 H116 120.9 . . ?
C115 C116 H116 120.9 . . ?
C116 C117 C112 118.2(11) . . ?
C116 C117 H117 120.9 . . ?
C112 C117 H117 120.9 . . ?
C121 O121 Mn7 131.1(6) . . ?
C121 O122 Mn6 133.9(6) . . ?
O121 C121 O122 125.9(9) . . ?
O121 C121 C122 117.7(9) . . ?
O122 C121 C122 116.4(8) . . ?
C123 C122 C127 119.9(10) . . ?
C123 C122 C121 120.4(9) . . ?
C127 C122 C121 119.5(9) . . ?
C122 C123 C124 121.2(10) . . ?
C122 C123 H123 119.4 . . ?
C124 C123 H123 119.4 . . ?
C123 C124 C125 120.1(10) . . ?
C123 C124 H124 120.0 . . ?
C125 C124 H124 120.0 . . ?
C126 C125 C124 118.7(11) . . ?
C126 C125 H125 120.7 . . ?
C124 C125 H125 120.7 . . ?
C125 C126 C127 120.6(11) . . ?
C125 C126 H126 119.7 . . ?
C127 C126 H126 119.7 . . ?
C126 C127 C122 119.5(10) . . ?
C126 C127 H127 120.3 . . ?
C122 C127 H127 120.3 . . ?
C131 O131 Mn9 120.2(5) . . ?
C131 O132 Mn8 128.9(6) . . ?
O131 C131 O132 126.0(9) . . ?
O131 C131 C132 118.0(9) . . ?
O132 C131 C132 115.9(8) . . ?
C137 C132 C133 118.8(9) . . ?
C137 C132 C131 121.6(9) . . ?
C133 C132 C131 119.6(9) . . ?
C134 C133 C132 120.2(10) . . ?
C134 C133 H133 119.9 . . ?
C132 C133 H133 119.9 . . ?
C135 C134 C133 120.5(11) . . ?
C135 C134 H134 119.7 . . ?
C133 C134 H134 119.7 . . ?
C136 C135 C134 120.2(10) . . ?
C136 C135 H135 119.9 . . ?
C134 C135 H135 119.9 . . ?
C135 C136 C137 120.0(10) . . ?
C135 C136 H136 120.0 . . ?
C137 C136 H136 120.0 . . ?
C132 C137 C136 120.0(10) . . ?
C132 C137 H137 120.0 . . ?
C136 C137 H137 120.0 . . ?
C141 O141 Mn7 133.6(7) . . ?
C141 O142 Mn8 129.6(5) . . ?
O141 C141 O142 127.0(9) . . ?
O141 C141 C142 118.1(9) . . ?
O142 C141 C142 114.8(8) . . ?
C147 C142 C143 119.0(9) . . ?
C147 C142 C141 121.7(9) . . ?
C143 C142 C141 119.3(9) . . ?
C144 C143 C142 118.6(9) . . ?
C144 C143 H143 120.7 . . ?
C142 C143 H143 120.7 . . ?
C145 C144 C143 121.8(9) . . ?
C145 C144 H144 119.1 . . ?
C143 C144 H144 119.1 . . ?
C144 C145 C146 120.4(10) . . ?
C144 C145 H145 119.8 . . ?
C146 C145 H145 119.8 . . ?
C145 C146 C147 118.3(10) . . ?
C145 C146 H146 120.8 . . ?
C147 C146 H146 120.8 . . ?
C142 C147 C146 121.7(9) . . ?
C142 C147 H147 119.1 . . ?
C146 C147 H147 119.1 . . ?
C151 O151 Mn7 120.9(6) . . ?
C151 O152 Mn9 128.2(6) . . ?
O151 C151 O152 124.0(9) . . ?
O151 C151 C152 117.8(9) . . ?
O152 C151 C152 118.1(8) . . ?
C157 C152 C153 120.7(9) . . ?
C157 C152 C151 119.6(9) . . ?
C153 C152 C151 119.6(8) . . ?
C154 C153 C152 120.9(9) . . ?
C154 C153 H153 119.5 . . ?
C152 C153 H153 119.5 . . ?
C153 C154 C155 119.3(10) . . ?
C153 C154 H154 120.3 . . ?
C155 C154 H154 120.3 . . ?
C156 C155 C154 119.5(9) . . ?
C156 C155 H155 120.3 . . ?
C154 C155 H155 120.3 . . ?
C155 C156 C157 121.8(9) . . ?
C155 C156 H156 119.1 . . ?
C157 C156 H156 119.1 . . ?
C152 C157 C156 117.7(9) . . ?
C152 C157 H157 121.1 . . ?
C156 C157 H157 121.1 . . ?
C161 O161 Mn12 130.6(6) . . ?
C161 O162 Mn11 125.7(6) . . ?
O161 C161 O162 124.5(9) . . ?
O161 C161 C162 119.2(9) . . ?
O162 C161 C162 116.3(9) . . ?
C167 C162 C163 120.4(10) . . ?
C167 C162 C161 120.3(10) . . ?
C163 C162 C161 119.3(9) . . ?
C164 C163 C162 120.2(11) . . ?
C164 C163 H163 119.9 . . ?
C162 C163 H163 119.9 . . ?
C163 C164 C165 119.4(12) . . ?
C163 C164 H164 120.3 . . ?
C165 C164 H164 120.3 . . ?
C166 C165 C164 119.6(11) . . ?
C166 C165 H165 120.2 . . ?
C164 C165 H165 120.2 . . ?
C165 C166 C167 119.7(11) . . ?
C165 C166 H166 120.2 . . ?
C167 C166 H166 120.2 . . ?
C162 C167 C166 120.7(11) . . ?
C162 C167 H167 119.6 . . ?
C166 C167 H167 119.6 . . ?
C171 O171 Mn10 128.9(7) . . ?
C171 O172 Mn12 131.8(7) . . ?
O172 C171 O171 122.6(10) . . ?
O172 C171 C178 114.6(11) . . ?
O171 C171 C178 122.7(11) . . ?
O172 C171 C172 126.8(12) . . ?
O171 C171 C172 110.5(11) . . ?
C178 C171 C172 12.3(9) . . ?
C173 C172 C177 120.0 . . ?
C173 C172 C171 119.4(12) . . ?
C177 C172 C171 120.4(12) . . ?
C174 C173 C172 120.0 . . ?
C174 C173 H173 120.0 . . ?
C172 C173 H173 120.0 . . ?
C175 C174 C173 120.0 . . ?
C175 C174 H174 120.0 . . ?
C173 C174 H174 120.0 . . ?
C176 C175 C174 120.0 . . ?
C176 C175 H175 120.0 . . ?
C174 C175 H175 120.0 . . ?
C175 C176 C177 120.0 . . ?
C175 C176 H176 120.0 . . ?
C177 C176 H176 120.0 . . ?
C176 C177 C172 120.0 . . ?
C176 C177 H177 120.0 . . ?
C172 C177 H177 120.0 . . ?
C179 C178 C190 120.0 . . ?
C179 C178 C171 114.2(11) . . ?
C190 C178 C171 125.7(11) . . ?
C178 C179 C180 120.0 . . ?
C178 C179 H179 120.0 . . ?
C180 C179 H179 120.0 . . ?
C179 C180 C188 120.0 . . ?
C179 C180 H180 120.0 . . ?
C188 C180 H180 120.0 . . ?
C189 C188 C180 120.0 . . ?
C189 C188 H188 120.0 . . ?
C180 C188 H188 120.0 . . ?
C188 C189 C190 120.0 . . ?
C188 C189 H189 120.0 . . ?
C190 C189 H189 120.0 . . ?
C189 C190 C178 120.0 . . ?
C189 C190 H190 120.0 . . ?
C178 C190 H190 120.0 . . ?
C181 O181 Mn12 126.0(6) . . ?
C181 O182 Mn10 130.9(6) . . ?
O182 C181 O181 128.1(8) . . ?
O182 C181 C182 116.7(8) . . ?
O181 C181 C182 115.1(8) . . ?
C187 C182 C183 119.8(9) . . ?
C187 C182 C181 119.5(9) . . ?
C183 C182 C181 120.6(9) . . ?
C184 C183 C182 120.0(9) . . ?
C184 C183 H183 120.0 . . ?
C182 C183 H183 120.0 . . ?
C183 C184 C185 120.8(10) . . ?
C183 C184 H184 119.6 . . ?
C185 C184 H184 119.6 . . ?
C184 C185 C186 120.9(10) . . ?
C184 C185 H185 119.6 . . ?
C186 C185 H185 119.6 . . ?
C185 C186 C187 118.1(10) . . ?
C185 C186 H186 120.9 . . ?
C187 C186 H186 120.9 . . ?
C182 C187 C186 120.2(10) . . ?
C182 C187 H187 119.9 . . ?
C186 C187 H187 119.9 . . ?
C191 O191 Mn12 125.3(6) . . ?
C191 O192 Mn11 130.7(6) . . ?
O192 C191 O191 123.0(9) . . ?
O192 C191 C192 118.9(9) . . ?
O191 C191 C192 118.1(8) . . ?
C197 C192 C193 118.5(10) . . ?
C197 C192 C191 122.2(9) . . ?
C193 C192 C191 119.1(9) . . ?
C192 C193 C194 119.6(9) . . ?
C192 C193 H193 120.2 . . ?
C194 C193 H193 120.2 . . ?
C195 C194 C193 120.6(10) . . ?
C195 C194 H194 119.7 . . ?
C193 C194 H194 119.7 . . ?
C194 C195 C196 120.3(11) . . ?
C194 C195 H195 119.8 . . ?
C196 C195 H195 119.8 . . ?
C197 C196 C195 118.4(10) . . ?
C197 C196 H196 120.8 . . ?
C195 C196 H196 120.8 . . ?
C192 C197 C196 122.6(10) . . ?
C192 C197 H197 118.7 . . ?
C196 C197 H197 118.7 . . ?
C201 N201 C205 118.1(11) . . ?
C201 N201 Mn1 120.0(8) . . ?
C205 N201 Mn1 121.8(8) . . ?
N201 C201 C202 123.0(11) . . ?
N201 C201 H201 118.5 . . ?
C202 C201 H201 118.5 . . ?
C201 C202 C203 118.2(12) . . ?
C201 C202 H202 120.9 . . ?
C203 C202 H202 120.9 . . ?
C204 C203 C202 120.4(13) . . ?
C204 C203 H203 119.8 . . ?
C202 C203 H203 119.8 . . ?
C203 C204 C205 117.8(12) . . ?
C203 C204 H204 121.1 . . ?
C205 C204 H204 121.1 . . ?
N201 C205 C204 122.4(12) . . ?
N201 C205 H205 118.8 . . ?
C204 C205 H205 118.8 . . ?
C211 N211 C215 119.3(9) . . ?
C211 N211 Mn12 122.0(7) . . ?
C215 N211 Mn12 117.6(7) . . ?
N211 C211 C212 122.2(11) . . ?
N211 C211 H211 118.9 . . ?
C212 C211 H211 118.9 . . ?
C213 C212 C211 119.2(11) . . ?
C213 C212 H212 120.4 . . ?
C211 C212 H212 120.4 . . ?
C212 C213 C214 119.8(11) . . ?
C212 C213 H213 120.1 . . ?
C214 C213 H213 120.1 . . ?
C215 C214 C213 117.4(11) . . ?
C215 C214 H214 121.3 . . ?
C213 C214 H214 121.3 . . ?
N211 C215 C214 122.0(11) . . ?
N211 C215 H215 119.0 . . ?
C214 C215 H215 119.0 . . ?
C221 O221 Mn2 120.5(6) . . ?
C221 O221 Mn4 123.4(5) . . ?
Mn2 O221 Mn4 109.8(3) . . ?
O221 C221 H22A 109.5 . . ?
O221 C221 H22B 109.5 . . ?
H22A C221 H22B 109.5 . . ?
O221 C221 H22C 109.5 . . ?
H22A C221 H22C 109.5 . . ?
H22B C221 H22C 109.5 . . ?
C231 O231 Mn3 119.2(5) . . ?
C231 O231 Mn8 120.7(5) . . ?
Mn3 O231 Mn8 113.9(3) . . ?
O231 C231 H23A 109.5 . . ?
O231 C231 H23B 109.5 . . ?
H23A C231 H23B 109.5 . . ?
O231 C231 H23C 109.5 . . ?
H23A C231 H23C 109.5 . . ?
H23B C231 H23C 109.5 . . ?
C241 O241 Mn11 122.1(5) . . ?
C241 O241 Mn9 124.0(5) . . ?
Mn11 O241 Mn9 109.8(3) . . ?
O241 C241 H24A 109.5 . . ?
O241 C241 H24B 109.5 . . ?
H24A C241 H24B 109.5 . . ?
O241 C241 H24C 109.5 . . ?
H24A C241 H24C 109.5 . . ?
H24B C241 H24C 109.5 . . ?
C251 O251 Mn10 118.6(5) . . ?
C251 O251 Mn5 120.7(5) . . ?
Mn10 O251 Mn5 112.5(3) . . ?
O251 C251 H25A 109.5 . . ?
O251 C251 H25B 109.5 . . ?
H25A C251 H25B 109.5 . . ?
O251 C251 H25C 109.5 . . ?
H25A C251 H25C 109.5 . . ?
H25B C251 H25C 109.5 . . ?
O5 Mn13 O311 92.3(2) . . ?
O5 Mn13 N451 177.7(2) . . ?
O311 Mn13 N451 85.9(2) . . ?
O5 Mn13 O331 92.7(2) . . ?
O311 Mn13 O331 93.2(3) . . ?
N451 Mn13 O331 85.8(2) . . ?
O5 Mn13 O321 92.9(3) . . ?
O311 Mn13 O321 170.7(3) . . ?
N451 Mn13 O321 89.0(2) . . ?
O331 Mn13 O321 94.2(3) . . ?
O5 Mn13 O302 97.1(2) . . ?
O311 Mn13 O302 89.3(2) . . ?
N451 Mn13 O302 84.4(2) . . ?
O331 Mn13 O302 169.8(3) . . ?
O321 Mn13 O302 82.5(3) . . ?
O5 Mn14 O471 170.98(19) . . ?
O5 Mn14 O301 95.2(2) . . ?
O471 Mn14 O301 91.16(18) . . ?
O5 Mn14 O312 93.5(2) . . ?
O471 Mn14 O312 92.73(18) . . ?
O301 Mn14 O312 90.8(2) . . ?
O5 Mn14 O273 92.9(2) . . ?
O471 Mn14 O273 80.98(16) . . ?
O301 Mn14 O273 171.8(2) . . ?
O312 Mn14 O273 87.1(2) . . ?
O5 Mn14 O262 81.6(2) . . ?
O471 Mn14 O262 92.11(18) . . ?
O301 Mn14 O262 89.5(2) . . ?
O312 Mn14 O262 175.1(2) . . ?
O273 Mn14 O262 93.2(2) . . ?
O5 Mn14 Mn20 137.97(18) . . ?
O471 Mn14 Mn20 33.94(16) . . ?
O301 Mn14 Mn20 123.61(18) . . ?
O312 Mn14 Mn20 100.63(18) . . ?
O273 Mn14 Mn20 49.21(16) . . ?
O262 Mn14 Mn20 83.18(17) . . ?
O481 Mn15 O5 175.38(19) . . ?
O481 Mn15 O322 88.21(18) . . ?
O5 Mn15 O322 94.5(2) . . ?
O481 Mn15 O272 82.06(18) . . ?
O5 Mn15 O272 94.6(2) . . ?
O322 Mn15 O272 166.1(3) . . ?
O481 Mn15 O332 93.0(2) . . ?
O5 Mn15 O332 90.4(2) . . ?
O322 Mn15 O332 97.0(3) . . ?
O272 Mn15 O332 93.4(2) . . ?
O481 Mn15 O262 100.7(2) . . ?
O5 Mn15 O262 75.4(2) . . ?
O322 Mn15 O262 92.7(2) . . ?
O272 Mn15 O262 79.4(2) . . ?
O332 Mn15 O262 163.4(2) . . ?
O6 Mn16 O342 92.0(2) . . ?
O6 Mn16 O481 161.19(18) . . ?
O342 Mn16 O481 89.08(19) . . ?
O6 Mn16 O263 94.3(2) . . ?
O342 Mn16 O263 172.0(2) . . ?
O481 Mn16 O263 86.51(17) . . ?
O6 Mn16 O352 103.0(2) . . ?
O342 Mn16 O352 87.9(3) . . ?
O481 Mn16 O352 95.78(19) . . ?
O263 Mn16 O352 85.9(2) . . ?
O6 Mn16 O272 91.8(2) . . ?
O342 Mn16 O272 96.0(2) . . ?
O481 Mn16 O272 69.41(17) . . ?
O263 Mn16 O272 88.7(2) . . ?
O352 Mn16 O272 164.5(2) . . ?
O6 Mn16 Li2 37.6(3) . . ?
O342 Mn16 Li2 123.8(3) . . ?
O481 Mn16 Li2 130.1(2) . . ?
O263 Mn16 Li2 63.8(3) . . ?
O352 Mn16 Li2 119.3(3) . . ?
O272 Mn16 Li2 70.6(3) . . ?
O6 Mn17 O371 178.4(3) . . ?
O6 Mn17 O341 95.3(2) . . ?
O371 Mn17 O341 86.4(3) . . ?
O6 Mn17 O292 90.7(2) . . ?
O371 Mn17 O292 87.7(2) . . ?
O341 Mn17 O292 163.6(3) . . ?
O6 Mn17 O362 88.5(2) . . ?
O371 Mn17 O362 91.5(2) . . ?
O341 Mn17 O362 89.8(3) . . ?
O292 Mn17 O362 105.6(2) . . ?
O6 Mn17 O271 87.1(2) . . ?
O371 Mn17 O271 92.9(2) . . ?
O341 Mn17 O271 88.8(2) . . ?
O292 Mn17 O271 76.3(2) . . ?
O362 Mn17 O271 175.3(2) . . ?
O6 Mn17 Li2 45.9(3) . . ?
O371 Mn17 Li2 133.1(3) . . ?
O341 Mn17 Li2 119.1(3) . . ?
O292 Mn17 Li2 56.4(3) . . ?
O362 Mn17 Li2 124.3(3) . . ?
O271 Mn17 Li2 52.9(3) . . ?
O6 Mn18 O361 93.3(2) . . ?
O6 Mn18 O282 85.5(2) . . ?
O361 Mn18 O282 169.6(3) . . ?
O6 Mn18 O501 172.38(19) . . ?
O361 Mn18 O501 89.75(19) . . ?
O282 Mn18 O501 90.22(18) . . ?
O6 Mn18 O351 101.5(3) . . ?
O361 Mn18 O351 95.5(2) . . ?
O282 Mn18 O351 94.8(2) . . ?
O501 Mn18 O351 85.08(18) . . ?
O6 Mn18 O291 102.0(2) . . ?
O361 Mn18 O291 89.6(2) . . ?
O282 Mn18 O291 80.6(2) . . ?
O501 Mn18 O291 71.00(16) . . ?
O351 Mn18 O291 155.5(2) . . ?
O6 Mn18 Li2 46.4(3) . . ?
O361 Mn18 Li2 136.3(4) . . ?
O282 Mn18 Li2 39.9(3) . . ?
O501 Mn18 Li2 128.2(3) . . ?
O351 Mn18 Li2 107.1(3) . . ?
O291 Mn18 Li2 84.8(3) . . ?
O7 Mn19 O283 92.9(2) . . ?
O7 Mn19 O491 165.69(17) . . ?
O283 Mn19 O491 85.49(18) . . ?
O7 Mn19 O381 94.1(2) . . ?
O283 Mn19 O381 172.1(2) . . ?
O491 Mn19 O381 88.58(18) . . ?
O7 Mn19 O401 103.57(17) . . ?
O283 Mn19 O401 86.71(17) . . ?
O491 Mn19 O401 90.6(2) . . ?
O381 Mn19 O401 88.13(17) . . ?
O7 Mn19 O293 95.0(2) . . ?
O283 Mn19 O293 89.3(2) . . ?
O491 Mn19 O293 70.78(15) . . ?
O381 Mn19 O293 93.7(2) . . ?
O401 Mn19 O293 161.18(16) . . ?
O7 Mn19 Li2 36.9(3) . . ?
O283 Mn19 Li2 63.6(3) . . ?
O491 Mn19 Li2 132.3(3) . . ?
O381 Mn19 Li2 124.3(3) . . ?
O401 Mn19 Li2 120.6(2) . . ?
O293 Mn19 Li2 73.4(3) . . ?
O7 Mn20 O392 92.8(2) . . ?
O7 Mn20 O261 86.6(2) . . ?
O392 Mn20 O261 169.7(3) . . ?
O7 Mn20 O471 174.62(18) . . ?
O392 Mn20 O471 89.55(18) . . ?
O261 Mn20 O471 90.25(17) . . ?
O7 Mn20 O402 99.72(19) . . ?
O392 Mn20 O402 95.80(19) . . ?
O261 Mn20 O402 94.47(18) . . ?
O471 Mn20 O402 84.9(2) . . ?
O7 Mn20 O273 104.2(2) . . ?
O392 Mn20 O273 89.8(2) . . ?
O261 Mn20 O273 80.4(2) . . ?
O471 Mn20 O273 70.93(16) . . ?
O402 Mn20 O273 155.14(15) . . ?
O7 Mn20 Li2 48.2(3) . . ?
O392 Mn20 Li2 135.4(3) . . ?
O261 Mn20 Li2 40.3(3) . . ?
O471 Mn20 Li2 127.6(3) . . ?
O402 Mn20 Li2 109.6(3) . . ?
O273 Mn20 Li2 82.2(3) . . ?
O7 Mn20 Mn14 141.89(17) . . ?
O392 Mn20 Mn14 98.30(18) . . ?
O261 Mn20 Mn14 76.23(17) . . ?
O471 Mn20 Mn14 32.79(15) . . ?
O402 Mn20 Mn14 115.14(15) . . ?
O273 Mn20 Mn14 40.00(13) . . ?
Li2 Mn20 Mn14 102.8(3) . . ?
O382 Mn21 O372 88.7(2) . . ?
O382 Mn21 O391 89.8(2) . . ?
O372 Mn21 O391 103.9(2) . . ?
O382 Mn21 O271 160.1(2) . . ?
O372 Mn21 O271 90.0(2) . . ?
O391 Mn21 O271 109.8(2) . . ?
O382 Mn21 O7 92.6(2) . . ?
O372 Mn21 O7 170.7(2) . . ?
O391 Mn21 O7 85.3(2) . . ?
O271 Mn21 O7 85.7(2) . . ?
O382 Mn21 O292 87.2(2) . . ?
O372 Mn21 O292 87.8(2) . . ?
O391 Mn21 O292 167.9(2) . . ?
O271 Mn21 O292 72.8(2) . . ?
O7 Mn21 O292 83.1(2) . . ?
O382 Mn21 Li2 117.3(3) . . ?
O372 Mn21 Li2 127.9(3) . . ?
O391 Mn21 Li2 119.3(3) . . ?
O271 Mn21 Li2 50.3(3) . . ?
O7 Mn21 Li2 43.9(3) . . ?
O292 Mn21 Li2 52.8(3) . . ?
O8 Mn22 O501 168.60(18) . . ?
O8 Mn22 O432 95.13(19) . . ?
O501 Mn22 O432 91.9(2) . . ?
O8 Mn22 O291 91.0(2) . . ?
O501 Mn22 O291 82.22(18) . . ?
O432 Mn22 O291 173.75(17) . . ?
O8 Mn22 O442 94.84(17) . . ?
O501 Mn22 O442 94.1(2) . . ?
O432 Mn22 O442 89.6(2) . . ?
O291 Mn22 O442 88.57(18) . . ?
O8 Mn22 O281 80.1(2) . . ?
O501 Mn22 O281 91.20(16) . . ?
O432 Mn22 O281 88.39(17) . . ?
O291 Mn22 O281 93.9(2) . . ?
O442 Mn22 O281 174.39(17) . . ?
O491 Mn23 O8 173.43(19) . . ?
O491 Mn23 O412 91.2(2) . . ?
O8 Mn23 O412 94.00(19) . . ?
O491 Mn23 O293 80.85(18) . . ?
O8 Mn23 O293 93.5(2) . . ?
O412 Mn23 O293 169.01(17) . . ?
O491 Mn23 O422 92.8(2) . . ?
O8 Mn23 O422 90.86(17) . . ?
O412 Mn23 O422 94.7(2) . . ?
O293 Mn23 O422 93.20(17) . . ?
O491 Mn23 O281 99.51(17) . . ?
O8 Mn23 O281 76.3(2) . . ?
O412 Mn23 O281 91.49(17) . . ?
O293 Mn23 O281 82.5(2) . . ?
O422 Mn23 O281 166.14(15) . . ?
O8 Mn24 N461 179.0(2) . . ?
O8 Mn24 O421 92.06(19) . . ?
N461 Mn24 O421 88.6(3) . . ?
O8 Mn24 O441 93.46(17) . . ?
N461 Mn24 O441 85.8(3) . . ?
O421 Mn24 O441 92.5(2) . . ?
O8 Mn24 O431 92.01(19) . . ?
N461 Mn24 O431 87.4(3) . . ?
O421 Mn24 O431 173.2(2) . . ?
O441 Mn24 O431 92.6(2) . . ?
O8 Mn24 O411 93.80(17) . . ?
N461 Mn24 O411 86.9(3) . . ?
O421 Mn24 O411 90.3(2) . . ?
O441 Mn24 O411 172.1(2) . . ?
O431 Mn24 O411 84.0(3) . . ?
O261 Li2 O282 107.4(8) . . ?
O261 Li2 O6 120.4(8) . . ?
O282 Li2 O6 79.3(5) . . ?
O261 Li2 O7 80.2(5) . . ?
O282 Li2 O7 113.6(7) . . ?
O6 Li2 O7 152.6(8) . . ?
O261 Li2 O271 98.2(7) . . ?
O282 Li2 O271 151.8(7) . . ?
O6 Li2 O271 77.7(5) . . ?
O7 Li2 O271 81.8(5) . . ?
O261 Li2 O292 155.3(8) . . ?
O282 Li2 O292 93.4(6) . . ?
O6 Li2 O292 75.7(5) . . ?
O7 Li2 O292 79.4(5) . . ?
O271 Li2 O292 65.3(4) . . ?
O261 Li2 Mn20 41.8(3) . . ?
O282 Li2 Mn20 126.4(7) . . ?
O6 Li2 Mn20 149.1(7) . . ?
O7 Li2 Mn20 40.1(3) . . ?
O271 Li2 Mn20 80.9(4) . . ?
O292 Li2 Mn20 114.7(5) . . ?
O261 Li2 Mn18 127.2(7) . . ?
O282 Li2 Mn18 40.2(3) . . ?
O6 Li2 Mn18 39.7(3) . . ?
O7 Li2 Mn18 142.6(7) . . ?
O271 Li2 Mn18 113.6(5) . . ?
O292 Li2 Mn18 77.4(4) . . ?
Mn20 Li2 Mn18 164.7(6) . . ?
O261 Li2 Mn17 136.4(7) . . ?
O282 Li2 Mn17 104.9(6) . . ?
O6 Li2 Mn17 40.5(3) . . ?
O7 Li2 Mn17 112.2(6) . . ?
O271 Li2 Mn17 46.9(3) . . ?
O292 Li2 Mn17 44.0(3) . . ?
Mn20 Li2 Mn17 127.3(5) . . ?
Mn18 Li2 Mn17 67.7(3) . . ?
O261 Li2 P281 95.6(6) . . ?
O282 Li2 P281 25.8(3) . . ?
O6 Li2 P281 105.0(6) . . ?
O7 Li2 P281 89.4(5) . . ?
O271 Li2 P281 162.0(6) . . ?
O292 Li2 P281 97.8(5) . . ?
Mn20 Li2 P281 102.3(4) . . ?
Mn18 Li2 P281 65.6(3) . . ?
Mn17 Li2 P281 124.9(5) . . ?
O261 Li2 P261 25.4(3) . . ?
O282 Li2 P261 97.8(6) . . ?
O6 Li2 P261 95.9(5) . . ?
O7 Li2 P261 105.6(5) . . ?
O271 Li2 P261 100.5(5) . . ?
O292 Li2 P261 164.5(7) . . ?
Mn20 Li2 P261 66.5(3) . . ?
Mn18 Li2 P261 104.6(4) . . ?
Mn17 Li2 P261 122.0(5) . . ?
P281 Li2 P261 96.9(4) . . ?
O261 Li2 Mn21 108.8(6) . . ?
O282 Li2 Mn21 131.9(7) . . ?
O6 Li2 Mn21 107.5(6) . . ?
O7 Li2 Mn21 45.6(3) . . ?
O271 Li2 Mn21 44.1(3) . . ?
O292 Li2 Mn21 46.6(3) . . ?
Mn20 Li2 Mn21 69.9(3) . . ?
Mn18 Li2 Mn21 123.6(5) . . ?
Mn17 Li2 Mn21 67.0(3) . . ?
P281 Li2 Mn21 120.0(5) . . ?
P261 Li2 Mn21 127.5(5) . . ?
Mn13 O5 Mn14 121.5(3) . . ?
Mn13 O5 Mn15 124.9(3) . . ?
Mn14 O5 Mn15 108.9(3) . . ?
Mn18 O6 Mn17 119.3(3) . . ?
Mn18 O6 Mn16 116.7(3) . . ?
Mn17 O6 Mn16 118.6(3) . . ?
Mn18 O6 Li2 93.9(5) . . ?
Mn17 O6 Li2 93.5(5) . . ?
Mn16 O6 Li2 105.9(5) . . ?
Mn19 O7 Mn20 121.4(3) . . ?
Mn19 O7 Li2 111.9(5) . . ?
Mn20 O7 Li2 91.7(4) . . ?
Mn19 O7 Mn21 117.8(3) . . ?
Mn20 O7 Mn21 114.6(3) . . ?
Li2 O7 Mn21 90.6(4) . . ?
Mn24 O8 Mn22 123.0(3) . . ?
Mn24 O8 Mn23 122.9(3) . . ?
Mn22 O8 Mn23 109.9(3) . . ?
O263 P261 O262 112.1(3) . . ?
O263 P261 O261 109.4(3) . . ?
O262 P261 O261 110.5(3) . . ?
O263 P261 C261 111.4(4) . . ?
O262 P261 C261 107.5(4) . . ?
O261 P261 C261 105.8(4) . . ?
O263 P261 Li2 78.0(3) . . ?
O262 P261 Li2 120.9(4) . . ?
O261 P261 Li2 31.7(3) . . ?
C261 P261 Li2 122.8(4) . . ?
P261 O261 Li2 122.9(5) . . ?
P261 O261 Mn20 136.3(3) . . ?
Li2 O261 Mn20 97.9(5) . . ?
P261 O262 Mn14 125.5(3) . . ?
P261 O262 Mn15 123.1(3) . . ?
Mn14 O262 Mn15 90.5(2) . . ?
P261 O263 Mn16 125.6(4) . . ?
C262 C261 P261 116.9(7) . . ?
C262 C261 H26A 108.1 . . ?
P261 C261 H26A 108.1 . . ?
C262 C261 H26B 108.1 . . ?
P261 C261 H26B 108.1 . . ?
H26A C261 H26B 107.3 . . ?
C267 C262 C263 117.8(9) . . ?
C267 C262 C261 121.0(9) . . ?
C263 C262 C261 121.2(9) . . ?
C264 C263 C262 120.6(10) . . ?
C264 C263 H263 119.7 . . ?
C262 C263 H263 119.7 . . ?
C265 C264 C263 120.3(10) . . ?
C265 C264 H264 119.9 . . ?
C263 C264 H264 119.9 . . ?
C266 C265 C264 120.3(11) . . ?
C266 C265 H265 119.9 . . ?
C264 C265 H265 119.9 . . ?
C265 C266 C267 119.0(10) . . ?
C265 C266 H266 120.5 . . ?
C267 C266 H266 120.5 . . ?
C262 C267 C266 122.0(10) . . ?
C262 C267 H267 119.0 . . ?
C266 C267 H267 119.0 . . ?
O273 P271 O271 108.6(3) . . ?
O273 P271 O272 111.8(3) . . ?
O271 P271 O272 108.5(3) . . ?
O273 P271 C271 109.3(4) . . ?
O271 P271 C271 111.5(4) . . ?
O272 P271 C271 107.2(4) . . ?
P271 O271 Mn21 129.4(3) . . ?
P271 O271 Mn17 129.2(3) . . ?
Mn21 O271 Mn17 100.4(2) . . ?
P271 O271 Li2 109.4(5) . . ?
Mn21 O271 Li2 85.7(4) . . ?
Mn17 O271 Li2 80.1(4) . . ?
P271 O272 Mn15 128.0(3) . . ?
P271 O272 Mn16 134.7(3) . . ?
Mn15 O272 Mn16 95.1(2) . . ?
P271 O273 Mn14 124.0(3) . . ?
P271 O273 Mn20 120.9(3) . . ?
Mn14 O273 Mn20 90.8(2) . . ?
C272 C271 P271 120.5(7) . . ?
C272 C271 H27A 107.2 . . ?
P271 C271 H27A 107.2 . . ?
C272 C271 H27B 107.2 . . ?
P271 C271 H27B 107.2 . . ?
H27A C271 H27B 106.8 . . ?
C277 C272 C273 115.9(9) . . ?
C277 C272 C271 121.7(9) . . ?
C273 C272 C271 122.3(9) . . ?
C274 C273 C272 122.1(10) . . ?
C274 C273 H273 119.0 . . ?
C272 C273 H273 119.0 . . ?
C275 C274 C273 120.5(10) . . ?
C275 C274 H274 119.7 . . ?
C273 C274 H274 119.7 . . ?
C274 C275 C276 119.1(11) . . ?
C274 C275 H275 120.5 . . ?
C276 C275 H275 120.5 . . ?
C275 C276 C277 120.0(11) . . ?
C275 C276 H276 120.0 . . ?
C277 C276 H276 120.0 . . ?
C272 C277 C276 122.4(10) . . ?
C272 C277 H277 118.8 . . ?
C276 C277 H277 118.8 . . ?
O283 P281 O282 108.4(3) . . ?
O283 P281 O281 110.6(3) . . ?
O282 P281 O281 111.4(3) . . ?
O283 P281 C281 112.8(4) . . ?
O282 P281 C281 105.3(4) . . ?
O281 P281 C281 108.3(4) . . ?
O283 P281 Li2 75.6(4) . . ?
O282 P281 Li2 32.8(3) . . ?
O281 P281 Li2 125.0(4) . . ?
C281 P281 Li2 119.4(4) . . ?
P281 O281 Mn22 124.4(3) . . ?
P281 O281 Mn23 120.9(3) . . ?
Mn22 O281 Mn23 90.4(2) . . ?
P281 O282 Li2 121.4(5) . . ?
P281 O282 Mn18 136.9(4) . . ?
Li2 O282 Mn18 99.9(5) . . ?
P281 O283 Mn19 129.6(3) . . ?
C282 C281 P281 115.4(7) . . ?
C282 C281 H28A 108.4 . . ?
P281 C281 H28A 108.4 . . ?
C282 C281 H28B 108.4 . . ?
P281 C281 H28B 108.4 . . ?
H28A C281 H28B 107.5 . . ?
C283 C282 C287 118.0(12) . . ?
C283 C282 C281 123.5(10) . . ?
C287 C282 C281 117.1(10) . . ?
C282 C283 C284 122.2(12) . . ?
C282 C283 H283 118.9 . . ?
C284 C283 H283 118.9 . . ?
C285 C284 C283 124.9(13) . . ?
C285 C284 H284 117.6 . . ?
C283 C284 H284 117.6 . . ?
C284 C285 C286 116.5(13) . . ?
C284 C285 H285 121.8 . . ?
C286 C285 H285 121.8 . . ?
C287 C286 C285 119.1(11) . . ?
C287 C286 H286 120.4 . . ?
C285 C286 H286 120.4 . . ?
C282 C287 C286 118.2(12) . . ?
C282 C287 H287 120.9 . . ?
C286 C287 H287 120.9 . . ?
O292 P291 O291 109.5(3) . . ?
O292 P291 O293 109.3(3) . . ?
O291 P291 O293 111.2(3) . . ?
O292 P291 C291 111.0(4) . . ?
O291 P291 C291 110.8(4) . . ?
O293 P291 C291 105.0(4) . . ?
P291 O291 Mn22 125.6(3) . . ?
P291 O291 Mn18 118.9(3) . . ?
Mn22 O291 Mn18 90.8(2) . . ?
P291 O292 Mn17 132.8(3) . . ?
P291 O292 Mn21 127.1(3) . . ?
Mn17 O292 Mn21 99.9(2) . . ?
P291 O292 Li2 109.8(5) . . ?
Mn17 O292 Li2 79.6(4) . . ?
Mn21 O292 Li2 80.7(4) . . ?
P291 O293 Mn23 128.7(3) . . ?
P291 O293 Mn19 134.4(3) . . ?
Mn23 O293 Mn19 93.6(2) . . ?
C292 C291 P291 121.1(6) . . ?
C292 C291 H29A 107.0 . . ?
P291 C291 H29A 107.0 . . ?
C292 C291 H29B 107.0 . . ?
P291 C291 H29B 107.0 . . ?
H29A C291 H29B 106.8 . . ?
C297 C292 C293 119.6(9) . . ?
C297 C292 C291 120.2(9) . . ?
C293 C292 C291 119.7(9) . . ?
C292 C293 C294 118.5(10) . . ?
C292 C293 H293 120.8 . . ?
C294 C293 H293 120.8 . . ?
C295 C294 C293 120.3(10) . . ?
C295 C294 H294 119.9 . . ?
C293 C294 H294 119.9 . . ?
C294 C295 C296 120.7(11) . . ?
C294 C295 H295 119.7 . . ?
C296 C295 H295 119.7 . . ?
C295 C296 C297 120.1(11) . . ?
C295 C296 H296 120.0 . . ?
C297 C296 H296 120.0 . . ?
C292 C297 C296 120.8(10) . . ?
C292 C297 H297 119.6 . . ?
C296 C297 H297 119.6 . . ?
C301 O301 Mn14 126.6(6) . . ?
C301 O302 Mn13 128.8(6) . . ?
O301 C301 O302 124.3(9) . . ?
O301 C301 C302 117.8(9) . . ?
O302 C301 C302 117.9(9) . . ?
C307 C302 C303 119.8(10) . . ?
C307 C302 C301 119.9(10) . . ?
C303 C302 C301 120.3(10) . . ?
C304 C303 C302 119.6(10) . . ?
C304 C303 H303 120.2 . . ?
C302 C303 H303 120.2 . . ?
C305 C304 C303 119.7(11) . . ?
C305 C304 H304 120.2 . . ?
C303 C304 H304 120.2 . . ?
C304 C305 C306 121.2(11) . . ?
C304 C305 H305 119.4 . . ?
C306 C305 H305 119.4 . . ?
C307 C306 C305 118.6(11) . . ?
C307 C306 H306 120.7 . . ?
C305 C306 H306 120.7 . . ?
C302 C307 C306 121.1(11) . . ?
C302 C307 H307 119.4 . . ?
C306 C307 H307 119.4 . . ?
C311 O311 Mn13 125.7(6) . . ?
C311 O312 Mn14 131.5(6) . . ?
O312 C311 O311 124.7(9) . . ?
O312 C311 C312 117.9(9) . . ?
O311 C311 C312 117.4(9) . . ?
C313 C312 C317 120.0(10) . . ?
C313 C312 C311 119.1(10) . . ?
C317 C312 C311 120.9(9) . . ?
C312 C313 C314 119.7(11) . . ?
C312 C313 H313 120.1 . . ?
C314 C313 H313 120.1 . . ?
C315 C314 C313 118.6(11) . . ?
C315 C314 H314 120.7 . . ?
C313 C314 H314 120.7 . . ?
C314 C315 C316 122.2(11) . . ?
C314 C315 H315 118.9 . . ?
C316 C315 H315 118.9 . . ?
C317 C316 C315 118.5(12) . . ?
C317 C316 H316 120.8 . . ?
C315 C316 H316 120.8 . . ?
C316 C317 C312 121.0(11) . . ?
C316 C317 H317 119.5 . . ?
C312 C317 H317 119.5 . . ?
C321 O321 Mn13 131.8(6) . . ?
C321 O322 Mn15 129.1(6) . . ?
O321 C321 O322 125.4(10) . . ?
O321 C321 C322 118.7(9) . . ?
O322 C321 C322 115.7(9) . . ?
C327 C322 C323 121.8(10) . . ?
C327 C322 C321 120.1(9) . . ?
C323 C322 C321 117.9(9) . . ?
C324 C323 C322 118.7(10) . . ?
C324 C323 H323 120.6 . . ?
C322 C323 H323 120.6 . . ?
C323 C324 C325 119.2(10) . . ?
C323 C324 H324 120.4 . . ?
C325 C324 H324 120.4 . . ?
C326 C325 C324 120.8(11) . . ?
C326 C325 H325 119.6 . . ?
C324 C325 H325 119.6 . . ?
C325 C326 C327 119.7(11) . . ?
C325 C326 H326 120.2 . . ?
C327 C326 H326 120.2 . . ?
C326 C327 C322 119.6(10) . . ?
C326 C327 H327 120.2 . . ?
C322 C327 H327 120.2 . . ?
C331 O331 Mn13 129.6(7) . . ?
C331 O332 Mn15 131.9(6) . . ?
O331 C331 O332 128.0(10) . . ?
O331 C331 C332 116.3(10) . . ?
O332 C331 C332 115.6(9) . . ?
C333 C332 C337 121.2(11) . . ?
C333 C332 C331 119.8(11) . . ?
C337 C332 C331 119.0(10) . . ?
C332 C333 C334 120.8(12) . . ?
C332 C333 H333 119.6 . . ?
C334 C333 H333 119.6 . . ?
C335 C334 C333 117.0(12) . . ?
C335 C334 H334 121.5 . . ?
C333 C334 H334 121.5 . . ?
C334 C335 C336 125.4(12) . . ?
C334 C335 H335 117.3 . . ?
C336 C335 H335 117.3 . . ?
C335 C336 C337 115.1(12) . . ?
C335 C336 H336 122.5 . . ?
C337 C336 H336 122.5 . . ?
C332 C337 C336 120.5(10) . . ?
C332 C337 H337 119.8 . . ?
C336 C337 H337 119.8 . . ?
C341 O341 Mn17 126.7(7) . . ?
C341 O342 Mn16 120.4(6) . . ?
O342 C341 O341 127.0(10) . . ?
O342 C341 C342 114.9(10) . . ?
O341 C341 C342 117.8(11) . . ?
O342 C341 C348 130.4(12) . . ?
O341 C341 C348 101.3(12) . . ?
C342 C341 C348 25.0(10) . . ?
C343 C342 C347 120.0 . . ?
C343 C342 C341 117.6(10) . . ?
C347 C342 C341 122.1(10) . . ?
C344 C343 C342 120.0 . . ?
C344 C343 H343 120.0 . . ?
C342 C343 H343 120.0 . . ?
C343 C344 C345 120.0 . . ?
C343 C344 H344 120.0 . . ?
C345 C344 H344 120.0 . . ?
C346 C345 C344 120.0 . . ?
C346 C345 H345 120.0 . . ?
C344 C345 H345 120.0 . . ?
C345 C346 C347 120.0 . . ?
C345 C346 H346 120.0 . . ?
C347 C346 H346 120.0 . . ?
C346 C347 C342 120.0 . . ?
C346 C347 H347 120.0 . . ?
C342 C347 H347 120.0 . . ?
C349 C348 C360 120.0 . . ?
C349 C348 C341 114.1(15) . . ?
C360 C348 C341 125.9(15) . . ?
C350 C349 C348 120.0 . . ?
C350 C349 H349 120.0 . . ?
C348 C349 H349 120.0 . . ?
C349 C350 C358 120.0 . . ?
C349 C350 H350 120.0 . . ?
C358 C350 H350 120.0 . . ?
C359 C358 C350 120.0 . . ?
C359 C358 H358 120.0 . . ?
C350 C358 H358 120.0 . . ?
C360 C359 C358 120.0 . . ?
C360 C359 H359 120.0 . . ?
C358 C359 H359 120.0 . . ?
C359 C360 C348 120.0 . . ?
C359 C360 H360 120.0 . . ?
C348 C360 H360 120.0 . . ?
C351 O351 Mn18 133.3(7) . . ?
C351 O352 Mn16 119.7(6) . . ?
O352 C351 O351 125.5(10) . . ?
O352 C351 C352 118.7(9) . . ?
O351 C351 C352 115.8(10) . . ?
C357 C352 C353 118.0(10) . . ?
C357 C352 C351 121.4(10) . . ?
C353 C352 C351 120.6(10) . . ?
C354 C353 C352 121.3(11) . . ?
C354 C353 H353 119.4 . . ?
C352 C353 H353 119.4 . . ?
C353 C354 C355 119.5(12) . . ?
C353 C354 H354 120.3 . . ?
C355 C354 H354 120.3 . . ?
C356 C355 C354 119.6(12) . . ?
C356 C355 H355 120.2 . . ?
C354 C355 H355 120.2 . . ?
C355 C356 C357 119.5(11) . . ?
C355 C356 H356 120.3 . . ?
C357 C356 H356 120.3 . . ?
C352 C357 C356 122.0(11) . . ?
C352 C357 H357 119.0 . . ?
C356 C357 H357 119.0 . . ?
C361 O361 Mn18 126.2(6) . . ?
C361 O362 Mn17 132.0(6) . . ?
O362 C361 O361 126.9(9) . . ?
O362 C361 C362 117.8(9) . . ?
O361 C361 C362 115.3(9) . . ?
C367 C362 C363 120.7(9) . . ?
C367 C362 C361 119.9(9) . . ?
C363 C362 C361 119.4(9) . . ?
C362 C363 C364 118.8(10) . . ?
C362 C363 H363 120.6 . . ?
C364 C363 H363 120.6 . . ?
C365 C364 C363 120.8(12) . . ?
C365 C364 H364 119.6 . . ?
C363 C364 H364 119.6 . . ?
C366 C365 C364 120.5(10) . . ?
C366 C365 H365 119.7 . . ?
C364 C365 H365 119.7 . . ?
C365 C366 C367 121.1(10) . . ?
C365 C366 H366 119.5 . . ?
C367 C366 H366 119.5 . . ?
C362 C367 C366 118.0(10) . . ?
C362 C367 H367 121.0 . . ?
C366 C367 H367 121.0 . . ?
C371 O371 Mn17 135.6(6) . . ?
C371 O372 Mn21 130.6(6) . . ?
O372 C371 O371 125.1(9) . . ?
O372 C371 C372 120.0(9) . . ?
O371 C371 C372 114.8(8) . . ?
C377 C372 C373 119.3(10) . . ?
C377 C372 C371 120.6(9) . . ?
C373 C372 C371 120.1(9) . . ?
C372 C373 C374 120.4(11) . . ?
C372 C373 H373 119.8 . . ?
C374 C373 H373 119.8 . . ?
C375 C374 C373 120.5(11) . . ?
C375 C374 H374 119.7 . . ?
C373 C374 H374 119.7 . . ?
C376 C375 C374 120.1(12) . . ?
C376 C375 H375 120.0 . . ?
C374 C375 H375 120.0 . . ?
C375 C376 C377 119.2(11) . . ?
C375 C376 H376 120.4 . . ?
C377 C376 H376 120.4 . . ?
C372 C377 C376 120.3(10) . . ?
C372 C377 H377 119.8 . . ?
C376 C377 H377 119.8 . . ?
C381 O381 Mn19 126.8(5) . . ?
C381 O382 Mn21 120.9(6) . . ?
O382 C381 O381 125.2(8) . . ?
O382 C381 C382 118.9(9) . . ?
O381 C381 C382 115.9(8) . . ?
C387 C382 C383 119.5(9) . . ?
C387 C382 C381 118.9(9) . . ?
C383 C382 C381 121.5(9) . . ?
C384 C383 C382 117.9(10) . . ?
C384 C383 H383 121.0 . . ?
C382 C383 H383 121.0 . . ?
C385 C384 C383 121.6(10) . . ?
C385 C384 H384 119.2 . . ?
C383 C384 H384 119.2 . . ?
C386 C385 C384 118.9(10) . . ?
C386 C385 H385 120.6 . . ?
C384 C385 H385 120.6 . . ?
C385 C386 C387 121.1(11) . . ?
C385 C386 H386 119.5 . . ?
C387 C386 H386 119.5 . . ?
C382 C387 C386 121.0(10) . . ?
C382 C387 H387 119.5 . . ?
C386 C387 H387 119.5 . . ?
C391 O391 Mn21 134.2(7) . . ?
C391 O392 Mn20 128.9(6) . . ?
O391 C391 O392 126.9(9) . . ?
O391 C391 C392 117.0(9) . . ?
O392 C391 C392 116.0(8) . . ?
C397 C392 C393 120.6(9) . . ?
C397 C392 C391 120.2(9) . . ?
C393 C392 C391 119.0(8) . . ?
C392 C393 C394 119.6(9) . . ?
C392 C393 H393 120.2 . . ?
C394 C393 H393 120.2 . . ?
C395 C394 C393 119.1(11) . . ?
C395 C394 H394 120.5 . . ?
C393 C394 H394 120.5 . . ?
C394 C395 C396 120.8(10) . . ?
C394 C395 H395 119.6 . . ?
C396 C395 H395 119.6 . . ?
C395 C396 C397 120.0(10) . . ?
C395 C396 H396 120.0 . . ?
C397 C396 H396 120.0 . . ?
C392 C397 C396 119.8(10) . . ?
C392 C397 H397 120.1 . . ?
C396 C397 H397 120.1 . . ?
C401 O401 Mn19 121.0(5) . . ?
C401 O402 Mn20 129.5(6) . . ?
O401 C401 O402 125.0(9) . . ?
O401 C401 C402 116.7(9) . . ?
O402 C401 C402 117.9(9) . . ?
O401 C401 C408 120.4(10) . . ?
O402 C401 C408 114.2(10) . . ?
C402 C401 C408 13.7(10) . . ?
C403 C402 C407 120.0 . . ?
C403 C402 C401 120.6(9) . . ?
C407 C402 C401 119.4(9) . . ?
C404 C403 C402 120.0 . . ?
C404 C403 H403 120.0 . . ?
C402 C403 H403 120.0 . . ?
C403 C404 C405 120.0 . . ?
C403 C404 H404 120.0 . . ?
C405 C404 H404 120.0 . . ?
C406 C405 C404 120.0 . . ?
C406 C405 H405 120.0 . . ?
C404 C405 H405 120.0 . . ?
C405 C406 C407 120.0 . . ?
C405 C406 H406 120.0 . . ?
C407 C406 H406 120.0 . . ?
C406 C407 C402 120.0 . . ?
C406 C407 H407 120.0 . . ?
C402 C407 H407 120.0 . . ?
C409 C408 C420 120.0 . . ?
C409 C408 C401 121.8(11) . . ?
C420 C408 C401 118.2(11) . . ?
C410 C409 C408 120.0 . . ?
C410 C409 H409 120.0 . . ?
C408 C409 H409 120.0 . . ?
C418 C410 C409 120.0 . . ?
C418 C410 H410 120.0 . . ?
C409 C410 H410 120.0 . . ?
C410 C418 C419 120.0 . . ?
C410 C418 H418 120.0 . . ?
C419 C418 H418 120.0 . . ?
C418 C419 C420 120.0 . . ?
C418 C419 H419 120.0 . . ?
C420 C419 H419 120.0 . . ?
C419 C420 C408 120.0 . . ?
C419 C420 H420 120.0 . . ?
C408 C420 H420 120.0 . . ?
C411 O411 Mn24 129.7(6) . . ?
C411 O412 Mn23 128.2(6) . . ?
O411 C411 O412 122.9(9) . . ?
O411 C411 C412 120.7(9) . . ?
O412 C411 C412 116.4(9) . . ?
C417 C412 C413 117.4(10) . . ?
C417 C412 C411 123.6(10) . . ?
C413 C412 C411 118.9(9) . . ?
C412 C413 C414 118.9(11) . . ?
C412 C413 H413 120.5 . . ?
C414 C413 H413 120.5 . . ?
C415 C414 C413 121.4(12) . . ?
C415 C414 H414 119.3 . . ?
C413 C414 H414 119.3 . . ?
C416 C415 C414 119.1(12) . . ?
C416 C415 H415 120.4 . . ?
C414 C415 H415 120.4 . . ?
C415 C416 C417 121.4(11) . . ?
C415 C416 H416 119.3 . . ?
C417 C416 H416 119.3 . . ?
C412 C417 C416 121.6(11) . . ?
C412 C417 H417 119.2 . . ?
C416 C417 H417 119.2 . . ?
C421 O421 Mn24 127.2(6) . . ?
C421 O422 Mn23 133.6(6) . . ?
O422 C421 O421 122.6(9) . . ?
O422 C421 C422 121.2(9) . . ?
O421 C421 C422 116.2(8) . . ?
C423 C422 C427 116.6(10) . . ?
C423 C422 C421 124.0(10) . . ?
C427 C422 C421 119.2(9) . . ?
C422 C423 C424 123.2(11) . . ?
C422 C423 H423 118.4 . . ?
C424 C423 H423 118.4 . . ?
C425 C424 C423 119.8(10) . . ?
C425 C424 H424 120.1 . . ?
C423 C424 H424 120.1 . . ?
C424 C425 C426 118.7(11) . . ?
C424 C425 H425 120.7 . . ?
C426 C425 H425 120.7 . . ?
C427 C426 C425 120.8(11) . . ?
C427 C426 H426 119.6 . . ?
C425 C426 H426 119.6 . . ?
C426 C427 C422 120.8(10) . . ?
C426 C427 H427 119.6 . . ?
C422 C427 H427 119.6 . . ?
C431 O431 Mn24 133.0(6) . . ?
C431 O432 Mn22 125.5(7) . . ?
O431 C431 O432 126.5(10) . . ?
O431 C431 C432 119.9(10) . . ?
O432 C431 C432 113.6(10) . . ?
C433 C432 C437 116.1(11) . . ?
C433 C432 C431 125.6(11) . . ?
C437 C432 C431 117.1(11) . . ?
C432 C433 C434 123.6(12) . . ?
C432 C433 H433 118.2 . . ?
C434 C433 H433 118.2 . . ?
C435 C434 C433 121.6(13) . . ?
C435 C434 H434 119.2 . . ?
C433 C434 H434 119.2 . . ?
C434 C435 C436 119.4(13) . . ?
C434 C435 H435 120.3 . . ?
C436 C435 H435 120.3 . . ?
C435 C436 C437 116.8(13) . . ?
C435 C436 H436 121.6 . . ?
C437 C436 H436 121.6 . . ?
C432 C437 C436 121.9(12) . . ?
C432 C437 H437 119.0 . . ?
C436 C437 H437 119.0 . . ?
C441 O441 Mn24 126.1(6) . . ?
C441 O442 Mn22 132.4(6) . . ?
O442 C441 O441 126.2(9) . . ?
O442 C441 C442 117.0(9) . . ?
O441 C441 C442 116.7(9) . . ?
C447 C442 C443 121.5(9) . . ?
C447 C442 C441 120.2(9) . . ?
C443 C442 C441 118.4(9) . . ?
C444 C443 C442 118.9(9) . . ?
C444 C443 H443 120.6 . . ?
C442 C443 H443 120.6 . . ?
C443 C444 C445 120.0(10) . . ?
C443 C444 H444 120.0 . . ?
C445 C444 H444 120.0 . . ?
C444 C445 C446 121.5(10) . . ?
C444 C445 H445 119.2 . . ?
C446 C445 H445 119.2 . . ?
C445 C446 C447 119.0(10) . . ?
C445 C446 H446 120.5 . . ?
C447 C446 H446 120.5 . . ?
C442 C447 C446 119.1(10) . . ?
C442 C447 H447 120.4 . . ?
C446 C447 H447 120.4 . . ?
C451 N451 C455 118.6(10) . . ?
C451 N451 Mn13 122.7(7) . . ?
C455 N451 Mn13 118.7(7) . . ?
N451 C451 C452 121.6(11) . . ?
N451 C451 H451 119.2 . . ?
C452 C451 H451 119.2 . . ?
C451 C452 C453 119.1(11) . . ?
C451 C452 H452 120.5 . . ?
C453 C452 H452 120.5 . . ?
C454 C453 C452 118.8(12) . . ?
C454 C453 H453 120.6 . . ?
C452 C453 H453 120.6 . . ?
C453 C454 C455 120.5(12) . . ?
C453 C454 H454 119.7 . . ?
C455 C454 H454 119.7 . . ?
N451 C455 C454 121.1(10) . . ?
N451 C455 H455 119.4 . . ?
C454 C455 H455 119.4 . . ?
C461 N461 C465 118.0(10) . . ?
C461 N461 Mn24 124.2(8) . . ?
C465 N461 Mn24 117.8(7) . . ?
N461 C461 C462 124.7(13) . . ?
N461 C461 H461 117.6 . . ?
C462 C461 H461 117.6 . . ?
C463 C462 C461 118.9(14) . . ?
C463 C462 H462 120.5 . . ?
C461 C462 H462 120.5 . . ?
C462 C463 C464 119.3(13) . . ?
C462 C463 H463 120.3 . . ?
C464 C463 H463 120.3 . . ?
C465 C464 C463 117.9(12) . . ?
C465 C464 H464 121.0 . . ?
C463 C464 H464 121.0 . . ?
N461 C465 C464 120.7(11) . . ?
N461 C465 H465 119.6 . . ?
C464 C465 H465 119.6 . . ?
C471 O471 Mn14 121.4(5) . . ?
C471 O471 Mn20 119.7(5) . . ?
Mn14 O471 Mn20 113.3(3) . . ?
O471 C471 H47A 109.5 . . ?
O471 C471 H47B 109.5 . . ?
H47A C471 H47B 109.5 . . ?
O471 C471 H47C 109.5 . . ?
H47A C471 H47C 109.5 . . ?
H47B C471 H47C 109.5 . . ?
C481 O481 Mn15 122.1(6) . . ?
C481 O481 Mn16 121.4(5) . . ?
Mn15 O481 Mn16 108.9(3) . . ?
O481 C481 H48A 109.5 . . ?
O481 C481 H48B 109.5 . . ?
H48A C481 H48B 109.5 . . ?
O481 C481 H48C 109.5 . . ?
H48A C481 H48C 109.5 . . ?
H48B C481 H48C 109.5 . . ?
C491 O491 Mn23 120.8(5) . . ?
C491 O491 Mn19 121.1(5) . . ?
Mn23 O491 Mn19 110.1(3) . . ?
O491 C491 H49A 109.5 . . ?
O491 C491 H49B 109.5 . . ?
H49A C491 H49B 109.5 . . ?
O491 C491 H49C 109.5 . . ?
H49A C491 H49C 109.5 . . ?
H49B C491 H49C 109.5 . . ?
C501 O501 Mn22 120.6(5) . . ?
C501 O501 Mn18 119.4(5) . . ?
Mn22 O501 Mn18 112.1(3) . . ?
O501 C501 H50A 109.5 . . ?
O501 C501 H50B 109.5 . . ?
H50A C501 H50B 109.5 . . ?
O501 C501 H50C 109.5 . . ?
H50A C501 H50C 109.5 . . ?
H50B C501 H50C 109.5 . . ?
N1S C1S C2S 179.2(15) . . ?
C1S C2S H2S1 109.5 . . ?
C1S C2S H2S2 109.5 . . ?
H2S1 C2S H2S2 109.5 . . ?
C1S C2S H2S3 109.5 . . ?
H2S1 C2S H2S3 109.5 . . ?
H2S2 C2S H2S3 109.5 . . ?
C3S C4S H4S1 109.5 . . ?
C3S C4S H4S2 109.5 . . ?
H4S1 C4S H4S2 109.5 . . ?
C3S C4S H4S3 109.5 . . ?
H4S1 C4S H4S3 109.5 . . ?
H4S2 C4S H4S3 109.5 . . ?
N2S C3S C4S 179.1(19) . . ?
N3S C5S C6S 178.5(15) . . ?
C5S C6S H6S1 109.5 . . ?
C5S C6S H6S2 109.5 . . ?
H6S1 C6S H6S2 109.5 . . ?
C5S C6S H6S3 109.5 . . ?
H6S1 C6S H6S3 109.5 . . ?
H6S2 C6S H6S3 109.5 . . ?
N4S C7S C8S 177(2) . . ?
C7S C8S H8S1 109.5 . . ?
C7S C8S H8S2 109.5 . . ?
H8S1 C8S H8S2 109.5 . . ?
C7S C8S H8S3 109.5 . . ?
H8S1 C8S H8S3 109.5 . . ?
H8S2 C8S H8S3 109.5 . . ?
N5S C9S C10S 179.4(17) . . ?
C9S C10S H10A 109.5 . . ?
C9S C10S H10B 109.5 . . ?
H10A C10S H10B 109.5 . . ?
C9S C10S H10C 109.5 . . ?
H10A C10S H10C 109.5 . . ?
H10B C10S H10C 109.5 . . ?
N6S C11S C12S 179.0(14) . . ?
C11S C12S H12A 109.5 . . ?
C11S C12S H12B 109.5 . . ?
H12A C12S H12B 109.5 . . ?
C11S C12S H12C 109.5 . . ?
H12A C12S H12C 109.5 . . ?
H12B C12S H12C 109.5 . . ?
N7S C13S C14S 178(2) . . ?
C13S C14S H14A 109.5 . . ?
C13S C14S H14B 109.5 . . ?
H14A C14S H14B 109.5 . . ?
C13S C14S H14C 109.5 . . ?
H14A C14S H14C 109.5 . . ?
H14B C14S H14C 109.5 . . ?
N8S C15S C16S 177(2) . . ?
C15S C16S H16A 109.5 . . ?
C15S C16S H16B 109.5 . . ?
H16A C16S H16B 109.5 . . ?
C15S C16S H16C 109.5 . . ?
H16A C16S H16C 109.5 . . ?
H16B C16S H16C 109.5 . . ?
N9S C17S C18S 162(2) . . ?
C17S C18S H18A 109.5 . . ?
C17S C18S H18B 109.5 . . ?
H18A C18S H18B 109.5 . . ?
C17S C18S H18C 109.5 . . ?
H18A C18S H18C 109.5 . . ?
H18B C18S H18C 109.5 . . ?
N10S C19S C20S 177.0(17) . . ?
C19S C20S H20A 109.5 . . ?
C19S C20S H20B 109.5 . . ?
H20A C20S H20B 109.5 . . ?
C19S C20S H20C 109.5 . . ?
H20A C20S H20C 109.5 . . ?
H20B C20S H20C 109.5 . . ?
N11S C21S C22S 175(2) . . ?
C21S C22S H22D 109.5 . . ?
C21S C22S H22E 109.5 . . ?
H22D C22S H22E 109.5 . . ?
C21S C22S H22F 109.5 . . ?
H22D C22S H22F 109.5 . . ?
H22E C22S H22F 109.5 . . ?
N12S C23S C24S 174.5(18) . . ?
C23S C24S H24D 109.5 . . ?
C23S C24S H24E 109.5 . . ?
H24D C24S H24E 109.5 . . ?
C23S C24S H24F 109.5 . . ?
H24D C24S H24F 109.5 . . ?
H24E C24S H24F 109.5 . . ?
N13S C25S C26S 179(3) . . ?
C25S C26S H26C 109.5 . . ?
C25S C26S H26D 109.5 . . ?
H26C C26S H26D 109.5 . . ?
C25S C26S H26E 109.5 . . ?
H26C C26S H26E 109.5 . . ?
H26D C26S H26E 109.5 . . ?
N14S C27S C28S 159(7) . . ?
C27S C28S H28C 109.5 . . ?
C27S C28S H28D 109.5 . . ?
H28C C28S H28D 109.5 . . ?
C27S C28S H28E 109.5 . . ?
H28C C28S H28E 109.5 . . ?
H28D C28S H28E 109.5 . . ?
N15S C29S C30S 137(3) . . ?
C29S C30S H30A 109.5 . . ?
C29S C30S H30B 109.5 . . ?
H30A C30S H30B 109.5 . . ?
C29S C30S H30C 109.5 . . ?
H30A C30S H30C 109.5 . . ?
H30B C30S H30C 109.5 . . ?
N17S C34S C35S 174(3) . . ?
C34S C35S H35A 109.5 . . ?
C34S C35S H35B 109.5 . . ?
H35A C35S H35B 109.5 . . ?
C34S C35S H35C 109.5 . . ?
H35A C35S H35C 109.5 . . ?
H35B C35S H35C 109.5 . . ?
O11S C37S H37A 109.4 . . ?
O11S C37S H37B 109.5 . . ?
H37A C37S H37B 109.5 . . ?
O11S C37S H37C 109.4 . . ?
H37A C37S H37C 109.4 . . ?
H37B C37S H37C 109.5 . . ?
C37S O11S H11S 109.5 . . ?
O11A C37A H37D 109.6 . . ?
O11A C37A H37E 109.4 . . ?
H37D C37A H37E 109.4 . . ?
O11A C37A H37F 109.5 . . ?
H37D C37A H37F 109.6 . . ?
H37E C37A H37F 109.4 . . ?
C37A O11A H11C 109.4 . . ?
C36S O10S H10S 109.5 . . ?
O10S C36S H36A 109.5 . . ?
O10S C36S H36B 109.5 . . ?
H36A C36S H36B 109.5 . . ?
O10S C36S H36C 109.5 . . ?
H36A C36S H36C 109.5 . . ?
H36B C36S H36C 109.5 . . ?

loop_
_geom_bond_atom_site_label_1
_geom_bond_atom_site_label_2
_geom_bond_distance
_geom_bond_site_symmetry_2
_geom_bond_publ_flag
Mn1 O1 1.843(6) . ?
Mn1 O51 1.958(6) . ?
Mn1 O82 1.976(7) . ?
Mn1 N201 2.048(9) . ?
Mn1 O72 2.115(7) . ?
Mn1 O62 2.192(7) . ?
Mn2 O1 1.895(6) . ?
Mn2 O221 1.908(6) . ?
Mn2 O61 1.932(6) . ?
Mn2 O32 1.987(6) . ?
Mn2 O52 2.144(7) . ?
Mn2 O43 2.202(6) . ?
Mn3 O1 1.891(6) . ?
Mn3 O231 1.899(6) . ?
Mn3 O33 1.973(6) . ?
Mn3 O81 1.985(6) . ?
Mn3 O71 2.094(7) . ?
Mn3 O43 2.207(6) . ?
Mn4 O2 1.863(6) . ?
Mn4 O111 1.939(6) . ?
Mn4 O221 1.968(6) . ?
Mn4 O42 1.969(6) . ?
Mn4 O92 2.142(6) . ?
Mn4 O32 2.384(6) . ?
Mn4 Li1 3.345(15) . ?
Mn5 O2 1.881(6) . ?
Mn5 O22 1.926(5) . ?
Mn5 O102 1.933(6) . ?
Mn5 O251 1.990(6) . ?
Mn5 O91 2.099(6) . ?
Mn5 Li1 2.983(15) . ?
Mn6 O122 2.094(6) . ?
Mn6 O101 2.106(6) . ?
Mn6 O112 2.121(6) . ?
Mn6 O11 2.198(6) . ?
Mn6 O2 2.223(6) . ?
Mn6 O31 2.233(5) . ?
Mn6 Li1 2.990(15) . ?
Mn7 O121 2.084(6) . ?
Mn7 O151 2.116(6) . ?
Mn7 O141 2.169(6) . ?
Mn7 O3 2.176(6) . ?
Mn7 O31 2.202(6) . ?
Mn7 O11 2.251(6) . ?
Mn7 Li1 3.053(16) . ?
Mn8 O3 1.860(5) . ?
Mn8 O142 1.914(6) . ?
Mn8 O41 1.941(6) . ?
Mn8 O231 1.969(6) . ?
Mn8 O132 2.095(6) . ?
Mn8 Li1 2.965(14) . ?
Mn9 O3 1.864(6) . ?
Mn9 O21 1.950(6) . ?
Mn9 O152 1.958(6) . ?
Mn9 O241 1.962(6) . ?
Mn9 O131 2.117(5) . ?
Mn9 O12 2.356(5) . ?
Mn9 Li1 3.299(15) . ?
Mn10 O4 1.895(6) . ?
Mn10 O251 1.925(6) . ?
Mn10 O13 1.966(6) . ?
Mn10 O171 1.980(6) . ?
Mn10 O182 2.132(6) . ?
Mn10 O23 2.189(5) . ?
Mn11 O241 1.903(5) . ?
Mn11 O4 1.913(5) . ?
Mn11 O162 1.958(6) . ?
Mn11 O12 1.963(6) . ?
Mn11 O192 2.126(6) . ?
Mn11 O23 2.237(6) . ?
Mn12 O4 1.850(6) . ?
Mn12 O181 2.002(6) . ?
Mn12 N211 2.033(8) . ?
Mn12 O161 2.040(6) . ?
Mn12 O191 2.082(6) . ?
Mn12 O172 2.153(7) . ?
Li1 O41 1.960(15) . ?
Li1 O22 2.003(17) . ?
Li1 O2 2.173(15) . ?
Li1 O3 2.179(15) . ?
Li1 O11 2.342(16) . ?
Li1 O31 2.379(17) . ?
Li1 P21 3.012(17) . ?
Li1 P41 3.076(15) . ?
P11 O11 1.532(6) . ?
P11 O12 1.547(6) . ?
P11 O13 1.549(6) . ?
P11 C11 1.794(8) . ?
C11 C12 1.493(11) . ?
C11 H11A 0.9900 . ?
C11 H11B 0.9900 . ?
C12 C13 1.374(12) . ?
C12 C17 1.401(13) . ?
C13 C14 1.381(12) . ?
C13 H13 0.9500 . ?
C14 C15 1.412(16) . ?
C14 H14 0.9500 . ?
C15 C16 1.338(15) . ?
C15 H15 0.9500 . ?
C16 C17 1.357(13) . ?
C16 H16 0.9500 . ?
C17 H17 0.9500 . ?
P21 O23 1.511(6) . ?
P21 O21 1.540(6) . ?
P21 O22 1.545(6) . ?
P21 C21 1.799(9) . ?
C21 C22 1.516(12) . ?
C21 H21A 0.9900 . ?
C21 H21B 0.9900 . ?
C22 C27 1.372(13) . ?
C22 C23 1.427(13) . ?
C23 C24 1.371(13) . ?
C23 H23 0.9500 . ?
C24 C25 1.406(14) . ?
C24 H24 0.9500 . ?
C25 C26 1.391(14) . ?
C25 H25 0.9500 . ?
C26 C27 1.339(14) . ?
C26 H26 0.9500 . ?
C27 H27 0.9500 . ?
P31 O33 1.526(6) . ?
P31 O31 1.534(6) . ?
P31 O32 1.556(6) . ?
P31 C31 1.784(9) . ?
C31 C32 1.525(13) . ?
C31 H31A 0.9900 . ?
C31 H31B 0.9900 . ?
C32 C37 1.329(13) . ?
C32 C33 1.400(14) . ?
C33 C34 1.416(14) . ?
C33 H33 0.9500 . ?
C34 C35 1.416(15) . ?
C34 H34 0.9500 . ?
C35 C36 1.370(15) . ?
C35 H35 0.9500 . ?
C36 C37 1.397(14) . ?
C36 H36 0.9500 . ?
C37 H37 0.9500 . ?
P41 O43 1.533(6) . ?
P41 O41 1.534(6) . ?
P41 O42 1.538(6) . ?
P41 C41 1.797(9) . ?
C41 C42 1.483(13) . ?
C41 H41A 0.9900 . ?
C41 H41B 0.9900 . ?
C42 C47 1.394(14) . ?
C42 C43 1.401(15) . ?
C43 C44 1.411(14) . ?
C43 H43 0.9500 . ?
C44 C45 1.400(17) . ?
C44 H44 0.9500 . ?
C45 C46 1.388(17) . ?
C45 H45 0.9500 . ?
C46 C47 1.359(13) . ?
C46 H46 0.9500 . ?
C47 H47 0.9500 . ?
O51 C51 1.299(11) . ?
O52 C51 1.262(11) . ?
C51 C52 1.518(13) . ?
C52 C57 1.382(12) . ?
C52 C53 1.383(14) . ?
C53 C54 1.410(13) . ?
C53 H53 0.9500 . ?
C54 C55 1.375(14) . ?
C54 H54 0.9500 . ?
C55 C56 1.373(15) . ?
C55 H55 0.9500 . ?
C56 C57 1.424(13) . ?
C56 H56 0.9500 . ?
C57 H57 0.9500 . ?
O61 C61 1.283(12) . ?
O62 C61 1.237(12) . ?
C61 C62 1.532(15) . ?
C62 C63 1.369(16) . ?
C62 C67 1.382(14) . ?
C63 C64 1.388(14) . ?
C63 H63 0.9500 . ?
C64 C65 1.392(16) . ?
C64 H64 0.9500 . ?
C65 C66 1.429(18) . ?
C65 H65 0.9500 . ?
C66 C67 1.388(15) . ?
C66 H66 0.9500 . ?
C67 H67 0.9500 . ?
O71 C71 1.270(12) . ?
O72 C71 1.270(11) . ?
C71 C72 1.503(14) . ?
C72 C73 1.366(13) . ?
C72 C77 1.392(14) . ?
C73 C74 1.406(15) . ?
C73 H73 0.9500 . ?
C74 C75 1.361(16) . ?
C74 H74 0.9500 . ?
C75 C76 1.392(15) . ?
C75 H75 0.9500 . ?
C76 C77 1.412(14) . ?
C76 H76 0.9500 . ?
C77 H77 0.9500 . ?
O81 C81 1.260(11) . ?
O82 C81 1.275(11) . ?
C81 C82A 1.437(13) . ?
C81 C82 1.582(19) . ?
C82 C83 1.3900 . ?
C82 C87 1.3900 . ?
C83 C84 1.3900 . ?
C83 H83 0.9500 . ?
C84 C85 1.3900 . ?
C84 H84 0.9500 . ?
C85 C86 1.3900 . ?
C85 H85 0.9500 . ?
C86 C87 1.3900 . ?
C86 H86 0.9500 . ?
C87 H87 0.9500 . ?
C82A C83A 1.3900 . ?
C82A C87A 1.3900 . ?
C83A C84A 1.3900 . ?
C83A H83A 0.9500 . ?
C84A C85A 1.3900 . ?
C84A H84A 0.9500 . ?
C85A C86A 1.3900 . ?
C85A H85A 0.9500 . ?
C86A C87A 1.3900 . ?
C86A H86A 0.9500 . ?
C87A H87A 0.9500 . ?
O91 C91 1.252(10) . ?
O92 C91 1.274(11) . ?
C91 C92 1.519(13) . ?
C92 C97 1.380(12) . ?
C92 C93 1.420(13) . ?
C93 C94 1.419(13) . ?
C93 H93 0.9500 . ?
C94 C95 1.355(13) . ?
C94 H94 0.9500 . ?
C95 C96 1.426(15) . ?
C95 H95 0.9500 . ?
C96 C97 1.413(13) . ?
C96 H96 0.9500 . ?
C97 H97 0.9500 . ?
O101 C101 1.232(10) . ?
O102 C101 1.311(10) . ?
C101 C102 1.499(12) . ?
C102 C103 1.360(12) . ?
C102 C107 1.405(12) . ?
C103 C104 1.393(12) . ?
C103 H103 0.9500 . ?
C104 C105 1.394(14) . ?
C104 H104 0.9500 . ?
C105 C106 1.361(12) . ?
C105 H105 0.9500 . ?
C106 C107 1.390(11) . ?
C106 H106 0.9500 . ?
C107 H107 0.9500 . ?
O111 C111 1.292(10) . ?
O112 C111 1.231(10) . ?
C111 C112 1.507(12) . ?
C112 C113 1.358(13) . ?
C112 C117 1.409(13) . ?
C113 C114 1.380(13) . ?
C113 H113 0.9500 . ?
C114 C115 1.328(15) . ?
C114 H114 0.9500 . ?
C115 C116 1.418(15) . ?
C115 H115 0.9500 . ?
C116 C117 1.402(13) . ?
C116 H116 0.9500 . ?
C117 H117 0.9500 . ?
O121 C121 1.260(10) . ?
O122 C121 1.264(10) . ?
C121 C122 1.503(13) . ?
C122 C123 1.367(12) . ?
C122 C127 1.409(13) . ?
C123 C124 1.368(13) . ?
C123 H123 0.9500 . ?
C124 C125 1.425(15) . ?
C124 H124 0.9500 . ?
C125 C126 1.385(13) . ?
C125 H125 0.9500 . ?
C126 C127 1.393(13) . ?
C126 H126 0.9500 . ?
C127 H127 0.9500 . ?
O131 C131 1.253(10) . ?
O132 C131 1.256(10) . ?
C131 C132 1.510(12) . ?
C132 C137 1.371(12) . ?
C132 C133 1.405(12) . ?
C133 C134 1.373(12) . ?
C133 H133 0.9500 . ?
C134 C135 1.366(13) . ?
C134 H134 0.9500 . ?
C135 C136 1.365(13) . ?
C135 H135 0.9500 . ?
C136 C137 1.405(12) . ?
C136 H136 0.9500 . ?
C137 H137 0.9500 . ?
O141 C141 1.233(10) . ?
O142 C141 1.282(10) . ?
C141 C142 1.518(12) . ?
C142 C147 1.362(12) . ?
C142 C143 1.402(12) . ?
C143 C144 1.390(12) . ?
C143 H143 0.9500 . ?
C144 C145 1.363(12) . ?
C144 H144 0.9500 . ?
C145 C146 1.367(12) . ?
C145 H145 0.9500 . ?
C146 C147 1.416(12) . ?
C146 H146 0.9500 . ?
C147 H147 0.9500 . ?
O151 C151 1.257(10) . ?
O152 C151 1.276(10) . ?
C151 C152 1.535(12) . ?
C152 C157 1.378(11) . ?
C152 C153 1.385(12) . ?
C153 C154 1.379(12) . ?
C153 H153 0.9500 . ?
C154 C155 1.385(12) . ?
C154 H154 0.9500 . ?
C155 C156 1.378(12) . ?
C155 H155 0.9500 . ?
C156 C157 1.402(12) . ?
C156 H156 0.9500 . ?
C157 H157 0.9500 . ?
O161 C161 1.255(10) . ?
O162 C161 1.267(10) . ?
C161 C162 1.485(13) . ?
C162 C167 1.356(12) . ?
C162 C163 1.382(13) . ?
C163 C164 1.374(14) . ?
C163 H163 0.9500 . ?
C164 C165 1.410(14) . ?
C164 H164 0.9500 . ?
C165 C166 1.376(14) . ?
C165 H165 0.9500 . ?
C166 C167 1.389(13) . ?
C166 H166 0.9500 . ?
C167 H167 0.9500 . ?
O171 C171 1.294(11) . ?
O172 C171 1.234(11) . ?
C171 C178 1.414(15) . ?
C171 C172 1.566(17) . ?
C172 C173 1.3900 . ?
C172 C177 1.3900 . ?
C173 C174 1.3900 . ?
C173 H173 0.9500 . ?
C174 C175 1.3900 . ?
C174 H174 0.9500 . ?
C175 C176 1.3900 . ?
C175 H175 0.9500 . ?
C176 C177 1.3900 . ?
C176 H176 0.9500 . ?
C177 H177 0.9500 . ?
C178 C179 1.3900 . ?
C178 C190 1.3900 . ?
C179 C180 1.3900 . ?
C179 H179 0.9500 . ?
C180 C188 1.3900 . ?
C180 H180 0.9500 . ?
C188 C189 1.3900 . ?
C188 H188 0.9500 . ?
C189 C190 1.3900 . ?
C189 H189 0.9500 . ?
C190 H190 0.9500 . ?
O181 C181 1.279(10) . ?
O182 C181 1.252(10) . ?
C181 C182 1.536(12) . ?
C182 C187 1.388(12) . ?
C182 C183 1.404(12) . ?
C183 C184 1.342(12) . ?
C183 H183 0.9500 . ?
C184 C185 1.390(13) . ?
C184 H184 0.9500 . ?
C185 C186 1.393(13) . ?
C185 H185 0.9500 . ?
C186 C187 1.400(12) . ?
C186 H186 0.9500 . ?
C187 H187 0.9500 . ?
O191 C191 1.291(10) . ?
O192 C191 1.261(10) . ?
C191 C192 1.503(13) . ?
C192 C197 1.369(12) . ?
C192 C193 1.387(12) . ?
C193 C194 1.404(13) . ?
C193 H193 0.9500 . ?
C194 C195 1.352(12) . ?
C194 H194 0.9500 . ?
C195 C196 1.399(13) . ?
C195 H195 0.9500 . ?
C196 C197 1.373(13) . ?
C196 H196 0.9500 . ?
C197 H197 0.9500 . ?
N201 C201 1.340(12) . ?
N201 C205 1.344(12) . ?
C201 C202 1.374(14) . ?
C201 H201 0.9500 . ?
C202 C203 1.396(14) . ?
C202 H202 0.9500 . ?
C203 C204 1.360(15) . ?
C203 H203 0.9500 . ?
C204 C205 1.410(14) . ?
C204 H204 0.9500 . ?
C205 H205 0.9500 . ?
N211 C211 1.338(12) . ?
N211 C215 1.363(12) . ?
C211 C212 1.383(14) . ?
C211 H211 0.9500 . ?
C212 C213 1.367(14) . ?
C212 H212 0.9500 . ?
C213 C214 1.425(15) . ?
C213 H213 0.9500 . ?
C214 C215 1.383(14) . ?
C214 H214 0.9500 . ?
C215 H215 0.9500 . ?
O221 C221 1.435(9) . ?
C221 H22A 0.9800 . ?
C221 H22B 0.9800 . ?
C221 H22C 0.9800 . ?
O231 C231 1.442(9) . ?
C231 H23A 0.9800 . ?
C231 H23B 0.9800 . ?
C231 H23C 0.9800 . ?
O241 C241 1.461(9) . ?
C241 H24A 0.9800 . ?
C241 H24B 0.9800 . ?
C241 H24C 0.9800 . ?
O251 C251 1.430(9) . ?
C251 H25A 0.9800 . ?
C251 H25B 0.9800 . ?
C251 H25C 0.9800 . ?
Mn13 O5 1.840(6) . ?
Mn13 O311 2.017(6) . ?
Mn13 N451 2.029(8) . ?
Mn13 O331 2.041(6) . ?
Mn13 O321 2.043(6) . ?
Mn13 O302 2.125(6) . ?
Mn14 O5 1.891(5) . ?
Mn14 O471 1.902(5) . ?
Mn14 O301 2.048(6) . ?
Mn14 O312 2.072(6) . ?
Mn14 O273 2.074(6) . ?
Mn14 O262 2.077(6) . ?
Mn14 Mn20 3.226(2) . ?
Mn15 O481 1.869(6) . ?
Mn15 O5 1.927(6) . ?
Mn15 O322 1.977(6) . ?
Mn15 O272 2.012(5) . ?
Mn15 O332 2.091(7) . ?
Mn15 O262 2.292(6) . ?
Mn16 O6 2.087(6) . ?
Mn16 O342 2.101(7) . ?
Mn16 O481 2.102(6) . ?
Mn16 O263 2.104(6) . ?
Mn16 O352 2.107(6) . ?
Mn16 O272 2.361(6) . ?
Mn16 Li2 3.369(14) . ?
Mn17 O6 1.932(6) . ?
Mn17 O371 1.959(6) . ?
Mn17 O341 2.023(6) . ?
Mn17 O292 2.096(6) . ?
Mn17 O362 2.106(6) . ?
Mn17 O271 2.201(5) . ?
Mn17 Li2 2.968(14) . ?
Mn18 O6 1.885(6) . ?
Mn18 O361 1.922(6) . ?
Mn18 O282 1.931(5) . ?
Mn18 O501 1.980(6) . ?
Mn18 O351 2.097(6) . ?
Mn18 O291 2.451(6) . ?
Mn18 Li2 2.944(14) . ?
Mn19 O7 1.861(6) . ?
Mn19 O283 1.958(6) . ?
Mn19 O491 1.970(6) . ?
Mn19 O381 1.973(6) . ?
Mn19 O401 2.127(5) . ?
Mn19 O293 2.344(5) . ?
Mn19 Li2 3.335(15) . ?
Mn20 O7 1.867(6) . ?
Mn20 O392 1.942(6) . ?
Mn20 O261 1.948(5) . ?
Mn20 O471 1.961(5) . ?
Mn20 O402 2.121(6) . ?
Mn20 O273 2.443(6) . ?
Mn20 Li2 2.896(13) . ?
Mn21 O382 2.104(6) . ?
Mn21 O372 2.116(6) . ?
Mn21 O391 2.119(6) . ?
Mn21 O271 2.174(5) . ?
Mn21 O7 2.225(6) . ?
Mn21 O292 2.293(6) . ?
Mn21 Li2 3.116(15) . ?
Mn22 O8 1.874(6) . ?
Mn22 O501 1.900(6) . ?
Mn22 O432 2.030(6) . ?
Mn22 O291 2.053(6) . ?
Mn22 O442 2.056(6) . ?
Mn22 O281 2.113(5) . ?
Mn23 O491 1.892(5) . ?
Mn23 O8 1.900(5) . ?
Mn23 O412 1.961(6) . ?
Mn23 O293 1.987(6) . ?
Mn23 O422 2.099(6) . ?
Mn23 O281 2.240(6) . ?
Mn24 O8 1.862(5) . ?
Mn24 N461 2.035(8) . ?
Mn24 O421 2.049(6) . ?
Mn24 O441 2.059(6) . ?
Mn24 O431 2.064(7) . ?
Mn24 O411 2.078(6) . ?
Li2 O261 1.892(15) . ?
Li2 O282 1.917(16) . ?
Li2 O6 2.136(14) . ?
Li2 O7 2.159(15) . ?
Li2 O271 2.404(17) . ?
Li2 O292 2.514(15) . ?
Li2 P281 3.019(16) . ?
Li2 P261 3.025(15) . ?
P261 O263 1.514(6) . ?
P261 O262 1.546(6) . ?
P261 O261 1.546(6) . ?
P261 C261 1.791(9) . ?
C261 C262 1.506(12) . ?
C261 H26A 0.9900 . ?
C261 H26B 0.9900 . ?
C262 C267 1.384(12) . ?
C262 C263 1.396(13) . ?
C263 C264 1.390(12) . ?
C263 H263 0.9500 . ?
C264 C265 1.377(13) . ?
C264 H264 0.9500 . ?
C265 C266 1.377(14) . ?
C265 H265 0.9500 . ?
C266 C267 1.394(12) . ?
C266 H266 0.9500 . ?
C267 H267 0.9500 . ?
P271 O273 1.533(6) . ?
P271 O271 1.540(6) . ?
P271 O272 1.542(6) . ?
P271 C271 1.823(9) . ?
C271 C272 1.487(12) . ?
C271 H27A 0.9900 . ?
C271 H27B 0.9900 . ?
C272 C277 1.366(12) . ?
C272 C273 1.391(12) . ?
C273 C274 1.390(13) . ?
C273 H273 0.9500 . ?
C274 C275 1.353(13) . ?
C274 H274 0.9500 . ?
C275 C276 1.368(13) . ?
C275 H275 0.9500 . ?
C276 C277 1.400(13) . ?
C276 H276 0.9500 . ?
C277 H277 0.9500 . ?
P281 O283 1.526(5) . ?
P281 O282 1.538(6) . ?
P281 O281 1.539(6) . ?
P281 C281 1.794(9) . ?
C281 C282 1.526(14) . ?
C281 H28A 0.9900 . ?
C281 H28B 0.9900 . ?
C282 C283 1.321(14) . ?
C282 C287 1.394(14) . ?
C283 C284 1.354(14) . ?
C283 H283 0.9500 . ?
C284 C285 1.253(13) . ?
C284 H284 0.9500 . ?
C285 C286 1.457(15) . ?
C285 H285 0.9500 . ?
C286 C287 1.407(15) . ?
C286 H286 0.9500 . ?
C287 H287 0.9500 . ?
P291 O292 1.526(6) . ?
P291 O291 1.538(6) . ?
P291 O293 1.549(6) . ?
P291 C291 1.796(9) . ?
C291 C292 1.513(11) . ?
C291 H29A 0.9900 . ?
C291 H29B 0.9900 . ?
C292 C297 1.347(12) . ?
C292 C293 1.402(12) . ?
C293 C294 1.406(12) . ?
C293 H293 0.9500 . ?
C294 C295 1.353(14) . ?
C294 H294 0.9500 . ?
C295 C296 1.353(14) . ?
C295 H295 0.9500 . ?
C296 C297 1.389(13) . ?
C296 H296 0.9500 . ?
C297 H297 0.9500 . ?
O301 C301 1.268(10) . ?
O302 C301 1.287(11) . ?
C301 C302 1.475(12) . ?
C302 C307 1.379(13) . ?
C302 C303 1.407(13) . ?
C303 C304 1.402(12) . ?
C303 H303 0.9500 . ?
C304 C305 1.371(15) . ?
C304 H304 0.9500 . ?
C305 C306 1.412(15) . ?
C305 H305 0.9500 . ?
C306 C307 1.388(13) . ?
C306 H306 0.9500 . ?
C307 H307 0.9500 . ?
O311 C311 1.282(10) . ?
O312 C311 1.268(11) . ?
C311 C312 1.504(13) . ?
C312 C313 1.389(12) . ?
C312 C317 1.405(13) . ?
C313 C314 1.401(13) . ?
C313 H313 0.9500 . ?
C314 C315 1.391(15) . ?
C314 H314 0.9500 . ?
C315 C316 1.393(15) . ?
C315 H315 0.9500 . ?
C316 C317 1.368(13) . ?
C316 H316 0.9500 . ?
C317 H317 0.9500 . ?
O321 C321 1.269(12) . ?
O322 C321 1.276(11) . ?
C321 C322 1.493(13) . ?
C322 C327 1.403(13) . ?
C322 C323 1.419(12) . ?
C323 C324 1.391(13) . ?
C323 H323 0.9500 . ?
C324 C325 1.452(15) . ?
C324 H324 0.9500 . ?
C325 C326 1.389(13) . ?
C325 H325 0.9500 . ?
C326 C327 1.401(12) . ?
C326 H326 0.9500 . ?
C327 H327 0.9500 . ?
O331 C331 1.247(11) . ?
O332 C331 1.263(11) . ?
C331 C332 1.532(13) . ?
C332 C333 1.367(13) . ?
C332 C337 1.384(14) . ?
C333 C334 1.400(14) . ?
C333 H333 0.9500 . ?
C334 C335 1.380(16) . ?
C334 H334 0.9500 . ?
C335 C336 1.388(15) . ?
C335 H335 0.9500 . ?
C336 C337 1.435(13) . ?
C336 H336 0.9500 . ?
C337 H337 0.9500 . ?
O341 C341 1.250(11) . ?
O342 C341 1.241(11) . ?
C341 C342 1.493(13) . ?
C341 C348 1.658(19) . ?
C342 C343 1.3900 . ?
C342 C347 1.3900 . ?
C343 C344 1.3900 . ?
C343 H343 0.9500 . ?
C344 C345 1.3900 . ?
C344 H344 0.9500 . ?
C345 C346 1.3900 . ?
C345 H345 0.9500 . ?
C346 C347 1.3900 . ?
C346 H346 0.9500 . ?
C347 H347 0.9500 . ?
C348 C349 1.3900 . ?
C348 C360 1.3900 . ?
C349 C350 1.3900 . ?
C349 H349 0.9500 . ?
C350 C358 1.3900 . ?
C350 H350 0.9500 . ?
C358 C359 1.3900 . ?
C358 H358 0.9500 . ?
C359 C360 1.3900 . ?
C359 H359 0.9500 . ?
C360 H360 0.9500 . ?
O351 C351 1.267(10) . ?
O352 C351 1.260(11) . ?
C351 C352 1.506(13) . ?
C352 C357 1.381(12) . ?
C352 C353 1.390(14) . ?
C353 C354 1.389(13) . ?
C353 H353 0.9500 . ?
C354 C355 1.401(15) . ?
C354 H354 0.9500 . ?
C355 C356 1.387(15) . ?
C355 H355 0.9500 . ?
C356 C357 1.387(13) . ?
C356 H356 0.9500 . ?
C357 H357 0.9500 . ?
O361 C361 1.275(10) . ?
O362 C361 1.255(11) . ?
C361 C362 1.508(12) . ?
C362 C367 1.401(13) . ?
C362 C363 1.408(13) . ?
C363 C364 1.410(13) . ?
C363 H363 0.9500 . ?
C364 C365 1.375(15) . ?
C364 H364 0.9500 . ?
C365 C366 1.367(14) . ?
C365 H365 0.9500 . ?
C366 C367 1.429(12) . ?
C366 H366 0.9500 . ?
C367 H367 0.9500 . ?
O371 C371 1.292(10) . ?
O372 C371 1.247(10) . ?
C371 C372 1.488(12) . ?
C372 C377 1.368(13) . ?
C372 C373 1.371(12) . ?
C373 C374 1.381(13) . ?
C373 H373 0.9500 . ?
C374 C375 1.365(14) . ?
C374 H374 0.9500 . ?
C375 C376 1.365(14) . ?
C375 H375 0.9500 . ?
C376 C377 1.410(13) . ?
C376 H376 0.9500 . ?
C377 H377 0.9500 . ?
O381 C381 1.302(10) . ?
O382 C381 1.227(10) . ?
C381 C382 1.497(12) . ?
C382 C387 1.377(12) . ?
C382 C383 1.423(12) . ?
C383 C384 1.416(12) . ?
C383 H383 0.9500 . ?
C384 C385 1.385(13) . ?
C384 H384 0.9500 . ?
C385 C386 1.379(13) . ?
C385 H385 0.9500 . ?
C386 C387 1.386(12) . ?
C386 H386 0.9500 . ?
C387 H387 0.9500 . ?
O391 C391 1.253(10) . ?
O392 C391 1.268(10) . ?
C391 C392 1.550(12) . ?
C392 C397 1.357(12) . ?
C392 C393 1.366(12) . ?
C393 C394 1.413(12) . ?
C393 H393 0.9500 . ?
C394 C395 1.352(13) . ?
C394 H394 0.9500 . ?
C395 C396 1.371(13) . ?
C395 H395 0.9500 . ?
C396 C397 1.383(12) . ?
C396 H396 0.9500 . ?
C397 H397 0.9500 . ?
O401 C401 1.254(10) . ?
O402 C401 1.261(10) . ?
C401 C402 1.484(12) . ?
C401 C408 1.523(15) . ?
C402 C403 1.3900 . ?
C402 C407 1.3900 . ?
C403 C404 1.3900 . ?
C403 H403 0.9500 . ?
C404 C405 1.3900 . ?
C404 H404 0.9500 . ?
C405 C406 1.3900 . ?
C405 H405 0.9500 . ?
C406 C407 1.3900 . ?
C406 H406 0.9500 . ?
C407 H407 0.9500 . ?
C408 C409 1.3900 . ?
C408 C420 1.3900 . ?
C409 C410 1.3900 . ?
C409 H409 0.9500 . ?
C410 C418 1.3900 . ?
C410 H410 0.9500 . ?
C418 C419 1.3900 . ?
C418 H418 0.9500 . ?
C419 C420 1.3900 . ?
C419 H419 0.9500 . ?
C420 H420 0.9500 . ?
O411 C411 1.245(10) . ?
O412 C411 1.286(10) . ?
C411 C412 1.462(13) . ?
C412 C417 1.376(12) . ?
C412 C413 1.399(13) . ?
C413 C414 1.409(15) . ?
C413 H413 0.9500 . ?
C414 C415 1.374(14) . ?
C414 H414 0.9500 . ?
C415 C416 1.321(14) . ?
C415 H415 0.9500 . ?
C416 C417 1.394(14) . ?
C416 H416 0.9500 . ?
C417 H417 0.9500 . ?
O421 C421 1.303(10) . ?
O422 C421 1.260(9) . ?
C421 C422 1.481(13) . ?
C422 C423 1.355(12) . ?
C422 C427 1.403(12) . ?
C423 C424 1.386(13) . ?
C423 H423 0.9500 . ?
C424 C425 1.360(14) . ?
C424 H424 0.9500 . ?
C425 C426 1.386(13) . ?
C425 H425 0.9500 . ?
C426 C427 1.375(13) . ?
C426 H426 0.9500 . ?
C427 H427 0.9500 . ?
O431 C431 1.249(10) . ?
O432 C431 1.250(11) . ?
C431 C432 1.541(15) . ?
C432 C433 1.337(13) . ?
C432 C437 1.391(14) . ?
C433 C434 1.369(14) . ?
C433 H433 0.9500 . ?
C434 C435 1.341(15) . ?
C434 H434 0.9500 . ?
C435 C436 1.404(15) . ?
C435 H435 0.9500 . ?
C436 C437 1.445(15) . ?
C436 H436 0.9500 . ?
C437 H437 0.9500 . ?
O441 C441 1.260(10) . ?
O442 C441 1.250(10) . ?
C441 C442 1.515(12) . ?
C442 C447 1.369(12) . ?
C442 C443 1.396(12) . ?
C443 C444 1.370(12) . ?
C443 H443 0.9500 . ?
C444 C445 1.371(12) . ?
C444 H444 0.9500 . ?
C445 C446 1.377(13) . ?
C445 H445 0.9500 . ?
C446 C447 1.397(12) . ?
C446 H446 0.9500 . ?
C447 H447 0.9500 . ?
N451 C451 1.349(11) . ?
N451 C455 1.359(12) . ?
C451 C452 1.395(13) . ?
C451 H451 0.9500 . ?
C452 C453 1.405(14) . ?
C452 H452 0.9500 . ?
C453 C454 1.344(13) . ?
C453 H453 0.9500 . ?
C454 C455 1.398(13) . ?
C454 H454 0.9500 . ?
C455 H455 0.9500 . ?
N461 C461 1.274(12) . ?
N461 C465 1.365(12) . ?
C461 C462 1.394(15) . ?
C461 H461 0.9500 . ?
C462 C463 1.284(16) . ?
C462 H462 0.9500 . ?
C463 C464 1.434(15) . ?
C463 H463 0.9500 . ?
C464 C465 1.374(13) . ?
C464 H464 0.9500 . ?
C465 H465 0.9500 . ?
O471 C471 1.457(9) . ?
C471 H47A 0.9800 . ?
C471 H47B 0.9800 . ?
C471 H47C 0.9800 . ?
O481 C481 1.432(10) . ?
C481 H48A 0.9800 . ?
C481 H48B 0.9800 . ?
C481 H48C 0.9800 . ?
O491 C491 1.435(9) . ?
C491 H49A 0.9800 . ?
C491 H49B 0.9800 . ?
C491 H49C 0.9800 . ?
O501 C501 1.444(9) . ?
C501 H50A 0.9800 . ?
C501 H50B 0.9800 . ?
C501 H50C 0.9800 . ?
N1S C1S 1.121(13) . ?
C1S C2S 1.467(16) . ?
C2S H2S1 0.9800 . ?
C2S H2S2 0.9800 . ?
C2S H2S3 0.9800 . ?
N2S C3S 1.110(14) . ?
C4S C3S 1.414(16) . ?
C4S H4S1 0.9800 . ?
C4S H4S2 0.9800 . ?
C4S H4S3 0.9800 . ?
N3S C5S 1.151(13) . ?
C5S C6S 1.483(15) . ?
C6S H6S1 0.9800 . ?
C6S H6S2 0.9800 . ?
C6S H6S3 0.9800 . ?
N4S C7S 1.102(15) . ?
C7S C8S 1.358(16) . ?
C8S H8S1 0.9800 . ?
C8S H8S2 0.9800 . ?
C8S H8S3 0.9800 . ?
N5S C9S 1.145(13) . ?
C9S C10S 1.464(15) . ?
C10S H10A 0.9800 . ?
C10S H10B 0.9800 . ?
C10S H10C 0.9800 . ?
N6S C11S 1.187(15) . ?
C11S C12S 1.649(18) . ?
C12S H12A 0.9800 . ?
C12S H12B 0.9800 . ?
C12S H12C 0.9800 . ?
N7S C13S 1.119(17) . ?
C13S C14S 1.504(19) . ?
C14S H14A 0.9800 . ?
C14S H14B 0.9800 . ?
C14S H14C 0.9800 . ?
N8S C15S 1.145(13) . ?
C15S C16S 1.456(15) . ?
C16S H16A 0.9800 . ?
C16S H16B 0.9800 . ?
C16S H16C 0.9800 . ?
N9S C17S 1.234(18) . ?
C17S C18S 1.379(18) . ?
C18S H18A 0.9800 . ?
C18S H18B 0.9800 . ?
C18S H18C 0.9800 . ?
N10S C19S 1.127(13) . ?
C19S C20S 1.456(15) . ?
C20S H20A 0.9800 . ?
C20S H20B 0.9800 . ?
C20S H20C 0.9800 . ?
N11S C21S 1.21(2) . ?
C21S C22S 1.35(2) . ?
C22S H22D 0.9800 . ?
C22S H22E 0.9800 . ?
C22S H22F 0.9800 . ?
N12S C23S 1.117(18) . ?
C23S C24S 1.57(2) . ?
C24S H24D 0.9800 . ?
C24S H24E 0.9800 . ?
C24S H24F 0.9800 . ?
N13S C25S 1.30(4) . ?
C25S C26S 1.63(4) . ?
C26S H26C 0.9800 . ?
C26S H26D 0.9800 . ?
C26S H26E 0.9800 . ?
N14S C27S 0.55(4) . ?
C27S C28S 1.60(3) . ?
C28S H28C 0.9800 . ?
C28S H28D 0.9800 . ?
C28S H28E 0.9800 . ?
N15S C29S 1.23(3) . ?
C29S C30S 1.42(3) . ?
C30S H30A 0.9800 . ?
C30S H30B 0.9800 . ?
C30S H30C 0.9800 . ?
N17S C34S 1.01(2) . ?
C34S C35S 1.12(3) . ?
C35S H35A 0.9800 . ?
C35S H35B 0.9800 . ?
C35S H35C 0.9800 . ?
C37S O11S 1.403(19) . ?
C37S H37A 0.9805 . ?
C37S H37B 0.9791 . ?
C37S H37C 0.9805 . ?
O11S H11S 0.8400 . ?
C37A O11A 1.439(19) . ?
C37A H37D 0.9788 . ?
C37A H37E 0.9816 . ?
C37A H37F 0.9797 . ?
O11A H11C 0.8400 . ?
O10S C36S 1.368(19) . ?
O10S H10S 0.8400 . ?
C36S H36A 0.9800 . ?
C36S H36B 0.9800 . ?
C36S H36C 0.9800 . ?

loop_
_geom_torsion_atom_site_label_1
_geom_torsion_atom_site_label_2
_geom_torsion_atom_site_label_3
_geom_torsion_atom_site_label_4
_geom_torsion
_geom_torsion_site_symmetry_1
_geom_torsion_site_symmetry_2
_geom_torsion_site_symmetry_3
_geom_torsion_site_symmetry_4
_geom_torsion_publ_flag
O3 Mn8 Li1 O41 160.4(7) . . . . ?
O142 Mn8 Li1 O41 -163.9(3) . . . . ?
O231 Mn8 Li1 O41 -25.7(7) . . . . ?
O132 Mn8 Li1 O41 73.6(5) . . . . ?
O3 Mn8 Li1 O22 92.3(8) . . . . ?
O142 Mn8 Li1 O22 128.0(6) . . . . ?
O41 Mn8 Li1 O22 -68.1(8) . . . . ?
O231 Mn8 Li1 O22 -93.8(8) . . . . ?
O132 Mn8 Li1 O22 5.5(8) . . . . ?
O3 Mn8 Li1 O2 -149.7(14) . . . . ?
O142 Mn8 Li1 O2 -114.1(11) . . . . ?
O41 Mn8 Li1 O2 49.8(10) . . . . ?
O231 Mn8 Li1 O2 24.1(14) . . . . ?
O132 Mn8 Li1 O2 123.5(11) . . . . ?
O142 Mn8 Li1 O3 35.6(6) . . . . ?
O41 Mn8 Li1 O3 -160.4(7) . . . . ?
O231 Mn8 Li1 O3 173.9(3) . . . . ?
O132 Mn8 Li1 O3 -86.8(4) . . . . ?
O3 Mn8 Li1 O11 -31.6(5) . . . . ?
O142 Mn8 Li1 O11 4.1(9) . . . . ?
O41 Mn8 Li1 O11 168.0(10) . . . . ?
O231 Mn8 Li1 O11 142.3(4) . . . . ?
O132 Mn8 Li1 O11 -118.4(6) . . . . ?
O3 Mn8 Li1 O31 -90.3(5) . . . . ?
O142 Mn8 Li1 O31 -54.6(5) . . . . ?
O41 Mn8 Li1 O31 109.3(6) . . . . ?
O231 Mn8 Li1 O31 83.6(4) . . . . ?
O132 Mn8 Li1 O31 -177.1(2) . . . . ?
O3 Mn8 Li1 Mn5 125(2) . . . . ?
O142 Mn8 Li1 Mn5 160.3(15) . . . . ?
O41 Mn8 Li1 Mn5 -35.8(15) . . . . ?
O231 Mn8 Li1 Mn5 -61.5(19) . . . . ?
O132 Mn8 Li1 Mn5 37.8(19) . . . . ?
O3 Mn8 Li1 Mn6 -85.0(6) . . . . ?
O142 Mn8 Li1 Mn6 -49.4(8) . . . . ?
O41 Mn8 Li1 Mn6 114.5(8) . . . . ?
O231 Mn8 Li1 Mn6 88.8(6) . . . . ?
O132 Mn8 Li1 Mn6 -171.8(4) . . . . ?
O3 Mn8 Li1 P21 76.4(5) . . . . ?
O142 Mn8 Li1 P21 112.1(4) . . . . ?
O41 Mn8 Li1 P21 -84.0(6) . . . . ?
O231 Mn8 Li1 P21 -109.7(4) . . . . ?
O132 Mn8 Li1 P21 -10.4(5) . . . . ?
O3 Mn8 Li1 Mn7 -43.3(3) . . . . ?
O142 Mn8 Li1 Mn7 -7.6(5) . . . . ?
O41 Mn8 Li1 Mn7 156.3(6) . . . . ?
O231 Mn8 Li1 Mn7 130.6(2) . . . . ?
O132 Mn8 Li1 Mn7 -130.06(17) . . . . ?
O3 Mn8 Li1 P41 165.5(5) . . . . ?
O142 Mn8 Li1 P41 -158.9(2) . . . . ?
O41 Mn8 Li1 P41 5.0(3) . . . . ?
O231 Mn8 Li1 P41 -20.7(4) . . . . ?
O132 Mn8 Li1 P41 78.7(2) . . . . ?
O2 Mn5 Li1 O41 82.2(8) . . . . ?
O22 Mn5 Li1 O41 -70.0(8) . . . . ?
O102 Mn5 Li1 O41 124.2(7) . . . . ?
O251 Mn5 Li1 O41 -104.3(7) . . . . ?
O91 Mn5 Li1 O41 -0.3(9) . . . . ?
O2 Mn5 Li1 O22 152.3(7) . . . . ?
O102 Mn5 Li1 O22 -165.8(4) . . . . ?
O251 Mn5 Li1 O22 -34.2(6) . . . . ?
O91 Mn5 Li1 O22 69.7(5) . . . . ?
O22 Mn5 Li1 O2 -152.3(7) . . . . ?
O102 Mn5 Li1 O2 41.9(6) . . . . ?
O251 Mn5 Li1 O2 173.5(3) . . . . ?
O91 Mn5 Li1 O2 -82.5(4) . . . . ?
O2 Mn5 Li1 O3 -150.3(16) . . . . ?
O22 Mn5 Li1 O3 57.4(12) . . . . ?
O102 Mn5 Li1 O3 -108.4(13) . . . . ?
O251 Mn5 Li1 O3 23.2(15) . . . . ?
O91 Mn5 Li1 O3 127.2(12) . . . . ?
O2 Mn5 Li1 O11 -92.2(5) . . . . ?
O22 Mn5 Li1 O11 115.5(6) . . . . ?
O102 Mn5 Li1 O11 -50.3(6) . . . . ?
O251 Mn5 Li1 O11 81.3(5) . . . . ?
O91 Mn5 Li1 O11 -174.8(3) . . . . ?
O2 Mn5 Li1 O31 -31.8(4) . . . . ?
O22 Mn5 Li1 O31 176.0(9) . . . . ?
O102 Mn5 Li1 O31 10.1(8) . . . . ?
O251 Mn5 Li1 O31 141.7(4) . . . . ?
O91 Mn5 Li1 O31 -114.3(6) . . . . ?
O2 Mn5 Li1 Mn8 109.4(19) . . . . ?
O22 Mn5 Li1 Mn8 -42.9(16) . . . . ?
O102 Mn5 Li1 Mn8 151.3(16) . . . . ?
O251 Mn5 Li1 Mn8 -77.1(19) . . . . ?
O91 Mn5 Li1 Mn8 26.9(19) . . . . ?
O2 Mn5 Li1 Mn6 -45.3(3) . . . . ?
O22 Mn5 Li1 Mn6 162.5(6) . . . . ?
O102 Mn5 Li1 Mn6 -3.3(5) . . . . ?
O251 Mn5 Li1 Mn6 128.2(2) . . . . ?
O91 Mn5 Li1 Mn6 -127.8(3) . . . . ?
O2 Mn5 Li1 P21 162.3(5) . . . . ?
O22 Mn5 Li1 P21 10.0(3) . . . . ?
O102 Mn5 Li1 P21 -155.8(3) . . . . ?
O251 Mn5 Li1 P21 -24.2(4) . . . . ?
O91 Mn5 Li1 P21 79.8(3) . . . . ?
O2 Mn5 Li1 Mn7 -85.1(7) . . . . ?
O22 Mn5 Li1 Mn7 122.6(8) . . . . ?
O102 Mn5 Li1 Mn7 -43.2(8) . . . . ?
O251 Mn5 Li1 Mn7 88.4(7) . . . . ?
O91 Mn5 Li1 Mn7 -167.6(5) . . . . ?
O2 Mn5 Li1 P41 72.4(4) . . . . ?
O22 Mn5 Li1 P41 -79.9(5) . . . . ?
O102 Mn5 Li1 P41 114.3(4) . . . . ?
O251 Mn5 Li1 P41 -114.1(3) . . . . ?
O91 Mn5 Li1 P41 -10.1(5) . . . . ?
O122 Mn6 Li1 O41 90.8(9) . . . . ?
O101 Mn6 Li1 O41 -136.1(8) . . . . ?
O112 Mn6 Li1 O41 -24.7(11) . . . . ?
O11 Mn6 Li1 O41 144.2(11) . . . . ?
O2 Mn6 Li1 O41 -82.0(9) . . . . ?
O31 Mn6 Li1 O41 44.5(8) . . . . ?
O122 Mn6 Li1 O22 -138.4(4) . . . . ?
O101 Mn6 Li1 O22 -5.3(7) . . . . ?
O112 Mn6 Li1 O22 106.1(6) . . . . ?
O11 Mn6 Li1 O22 -85.0(6) . . . . ?
O2 Mn6 Li1 O22 48.8(5) . . . . ?
O31 Mn6 Li1 O22 175.3(8) . . . . ?
O122 Mn6 Li1 O2 172.8(2) . . . . ?
O101 Mn6 Li1 O2 -54.1(5) . . . . ?
O112 Mn6 Li1 O2 57.3(5) . . . . ?
O11 Mn6 Li1 O2 -133.7(6) . . . . ?
O31 Mn6 Li1 O2 126.5(5) . . . . ?
O122 Mn6 Li1 O3 -3.7(8) . . . . ?
O101 Mn6 Li1 O3 129.4(5) . . . . ?
O112 Mn6 Li1 O3 -119.2(6) . . . . ?
O11 Mn6 Li1 O3 49.7(5) . . . . ?
O2 Mn6 Li1 O3 -176.5(9) . . . . ?
O31 Mn6 Li1 O3 -50.0(5) . . . . ?
O122 Mn6 Li1 O11 -53.4(5) . . . . ?
O101 Mn6 Li1 O11 79.7(4) . . . . ?
O112 Mn6 Li1 O11 -168.9(3) . . . . ?
O2 Mn6 Li1 O11 133.7(6) . . . . ?
O31 Mn6 Li1 O11 -99.7(4) . . . . ?
O122 Mn6 Li1 O31 46.3(5) . . . . ?
O101 Mn6 Li1 O31 179.4(3) . . . . ?
O112 Mn6 Li1 O31 -69.2(4) . . . . ?
O11 Mn6 Li1 O31 99.7(4) . . . . ?
O2 Mn6 Li1 O31 -126.5(5) . . . . ?
O122 Mn6 Li1 Mn8 39.3(7) . . . . ?
O101 Mn6 Li1 Mn8 172.4(4) . . . . ?
O112 Mn6 Li1 Mn8 -76.2(7) . . . . ?
O11 Mn6 Li1 Mn8 92.7(6) . . . . ?
O2 Mn6 Li1 Mn8 -133.5(8) . . . . ?
O31 Mn6 Li1 Mn8 -7.0(4) . . . . ?
O122 Mn6 Li1 Mn5 -150.1(2) . . . . ?
O101 Mn6 Li1 Mn5 -17.0(4) . . . . ?
O112 Mn6 Li1 Mn5 94.4(3) . . . . ?
O11 Mn6 Li1 Mn5 -96.7(4) . . . . ?
O2 Mn6 Li1 Mn5 37.1(3) . . . . ?
O31 Mn6 Li1 Mn5 163.6(5) . . . . ?
O122 Mn6 Li1 P21 -116.9(6) . . . . ?
O101 Mn6 Li1 P21 16.1(8) . . . . ?
O112 Mn6 Li1 P21 127.6(5) . . . . ?
O11 Mn6 Li1 P21 -63.5(6) . . . . ?
O2 Mn6 Li1 P21 70.2(6) . . . . ?
O31 Mn6 Li1 P21 -163.3(8) . . . . ?
O122 Mn6 Li1 Mn7 -2.7(4) . . . . ?
O101 Mn6 Li1 Mn7 130.3(2) . . . . ?
O112 Mn6 Li1 Mn7 -118.2(3) . . . . ?
O11 Mn6 Li1 Mn7 50.7(3) . . . . ?
O2 Mn6 Li1 Mn7 -175.6(5) . . . . ?
O31 Mn6 Li1 Mn7 -49.1(3) . . . . ?
O122 Mn6 Li1 P41 117.8(4) . . . . ?
O101 Mn6 Li1 P41 -109.2(5) . . . . ?
O112 Mn6 Li1 P41 2.3(7) . . . . ?
O11 Mn6 Li1 P41 171.2(8) . . . . ?
O2 Mn6 Li1 P41 -55.1(5) . . . . ?
O31 Mn6 Li1 P41 71.4(5) . . . . ?
O121 Mn7 Li1 O41 -124.8(5) . . . . ?
O151 Mn7 Li1 O41 116.7(5) . . . . ?
O141 Mn7 Li1 O41 10.8(7) . . . . ?
O3 Mn7 Li1 O41 52.7(5) . . . . ?
O31 Mn7 Li1 O41 -77.5(6) . . . . ?
O11 Mn7 Li1 O41 -178.8(8) . . . . ?
O121 Mn7 Li1 O22 98.3(10) . . . . ?
O151 Mn7 Li1 O22 -20.2(11) . . . . ?
O141 Mn7 Li1 O22 -126.0(9) . . . . ?
O3 Mn7 Li1 O22 -84.1(10) . . . . ?
O31 Mn7 Li1 O22 145.7(11) . . . . ?
O11 Mn7 Li1 O22 44.4(8) . . . . ?
O121 Mn7 Li1 O2 0.0(8) . . . . ?
O151 Mn7 Li1 O2 -118.5(6) . . . . ?
O141 Mn7 Li1 O2 135.6(5) . . . . ?
O3 Mn7 Li1 O2 177.5(9) . . . . ?
O31 Mn7 Li1 O2 47.3(5) . . . . ?
O11 Mn7 Li1 O2 -54.0(5) . . . . ?
O121 Mn7 Li1 O3 -177.6(2) . . . . ?
O151 Mn7 Li1 O3 63.9(4) . . . . ?
O141 Mn7 Li1 O3 -41.9(5) . . . . ?
O31 Mn7 Li1 O3 -130.2(5) . . . . ?
O11 Mn7 Li1 O3 128.5(5) . . . . ?
O121 Mn7 Li1 O11 53.9(5) . . . . ?
O151 Mn7 Li1 O11 -64.6(4) . . . . ?
O141 Mn7 Li1 O11 -170.4(2) . . . . ?
O3 Mn7 Li1 O11 -128.5(5) . . . . ?
O31 Mn7 Li1 O11 101.3(4) . . . . ?
O121 Mn7 Li1 O31 -47.4(5) . . . . ?
O151 Mn7 Li1 O31 -165.9(2) . . . . ?
O141 Mn7 Li1 O31 88.3(3) . . . . ?
O3 Mn7 Li1 O31 130.2(5) . . . . ?
O11 Mn7 Li1 O31 -101.3(4) . . . . ?
O121 Mn7 Li1 Mn8 -140.6(2) . . . . ?
O151 Mn7 Li1 Mn8 100.9(2) . . . . ?
O141 Mn7 Li1 Mn8 -4.9(4) . . . . ?
O3 Mn7 Li1 Mn8 37.0(3) . . . . ?
O31 Mn7 Li1 Mn8 -93.2(4) . . . . ?
O11 Mn7 Li1 Mn8 165.5(5) . . . . ?
O121 Mn7 Li1 Mn5 44.2(8) . . . . ?
O151 Mn7 Li1 Mn5 -74.3(7) . . . . ?
O141 Mn7 Li1 Mn5 179.9(4) . . . . ?
O3 Mn7 Li1 Mn5 -138.2(9) . . . . ?
O31 Mn7 Li1 Mn5 91.6(7) . . . . ?
O11 Mn7 Li1 Mn5 -9.7(4) . . . . ?
O121 Mn7 Li1 Mn6 3.6(4) . . . . ?
O151 Mn7 Li1 Mn6 -114.9(2) . . . . ?
O141 Mn7 Li1 Mn6 139.29(19) . . . . ?
O3 Mn7 Li1 Mn6 -178.8(5) . . . . ?
O31 Mn7 Li1 Mn6 51.0(3) . . . . ?
O11 Mn7 Li1 Mn6 -50.3(3) . . . . ?
O121 Mn7 Li1 P21 127.5(4) . . . . ?
O151 Mn7 Li1 P21 9.0(6) . . . . ?
O141 Mn7 Li1 P21 -96.8(5) . . . . ?
O3 Mn7 Li1 P21 -54.9(5) . . . . ?
O31 Mn7 Li1 P21 174.9(7) . . . . ?
O11 Mn7 Li1 P21 73.6(5) . . . . ?
O121 Mn7 Li1 P41 -107.9(5) . . . . ?
O151 Mn7 Li1 P41 133.6(5) . . . . ?
O141 Mn7 Li1 P41 27.7(7) . . . . ?
O3 Mn7 Li1 P41 69.6(5) . . . . ?
O31 Mn7 Li1 P41 -60.6(5) . . . . ?
O11 Mn7 Li1 P41 -161.9(8) . . . . ?
O51 Mn1 O1 Mn3 143.4(4) . . . . ?
O82 Mn1 O1 Mn3 -45.0(4) . . . . ?
N201 Mn1 O1 Mn3 47(6) . . . . ?
O72 Mn1 O1 Mn3 48.4(4) . . . . ?
O62 Mn1 O1 Mn3 -127.3(4) . . . . ?
O51 Mn1 O1 Mn2 -62.7(4) . . . . ?
O82 Mn1 O1 Mn2 108.9(4) . . . . ?
N201 Mn1 O1 Mn2 -159(6) . . . . ?
O72 Mn1 O1 Mn2 -157.7(4) . . . . ?
O62 Mn1 O1 Mn2 26.6(4) . . . . ?
O231 Mn3 O1 Mn1 163.7(8) . . . . ?
O33 Mn3 O1 Mn1 -125.9(4) . . . . ?
O81 Mn3 O1 Mn1 55.8(4) . . . . ?
O71 Mn3 O1 Mn1 -34.7(4) . . . . ?
O43 Mn3 O1 Mn1 139.9(4) . . . . ?
O231 Mn3 O1 Mn2 6.7(11) . . . . ?
O33 Mn3 O1 Mn2 77.2(3) . . . . ?
O81 Mn3 O1 Mn2 -101.1(3) . . . . ?
O71 Mn3 O1 Mn2 168.4(3) . . . . ?
O43 Mn3 O1 Mn2 -17.1(3) . . . . ?
O221 Mn2 O1 Mn1 178(100) . . . . ?
O61 Mn2 O1 Mn1 -49.3(4) . . . . ?
O32 Mn2 O1 Mn1 137.8(4) . . . . ?
O52 Mn2 O1 Mn1 44.7(4) . . . . ?
O43 Mn2 O1 Mn1 -139.8(4) . . . . ?
O221 Mn2 O1 Mn3 -25(2) . . . . ?
O61 Mn2 O1 Mn3 107.6(3) . . . . ?
O32 Mn2 O1 Mn3 -65.3(3) . . . . ?
O52 Mn2 O1 Mn3 -158.3(3) . . . . ?
O43 Mn2 O1 Mn3 17.1(3) . . . . ?
O111 Mn4 O2 Mn5 -105.1(3) . . . . ?
O221 Mn4 O2 Mn5 160.2(7) . . . . ?
O42 Mn4 O2 Mn5 70.7(3) . . . . ?
O92 Mn4 O2 Mn5 -16.6(4) . . . . ?
O32 Mn4 O2 Mn5 163.2(3) . . . . ?
Li1 Mn4 O2 Mn5 109.5(6) . . . . ?
O111 Mn4 O2 Li1 145.4(6) . . . . ?
O221 Mn4 O2 Li1 50.7(10) . . . . ?
O42 Mn4 O2 Li1 -38.8(6) . . . . ?
O92 Mn4 O2 Li1 -126.2(5) . . . . ?
O32 Mn4 O2 Li1 53.7(6) . . . . ?
O111 Mn4 O2 Mn6 48.1(3) . . . . ?
O221 Mn4 O2 Mn6 -46.6(9) . . . . ?
O42 Mn4 O2 Mn6 -136.1(3) . . . . ?
O92 Mn4 O2 Mn6 136.6(3) . . . . ?
O32 Mn4 O2 Mn6 -43.6(3) . . . . ?
Li1 Mn4 O2 Mn6 -97.3(6) . . . . ?
O22 Mn5 O2 Mn4 -100.5(3) . . . . ?
O102 Mn5 O2 Mn4 90.8(3) . . . . ?
O251 Mn5 O2 Mn4 -162.0(12) . . . . ?
O91 Mn5 O2 Mn4 -4.7(4) . . . . ?
Li1 Mn5 O2 Mn4 -118.6(6) . . . . ?
O22 Mn5 O2 Li1 18.1(5) . . . . ?
O102 Mn5 O2 Li1 -150.6(5) . . . . ?
O251 Mn5 O2 Li1 -43.4(16) . . . . ?
O91 Mn5 O2 Li1 113.9(5) . . . . ?
O22 Mn5 O2 Mn6 105.4(3) . . . . ?
O102 Mn5 O2 Mn6 -63.3(3) . . . . ?
O251 Mn5 O2 Mn6 43.9(16) . . . . ?
O91 Mn5 O2 Mn6 -158.8(3) . . . . ?
Li1 Mn5 O2 Mn6 87.3(5) . . . . ?
O41 Li1 O2 Mn4 7.6(9) . . . . ?
O22 Li1 O2 Mn4 107.9(5) . . . . ?
O3 Li1 O2 Mn4 -109(2) . . . . ?
O11 Li1 O2 Mn4 -151.2(4) . . . . ?
O31 Li1 O2 Mn4 -82.6(5) . . . . ?
Mn8 Li1 O2 Mn4 -24.5(13) . . . . ?
Mn5 Li1 O2 Mn4 125.7(5) . . . . ?
Mn6 Li1 O2 Mn4 -119.3(4) . . . . ?
P21 Li1 O2 Mn4 109.1(4) . . . . ?
Mn7 Li1 O2 Mn4 -114.7(5) . . . . ?
P41 Li1 O2 Mn4 15.1(5) . . . . ?
O41 Li1 O2 Mn5 -118.1(7) . . . . ?
O22 Li1 O2 Mn5 -17.8(4) . . . . ?
O3 Li1 O2 Mn5 125(2) . . . . ?
O11 Li1 O2 Mn5 83.1(4) . . . . ?
O31 Li1 O2 Mn5 151.7(4) . . . . ?
Mn8 Li1 O2 Mn5 -150.2(11) . . . . ?
Mn6 Li1 O2 Mn5 115.0(3) . . . . ?
P21 Li1 O2 Mn5 -16.6(5) . . . . ?
Mn7 Li1 O2 Mn5 119.6(5) . . . . ?
P41 Li1 O2 Mn5 -110.6(3) . . . . ?
O41 Li1 O2 Mn6 126.9(7) . . . . ?
O22 Li1 O2 Mn6 -132.8(4) . . . . ?
O3 Li1 O2 Mn6 10(2) . . . . ?
O11 Li1 O2 Mn6 -31.9(4) . . . . ?
O31 Li1 O2 Mn6 36.7(3) . . . . ?
Mn8 Li1 O2 Mn6 94.8(11) . . . . ?
Mn5 Li1 O2 Mn6 -115.0(3) . . . . ?
P21 Li1 O2 Mn6 -131.6(4) . . . . ?
Mn7 Li1 O2 Mn6 4.6(5) . . . . ?
P41 Li1 O2 Mn6 134.4(4) . . . . ?
O122 Mn6 O2 Mn4 57.3(15) . . . . ?
O101 Mn6 O2 Mn4 -113.8(3) . . . . ?
O112 Mn6 O2 Mn4 -22.2(3) . . . . ?
O11 Mn6 O2 Mn4 146.6(3) . . . . ?
O31 Mn6 O2 Mn4 73.1(3) . . . . ?
Li1 Mn6 O2 Mn4 112.5(5) . . . . ?
O122 Mn6 O2 Mn5 -148.0(14) . . . . ?
O101 Mn6 O2 Mn5 40.9(3) . . . . ?
O112 Mn6 O2 Mn5 132.5(3) . . . . ?
O11 Mn6 O2 Mn5 -58.7(3) . . . . ?
O31 Mn6 O2 Mn5 -132.2(3) . . . . ?
Li1 Mn6 O2 Mn5 -92.9(5) . . . . ?
O122 Mn6 O2 Li1 -55.1(15) . . . . ?
O101 Mn6 O2 Li1 133.7(5) . . . . ?
O112 Mn6 O2 Li1 -134.6(5) . . . . ?
O11 Mn6 O2 Li1 34.2(4) . . . . ?
O31 Mn6 O2 Li1 -39.3(4) . . . . ?
O142 Mn8 O3 Mn9 89.1(3) . . . . ?
O41 Mn8 O3 Mn9 -102.7(4) . . . . ?
O231 Mn8 O3 Mn9 -164.1(16) . . . . ?
O132 Mn8 O3 Mn9 -8.9(3) . . . . ?
Li1 Mn8 O3 Mn9 -115.3(6) . . . . ?
O142 Mn8 O3 Mn7 -64.7(3) . . . . ?
O41 Mn8 O3 Mn7 103.5(3) . . . . ?
O231 Mn8 O3 Mn7 42(2) . . . . ?
O132 Mn8 O3 Mn7 -162.6(2) . . . . ?
Li1 Mn8 O3 Mn7 90.9(5) . . . . ?
O142 Mn8 O3 Li1 -155.6(5) . . . . ?
O41 Mn8 O3 Li1 12.7(5) . . . . ?
O231 Mn8 O3 Li1 -49(2) . . . . ?
O132 Mn8 O3 Li1 106.5(5) . . . . ?
O21 Mn9 O3 Mn8 70.3(4) . . . . ?
O152 Mn9 O3 Mn8 -106.4(3) . . . . ?
O241 Mn9 O3 Mn8 150.5(7) . . . . ?
O131 Mn9 O3 Mn8 -17.5(4) . . . . ?
O12 Mn9 O3 Mn8 159.4(3) . . . . ?
Li1 Mn9 O3 Mn8 107.4(6) . . . . ?
O21 Mn9 O3 Mn7 -136.3(3) . . . . ?
O152 Mn9 O3 Mn7 47.0(3) . . . . ?
O241 Mn9 O3 Mn7 -56.2(9) . . . . ?
O131 Mn9 O3 Mn7 135.9(2) . . . . ?
O12 Mn9 O3 Mn7 -47.3(3) . . . . ?
Li1 Mn9 O3 Mn7 -99.2(5) . . . . ?
O21 Mn9 O3 Li1 -37.1(5) . . . . ?
O152 Mn9 O3 Li1 146.2(4) . . . . ?
O241 Mn9 O3 Li1 43.0(10) . . . . ?
O131 Mn9 O3 Li1 -124.9(4) . . . . ?
O12 Mn9 O3 Li1 51.9(5) . . . . ?
O121 Mn7 O3 Mn8 -71(2) . . . . ?
O151 Mn7 O3 Mn8 138.4(3) . . . . ?
O141 Mn7 O3 Mn8 51.1(3) . . . . ?
O31 Mn7 O3 Mn8 -57.7(3) . . . . ?
O11 Mn7 O3 Mn8 -131.0(3) . . . . ?
Li1 Mn7 O3 Mn8 -94.1(5) . . . . ?
O121 Mn7 O3 Mn9 133.9(19) . . . . ?
O151 Mn7 O3 Mn9 -16.4(3) . . . . ?
O141 Mn7 O3 Mn9 -103.7(3) . . . . ?
O31 Mn7 O3 Mn9 147.5(3) . . . . ?
O11 Mn7 O3 Mn9 74.2(3) . . . . ?
Li1 Mn7 O3 Mn9 111.1(5) . . . . ?
O121 Mn7 O3 Li1 23(2) . . . . ?
O151 Mn7 O3 Li1 -127.5(4) . . . . ?
O141 Mn7 O3 Li1 145.2(4) . . . . ?
O31 Mn7 O3 Li1 36.4(4) . . . . ?
O11 Mn7 O3 Li1 -36.9(4) . . . . ?
O41 Li1 O3 Mn8 -12.8(5) . . . . ?
O22 Li1 O3 Mn8 -112.8(7) . . . . ?
O2 Li1 O3 Mn8 109(2) . . . . ?
O11 Li1 O3 Mn8 151.3(4) . . . . ?
O31 Li1 O3 Mn8 82.2(4) . . . . ?
Mn5 Li1 O3 Mn8 -150.5(12) . . . . ?
Mn6 Li1 O3 Mn8 117.1(5) . . . . ?
P21 Li1 O3 Mn8 -108.2(3) . . . . ?
Mn7 Li1 O3 Mn8 115.9(3) . . . . ?
P41 Li1 O3 Mn8 -13.4(5) . . . . ?
O41 Li1 O3 Mn9 112.4(5) . . . . ?
O22 Li1 O3 Mn9 12.5(9) . . . . ?
O2 Li1 O3 Mn9 -126(2) . . . . ?
O11 Li1 O3 Mn9 -83.5(5) . . . . ?
O31 Li1 O3 Mn9 -152.6(3) . . . . ?
Mn8 Li1 O3 Mn9 125.2(4) . . . . ?
Mn5 Li1 O3 Mn9 -25.2(14) . . . . ?
Mn6 Li1 O3 Mn9 -117.7(5) . . . . ?
P21 Li1 O3 Mn9 17.1(5) . . . . ?
Mn7 Li1 O3 Mn9 -118.9(3) . . . . ?
P41 Li1 O3 Mn9 111.8(4) . . . . ?
O41 Li1 O3 Mn7 -128.7(5) . . . . ?
O22 Li1 O3 Mn7 131.4(7) . . . . ?
O2 Li1 O3 Mn7 -7(3) . . . . ?
O11 Li1 O3 Mn7 35.5(4) . . . . ?
O31 Li1 O3 Mn7 -33.7(3) . . . . ?
Mn8 Li1 O3 Mn7 -115.9(3) . . . . ?
Mn5 Li1 O3 Mn7 93.7(13) . . . . ?
Mn6 Li1 O3 Mn7 1.2(5) . . . . ?
P21 Li1 O3 Mn7 136.0(3) . . . . ?
P41 Li1 O3 Mn7 -129.3(4) . . . . ?
O181 Mn12 O4 Mn10 54.1(3) . . . . ?
N211 Mn12 O4 Mn10 -110(3) . . . . ?
O161 Mn12 O4 Mn10 -118.6(3) . . . . ?
O191 Mn12 O4 Mn10 146.0(3) . . . . ?
O172 Mn12 O4 Mn10 -35.3(3) . . . . ?
O181 Mn12 O4 Mn11 -154.8(3) . . . . ?
N211 Mn12 O4 Mn11 41(3) . . . . ?
O161 Mn12 O4 Mn11 32.6(3) . . . . ?
O191 Mn12 O4 Mn11 -62.8(3) . . . . ?
O172 Mn12 O4 Mn11 115.8(3) . . . . ?
O251 Mn10 O4 Mn12 172.5(10) . . . . ?
O13 Mn10 O4 Mn12 -128.9(4) . . . . ?
O171 Mn10 O4 Mn12 52.8(3) . . . . ?
O182 Mn10 O4 Mn12 -38.0(3) . . . . ?
O23 Mn10 O4 Mn12 138.5(4) . . . . ?
O251 Mn10 O4 Mn11 18.3(14) . . . . ?
O13 Mn10 O4 Mn11 76.9(3) . . . . ?
O171 Mn10 O4 Mn11 -101.4(3) . . . . ?
O182 Mn10 O4 Mn11 167.8(2) . . . . ?
O23 Mn10 O4 Mn11 -15.7(3) . . . . ?
O241 Mn11 O4 Mn12 155.3(15) . . . . ?
O162 Mn11 O4 Mn12 -53.0(3) . . . . ?
O12 Mn11 O4 Mn12 137.6(4) . . . . ?
O192 Mn11 O4 Mn12 43.3(3) . . . . ?
O23 Mn11 O4 Mn12 -139.3(4) . . . . ?
O241 Mn11 O4 Mn10 -50.0(18) . . . . ?
O162 Mn11 O4 Mn10 101.7(3) . . . . ?
O12 Mn11 O4 Mn10 -67.6(3) . . . . ?
O192 Mn11 O4 Mn10 -161.9(2) . . . . ?
O23 Mn11 O4 Mn10 15.4(3) . . . . ?
O12 P11 O11 Mn6 -155.5(4) . . . . ?
O13 P11 O11 Mn6 -34.2(5) . . . . ?
C11 P11 O11 Mn6 87.7(5) . . . . ?
O12 P11 O11 Mn7 41.3(5) . . . . ?
O13 P11 O11 Mn7 162.6(3) . . . . ?
C11 P11 O11 Mn7 -75.5(4) . . . . ?
O12 P11 O11 Li1 -55.8(5) . . . . ?
O13 P11 O11 Li1 65.5(5) . . . . ?
C11 P11 O11 Li1 -172.6(5) . . . . ?
O122 Mn6 O11 P11 -106.3(4) . . . . ?
O101 Mn6 O11 P11 -5.4(5) . . . . ?
O112 Mn6 O11 P11 168.6(10) . . . . ?
O2 Mn6 O11 P11 80.4(5) . . . . ?
O31 Mn6 O11 P11 165.9(5) . . . . ?
Li1 Mn6 O11 P11 112.0(6) . . . . ?
O122 Mn6 O11 Mn7 59.85(17) . . . . ?
O101 Mn6 O11 Mn7 160.8(2) . . . . ?
O112 Mn6 O11 Mn7 -25.2(13) . . . . ?
O2 Mn6 O11 Mn7 -113.4(2) . . . . ?
O31 Mn6 O11 Mn7 -27.9(2) . . . . ?
Li1 Mn6 O11 Mn7 -81.8(4) . . . . ?
O122 Mn6 O11 Li1 141.6(4) . . . . ?
O101 Mn6 O11 Li1 -117.4(4) . . . . ?
O112 Mn6 O11 Li1 56.6(13) . . . . ?
O2 Mn6 O11 Li1 -31.6(4) . . . . ?
O31 Mn6 O11 Li1 53.9(4) . . . . ?
O121 Mn7 O11 P11 107.0(4) . . . . ?
O151 Mn7 O11 P11 15.9(4) . . . . ?
O141 Mn7 O11 P11 -67.0(9) . . . . ?
O3 Mn7 O11 P11 -77.1(4) . . . . ?
O31 Mn7 O11 P11 -164.0(4) . . . . ?
Li1 Mn7 O11 P11 -111.4(6) . . . . ?
O121 Mn7 O11 Mn6 -60.63(18) . . . . ?
O151 Mn7 O11 Mn6 -151.79(17) . . . . ?
O141 Mn7 O11 Mn6 125.3(8) . . . . ?
O3 Mn7 O11 Mn6 115.2(2) . . . . ?
O31 Mn7 O11 Mn6 28.4(2) . . . . ?
Li1 Mn7 O11 Mn6 81.0(4) . . . . ?
O121 Mn7 O11 Li1 -141.6(4) . . . . ?
O151 Mn7 O11 Li1 127.2(4) . . . . ?
O141 Mn7 O11 Li1 44.3(9) . . . . ?
O3 Mn7 O11 Li1 34.2(4) . . . . ?
O31 Mn7 O11 Li1 -52.6(4) . . . . ?
O41 Li1 O11 P11 128.3(17) . . . . ?
O22 Li1 O11 P11 -26.3(7) . . . . ?
O2 Li1 O11 P11 -101.1(5) . . . . ?
O3 Li1 O11 P11 91.2(5) . . . . ?
O31 Li1 O11 P11 174.8(4) . . . . ?
Mn8 Li1 O11 P11 110.6(6) . . . . ?
Mn5 Li1 O11 P11 -62.0(4) . . . . ?
Mn6 Li1 O11 P11 -133.7(4) . . . . ?
P21 Li1 O11 P11 1.6(6) . . . . ?
Mn7 Li1 O11 P11 125.6(4) . . . . ?
P41 Li1 O11 P11 -164(2) . . . . ?
O41 Li1 O11 Mn6 -98.1(18) . . . . ?
O22 Li1 O11 Mn6 107.3(5) . . . . ?
O2 Li1 O11 Mn6 32.5(4) . . . . ?
O3 Li1 O11 Mn6 -135.1(5) . . . . ?
O31 Li1 O11 Mn6 -51.5(3) . . . . ?
Mn8 Li1 O11 Mn6 -115.7(6) . . . . ?
Mn5 Li1 O11 Mn6 71.6(3) . . . . ?
P21 Li1 O11 Mn6 135.3(4) . . . . ?
Mn7 Li1 O11 Mn6 -100.7(2) . . . . ?
P41 Li1 O11 Mn6 -30(2) . . . . ?
O41 Li1 O11 Mn7 2.7(18) . . . . ?
O22 Li1 O11 Mn7 -151.9(6) . . . . ?
O2 Li1 O11 Mn7 133.2(5) . . . . ?
O3 Li1 O11 Mn7 -34.4(4) . . . . ?
O31 Li1 O11 Mn7 49.2(3) . . . . ?
Mn8 Li1 O11 Mn7 -15.0(5) . . . . ?
Mn5 Li1 O11 Mn7 172.3(3) . . . . ?
Mn6 Li1 O11 Mn7 100.7(2) . . . . ?
P21 Li1 O11 Mn7 -124.0(4) . . . . ?
P41 Li1 O11 Mn7 71(2) . . . . ?
O11 P11 O12 Mn11 159.4(4) . . . . ?
O13 P11 O12 Mn11 39.1(5) . . . . ?
C11 P11 O12 Mn11 -80.5(5) . . . . ?
O11 P11 O12 Mn9 9.1(6) . . . . ?
O13 P11 O12 Mn9 -111.2(5) . . . . ?
C11 P11 O12 Mn9 129.2(5) . . . . ?
O241 Mn11 O12 P11 -173.2(4) . . . . ?
O4 Mn11 O12 P11 4.8(5) . . . . ?
O162 Mn11 O12 P11 -121.9(7) . . . . ?
O192 Mn11 O12 P11 95.5(4) . . . . ?
O23 Mn11 O12 P11 -73.0(4) . . . . ?
O241 Mn11 O12 Mn9 -14.70(17) . . . . ?
O4 Mn11 O12 Mn9 163.3(2) . . . . ?
O162 Mn11 O12 Mn9 36.6(9) . . . . ?
O192 Mn11 O12 Mn9 -105.95(16) . . . . ?
O23 Mn11 O12 Mn9 85.5(2) . . . . ?
O3 Mn9 O12 P11 -5.4(5) . . . . ?
O21 Mn9 O12 P11 85.4(5) . . . . ?
O152 Mn9 O12 P11 -100.3(4) . . . . ?
O241 Mn9 O12 P11 172.4(5) . . . . ?
O131 Mn9 O12 P11 164.9(5) . . . . ?
Li1 Mn9 O12 P11 25.7(5) . . . . ?
O3 Mn9 O12 Mn11 -162.8(2) . . . . ?
O21 Mn9 O12 Mn11 -72.1(2) . . . . ?
O152 Mn9 O12 Mn11 102.26(18) . . . . ?
O241 Mn9 O12 Mn11 14.94(18) . . . . ?
O131 Mn9 O12 Mn11 7.5(6) . . . . ?
Li1 Mn9 O12 Mn11 -131.7(4) . . . . ?
O11 P11 O13 Mn10 -145.0(4) . . . . ?
O12 P11 O13 Mn10 -24.7(5) . . . . ?
C11 P11 O13 Mn10 92.4(5) . . . . ?
O4 Mn10 O13 P11 -27.3(4) . . . . ?
O251 Mn10 O13 P11 144.5(4) . . . . ?
O171 Mn10 O13 P11 138.1(14) . . . . ?
O182 Mn10 O13 P11 -120.3(4) . . . . ?
O23 Mn10 O13 P11 52.5(4) . . . . ?
O11 P11 C11 C12 -53.1(8) . . . . ?
O12 P11 C11 C12 -171.9(7) . . . . ?
O13 P11 C11 C12 68.2(8) . . . . ?
P11 C11 C12 C13 -64.9(11) . . . . ?
P11 C11 C12 C17 116.0(9) . . . . ?
C17 C12 C13 C14 3.4(14) . . . . ?
C11 C12 C13 C14 -175.7(9) . . . . ?
C12 C13 C14 C15 -2.7(16) . . . . ?
C13 C14 C15 C16 -0.5(19) . . . . ?
C14 C15 C16 C17 2.8(19) . . . . ?
C15 C16 C17 C12 -2.0(18) . . . . ?
C13 C12 C17 C16 -1.1(15) . . . . ?
C11 C12 C17 C16 178.0(9) . . . . ?
O41 Li1 P21 O23 -165.8(4) . . . . ?
O22 Li1 P21 O23 83.2(6) . . . . ?
O2 Li1 P21 O23 80.7(6) . . . . ?
O3 Li1 P21 O23 -88.0(5) . . . . ?
O11 Li1 P21 O23 -6.7(7) . . . . ?
O31 Li1 P21 O23 -36(3) . . . . ?
Mn8 Li1 P21 O23 -125.5(4) . . . . ?
Mn5 Li1 P21 O23 69.3(4) . . . . ?
Mn6 Li1 P21 O23 34.8(8) . . . . ?
Mn7 Li1 P21 O23 -52.3(7) . . . . ?
P41 Li1 P21 O23 169.4(3) . . . . ?
O41 Li1 P21 O21 -59.7(5) . . . . ?
O22 Li1 P21 O21 -170.7(6) . . . . ?
O2 Li1 P21 O21 -173.3(6) . . . . ?
O3 Li1 P21 O21 18.0(4) . . . . ?
O11 Li1 P21 O21 99.3(5) . . . . ?
O31 Li1 P21 O21 70(3) . . . . ?
Mn8 Li1 P21 O21 -19.4(3) . . . . ?
Mn5 Li1 P21 O21 175.4(4) . . . . ?
Mn6 Li1 P21 O21 140.9(7) . . . . ?
Mn7 Li1 P21 O21 53.7(5) . . . . ?
P41 Li1 P21 O21 -84.5(4) . . . . ?
O41 Li1 P21 O22 111.0(8) . . . . ?
O2 Li1 P21 O22 -2.5(4) . . . . ?
O3 Li1 P21 O22 -171.2(8) . . . . ?
O11 Li1 P21 O22 -89.9(7) . . . . ?
O31 Li1 P21 O22 -119(3) . . . . ?
Mn8 Li1 P21 O22 151.3(8) . . . . ?
Mn5 Li1 P21 O22 -13.9(4) . . . . ?
Mn6 Li1 P21 O22 -48.4(6) . . . . ?
Mn7 Li1 P21 O22 -135.6(9) . . . . ?
P41 Li1 P21 O22 86.2(6) . . . . ?
O41 Li1 P21 C21 40.4(7) . . . . ?
O22 Li1 P21 C21 -70.6(7) . . . . ?
O2 Li1 P21 C21 -73.1(7) . . . . ?
O3 Li1 P21 C21 118.2(5) . . . . ?
O11 Li1 P21 C21 -160.5(4) . . . . ?
O31 Li1 P21 C21 170(3) . . . . ?
Mn8 Li1 P21 C21 80.7(6) . . . . ?
Mn5 Li1 P21 C21 -84.5(4) . . . . ?
Mn6 Li1 P21 C21 -119.0(6) . . . . ?
Mn7 Li1 P21 C21 153.8(5) . . . . ?
P41 Li1 P21 C21 15.6(6) . . . . ?
O23 P21 O21 Mn9 47.9(6) . . . . ?
O22 P21 O21 Mn9 -76.0(5) . . . . ?
C21 P21 O21 Mn9 168.4(5) . . . . ?
Li1 P21 O21 Mn9 -70.2(5) . . . . ?
O3 Mn9 O21 P21 93.9(5) . . . . ?
O152 Mn9 O21 P21 -117.5(15) . . . . ?
O241 Mn9 O21 P21 -72.5(5) . . . . ?
O131 Mn9 O21 P21 -163.4(5) . . . . ?
O12 Mn9 O21 P21 -1.7(5) . . . . ?
Li1 Mn9 O21 P21 68.4(5) . . . . ?
O23 P21 O22 Mn5 32.1(7) . . . . ?
O21 P21 O22 Mn5 156.9(5) . . . . ?
C21 P21 O22 Mn5 -86.3(6) . . . . ?
Li1 P21 O22 Mn5 147.8(9) . . . . ?
O23 P21 O22 Li1 -115.6(6) . . . . ?
O21 P21 O22 Li1 9.2(6) . . . . ?
C21 P21 O22 Li1 125.9(6) . . . . ?
O2 Mn5 O22 P21 -170.7(6) . . . . ?
O102 Mn5 O22 P21 -85.1(15) . . . . ?
O251 Mn5 O22 P21 2.7(6) . . . . ?
O91 Mn5 O22 P21 87.5(6) . . . . ?
Li1 Mn5 O22 P21 -150.9(8) . . . . ?
O2 Mn5 O22 Li1 -19.8(5) . . . . ?
O102 Mn5 O22 Li1 65.8(14) . . . . ?
O251 Mn5 O22 Li1 153.6(5) . . . . ?
O91 Mn5 O22 Li1 -121.6(5) . . . . ?
O41 Li1 O22 P21 -73.7(7) . . . . ?
O2 Li1 O22 P21 177.4(4) . . . . ?
O3 Li1 O22 P21 10.0(10) . . . . ?
O11 Li1 O22 P21 95.0(6) . . . . ?
O31 Li1 O22 P21 150.9(17) . . . . ?
Mn8 Li1 O22 P21 -35.3(9) . . . . ?
Mn5 Li1 O22 P21 159.9(6) . . . . ?
Mn6 Li1 O22 P21 142.3(4) . . . . ?
Mn7 Li1 O22 P21 63.7(11) . . . . ?
P41 Li1 O22 P21 -95.4(5) . . . . ?
O41 Li1 O22 Mn5 126.4(6) . . . . ?
O2 Li1 O22 Mn5 17.6(4) . . . . ?
O3 Li1 O22 Mn5 -149.9(6) . . . . ?
O11 Li1 O22 Mn5 -64.9(5) . . . . ?
O31 Li1 O22 Mn5 -9(2) . . . . ?
Mn8 Li1 O22 Mn5 164.8(6) . . . . ?
Mn6 Li1 O22 Mn5 -17.5(6) . . . . ?
P21 Li1 O22 Mn5 -159.9(6) . . . . ?
Mn7 Li1 O22 Mn5 -96.2(9) . . . . ?
P41 Li1 O22 Mn5 104.7(3) . . . . ?
O21 P21 O23 Mn10 -132.0(4) . . . . ?
O22 P21 O23 Mn10 -10.6(5) . . . . ?
C21 P21 O23 Mn10 107.1(4) . . . . ?
Li1 P21 O23 Mn10 -50.4(6) . . . . ?
O21 P21 O23 Mn11 -18.7(5) . . . . ?
O22 P21 O23 Mn11 102.8(4) . . . . ?
C21 P21 O23 Mn11 -139.5(4) . . . . ?
Li1 P21 O23 Mn11 62.9(5) . . . . ?
O4 Mn10 O23 P21 140.8(5) . . . . ?
O251 Mn10 O23 P21 -33.9(4) . . . . ?
O13 Mn10 O23 P21 49.9(4) . . . . ?
O171 Mn10 O23 P21 -123.1(4) . . . . ?
O182 Mn10 O23 P21 167.0(12) . . . . ?
O4 Mn10 O23 Mn11 12.6(2) . . . . ?
O251 Mn10 O23 Mn11 -162.10(17) . . . . ?
O13 Mn10 O23 Mn11 -78.3(2) . . . . ?
O171 Mn10 O23 Mn11 108.73(18) . . . . ?
O182 Mn10 O23 Mn11 38.9(14) . . . . ?
O241 Mn11 O23 P21 30.6(4) . . . . ?
O4 Mn11 O23 P21 -143.4(4) . . . . ?
O162 Mn11 O23 P21 120.6(4) . . . . ?
O12 Mn11 O23 P21 -49.5(4) . . . . ?
O192 Mn11 O23 P21 -130.3(8) . . . . ?
O241 Mn11 O23 Mn10 161.50(17) . . . . ?
O4 Mn11 O23 Mn10 -12.6(2) . . . . ?
O162 Mn11 O23 Mn10 -108.56(17) . . . . ?
O12 Mn11 O23 Mn10 81.4(2) . . . . ?
O192 Mn11 O23 Mn10 0.6(10) . . . . ?
O23 P21 C21 C22 57.1(8) . . . . ?
O21 P21 C21 C22 -66.4(8) . . . . ?
O22 P21 C21 C22 177.8(7) . . . . ?
Li1 P21 C21 C22 -145.9(7) . . . . ?
P21 C21 C22 C27 -136.5(9) . . . . ?
P21 C21 C22 C23 43.7(12) . . . . ?
C27 C22 C23 C24 -1.6(16) . . . . ?
C21 C22 C23 C24 178.1(10) . . . . ?
C22 C23 C24 C25 -2.2(17) . . . . ?
C23 C24 C25 C26 2.5(18) . . . . ?
C24 C25 C26 C27 1.0(18) . . . . ?
C25 C26 C27 C22 -5.2(19) . . . . ?
C23 C22 C27 C26 5.5(18) . . . . ?
C21 C22 C27 C26 -174.3(10) . . . . ?
O33 P31 O31 Mn7 -35.0(6) . . . . ?
O32 P31 O31 Mn7 -157.7(4) . . . . ?
C31 P31 O31 Mn7 86.6(5) . . . . ?
O33 P31 O31 Mn6 164.7(4) . . . . ?
O32 P31 O31 Mn6 42.0(5) . . . . ?
C31 P31 O31 Mn6 -73.7(5) . . . . ?
O33 P31 O31 Li1 69.8(5) . . . . ?
O32 P31 O31 Li1 -52.9(5) . . . . ?
C31 P31 O31 Li1 -168.6(5) . . . . ?
O121 Mn7 O31 P31 -97.1(5) . . . . ?
O151 Mn7 O31 P31 168.0(6) . . . . ?
O141 Mn7 O31 P31 0.9(5) . . . . ?
O3 Mn7 O31 P31 84.0(5) . . . . ?
O11 Mn7 O31 P31 168.6(5) . . . . ?
Li1 Mn7 O31 P31 117.2(6) . . . . ?
O121 Mn7 O31 Mn6 66.3(2) . . . . ?
O151 Mn7 O31 Mn6 -28.5(7) . . . . ?
O141 Mn7 O31 Mn6 164.35(17) . . . . ?
O3 Mn7 O31 Mn6 -112.5(2) . . . . ?
O11 Mn7 O31 Mn6 -27.9(2) . . . . ?
Li1 Mn7 O31 Mn6 -79.4(4) . . . . ?
O121 Mn7 O31 Li1 145.7(4) . . . . ?
O151 Mn7 O31 Li1 50.9(7) . . . . ?
O141 Mn7 O31 Li1 -116.3(4) . . . . ?
O3 Mn7 O31 Li1 -33.2(4) . . . . ?
O11 Mn7 O31 Li1 51.4(4) . . . . ?
O122 Mn6 O31 P31 101.3(4) . . . . ?
O101 Mn6 O31 P31 -115.4(11) . . . . ?
O112 Mn6 O31 P31 14.9(4) . . . . ?
O11 Mn6 O31 P31 -165.6(5) . . . . ?
O2 Mn6 O31 P31 -76.8(4) . . . . ?
Li1 Mn6 O31 P31 -112.6(6) . . . . ?
O122 Mn6 O31 Mn7 -64.4(2) . . . . ?
O101 Mn6 O31 Mn7 78.8(12) . . . . ?
O112 Mn6 O31 Mn7 -150.9(3) . . . . ?
O11 Mn6 O31 Mn7 28.6(2) . . . . ?
O2 Mn6 O31 Mn7 117.4(2) . . . . ?
Li1 Mn6 O31 Mn7 81.6(4) . . . . ?
O122 Mn6 O31 Li1 -146.0(4) . . . . ?
O101 Mn6 O31 Li1 -2.8(13) . . . . ?
O112 Mn6 O31 Li1 127.5(4) . . . . ?
O11 Mn6 O31 Li1 -53.0(4) . . . . ?
O2 Mn6 O31 Li1 35.8(4) . . . . ?
O41 Li1 O31 P31 -25.2(7) . . . . ?
O22 Li1 O31 P31 111.9(19) . . . . ?
O2 Li1 O31 P31 86.0(5) . . . . ?
O3 Li1 O31 P31 -102.2(5) . . . . ?
O11 Li1 O31 P31 173.6(4) . . . . ?
Mn8 Li1 O31 P31 -62.9(4) . . . . ?
Mn5 Li1 O31 P31 105.5(5) . . . . ?
Mn6 Li1 O31 P31 123.0(4) . . . . ?
P21 Li1 O31 P31 -155(3) . . . . ?
Mn7 Li1 O31 P31 -135.7(4) . . . . ?
P41 Li1 O31 P31 -0.7(6) . . . . ?
O41 Li1 O31 Mn7 110.5(5) . . . . ?
O22 Li1 O31 Mn7 -112.4(19) . . . . ?
O2 Li1 O31 Mn7 -138.3(4) . . . . ?
O3 Li1 O31 Mn7 33.5(3) . . . . ?
O11 Li1 O31 Mn7 -50.7(3) . . . . ?
Mn8 Li1 O31 Mn7 72.8(2) . . . . ?
Mn5 Li1 O31 Mn7 -118.8(5) . . . . ?
Mn6 Li1 O31 Mn7 -101.4(2) . . . . ?
P21 Li1 O31 Mn7 -20(3) . . . . ?
P41 Li1 O31 Mn7 134.9(4) . . . . ?
O41 Li1 O31 Mn6 -148.1(5) . . . . ?
O22 Li1 O31 Mn6 -11.0(19) . . . . ?
O2 Li1 O31 Mn6 -36.9(3) . . . . ?
O3 Li1 O31 Mn6 134.8(4) . . . . ?
O11 Li1 O31 Mn6 50.7(3) . . . . ?
Mn8 Li1 O31 Mn6 174.2(3) . . . . ?
Mn5 Li1 O31 Mn6 -17.4(5) . . . . ?
P21 Li1 O31 Mn6 82(3) . . . . ?
Mn7 Li1 O31 Mn6 101.4(2) . . . . ?
P41 Li1 O31 Mn6 -123.7(4) . . . . ?
O33 P31 O32 Mn2 38.3(6) . . . . ?
O31 P31 O32 Mn2 159.0(4) . . . . ?
C31 P31 O32 Mn2 -83.1(5) . . . . ?
O33 P31 O32 Mn4 -110.5(4) . . . . ?
O31 P31 O32 Mn4 10.2(6) . . . . ?
C31 P31 O32 Mn4 128.1(5) . . . . ?
O1 Mn2 O32 P31 3.3(5) . . . . ?
O221 Mn2 O32 P31 -172.9(4) . . . . ?
O61 Mn2 O32 P31 -138.4(11) . . . . ?
O52 Mn2 O32 P31 93.0(5) . . . . ?
O43 Mn2 O32 P31 -74.7(4) . . . . ?
O1 Mn2 O32 Mn4 161.6(2) . . . . ?
O221 Mn2 O32 Mn4 -14.61(18) . . . . ?
O61 Mn2 O32 Mn4 19.8(13) . . . . ?
O52 Mn2 O32 Mn4 -108.8(2) . . . . ?
O43 Mn2 O32 Mn4 83.5(2) . . . . ?
O2 Mn4 O32 P31 -8.3(5) . . . . ?
O111 Mn4 O32 P31 -102.1(5) . . . . ?
O221 Mn4 O32 P31 170.9(5) . . . . ?
O42 Mn4 O32 P31 85.9(5) . . . . ?
O92 Mn4 O32 P31 171.2(6) . . . . ?
Li1 Mn4 O32 P31 22.3(5) . . . . ?
O2 Mn4 O32 Mn2 -164.4(2) . . . . ?
O111 Mn4 O32 Mn2 101.8(2) . . . . ?
O221 Mn4 O32 Mn2 14.83(17) . . . . ?
O42 Mn4 O32 Mn2 -70.2(2) . . . . ?
O92 Mn4 O32 Mn2 15.2(8) . . . . ?
Li1 Mn4 O32 Mn2 -133.7(3) . . . . ?
O31 P31 O33 Mn3 -141.8(4) . . . . ?
O32 P31 O33 Mn3 -20.8(6) . . . . ?
C31 P31 O33 Mn3 97.7(5) . . . . ?
O1 Mn3 O33 P31 -31.1(5) . . . . ?
O231 Mn3 O33 P31 137.1(4) . . . . ?
O81 Mn3 O33 P31 132(2) . . . . ?
O71 Mn3 O33 P31 -128.1(5) . . . . ?
O43 Mn3 O33 P31 47.5(5) . . . . ?
O33 P31 C31 C32 31.0(9) . . . . ?
O31 P31 C31 C32 -89.2(9) . . . . ?
O32 P31 C31 C32 153.1(8) . . . . ?
P31 C31 C32 C37 51.9(14) . . . . ?
P31 C31 C32 C33 -130.2(9) . . . . ?
C37 C32 C33 C34 -0.3(17) . . . . ?
C31 C32 C33 C34 -178.3(10) . . . . ?
C32 C33 C34 C35 1.8(18) . . . . ?
C33 C34 C35 C36 -3.4(18) . . . . ?
C34 C35 C36 C37 3.7(18) . . . . ?
C33 C32 C37 C36 0.5(17) . . . . ?
C31 C32 C37 C36 178.3(10) . . . . ?
C35 C36 C37 C32 -2.3(18) . . . . ?
O41 Li1 P41 O43 76.7(7) . . . . ?
O22 Li1 P41 O43 -162.1(4) . . . . ?
O2 Li1 P41 O43 -86.3(6) . . . . ?
O3 Li1 P41 O43 78.2(6) . . . . ?
O11 Li1 P41 O43 -24(3) . . . . ?
O31 Li1 P41 O43 -4.0(6) . . . . ?
Mn8 Li1 P41 O43 68.9(4) . . . . ?
Mn5 Li1 P41 O43 -123.1(4) . . . . ?
Mn6 Li1 P41 O43 -48.8(7) . . . . ?
P21 Li1 P41 O43 170.4(3) . . . . ?
Mn7 Li1 P41 O43 35.0(8) . . . . ?
O22 Li1 P41 O41 121.2(9) . . . . ?
O2 Li1 P41 O41 -163.0(10) . . . . ?
O3 Li1 P41 O41 1.5(5) . . . . ?
O11 Li1 P41 O41 -101(3) . . . . ?
O31 Li1 P41 O41 -80.7(7) . . . . ?
Mn8 Li1 P41 O41 -7.8(5) . . . . ?
Mn5 Li1 P41 O41 160.2(9) . . . . ?
Mn6 Li1 P41 O41 -125.5(10) . . . . ?
P21 Li1 P41 O41 93.7(7) . . . . ?
Mn7 Li1 P41 O41 -41.7(6) . . . . ?
O41 Li1 P41 O42 -175.2(8) . . . . ?
O22 Li1 P41 O42 -54.0(5) . . . . ?
O2 Li1 P41 O42 21.8(5) . . . . ?
O3 Li1 P41 O42 -173.7(6) . . . . ?
O11 Li1 P41 O42 84(2) . . . . ?
O31 Li1 P41 O42 104.1(5) . . . . ?
Mn8 Li1 P41 O42 177.0(4) . . . . ?
Mn5 Li1 P41 O42 -15.0(4) . . . . ?
Mn6 Li1 P41 O42 59.3(5) . . . . ?
P21 Li1 P41 O42 -81.5(4) . . . . ?
Mn7 Li1 P41 O42 143.1(7) . . . . ?
O41 Li1 P41 C41 -68.4(8) . . . . ?
O22 Li1 P41 C41 52.8(7) . . . . ?
O2 Li1 P41 C41 128.6(5) . . . . ?
O3 Li1 P41 C41 -66.9(7) . . . . ?
O11 Li1 P41 C41 -169(2) . . . . ?
O31 Li1 P41 C41 -149.1(5) . . . . ?
Mn8 Li1 P41 C41 -76.2(5) . . . . ?
Mn5 Li1 P41 C41 91.8(5) . . . . ?
Mn6 Li1 P41 C41 166.1(5) . . . . ?
P21 Li1 P41 C41 25.4(6) . . . . ?
Mn7 Li1 P41 C41 -110.1(7) . . . . ?
O43 P41 O41 Mn8 44.5(6) . . . . ?
O42 P41 O41 Mn8 169.0(5) . . . . ?
C41 P41 O41 Mn8 -71.6(6) . . . . ?
Li1 P41 O41 Mn8 164.1(10) . . . . ?
O43 P41 O41 Li1 -119.6(7) . . . . ?
O42 P41 O41 Li1 4.9(8) . . . . ?
C41 P41 O41 Li1 124.3(7) . . . . ?
O3 Mn8 O41 P41 179.2(6) . . . . ?
O142 Mn8 O41 P41 -92.0(10) . . . . ?
O231 Mn8 O41 P41 -6.4(5) . . . . ?
O132 Mn8 O41 P41 78.7(5) . . . . ?
Li1 Mn8 O41 P41 -166.5(9) . . . . ?
O3 Mn8 O41 Li1 -14.2(5) . . . . ?
O142 Mn8 O41 Li1 74.5(11) . . . . ?
O231 Mn8 O41 Li1 160.1(5) . . . . ?
O132 Mn8 O41 Li1 -114.8(5) . . . . ?
O22 Li1 O41 P41 -62.0(9) . . . . ?
O2 Li1 O41 P41 18.3(11) . . . . ?
O3 Li1 O41 P41 -178.5(5) . . . . ?
O11 Li1 O41 P41 143.9(15) . . . . ?
O31 Li1 O41 P41 101.5(6) . . . . ?
Mn8 Li1 O41 P41 169.1(7) . . . . ?
Mn5 Li1 O41 P41 -23.7(11) . . . . ?
Mn6 Li1 O41 P41 70.3(11) . . . . ?
P21 Li1 O41 P41 -88.4(6) . . . . ?
Mn7 Li1 O41 P41 146.0(4) . . . . ?
O22 Li1 O41 Mn8 128.9(6) . . . . ?
O2 Li1 O41 Mn8 -150.8(6) . . . . ?
O3 Li1 O41 Mn8 12.4(5) . . . . ?
O11 Li1 O41 Mn8 -25.1(19) . . . . ?
O31 Li1 O41 Mn8 -67.6(5) . . . . ?
Mn5 Li1 O41 Mn8 167.2(6) . . . . ?
Mn6 Li1 O41 Mn8 -98.7(8) . . . . ?
P21 Li1 O41 Mn8 102.5(4) . . . . ?
Mn7 Li1 O41 Mn8 -23.1(6) . . . . ?
P41 Li1 O41 Mn8 -169.1(7) . . . . ?
O43 P41 O42 Mn4 56.8(5) . . . . ?
O41 P41 O42 Mn4 -67.2(5) . . . . ?
C41 P41 O42 Mn4 176.9(4) . . . . ?
Li1 P41 O42 Mn4 -64.5(5) . . . . ?
O2 Mn4 O42 P41 87.0(4) . . . . ?
O111 Mn4 O42 P41 -121.7(17) . . . . ?
O221 Mn4 O42 P41 -78.2(4) . . . . ?
O92 Mn4 O42 P41 -168.9(4) . . . . ?
O32 Mn4 O42 P41 -7.3(4) . . . . ?
Li1 Mn4 O42 P41 62.5(5) . . . . ?
O41 P41 O43 Mn2 95.5(4) . . . . ?
O42 P41 O43 Mn2 -27.0(5) . . . . ?
C41 P41 O43 Mn2 -149.4(4) . . . . ?
Li1 P41 O43 Mn2 61.5(5) . . . . ?
O41 P41 O43 Mn3 -17.5(5) . . . . ?
O42 P41 O43 Mn3 -140.0(3) . . . . ?
C41 P41 O43 Mn3 97.6(5) . . . . ?
Li1 P41 O43 Mn3 -51.5(5) . . . . ?
O1 Mn2 O43 P41 -143.0(4) . . . . ?
O221 Mn2 O43 P41 33.1(4) . . . . ?
O61 Mn2 O43 P41 121.8(4) . . . . ?
O32 Mn2 O43 P41 -47.9(4) . . . . ?
O52 Mn2 O43 P41 -122.1(10) . . . . ?
O1 Mn2 O43 Mn3 -13.7(2) . . . . ?
O221 Mn2 O43 Mn3 162.35(17) . . . . ?
O61 Mn2 O43 Mn3 -108.9(2) . . . . ?
O32 Mn2 O43 Mn3 81.4(2) . . . . ?
O52 Mn2 O43 Mn3 7.2(12) . . . . ?
O1 Mn3 O43 P41 142.9(4) . . . . ?
O231 Mn3 O43 P41 -32.2(4) . . . . ?
O33 Mn3 O43 P41 51.6(4) . . . . ?
O81 Mn3 O43 P41 -122.7(4) . . . . ?
O71 Mn3 O43 P41 -167.0(17) . . . . ?
O1 Mn3 O43 Mn2 13.8(2) . . . . ?
O231 Mn3 O43 Mn2 -161.25(16) . . . . ?
O33 Mn3 O43 Mn2 -77.5(2) . . . . ?
O81 Mn3 O43 Mn2 108.3(2) . . . . ?
O71 Mn3 O43 Mn2 64(2) . . . . ?
O43 P41 C41 C42 53.6(9) . . . . ?
O41 P41 C41 C42 172.7(8) . . . . ?
O42 P41 C41 C42 -69.6(9) . . . . ?
Li1 P41 C41 C42 -156.3(8) . . . . ?
P41 C41 C42 C47 -59.9(13) . . . . ?
P41 C41 C42 C43 120.1(11) . . . . ?
C47 C42 C43 C44 -3.4(17) . . . . ?
C41 C42 C43 C44 176.6(10) . . . . ?
C42 C43 C44 C45 3.0(19) . . . . ?
C43 C44 C45 C46 0(2) . . . . ?
C44 C45 C46 C47 -2(2) . . . . ?
C45 C46 C47 C42 1.3(18) . . . . ?
C43 C42 C47 C46 1.2(16) . . . . ?
C41 C42 C47 C46 -178.8(10) . . . . ?
O1 Mn1 O51 C51 43.2(7) . . . . ?
O82 Mn1 O51 C51 -81.2(18) . . . . ?
N201 Mn1 O51 C51 -139.1(7) . . . . ?
O72 Mn1 O51 C51 138.9(7) . . . . ?
O62 Mn1 O51 C51 -52.3(7) . . . . ?
O1 Mn2 O52 C51 1.9(9) . . . . ?
O221 Mn2 O52 C51 -173.8(9) . . . . ?
O61 Mn2 O52 C51 97.3(9) . . . . ?
O32 Mn2 O52 C51 -91.7(9) . . . . ?
O43 Mn2 O52 C51 -18.6(17) . . . . ?
Mn2 O52 C51 O51 -19.6(16) . . . . ?
Mn2 O52 C51 C52 157.5(6) . . . . ?
Mn1 O51 C51 O52 -8.2(15) . . . . ?
Mn1 O51 C51 C52 174.6(6) . . . . ?
O52 C51 C52 C57 8.9(14) . . . . ?
O51 C51 C52 C57 -173.6(9) . . . . ?
O52 C51 C52 C53 -172.4(10) . . . . ?
O51 C51 C52 C53 5.0(14) . . . . ?
C57 C52 C53 C54 -3.5(17) . . . . ?
C51 C52 C53 C54 177.8(9) . . . . ?
C52 C53 C54 C55 1.2(16) . . . . ?
C53 C54 C55 C56 2.6(17) . . . . ?
C54 C55 C56 C57 -4.1(18) . . . . ?
C53 C52 C57 C56 2.1(16) . . . . ?
C51 C52 C57 C56 -179.3(9) . . . . ?
C55 C56 C57 C52 1.7(16) . . . . ?
O1 Mn2 O61 C61 49.2(8) . . . . ?
O221 Mn2 O61 C61 -135.1(8) . . . . ?
O32 Mn2 O61 C61 -169.2(11) . . . . ?
O52 Mn2 O61 C61 -40.7(8) . . . . ?
O43 Mn2 O61 C61 127.9(8) . . . . ?
O1 Mn1 O62 C61 17.5(9) . . . . ?
O51 Mn1 O62 C61 111.1(9) . . . . ?
O82 Mn1 O62 C61 -73.9(9) . . . . ?
N201 Mn1 O62 C61 -162.3(9) . . . . ?
O72 Mn1 O62 C61 -140.6(13) . . . . ?
Mn1 O62 C61 O61 -25.4(15) . . . . ?
Mn1 O62 C61 C62 158.1(6) . . . . ?
Mn2 O61 C61 O62 -14.7(15) . . . . ?
Mn2 O61 C61 C62 162.0(6) . . . . ?
O62 C61 C62 C63 -170.4(11) . . . . ?
O61 C61 C62 C63 12.7(15) . . . . ?
O62 C61 C62 C67 7.8(15) . . . . ?
O61 C61 C62 C67 -169.1(9) . . . . ?
C67 C62 C63 C64 1.2(18) . . . . ?
C61 C62 C63 C64 179.4(10) . . . . ?
C62 C63 C64 C65 0.6(18) . . . . ?
C63 C64 C65 C66 0(2) . . . . ?
C64 C65 C66 C67 -2(2) . . . . ?
C63 C62 C67 C66 -3.8(17) . . . . ?
C61 C62 C67 C66 178.0(10) . . . . ?
C65 C66 C67 C62 4.3(18) . . . . ?
O1 Mn3 O71 C71 -7.6(9) . . . . ?
O231 Mn3 O71 C71 168.5(9) . . . . ?
O33 Mn3 O71 C71 84.7(9) . . . . ?
O81 Mn3 O71 C71 -101.0(9) . . . . ?
O43 Mn3 O71 C71 -57(2) . . . . ?
O1 Mn1 O72 C71 -36.5(8) . . . . ?
O51 Mn1 O72 C71 -130.7(8) . . . . ?
O82 Mn1 O72 C71 55.9(8) . . . . ?
N201 Mn1 O72 C71 143.4(8) . . . . ?
O62 Mn1 O72 C71 121.6(14) . . . . ?
Mn3 O71 C71 O72 22.3(16) . . . . ?
Mn3 O71 C71 C72 -157.7(6) . . . . ?
Mn1 O72 C71 O71 4.0(15) . . . . ?
Mn1 O72 C71 C72 -175.9(6) . . . . ?
O71 C71 C72 C73 13.9(15) . . . . ?
O72 C71 C72 C73 -166.1(9) . . . . ?
O71 C71 C72 C77 -165.8(9) . . . . ?
O72 C71 C72 C77 14.2(15) . . . . ?
C77 C72 C73 C74 0.1(17) . . . . ?
C71 C72 C73 C74 -179.6(11) . . . . ?
C72 C73 C74 C75 1(2) . . . . ?
C73 C74 C75 C76 -1(2) . . . . ?
C74 C75 C76 C77 0(2) . . . . ?
C73 C72 C77 C76 -0.8(17) . . . . ?
C71 C72 C77 C76 178.9(10) . . . . ?
C75 C76 C77 C72 0.6(18) . . . . ?
O1 Mn3 O81 C81 -33.9(6) . . . . ?
O231 Mn3 O81 C81 157.9(5) . . . . ?
O33 Mn3 O81 C81 163(2) . . . . ?
O71 Mn3 O81 C81 63.0(6) . . . . ?
O43 Mn3 O81 C81 -112.1(5) . . . . ?
O1 Mn1 O82 C81 6.0(7) . . . . ?
O51 Mn1 O82 C81 130.6(15) . . . . ?
N201 Mn1 O82 C81 -171.7(6) . . . . ?
O72 Mn1 O82 C81 -89.4(7) . . . . ?
O62 Mn1 O82 C81 101.3(7) . . . . ?
Mn3 O81 C81 O82 4.9(9) . . . . ?
Mn3 O81 C81 C82A 172.7(7) . . . . ?
Mn3 O81 C81 C82 -174.9(8) . . . . ?
Mn1 O82 C81 O81 13.5(10) . . . . ?
Mn1 O82 C81 C82A -154.6(8) . . . . ?
Mn1 O82 C81 C82 -166.8(9) . . . . ?
O81 C81 C82 C83 7.6(11) . . . . ?
O82 C81 C82 C83 -172.2(10) . . . . ?
C82A C81 C82 C83 129(6) . . . . ?
O81 C81 C82 C87 -178.6(11) . . . . ?
O82 C81 C82 C87 1.6(11) . . . . ?
C82A C81 C82 C87 -57(5) . . . . ?
C87 C82 C83 C84 0.0 . . . . ?
C81 C82 C83 C84 173.6(14) . . . . ?
C82 C83 C84 C85 0.0 . . . . ?
C83 C84 C85 C86 0.0 . . . . ?
C84 C85 C86 C87 0.0 . . . . ?
C85 C86 C87 C82 0.0 . . . . ?
C83 C82 C87 C86 0.0 . . . . ?
C81 C82 C87 C86 -174.0(13) . . . . ?
O81 C81 C82A C83A 35.4(10) . . . . ?
O82 C81 C82A C83A -155.3(7) . . . . ?
C82 C81 C82A C83A -28(5) . . . . ?
O81 C81 C82A C87A -145.3(7) . . . . ?
O82 C81 C82A C87A 24.0(13) . . . . ?
C82 C81 C82A C87A 151(6) . . . . ?
C87A C82A C83A C84A 0.0 . . . . ?
C81 C82A C83A C84A 179.3(11) . . . . ?
C82A C83A C84A C85A 0.0 . . . . ?
C83A C84A C85A C86A 0.0 . . . . ?
C84A C85A C86A C87A 0.0 . . . . ?
C85A C86A C87A C82A 0.0 . . . . ?
C83A C82A C87A C86A 0.0 . . . . ?
C81 C82A C87A C86A -179.3(12) . . . . ?
O2 Mn5 O91 C91 30.3(8) . . . . ?
O22 Mn5 O91 C91 116.7(7) . . . . ?
O102 Mn5 O91 C91 -64.8(8) . . . . ?
O251 Mn5 O91 C91 -152.6(7) . . . . ?
Li1 Mn5 O91 C91 77.8(8) . . . . ?
O2 Mn4 O92 C91 37.7(7) . . . . ?
O111 Mn4 O92 C91 130.9(7) . . . . ?
O221 Mn4 O92 C91 -141.5(7) . . . . ?
O42 Mn4 O92 C91 -55.6(7) . . . . ?
O32 Mn4 O92 C91 -141.9(7) . . . . ?
Li1 Mn4 O92 C91 2.2(8) . . . . ?
Mn5 O91 C91 O92 -15.9(13) . . . . ?
Mn5 O91 C91 C92 165.3(6) . . . . ?
Mn4 O92 C91 O91 -22.1(13) . . . . ?
Mn4 O92 C91 C92 156.8(5) . . . . ?
O91 C91 C92 C97 -176.1(8) . . . . ?
O92 C91 C92 C97 5.0(13) . . . . ?
O91 C91 C92 C93 1.5(13) . . . . ?
O92 C91 C92 C93 -177.4(8) . . . . ?
C97 C92 C93 C94 0.9(14) . . . . ?
C91 C92 C93 C94 -176.7(8) . . . . ?
C92 C93 C94 C95 -0.9(15) . . . . ?
C93 C94 C95 C96 -0.4(16) . . . . ?
C94 C95 C96 C97 1.6(16) . . . . ?
C93 C92 C97 C96 0.3(14) . . . . ?
C91 C92 C97 C96 177.8(9) . . . . ?
C95 C96 C97 C92 -1.6(15) . . . . ?
O122 Mn6 O101 C101 -165.3(9) . . . . ?
O112 Mn6 O101 C101 -78.5(9) . . . . ?
O11 Mn6 O101 C101 100.4(9) . . . . ?
O2 Mn6 O101 C101 13.6(9) . . . . ?
O31 Mn6 O101 C101 52.1(17) . . . . ?
Li1 Mn6 O101 C101 49.6(10) . . . . ?
O2 Mn5 O102 C101 49.3(7) . . . . ?
O22 Mn5 O102 C101 -35.4(17) . . . . ?
O251 Mn5 O102 C101 -123.5(7) . . . . ?
O91 Mn5 O102 C101 152.0(7) . . . . ?
Li1 Mn5 O102 C101 20.2(9) . . . . ?
Mn6 O101 C101 O102 -36.5(15) . . . . ?
Mn6 O101 C101 C102 145.8(7) . . . . ?
Mn5 O102 C101 O101 -2.7(14) . . . . ?
Mn5 O102 C101 C102 175.2(6) . . . . ?
O101 C101 C102 C103 -4.4(14) . . . . ?
O102 C101 C102 C103 177.6(9) . . . . ?
O101 C101 C102 C107 174.8(9) . . . . ?
O102 C101 C102 C107 -3.2(13) . . . . ?
C107 C102 C103 C104 -1.2(16) . . . . ?
C101 C102 C103 C104 178.0(10) . . . . ?
C102 C103 C104 C105 2.4(17) . . . . ?
C103 C104 C105 C106 -1.5(18) . . . . ?
C104 C105 C106 C107 -0.7(17) . . . . ?
C105 C106 C107 C102 1.9(15) . . . . ?
C103 C102 C107 C106 -1.0(15) . . . . ?
C101 C102 C107 C106 179.8(9) . . . . ?
O2 Mn4 O111 C111 -54.6(8) . . . . ?
O221 Mn4 O111 C111 110.7(7) . . . . ?
O42 Mn4 O111 C111 154.0(16) . . . . ?
O92 Mn4 O111 C111 -158.8(8) . . . . ?
O32 Mn4 O111 C111 39.6(8) . . . . ?
Li1 Mn4 O111 C111 -30.4(9) . . . . ?
O122 Mn6 O112 C111 157.3(7) . . . . ?
O101 Mn6 O112 C111 57.0(8) . . . . ?
O11 Mn6 O112 C111 -117.1(13) . . . . ?
O2 Mn6 O112 C111 -29.4(8) . . . . ?
O31 Mn6 O112 C111 -114.6(7) . . . . ?
Li1 Mn6 O112 C111 -67.0(8) . . . . ?
Mn6 O112 C111 O111 40.4(13) . . . . ?
Mn6 O112 C111 C112 -140.6(6) . . . . ?
Mn4 O111 C111 O112 10.8(14) . . . . ?
Mn4 O111 C111 C112 -168.2(5) . . . . ?
O112 C111 C112 C113 13.8(13) . . . . ?
O111 C111 C112 C113 -167.0(8) . . . . ?
O112 C111 C112 C117 -166.2(8) . . . . ?
O111 C111 C112 C117 13.0(13) . . . . ?
C117 C112 C113 C114 1.3(17) . . . . ?
C111 C112 C113 C114 -178.7(11) . . . . ?
C112 C113 C114 C115 1.8(19) . . . . ?
C113 C114 C115 C116 -4(2) . . . . ?
C114 C115 C116 C117 3.9(19) . . . . ?
C115 C116 C117 C112 -0.7(16) . . . . ?
C113 C112 C117 C116 -1.8(15) . . . . ?
C111 C112 C117 C116 178.2(9) . . . . ?
O151 Mn7 O121 C121 131.5(8) . . . . ?
O141 Mn7 O121 C121 -140.8(8) . . . . ?
O3 Mn7 O121 C121 -19(2) . . . . ?
O31 Mn7 O121 C121 -32.5(8) . . . . ?
O11 Mn7 O121 C121 40.4(8) . . . . ?
Li1 Mn7 O121 C121 2.2(9) . . . . ?
O101 Mn6 O122 C121 -143.6(8) . . . . ?
O112 Mn6 O122 C121 125.2(9) . . . . ?
O11 Mn6 O122 C121 -43.6(9) . . . . ?
O2 Mn6 O122 C121 45.4(19) . . . . ?
O31 Mn6 O122 C121 29.6(8) . . . . ?
Li1 Mn6 O122 C121 -5.0(10) . . . . ?
Mn7 O121 C121 O122 -12.7(14) . . . . ?
Mn7 O121 C121 C122 165.5(6) . . . . ?
Mn6 O122 C121 O121 14.4(15) . . . . ?
Mn6 O122 C121 C122 -163.8(6) . . . . ?
O121 C121 C122 C123 171.0(9) . . . . ?
O122 C121 C122 C123 -10.7(14) . . . . ?
O121 C121 C122 C127 -14.4(14) . . . . ?
O122 C121 C122 C127 163.9(9) . . . . ?
C127 C122 C123 C124 1.0(16) . . . . ?
C121 C122 C123 C124 175.6(10) . . . . ?
C122 C123 C124 C125 -2.5(18) . . . . ?
C123 C124 C125 C126 1.8(19) . . . . ?
C124 C125 C126 C127 0.3(19) . . . . ?
C125 C126 C127 C122 -1.8(18) . . . . ?
C123 C122 C127 C126 1.2(17) . . . . ?
C121 C122 C127 C126 -173.4(10) . . . . ?
O3 Mn9 O131 C131 47.8(7) . . . . ?
O21 Mn9 O131 C131 -42.5(7) . . . . ?
O152 Mn9 O131 C131 142.0(7) . . . . ?
O241 Mn9 O131 C131 -129.3(7) . . . . ?
O12 Mn9 O131 C131 -122.3(7) . . . . ?
Li1 Mn9 O131 C131 11.0(8) . . . . ?
O3 Mn8 O132 C131 34.5(7) . . . . ?
O142 Mn8 O132 C131 -60.3(8) . . . . ?
O41 Mn8 O132 C131 121.6(7) . . . . ?
O231 Mn8 O132 C131 -148.2(7) . . . . ?
Li1 Mn8 O132 C131 82.7(7) . . . . ?
Mn9 O131 C131 O132 -34.8(13) . . . . ?
Mn9 O131 C131 C132 147.4(6) . . . . ?
Mn8 O132 C131 O131 -10.7(14) . . . . ?
Mn8 O132 C131 C132 167.1(5) . . . . ?
O131 C131 C132 C137 176.5(9) . . . . ?
O132 C131 C132 C137 -1.5(13) . . . . ?
O131 C131 C132 C133 -4.5(13) . . . . ?
O132 C131 C132 C133 177.5(9) . . . . ?
C137 C132 C133 C134 -2.9(15) . . . . ?
C131 C132 C133 C134 178.1(9) . . . . ?
C132 C133 C134 C135 2.5(17) . . . . ?
C133 C134 C135 C136 -2.9(18) . . . . ?
C134 C135 C136 C137 3.7(16) . . . . ?
C133 C132 C137 C136 3.7(15) . . . . ?
C131 C132 C137 C136 -177.3(9) . . . . ?
C135 C136 C137 C132 -4.2(15) . . . . ?
O121 Mn7 O141 C141 171.3(8) . . . . ?
O151 Mn7 O141 C141 -97.9(8) . . . . ?
O3 Mn7 O141 C141 -4.6(8) . . . . ?
O31 Mn7 O141 C141 78.5(8) . . . . ?
O11 Mn7 O141 C141 -14.7(15) . . . . ?
Li1 Mn7 O141 C141 24.0(9) . . . . ?
O3 Mn8 O142 C141 39.5(7) . . . . ?
O41 Mn8 O142 C141 -48.5(13) . . . . ?
O231 Mn8 O142 C141 -134.3(7) . . . . ?
O132 Mn8 O142 C141 140.8(7) . . . . ?
Li1 Mn8 O142 C141 14.2(8) . . . . ?
Mn7 O141 C141 O142 -23.3(15) . . . . ?
Mn7 O141 C141 C142 155.3(6) . . . . ?
Mn8 O142 C141 O141 3.2(14) . . . . ?
Mn8 O142 C141 C142 -175.5(6) . . . . ?
O141 C141 C142 C147 -11.4(14) . . . . ?
O142 C141 C142 C147 167.4(9) . . . . ?
O141 C141 C142 C143 171.0(9) . . . . ?
O142 C141 C142 C143 -10.2(13) . . . . ?
C147 C142 C143 C144 4.5(15) . . . . ?
C141 C142 C143 C144 -177.8(9) . . . . ?
C142 C143 C144 C145 -4.6(16) . . . . ?
C143 C144 C145 C146 1.1(17) . . . . ?
C144 C145 C146 C147 2.3(17) . . . . ?
C143 C142 C147 C146 -1.2(16) . . . . ?
C141 C142 C147 C146 -178.8(10) . . . . ?
C145 C146 C147 C142 -2.2(17) . . . . ?
O121 Mn7 O151 C151 140.8(7) . . . . ?
O141 Mn7 O151 C151 43.3(7) . . . . ?
O3 Mn7 O151 C151 -41.6(7) . . . . ?
O31 Mn7 O151 C151 -124.5(7) . . . . ?
O11 Mn7 O151 C151 -125.0(7) . . . . ?
Li1 Mn7 O151 C151 -81.5(7) . . . . ?
O3 Mn9 O152 C151 -54.5(7) . . . . ?
O21 Mn9 O152 C151 157.0(16) . . . . ?
O241 Mn9 O152 C151 112.0(7) . . . . ?
O131 Mn9 O152 C151 -157.0(7) . . . . ?
O12 Mn9 O152 C151 41.5(7) . . . . ?
Li1 Mn9 O152 C151 -29.3(8) . . . . ?
Mn7 O151 C151 O152 54.5(11) . . . . ?
Mn7 O151 C151 C152 -125.8(7) . . . . ?
Mn9 O152 C151 O151 2.7(13) . . . . ?
Mn9 O152 C151 C152 -177.0(6) . . . . ?
O151 C151 C152 C157 -175.0(8) . . . . ?
O152 C151 C152 C157 4.7(13) . . . . ?
O151 C151 C152 C153 6.8(13) . . . . ?
O152 C151 C152 C153 -173.5(8) . . . . ?
C157 C152 C153 C154 0.1(14) . . . . ?
C151 C152 C153 C154 178.3(9) . . . . ?
C152 C153 C154 C155 -0.2(14) . . . . ?
C153 C154 C155 C156 -0.3(15) . . . . ?
C154 C155 C156 C157 1.0(15) . . . . ?
C153 C152 C157 C156 0.6(14) . . . . ?
C151 C152 C157 C156 -177.6(8) . . . . ?
C155 C156 C157 C152 -1.1(14) . . . . ?
O4 Mn12 O161 C161 19.9(9) . . . . ?
O181 Mn12 O161 C161 -120.1(13) . . . . ?
N211 Mn12 O161 C161 -159.5(10) . . . . ?
O191 Mn12 O161 C161 112.1(9) . . . . ?
O172 Mn12 O161 C161 -72.1(9) . . . . ?
O241 Mn11 O162 C161 -146.3(7) . . . . ?
O4 Mn11 O162 C161 36.7(7) . . . . ?
O12 Mn11 O162 C161 163.2(7) . . . . ?
O192 Mn11 O162 C161 -54.4(7) . . . . ?
O23 Mn11 O162 C161 114.6(7) . . . . ?
Mn12 O161 C161 O162 -42.3(14) . . . . ?
Mn12 O161 C161 C162 137.0(7) . . . . ?
Mn11 O162 C161 O161 5.7(13) . . . . ?
Mn11 O162 C161 C162 -173.6(6) . . . . ?
O161 C161 C162 C167 -167.0(9) . . . . ?
O162 C161 C162 C167 12.3(13) . . . . ?
O161 C161 C162 C163 10.3(14) . . . . ?
O162 C161 C162 C163 -170.3(9) . . . . ?
C167 C162 C163 C164 -1.1(17) . . . . ?
C161 C162 C163 C164 -178.4(10) . . . . ?
C162 C163 C164 C165 0.9(19) . . . . ?
C163 C164 C165 C166 -1.0(19) . . . . ?
C164 C165 C166 C167 1.2(18) . . . . ?
C163 C162 C167 C166 1.3(15) . . . . ?
C161 C162 C167 C166 178.6(9) . . . . ?
C165 C166 C167 C162 -1.3(16) . . . . ?
O4 Mn10 O171 C171 -35.3(7) . . . . ?
O251 Mn10 O171 C171 152.9(7) . . . . ?
O13 Mn10 O171 C171 159.3(14) . . . . ?
O182 Mn10 O171 C171 57.7(7) . . . . ?
O23 Mn10 O171 C171 -114.7(7) . . . . ?
O4 Mn12 O172 C171 -14.1(9) . . . . ?
O181 Mn12 O172 C171 -109.4(9) . . . . ?
N211 Mn12 O172 C171 161.9(9) . . . . ?
O161 Mn12 O172 C171 79.1(9) . . . . ?
O191 Mn12 O172 C171 149(3) . . . . ?
Mn12 O172 C171 O171 34.6(14) . . . . ?
Mn12 O172 C171 C178 -142.0(8) . . . . ?
Mn12 O172 C171 C172 -143.3(10) . . . . ?
Mn10 O171 C171 O172 -3.6(14) . . . . ?
Mn10 O171 C171 C178 172.7(8) . . . . ?
Mn10 O171 C171 C172 174.7(7) . . . . ?
O172 C171 C172 C173 -36.5(16) . . . . ?
O171 C171 C172 C173 145.4(10) . . . . ?
C178 C171 C172 C173 -42(4) . . . . ?
O172 C171 C172 C177 138.0(12) . . . . ?
O171 C171 C172 C177 -40.2(14) . . . . ?
C178 C171 C172 C177 132(5) . . . . ?
C177 C172 C173 C174 0.0 . . . . ?
C171 C172 C173 C174 174.5(14) . . . . ?
C172 C173 C174 C175 0.0 . . . . ?
C173 C174 C175 C176 0.0 . . . . ?
C174 C175 C176 C177 0.0 . . . . ?
C175 C176 C177 C172 0.0 . . . . ?
C173 C172 C177 C176 0.0 . . . . ?
C171 C172 C177 C176 -174.4(15) . . . . ?
O172 C171 C178 C179 -176.2(8) . . . . ?
O171 C171 C178 C179 7.2(14) . . . . ?
C172 C171 C178 C179 -1(4) . . . . ?
O172 C171 C178 C190 1.4(15) . . . . ?
O171 C171 C178 C190 -175.2(9) . . . . ?
C172 C171 C178 C190 176(5) . . . . ?
C190 C178 C179 C180 0.0 . . . . ?
C171 C178 C179 C180 177.8(11) . . . . ?
C178 C179 C180 C188 0.0 . . . . ?
C179 C180 C188 C189 0.0 . . . . ?
C180 C188 C189 C190 0.0 . . . . ?
C188 C189 C190 C178 0.0 . . . . ?
C179 C178 C190 C189 0.0 . . . . ?
C171 C178 C190 C189 -177.5(13) . . . . ?
O4 Mn12 O181 C181 -42.1(7) . . . . ?
N211 Mn12 O181 C181 136.8(8) . . . . ?
O161 Mn12 O181 C181 97.8(14) . . . . ?
O191 Mn12 O181 C181 -134.2(7) . . . . ?
O172 Mn12 O181 C181 50.2(8) . . . . ?
O4 Mn10 O182 C181 -2.1(8) . . . . ?
O251 Mn10 O182 C181 173.1(8) . . . . ?
O13 Mn10 O182 C181 89.3(8) . . . . ?
O171 Mn10 O182 C181 -97.6(9) . . . . ?
O23 Mn10 O182 C181 -28.0(19) . . . . ?
Mn10 O182 C181 O181 14.4(16) . . . . ?
Mn10 O182 C181 C182 -163.4(6) . . . . ?
Mn12 O181 C181 O182 12.4(15) . . . . ?
Mn12 O181 C181 C182 -169.8(6) . . . . ?
O182 C181 C182 C187 -166.7(10) . . . . ?
O181 C181 C182 C187 15.3(14) . . . . ?
O182 C181 C182 C183 11.2(14) . . . . ?
O181 C181 C182 C183 -166.9(9) . . . . ?
C187 C182 C183 C184 -4.4(16) . . . . ?
C181 C182 C183 C184 177.7(10) . . . . ?
C182 C183 C184 C185 4.4(17) . . . . ?
C183 C184 C185 C186 -2.5(19) . . . . ?
C184 C185 C186 C187 0.5(18) . . . . ?
C183 C182 C187 C186 2.4(17) . . . . ?
C181 C182 C187 C186 -179.7(9) . . . . ?
C185 C186 C187 C182 -0.5(17) . . . . ?
O4 Mn12 O191 C191 39.7(7) . . . . ?
O181 Mn12 O191 C191 135.1(7) . . . . ?
N211 Mn12 O191 C191 -136.3(7) . . . . ?
O161 Mn12 O191 C191 -54.0(7) . . . . ?
O172 Mn12 O191 C191 -123(3) . . . . ?
O241 Mn11 O192 C191 -157.0(8) . . . . ?
O4 Mn11 O192 C191 17.0(8) . . . . ?
O162 Mn11 O192 C191 112.4(8) . . . . ?
O12 Mn11 O192 C191 -75.6(8) . . . . ?
O23 Mn11 O192 C191 4.2(15) . . . . ?
Mn11 O192 C191 O191 -42.6(13) . . . . ?
Mn11 O192 C191 C192 138.6(7) . . . . ?
Mn12 O191 C191 O192 7.3(13) . . . . ?
Mn12 O191 C191 C192 -173.9(6) . . . . ?
O192 C191 C192 C197 -158.2(9) . . . . ?
O191 C191 C192 C197 22.9(14) . . . . ?
O192 C191 C192 C193 16.8(13) . . . . ?
O191 C191 C192 C193 -162.1(9) . . . . ?
C197 C192 C193 C194 -0.9(14) . . . . ?
C191 C192 C193 C194 -176.1(8) . . . . ?
C192 C193 C194 C195 0.5(15) . . . . ?
C193 C194 C195 C196 -0.5(15) . . . . ?
C194 C195 C196 C197 0.9(16) . . . . ?
C193 C192 C197 C196 1.4(15) . . . . ?
C191 C192 C197 C196 176.4(10) . . . . ?
C195 C196 C197 C192 -1.4(16) . . . . ?
O1 Mn1 N201 C201 52(6) . . . . ?
O51 Mn1 N201 C201 -44.7(7) . . . . ?
O82 Mn1 N201 C201 144.0(7) . . . . ?
O72 Mn1 N201 C201 50.6(7) . . . . ?
O62 Mn1 N201 C201 -133.8(7) . . . . ?
O1 Mn1 N201 C205 -128(6) . . . . ?
O51 Mn1 N201 C205 135.0(7) . . . . ?
O82 Mn1 N201 C205 -36.3(7) . . . . ?
O72 Mn1 N201 C205 -129.8(7) . . . . ?
O62 Mn1 N201 C205 45.9(7) . . . . ?
C205 N201 C201 C202 3.4(15) . . . . ?
Mn1 N201 C201 C202 -176.9(8) . . . . ?
N201 C201 C202 C203 -2.5(17) . . . . ?
C201 C202 C203 C204 1.9(18) . . . . ?
C202 C203 C204 C205 -2.2(17) . . . . ?
C201 N201 C205 C204 -3.7(15) . . . . ?
Mn1 N201 C205 C204 176.6(7) . . . . ?
C203 C204 C205 N201 3.2(16) . . . . ?
O4 Mn12 N211 C211 112(3) . . . . ?
O181 Mn12 N211 C211 -52.4(8) . . . . ?
O161 Mn12 N211 C211 120.4(8) . . . . ?
O191 Mn12 N211 C211 -144.2(8) . . . . ?
O172 Mn12 N211 C211 36.9(8) . . . . ?
O4 Mn12 N211 C215 -56(4) . . . . ?
O181 Mn12 N211 C215 139.5(8) . . . . ?
O161 Mn12 N211 C215 -47.7(8) . . . . ?
O191 Mn12 N211 C215 47.7(8) . . . . ?
O172 Mn12 N211 C215 -131.2(8) . . . . ?
C215 N211 C211 C212 -1.9(16) . . . . ?
Mn12 N211 C211 C212 -169.8(8) . . . . ?
N211 C211 C212 C213 4.5(18) . . . . ?
C211 C212 C213 C214 -3.8(18) . . . . ?
C212 C213 C214 C215 0.7(18) . . . . ?
C211 N211 C215 C214 -1.4(16) . . . . ?
Mn12 N211 C215 C214 167.1(8) . . . . ?
C213 C214 C215 N211 2.0(17) . . . . ?
O1 Mn2 O221 C221 -175(2) . . . . ?
O61 Mn2 O221 C221 52.3(6) . . . . ?
O32 Mn2 O221 C221 -134.2(6) . . . . ?
O52 Mn2 O221 C221 -41.7(6) . . . . ?
O43 Mn2 O221 C221 143.6(6) . . . . ?
O1 Mn2 O221 Mn4 -22(2) . . . . ?
O61 Mn2 O221 Mn4 -154.6(3) . . . . ?
O32 Mn2 O221 Mn4 18.9(2) . . . . ?
O52 Mn2 O221 Mn4 111.4(2) . . . . ?
O43 Mn2 O221 Mn4 -63.2(3) . . . . ?
O2 Mn4 O221 C221 139.0(7) . . . . ?
O111 Mn4 O221 C221 43.5(7) . . . . ?
O42 Mn4 O221 C221 -130.5(7) . . . . ?
O92 Mn4 O221 C221 -44.1(7) . . . . ?
O32 Mn4 O221 C221 135.8(7) . . . . ?
Li1 Mn4 O221 C221 178.2(6) . . . . ?
O2 Mn4 O221 Mn2 -13.2(9) . . . . ?
O111 Mn4 O221 Mn2 -108.7(3) . . . . ?
O42 Mn4 O221 Mn2 77.3(3) . . . . ?
O92 Mn4 O221 Mn2 163.7(2) . . . . ?
O32 Mn4 O221 Mn2 -16.4(2) . . . . ?
Li1 Mn4 O221 Mn2 26.0(4) . . . . ?
O1 Mn3 O231 C231 -155.0(9) . . . . ?
O33 Mn3 O231 C231 133.7(6) . . . . ?
O81 Mn3 O231 C231 -46.9(6) . . . . ?
O71 Mn3 O231 C231 43.3(6) . . . . ?
O43 Mn3 O231 C231 -131.7(6) . . . . ?
O1 Mn3 O231 Mn8 52.6(10) . . . . ?
O33 Mn3 O231 Mn8 -18.8(3) . . . . ?
O81 Mn3 O231 Mn8 160.7(3) . . . . ?
O71 Mn3 O231 Mn8 -109.1(3) . . . . ?
O43 Mn3 O231 Mn8 75.9(3) . . . . ?
O3 Mn8 O231 C231 -153.3(18) . . . . ?
O142 Mn8 O231 C231 -46.2(6) . . . . ?
O41 Mn8 O231 C231 145.5(6) . . . . ?
O132 Mn8 O231 C231 51.1(6) . . . . ?
Li1 Mn8 O231 C231 162.0(5) . . . . ?
O3 Mn8 O231 Mn3 -1.4(18) . . . . ?
O142 Mn8 O231 Mn3 105.8(3) . . . . ?
O41 Mn8 O231 Mn3 -62.5(3) . . . . ?
O132 Mn8 O231 Mn3 -156.9(3) . . . . ?
Li1 Mn8 O231 Mn3 -46.1(4) . . . . ?
O4 Mn11 O241 C241 -157.2(17) . . . . ?
O162 Mn11 O241 C241 51.0(6) . . . . ?
O12 Mn11 O241 C241 -139.3(6) . . . . ?
O192 Mn11 O241 C241 -45.3(6) . . . . ?
O23 Mn11 O241 C241 138.5(6) . . . . ?
O4 Mn11 O241 Mn9 1.0(17) . . . . ?
O162 Mn11 O241 Mn9 -150.9(3) . . . . ?
O12 Mn11 O241 Mn9 18.9(2) . . . . ?
O192 Mn11 O241 Mn9 112.9(3) . . . . ?
O23 Mn11 O241 Mn9 -63.4(3) . . . . ?
O3 Mn9 O241 C241 150.7(8) . . . . ?
O21 Mn9 O241 C241 -128.8(6) . . . . ?
O152 Mn9 O241 C241 46.8(6) . . . . ?
O131 Mn9 O241 C241 -41.1(6) . . . . ?
O12 Mn9 O241 C241 141.3(6) . . . . ?
Li1 Mn9 O241 C241 -175.3(5) . . . . ?
O3 Mn9 O241 Mn11 -7.0(9) . . . . ?
O21 Mn9 O241 Mn11 73.6(2) . . . . ?
O152 Mn9 O241 Mn11 -110.8(3) . . . . ?
O131 Mn9 O241 Mn11 161.2(3) . . . . ?
O12 Mn9 O241 Mn11 -16.38(18) . . . . ?
Li1 Mn9 O241 Mn11 27.1(4) . . . . ?
O4 Mn10 O251 C251 -172.4(12) . . . . ?
O13 Mn10 O251 C251 128.5(6) . . . . ?
O171 Mn10 O251 C251 -52.3(6) . . . . ?
O182 Mn10 O251 C251 38.1(6) . . . . ?
O23 Mn10 O251 C251 -139.0(6) . . . . ?
O4 Mn10 O251 Mn5 39.1(12) . . . . ?
O13 Mn10 O251 Mn5 -20.1(2) . . . . ?
O171 Mn10 O251 Mn5 159.1(3) . . . . ?
O182 Mn10 O251 Mn5 -110.4(3) . . . . ?
O23 Mn10 O251 Mn5 72.4(2) . . . . ?
O2 Mn5 O251 C251 -148.1(14) . . . . ?
O22 Mn5 O251 C251 150.8(6) . . . . ?
O102 Mn5 O251 C251 -40.5(6) . . . . ?
O91 Mn5 O251 C251 54.2(5) . . . . ?
Li1 Mn5 O251 C251 172.8(5) . . . . ?
O2 Mn5 O251 Mn10 -0.2(14) . . . . ?
O22 Mn5 O251 Mn10 -61.3(2) . . . . ?
O102 Mn5 O251 Mn10 107.3(2) . . . . ?
O91 Mn5 O251 Mn10 -158.0(2) . . . . ?
Li1 Mn5 O251 Mn10 -39.4(4) . . . . ?
O5 Mn14 Mn20 O7 5.1(4) . . . . ?
O471 Mn14 Mn20 O7 178.6(3) . . . . ?
O301 Mn14 Mn20 O7 159.4(4) . . . . ?
O312 Mn14 Mn20 O7 -102.5(3) . . . . ?
O273 Mn14 Mn20 O7 -25.7(4) . . . . ?
O262 Mn14 Mn20 O7 74.5(3) . . . . ?
O5 Mn14 Mn20 O392 110.4(3) . . . . ?
O471 Mn14 Mn20 O392 -76.1(3) . . . . ?
O301 Mn14 Mn20 O392 -95.3(3) . . . . ?
O312 Mn14 Mn20 O392 2.9(3) . . . . ?
O273 Mn14 Mn20 O392 79.6(3) . . . . ?
O262 Mn14 Mn20 O392 179.8(2) . . . . ?
O5 Mn14 Mn20 O261 -60.6(3) . . . . ?
O471 Mn14 Mn20 O261 112.9(3) . . . . ?
O301 Mn14 Mn20 O261 93.6(3) . . . . ?
O312 Mn14 Mn20 O261 -168.2(2) . . . . ?
O273 Mn14 Mn20 O261 -91.4(3) . . . . ?
O262 Mn14 Mn20 O261 8.7(2) . . . . ?
O5 Mn14 Mn20 O471 -173.5(3) . . . . ?
O301 Mn14 Mn20 O471 -19.2(3) . . . . ?
O312 Mn14 Mn20 O471 78.9(3) . . . . ?
O273 Mn14 Mn20 O471 155.7(3) . . . . ?
O262 Mn14 Mn20 O471 -104.1(3) . . . . ?
O5 Mn14 Mn20 O402 -149.1(3) . . . . ?
O471 Mn14 Mn20 O402 24.4(3) . . . . ?
O301 Mn14 Mn20 O402 5.1(2) . . . . ?
O312 Mn14 Mn20 O402 103.31(18) . . . . ?
O273 Mn14 Mn20 O402 -179.9(2) . . . . ?
O262 Mn14 Mn20 O402 -79.75(17) . . . . ?
O5 Mn14 Mn20 O273 30.8(3) . . . . ?
O471 Mn14 Mn20 O273 -155.7(3) . . . . ?
O301 Mn14 Mn20 O273 -174.9(3) . . . . ?
O312 Mn14 Mn20 O273 -76.8(3) . . . . ?
O262 Mn14 Mn20 O273 100.2(3) . . . . ?
O5 Mn14 Mn20 Li2 -30.0(4) . . . . ?
O471 Mn14 Mn20 Li2 143.5(3) . . . . ?
O301 Mn14 Mn20 Li2 124.2(4) . . . . ?
O312 Mn14 Mn20 Li2 -137.6(4) . . . . ?
O273 Mn14 Mn20 Li2 -60.8(4) . . . . ?
O262 Mn14 Mn20 Li2 39.3(3) . . . . ?
O7 Mn20 Li2 O261 158.7(7) . . . . ?
O392 Mn20 Li2 O261 -166.0(4) . . . . ?
O471 Mn20 Li2 O261 -25.8(6) . . . . ?
O402 Mn20 Li2 O261 73.1(5) . . . . ?
O273 Mn20 Li2 O261 -84.3(5) . . . . ?
Mn14 Mn20 Li2 O261 -49.8(5) . . . . ?
O7 Mn20 Li2 O282 84.1(8) . . . . ?
O392 Mn20 Li2 O282 119.4(8) . . . . ?
O261 Mn20 Li2 O282 -74.5(8) . . . . ?
O471 Mn20 Li2 O282 -100.3(8) . . . . ?
O402 Mn20 Li2 O282 -1.4(9) . . . . ?
O273 Mn20 Li2 O282 -158.9(8) . . . . ?
Mn14 Mn20 Li2 O282 -124.4(8) . . . . ?
O7 Mn20 Li2 O6 -134.5(16) . . . . ?
O392 Mn20 Li2 O6 -99.1(13) . . . . ?
O261 Mn20 Li2 O6 66.9(12) . . . . ?
O471 Mn20 Li2 O6 41.1(15) . . . . ?
O402 Mn20 Li2 O6 140.0(13) . . . . ?
O273 Mn20 Li2 O6 -17.4(13) . . . . ?
Mn14 Mn20 Li2 O6 17.1(14) . . . . ?
O392 Mn20 Li2 O7 35.3(7) . . . . ?
O261 Mn20 Li2 O7 -158.7(7) . . . . ?
O471 Mn20 Li2 O7 175.6(3) . . . . ?
O402 Mn20 Li2 O7 -85.6(4) . . . . ?
O273 Mn20 Li2 O7 117.0(4) . . . . ?
Mn14 Mn20 Li2 O7 151.5(3) . . . . ?
O7 Mn20 Li2 O271 -88.0(5) . . . . ?
O392 Mn20 Li2 O271 -52.6(6) . . . . ?
O261 Mn20 Li2 O271 113.4(6) . . . . ?
O471 Mn20 Li2 O271 87.6(4) . . . . ?
O402 Mn20 Li2 O271 -173.5(2) . . . . ?
O273 Mn20 Li2 O271 29.1(3) . . . . ?
Mn14 Mn20 Li2 O271 63.6(4) . . . . ?
O7 Mn20 Li2 O292 -30.6(4) . . . . ?
O392 Mn20 Li2 O292 4.7(9) . . . . ?
O261 Mn20 Li2 O292 170.7(9) . . . . ?
O471 Mn20 Li2 O292 144.9(4) . . . . ?
O402 Mn20 Li2 O292 -116.2(5) . . . . ?
O273 Mn20 Li2 O292 86.4(6) . . . . ?
Mn14 Mn20 Li2 O292 120.9(5) . . . . ?
O7 Mn20 Li2 Mn18 110(2) . . . . ?
O392 Mn20 Li2 Mn18 145.0(19) . . . . ?
O261 Mn20 Li2 Mn18 -49(2) . . . . ?
O471 Mn20 Li2 Mn18 -75(2) . . . . ?
O402 Mn20 Li2 Mn18 24(2) . . . . ?
O273 Mn20 Li2 Mn18 -133(2) . . . . ?
Mn14 Mn20 Li2 Mn18 -99(2) . . . . ?
O7 Mn20 Li2 Mn17 -80.4(6) . . . . ?
O392 Mn20 Li2 Mn17 -45.1(9) . . . . ?
O261 Mn20 Li2 Mn17 120.9(9) . . . . ?
O471 Mn20 Li2 Mn17 95.1(6) . . . . ?
O402 Mn20 Li2 Mn17 -166.0(5) . . . . ?
O273 Mn20 Li2 Mn17 36.6(6) . . . . ?
Mn14 Mn20 Li2 Mn17 71.1(6) . . . . ?
O7 Mn20 Li2 P281 74.0(4) . . . . ?
O392 Mn20 Li2 P281 109.4(5) . . . . ?
O261 Mn20 Li2 P281 -84.6(6) . . . . ?
O471 Mn20 Li2 P281 -110.4(4) . . . . ?
O402 Mn20 Li2 P281 -11.5(5) . . . . ?
O273 Mn20 Li2 P281 -168.9(4) . . . . ?
Mn14 Mn20 Li2 P281 -134.4(3) . . . . ?
O7 Mn20 Li2 P261 166.3(5) . . . . ?
O392 Mn20 Li2 P261 -158.4(3) . . . . ?
O261 Mn20 Li2 P261 7.6(3) . . . . ?
O471 Mn20 Li2 P261 -18.2(4) . . . . ?
O402 Mn20 Li2 P261 80.7(2) . . . . ?
O273 Mn20 Li2 P261 -76.7(2) . . . . ?
Mn14 Mn20 Li2 P261 -42.2(3) . . . . ?
O7 Mn20 Li2 Mn21 -43.7(3) . . . . ?
O392 Mn20 Li2 Mn21 -8.4(6) . . . . ?
O261 Mn20 Li2 Mn21 157.6(6) . . . . ?
O471 Mn20 Li2 Mn21 131.8(2) . . . . ?
O402 Mn20 Li2 Mn21 -129.28(16) . . . . ?
O273 Mn20 Li2 Mn21 73.3(2) . . . . ?
Mn14 Mn20 Li2 Mn21 107.81(18) . . . . ?
O6 Mn18 Li2 O261 94.6(9) . . . . ?
O361 Mn18 Li2 O261 122.8(8) . . . . ?
O282 Mn18 Li2 O261 -71.7(8) . . . . ?
O501 Mn18 Li2 O261 -92.5(8) . . . . ?
O351 Mn18 Li2 O261 4.9(9) . . . . ?
O291 Mn18 Li2 O261 -153.3(9) . . . . ?
O6 Mn18 Li2 O282 166.3(7) . . . . ?
O361 Mn18 Li2 O282 -165.5(4) . . . . ?
O501 Mn18 Li2 O282 -20.8(6) . . . . ?
O351 Mn18 Li2 O282 76.6(5) . . . . ?
O291 Mn18 Li2 O282 -81.6(5) . . . . ?
O361 Mn18 Li2 O6 28.2(7) . . . . ?
O282 Mn18 Li2 O6 -166.3(7) . . . . ?
O501 Mn18 Li2 O6 172.9(3) . . . . ?
O351 Mn18 Li2 O6 -89.7(4) . . . . ?
O291 Mn18 Li2 O6 112.1(4) . . . . ?
O6 Mn18 Li2 O7 -135.5(13) . . . . ?
O361 Mn18 Li2 O7 -107.3(11) . . . . ?
O282 Mn18 Li2 O7 58.2(10) . . . . ?
O501 Mn18 Li2 O7 37.4(13) . . . . ?
O351 Mn18 Li2 O7 134.8(10) . . . . ?
O291 Mn18 Li2 O7 -23.4(11) . . . . ?
O6 Mn18 Li2 O271 -27.2(4) . . . . ?
O361 Mn18 Li2 O271 1.0(9) . . . . ?
O282 Mn18 Li2 O271 166.5(9) . . . . ?
O501 Mn18 Li2 O271 145.7(4) . . . . ?
O351 Mn18 Li2 O271 -116.9(5) . . . . ?
O291 Mn18 Li2 O271 84.9(5) . . . . ?
O6 Mn18 Li2 O292 -82.7(5) . . . . ?
O361 Mn18 Li2 O292 -54.5(6) . . . . ?
O282 Mn18 Li2 O292 111.0(6) . . . . ?
O501 Mn18 Li2 O292 90.2(4) . . . . ?
O351 Mn18 Li2 O292 -172.5(3) . . . . ?
O291 Mn18 Li2 O292 29.4(3) . . . . ?
O6 Mn18 Li2 Mn20 134(2) . . . . ?
O361 Mn18 Li2 Mn20 161.9(19) . . . . ?
O282 Mn18 Li2 Mn20 -32.6(19) . . . . ?
O501 Mn18 Li2 Mn20 -53(2) . . . . ?
O351 Mn18 Li2 Mn20 44(2) . . . . ?
O291 Mn18 Li2 Mn20 -114(2) . . . . ?
O6 Mn18 Li2 Mn17 -37.6(3) . . . . ?
O361 Mn18 Li2 Mn17 -9.4(6) . . . . ?
O282 Mn18 Li2 Mn17 156.1(6) . . . . ?
O501 Mn18 Li2 Mn17 135.3(2) . . . . ?
O351 Mn18 Li2 Mn17 -127.3(2) . . . . ?
O291 Mn18 Li2 Mn17 74.5(2) . . . . ?
O6 Mn18 Li2 P281 172.5(5) . . . . ?
O361 Mn18 Li2 P281 -159.3(3) . . . . ?
O282 Mn18 Li2 P281 6.2(3) . . . . ?
O501 Mn18 Li2 P281 -14.6(4) . . . . ?
O351 Mn18 Li2 P281 82.8(3) . . . . ?
O291 Mn18 Li2 P281 -75.4(2) . . . . ?
O6 Mn18 Li2 P261 81.5(5) . . . . ?
O361 Mn18 Li2 P261 109.7(5) . . . . ?
O282 Mn18 Li2 P261 -84.8(6) . . . . ?
O501 Mn18 Li2 P261 -105.6(4) . . . . ?
O351 Mn18 Li2 P261 -8.3(5) . . . . ?
O291 Mn18 Li2 P261 -166.4(4) . . . . ?
O6 Mn18 Li2 Mn21 -76.5(6) . . . . ?
O361 Mn18 Li2 Mn21 -48.3(8) . . . . ?
O282 Mn18 Li2 Mn21 117.2(8) . . . . ?
O501 Mn18 Li2 Mn21 96.3(6) . . . . ?
O351 Mn18 Li2 Mn21 -166.3(5) . . . . ?
O291 Mn18 Li2 Mn21 35.6(5) . . . . ?
O6 Mn17 Li2 O261 -84.3(10) . . . . ?
O371 Mn17 Li2 O261 97.5(10) . . . . ?
O341 Mn17 Li2 O261 -17.4(11) . . . . ?
O292 Mn17 Li2 O261 144.1(11) . . . . ?
O362 Mn17 Li2 O261 -129.5(9) . . . . ?
O271 Mn17 Li2 O261 45.8(9) . . . . ?
O6 Mn17 Li2 O282 52.5(5) . . . . ?
O371 Mn17 Li2 O282 -125.7(5) . . . . ?
O341 Mn17 Li2 O282 119.4(6) . . . . ?
O292 Mn17 Li2 O282 -79.1(6) . . . . ?
O362 Mn17 Li2 O282 7.3(8) . . . . ?
O271 Mn17 Li2 O282 -177.4(8) . . . . ?
O371 Mn17 Li2 O6 -178.2(4) . . . . ?
O341 Mn17 Li2 O6 66.9(5) . . . . ?
O292 Mn17 Li2 O6 -131.6(5) . . . . ?
O362 Mn17 Li2 O6 -45.2(5) . . . . ?
O271 Mn17 Li2 O6 130.1(5) . . . . ?
O6 Mn17 Li2 O7 176.3(9) . . . . ?
O371 Mn17 Li2 O7 -1.9(9) . . . . ?
O341 Mn17 Li2 O7 -116.8(6) . . . . ?
O292 Mn17 Li2 O7 44.7(5) . . . . ?
O362 Mn17 Li2 O7 131.2(5) . . . . ?
O271 Mn17 Li2 O7 -53.6(5) . . . . ?
O6 Mn17 Li2 O271 -130.1(5) . . . . ?
O371 Mn17 Li2 O271 51.7(5) . . . . ?
O341 Mn17 Li2 O271 -63.2(4) . . . . ?
O292 Mn17 Li2 O271 98.3(4) . . . . ?
O362 Mn17 Li2 O271 -175.3(3) . . . . ?
O6 Mn17 Li2 O292 131.6(5) . . . . ?
O371 Mn17 Li2 O292 -46.6(5) . . . . ?
O341 Mn17 Li2 O292 -161.5(3) . . . . ?
O362 Mn17 Li2 O292 86.4(4) . . . . ?
O271 Mn17 Li2 O292 -98.3(4) . . . . ?
O6 Mn17 Li2 Mn20 -140.3(8) . . . . ?
O371 Mn17 Li2 Mn20 41.5(8) . . . . ?
O341 Mn17 Li2 Mn20 -73.4(7) . . . . ?
O292 Mn17 Li2 Mn20 88.1(6) . . . . ?
O362 Mn17 Li2 Mn20 174.5(4) . . . . ?
O271 Mn17 Li2 Mn20 -10.2(4) . . . . ?
O6 Mn17 Li2 Mn18 36.8(3) . . . . ?
O371 Mn17 Li2 Mn18 -141.4(3) . . . . ?
O341 Mn17 Li2 Mn18 103.7(3) . . . . ?
O292 Mn17 Li2 Mn18 -94.8(3) . . . . ?
O362 Mn17 Li2 Mn18 -8.4(4) . . . . ?
O271 Mn17 Li2 Mn18 166.9(4) . . . . ?
O6 Mn17 Li2 P281 70.6(6) . . . . ?
O371 Mn17 Li2 P281 -107.6(6) . . . . ?
O341 Mn17 Li2 P281 137.5(5) . . . . ?
O292 Mn17 Li2 P281 -61.0(5) . . . . ?
O362 Mn17 Li2 P281 25.4(7) . . . . ?
O271 Mn17 Li2 P281 -159.3(8) . . . . ?
O6 Mn17 Li2 P261 -56.9(5) . . . . ?
O371 Mn17 Li2 P261 124.9(5) . . . . ?
O341 Mn17 Li2 P261 9.9(7) . . . . ?
O292 Mn17 Li2 P261 171.4(7) . . . . ?
O362 Mn17 Li2 P261 -102.1(6) . . . . ?
O271 Mn17 Li2 P261 73.2(5) . . . . ?
O6 Mn17 Li2 Mn21 -177.9(5) . . . . ?
O371 Mn17 Li2 Mn21 3.9(5) . . . . ?
O341 Mn17 Li2 Mn21 -111.0(3) . . . . ?
O292 Mn17 Li2 Mn21 50.5(2) . . . . ?
O362 Mn17 Li2 Mn21 136.9(3) . . . . ?
O271 Mn17 Li2 Mn21 -47.8(2) . . . . ?
O382 Mn21 Li2 O261 116.5(6) . . . . ?
O372 Mn21 Li2 O261 -131.8(5) . . . . ?
O391 Mn21 Li2 O261 10.0(8) . . . . ?
O271 Mn21 Li2 O261 -82.3(7) . . . . ?
O7 Mn21 Li2 O261 54.1(5) . . . . ?
O292 Mn21 Li2 O261 179.1(8) . . . . ?
O382 Mn21 Li2 O282 -20.4(9) . . . . ?
O372 Mn21 Li2 O282 91.3(9) . . . . ?
O391 Mn21 Li2 O282 -126.9(8) . . . . ?
O271 Mn21 Li2 O282 140.8(10) . . . . ?
O7 Mn21 Li2 O282 -82.7(9) . . . . ?
O292 Mn21 Li2 O282 42.2(7) . . . . ?
O382 Mn21 Li2 O6 -111.6(5) . . . . ?
O372 Mn21 Li2 O6 0.1(8) . . . . ?
O391 Mn21 Li2 O6 141.9(5) . . . . ?
O271 Mn21 Li2 O6 49.6(5) . . . . ?
O7 Mn21 Li2 O6 -173.9(8) . . . . ?
O292 Mn21 Li2 O6 -49.0(4) . . . . ?
O382 Mn21 Li2 O7 62.4(4) . . . . ?
O372 Mn21 Li2 O7 174.1(3) . . . . ?
O391 Mn21 Li2 O7 -44.2(5) . . . . ?
O271 Mn21 Li2 O7 -136.4(5) . . . . ?
O292 Mn21 Li2 O7 124.9(5) . . . . ?
O382 Mn21 Li2 O271 -161.2(3) . . . . ?
O372 Mn21 Li2 O271 -49.5(5) . . . . ?
O391 Mn21 Li2 O271 92.3(4) . . . . ?
O7 Mn21 Li2 O271 136.4(5) . . . . ?
O292 Mn21 Li2 O271 -98.6(4) . . . . ?
O382 Mn21 Li2 O292 -62.6(4) . . . . ?
O372 Mn21 Li2 O292 49.1(5) . . . . ?
O391 Mn21 Li2 O292 -169.1(3) . . . . ?
O271 Mn21 Li2 O292 98.6(4) . . . . ?
O7 Mn21 Li2 O292 -124.9(5) . . . . ?
O382 Mn21 Li2 Mn20 101.0(3) . . . . ?
O372 Mn21 Li2 Mn20 -147.3(2) . . . . ?
O391 Mn21 Li2 Mn20 -5.6(4) . . . . ?
O271 Mn21 Li2 Mn20 -97.8(4) . . . . ?
O7 Mn21 Li2 Mn20 38.6(3) . . . . ?
O292 Mn21 Li2 Mn20 163.5(5) . . . . ?
O382 Mn21 Li2 Mn18 -70.9(6) . . . . ?
O372 Mn21 Li2 Mn18 40.8(8) . . . . ?
O391 Mn21 Li2 Mn18 -177.4(4) . . . . ?
O271 Mn21 Li2 Mn18 90.3(6) . . . . ?
O7 Mn21 Li2 Mn18 -133.3(8) . . . . ?
O292 Mn21 Li2 Mn18 -8.3(4) . . . . ?
O382 Mn21 Li2 Mn17 -110.1(3) . . . . ?
O372 Mn21 Li2 Mn17 1.6(5) . . . . ?
O391 Mn21 Li2 Mn17 143.3(2) . . . . ?
O271 Mn21 Li2 Mn17 51.1(3) . . . . ?
O7 Mn21 Li2 Mn17 -172.5(5) . . . . ?
O292 Mn21 Li2 Mn17 -47.6(2) . . . . ?
O382 Mn21 Li2 P281 8.1(6) . . . . ?
O372 Mn21 Li2 P281 119.8(4) . . . . ?
O391 Mn21 Li2 P281 -98.4(5) . . . . ?
O271 Mn21 Li2 P281 169.3(7) . . . . ?
O7 Mn21 Li2 P281 -54.2(4) . . . . ?
O292 Mn21 Li2 P281 70.7(5) . . . . ?
O382 Mn21 Li2 P261 136.3(5) . . . . ?
O372 Mn21 Li2 P261 -112.1(5) . . . . ?
O391 Mn21 Li2 P261 29.7(7) . . . . ?
O271 Mn21 Li2 P261 -62.6(5) . . . . ?
O7 Mn21 Li2 P261 73.9(5) . . . . ?
O292 Mn21 Li2 P261 -161.2(8) . . . . ?
O311 Mn13 O5 Mn14 59.2(4) . . . . ?
N451 Mn13 O5 Mn14 100(5) . . . . ?
O331 Mn13 O5 Mn14 152.5(3) . . . . ?
O321 Mn13 O5 Mn14 -113.1(4) . . . . ?
O302 Mn13 O5 Mn14 -30.3(4) . . . . ?
O311 Mn13 O5 Mn15 -147.7(4) . . . . ?
N451 Mn13 O5 Mn15 -107(5) . . . . ?
O331 Mn13 O5 Mn15 -54.4(4) . . . . ?
O321 Mn13 O5 Mn15 39.9(4) . . . . ?
O302 Mn13 O5 Mn15 122.7(4) . . . . ?
O471 Mn14 O5 Mn13 -173.5(11) . . . . ?
O301 Mn14 O5 Mn13 51.7(4) . . . . ?
O312 Mn14 O5 Mn13 -39.5(4) . . . . ?
O273 Mn14 O5 Mn13 -126.8(3) . . . . ?
O262 Mn14 O5 Mn13 140.4(4) . . . . ?
Mn20 Mn14 O5 Mn13 -149.65(19) . . . . ?
O471 Mn14 O5 Mn15 29.7(14) . . . . ?
O301 Mn14 O5 Mn15 -105.2(3) . . . . ?
O312 Mn14 O5 Mn15 163.7(3) . . . . ?
O273 Mn14 O5 Mn15 76.3(3) . . . . ?
O262 Mn14 O5 Mn15 -16.4(3) . . . . ?
Mn20 Mn14 O5 Mn15 53.5(4) . . . . ?
O481 Mn15 O5 Mn13 -175(2) . . . . ?
O322 Mn15 O5 Mn13 -49.0(4) . . . . ?
O272 Mn15 O5 Mn13 141.5(4) . . . . ?
O332 Mn15 O5 Mn13 48.1(4) . . . . ?
O262 Mn15 O5 Mn13 -140.7(4) . . . . ?
O481 Mn15 O5 Mn14 -19(3) . . . . ?
O322 Mn15 O5 Mn14 106.9(3) . . . . ?
O272 Mn15 O5 Mn14 -62.6(3) . . . . ?
O332 Mn15 O5 Mn14 -156.1(3) . . . . ?
O262 Mn15 O5 Mn14 15.2(2) . . . . ?
O361 Mn18 O6 Mn17 -64.6(3) . . . . ?
O282 Mn18 O6 Mn17 105.1(3) . . . . ?
O501 Mn18 O6 Mn17 49.1(15) . . . . ?
O351 Mn18 O6 Mn17 -160.9(3) . . . . ?
O291 Mn18 O6 Mn17 25.7(3) . . . . ?
Li2 Mn18 O6 Mn17 96.3(5) . . . . ?
O361 Mn18 O6 Mn16 89.1(3) . . . . ?
O282 Mn18 O6 Mn16 -101.2(3) . . . . ?
O501 Mn18 O6 Mn16 -157.1(12) . . . . ?
O351 Mn18 O6 Mn16 -7.2(3) . . . . ?
O291 Mn18 O6 Mn16 179.4(2) . . . . ?
Li2 Mn18 O6 Mn16 -110.0(5) . . . . ?
O361 Mn18 O6 Li2 -160.9(5) . . . . ?
O282 Mn18 O6 Li2 8.8(5) . . . . ?
O501 Mn18 O6 Li2 -47.2(16) . . . . ?
O351 Mn18 O6 Li2 102.8(5) . . . . ?
O291 Mn18 O6 Li2 -70.6(5) . . . . ?
O371 Mn17 O6 Mn18 -42(9) . . . . ?
O341 Mn17 O6 Mn18 137.3(3) . . . . ?
O292 Mn17 O6 Mn18 -58.0(3) . . . . ?
O362 Mn17 O6 Mn18 47.6(3) . . . . ?
O271 Mn17 O6 Mn18 -134.2(3) . . . . ?
Li2 Mn17 O6 Mn18 -96.5(5) . . . . ?
O371 Mn17 O6 Mn16 165(9) . . . . ?
O341 Mn17 O6 Mn16 -16.0(3) . . . . ?
O292 Mn17 O6 Mn16 148.7(3) . . . . ?
O362 Mn17 O6 Mn16 -105.7(3) . . . . ?
O271 Mn17 O6 Mn16 72.5(3) . . . . ?
Li2 Mn17 O6 Mn16 110.2(5) . . . . ?
O371 Mn17 O6 Li2 55(9) . . . . ?
O341 Mn17 O6 Li2 -126.2(5) . . . . ?
O292 Mn17 O6 Li2 38.5(5) . . . . ?
O362 Mn17 O6 Li2 144.1(5) . . . . ?
O271 Mn17 O6 Li2 -37.7(5) . . . . ?
O342 Mn16 O6 Mn18 -106.9(3) . . . . ?
O481 Mn16 O6 Mn18 160.0(5) . . . . ?
O263 Mn16 O6 Mn18 68.2(3) . . . . ?
O352 Mn16 O6 Mn18 -18.6(3) . . . . ?
O272 Mn16 O6 Mn18 157.0(3) . . . . ?
Li2 Mn16 O6 Mn18 102.9(6) . . . . ?
O342 Mn16 O6 Mn17 47.0(3) . . . . ?
O481 Mn16 O6 Mn17 -46.0(7) . . . . ?
O263 Mn16 O6 Mn17 -137.8(3) . . . . ?
O352 Mn16 O6 Mn17 135.4(3) . . . . ?
O272 Mn16 O6 Mn17 -49.0(3) . . . . ?
Li2 Mn16 O6 Mn17 -103.2(6) . . . . ?
O342 Mn16 O6 Li2 150.2(5) . . . . ?
O481 Mn16 O6 Li2 57.1(8) . . . . ?
O263 Mn16 O6 Li2 -34.7(5) . . . . ?
O352 Mn16 O6 Li2 -121.5(5) . . . . ?
O272 Mn16 O6 Li2 54.1(5) . . . . ?
O261 Li2 O6 Mn18 -113.0(8) . . . . ?
O282 Li2 O6 Mn18 -9.0(5) . . . . ?
O7 Li2 O6 Mn18 112.3(17) . . . . ?
O271 Li2 O6 Mn18 154.6(3) . . . . ?
O292 Li2 O6 Mn18 87.3(4) . . . . ?
Mn20 Li2 O6 Mn18 -158.2(12) . . . . ?
Mn17 Li2 O6 Mn18 119.7(3) . . . . ?
P281 Li2 O6 Mn18 -7.1(5) . . . . ?
P261 Li2 O6 Mn18 -105.8(4) . . . . ?
Mn21 Li2 O6 Mn18 121.8(4) . . . . ?
O261 Li2 O6 Mn17 127.3(8) . . . . ?
O282 Li2 O6 Mn17 -128.7(4) . . . . ?
O7 Li2 O6 Mn17 -7.4(18) . . . . ?
O271 Li2 O6 Mn17 34.9(4) . . . . ?
O292 Li2 O6 Mn17 -32.4(3) . . . . ?
Mn20 Li2 O6 Mn17 82.0(13) . . . . ?
Mn18 Li2 O6 Mn17 -119.7(3) . . . . ?
P281 Li2 O6 Mn17 -126.8(4) . . . . ?
P261 Li2 O6 Mn17 134.4(4) . . . . ?
Mn21 Li2 O6 Mn17 2.0(5) . . . . ?
O261 Li2 O6 Mn16 6.2(10) . . . . ?
O282 Li2 O6 Mn16 110.2(4) . . . . ?
O7 Li2 O6 Mn16 -128.4(16) . . . . ?
O271 Li2 O6 Mn16 -86.2(4) . . . . ?
O292 Li2 O6 Mn16 -153.4(3) . . . . ?
Mn20 Li2 O6 Mn16 -39.0(14) . . . . ?
Mn18 Li2 O6 Mn16 119.2(4) . . . . ?
Mn17 Li2 O6 Mn16 -121.0(4) . . . . ?
P281 Li2 O6 Mn16 112.1(4) . . . . ?
P261 Li2 O6 Mn16 13.4(5) . . . . ?
Mn21 Li2 O6 Mn16 -119.0(4) . . . . ?
O283 Mn19 O7 Mn20 70.3(3) . . . . ?
O491 Mn19 O7 Mn20 153.5(7) . . . . ?
O381 Mn19 O7 Mn20 -106.1(3) . . . . ?
O401 Mn19 O7 Mn20 -17.0(3) . . . . ?
O293 Mn19 O7 Mn20 159.9(3) . . . . ?
Li2 Mn19 O7 Mn20 106.4(6) . . . . ?
O283 Mn19 O7 Li2 -36.1(5) . . . . ?
O491 Mn19 O7 Li2 47.1(10) . . . . ?
O381 Mn19 O7 Li2 147.6(5) . . . . ?
O401 Mn19 O7 Li2 -123.4(5) . . . . ?
O293 Mn19 O7 Li2 53.5(5) . . . . ?
O283 Mn19 O7 Mn21 -139.0(3) . . . . ?
O491 Mn19 O7 Mn21 -55.8(9) . . . . ?
O381 Mn19 O7 Mn21 44.6(3) . . . . ?
O401 Mn19 O7 Mn21 133.7(2) . . . . ?
O293 Mn19 O7 Mn21 -49.4(3) . . . . ?
Li2 Mn19 O7 Mn21 -102.9(5) . . . . ?
O392 Mn20 O7 Mn19 86.9(4) . . . . ?
O261 Mn20 O7 Mn19 -103.4(3) . . . . ?
O471 Mn20 O7 Mn19 -157.8(18) . . . . ?
O402 Mn20 O7 Mn19 -9.4(3) . . . . ?
O273 Mn20 O7 Mn19 177.4(3) . . . . ?
Li2 Mn20 O7 Mn19 -117.0(6) . . . . ?
Mn14 Mn20 O7 Mn19 -165.88(13) . . . . ?
O392 Mn20 O7 Li2 -156.0(5) . . . . ?
O261 Mn20 O7 Li2 13.6(5) . . . . ?
O471 Mn20 O7 Li2 -41(2) . . . . ?
O402 Mn20 O7 Li2 107.6(4) . . . . ?
O273 Mn20 O7 Li2 -65.6(5) . . . . ?
Mn14 Mn20 O7 Li2 -48.8(6) . . . . ?
O392 Mn20 O7 Mn21 -64.6(3) . . . . ?
O261 Mn20 O7 Mn21 105.1(3) . . . . ?
O471 Mn20 O7 Mn21 51(2) . . . . ?
O402 Mn20 O7 Mn21 -160.97(19) . . . . ?
O273 Mn20 O7 Mn21 25.9(3) . . . . ?
Li2 Mn20 O7 Mn21 91.4(5) . . . . ?
Mn14 Mn20 O7 Mn21 42.6(4) . . . . ?
O261 Li2 O7 Mn19 110.7(5) . . . . ?
O282 Li2 O7 Mn19 5.9(9) . . . . ?
O6 Li2 O7 Mn19 -107.8(17) . . . . ?
O271 Li2 O7 Mn19 -149.4(3) . . . . ?
O292 Li2 O7 Mn19 -83.1(4) . . . . ?
Mn20 Li2 O7 Mn19 125.0(4) . . . . ?
Mn18 Li2 O7 Mn19 -30.9(12) . . . . ?
Mn17 Li2 O7 Mn19 -113.0(5) . . . . ?
P281 Li2 O7 Mn19 14.9(5) . . . . ?
P261 Li2 O7 Mn19 111.9(5) . . . . ?
Mn21 Li2 O7 Mn19 -120.4(4) . . . . ?
O261 Li2 O7 Mn20 -14.2(5) . . . . ?
O282 Li2 O7 Mn20 -119.1(7) . . . . ?
O6 Li2 O7 Mn20 127.3(17) . . . . ?
O271 Li2 O7 Mn20 85.6(4) . . . . ?
O292 Li2 O7 Mn20 151.9(4) . . . . ?
Mn18 Li2 O7 Mn20 -155.9(10) . . . . ?
Mn17 Li2 O7 Mn20 122.1(5) . . . . ?
P281 Li2 O7 Mn20 -110.0(3) . . . . ?
P261 Li2 O7 Mn20 -13.0(5) . . . . ?
Mn21 Li2 O7 Mn20 114.6(3) . . . . ?
O261 Li2 O7 Mn21 -128.9(5) . . . . ?
O282 Li2 O7 Mn21 126.3(7) . . . . ?
O6 Li2 O7 Mn21 12.7(17) . . . . ?
O271 Li2 O7 Mn21 -29.0(3) . . . . ?
O292 Li2 O7 Mn21 37.3(3) . . . . ?
Mn20 Li2 O7 Mn21 -114.6(3) . . . . ?
Mn18 Li2 O7 Mn21 89.5(10) . . . . ?
Mn17 Li2 O7 Mn21 7.5(5) . . . . ?
P281 Li2 O7 Mn21 135.4(3) . . . . ?
P261 Li2 O7 Mn21 -127.7(4) . . . . ?
O382 Mn21 O7 Mn19 -12.7(3) . . . . ?
O372 Mn21 O7 Mn19 84.9(14) . . . . ?
O391 Mn21 O7 Mn19 -102.3(3) . . . . ?
O271 Mn21 O7 Mn19 147.4(3) . . . . ?
O292 Mn21 O7 Mn19 74.1(3) . . . . ?
Li2 Mn21 O7 Mn19 115.3(5) . . . . ?
O382 Mn21 O7 Mn20 139.9(3) . . . . ?
O372 Mn21 O7 Mn20 -122.5(13) . . . . ?
O391 Mn21 O7 Mn20 50.3(3) . . . . ?
O271 Mn21 O7 Mn20 -60.0(3) . . . . ?
O292 Mn21 O7 Mn20 -133.2(3) . . . . ?
Li2 Mn21 O7 Mn20 -92.1(5) . . . . ?
O382 Mn21 O7 Li2 -128.0(4) . . . . ?
O372 Mn21 O7 Li2 -30.3(15) . . . . ?
O391 Mn21 O7 Li2 142.4(4) . . . . ?
O271 Mn21 O7 Li2 32.1(4) . . . . ?
O292 Mn21 O7 Li2 -41.1(4) . . . . ?
N461 Mn24 O8 Mn22 15(14) . . . . ?
O421 Mn24 O8 Mn22 145.3(3) . . . . ?
O441 Mn24 O8 Mn22 52.7(3) . . . . ?
O431 Mn24 O8 Mn22 -40.1(3) . . . . ?
O411 Mn24 O8 Mn22 -124.2(3) . . . . ?
N461 Mn24 O8 Mn23 170(73) . . . . ?
O421 Mn24 O8 Mn23 -60.1(3) . . . . ?
O441 Mn24 O8 Mn23 -152.8(3) . . . . ?
O431 Mn24 O8 Mn23 114.4(3) . . . . ?
O411 Mn24 O8 Mn23 30.3(3) . . . . ?
O501 Mn22 O8 Mn24 -177.7(8) . . . . ?
O432 Mn22 O8 Mn24 54.2(3) . . . . ?
O291 Mn22 O8 Mn24 -124.6(4) . . . . ?
O442 Mn22 O8 Mn24 -35.9(3) . . . . ?
O281 Mn22 O8 Mn24 141.6(4) . . . . ?
O501 Mn22 O8 Mn23 24.9(12) . . . . ?
O432 Mn22 O8 Mn23 -103.3(3) . . . . ?
O291 Mn22 O8 Mn23 78.0(3) . . . . ?
O442 Mn22 O8 Mn23 166.7(2) . . . . ?
O281 Mn22 O8 Mn23 -15.8(3) . . . . ?
O491 Mn23 O8 Mn24 166.4(15) . . . . ?
O412 Mn23 O8 Mn24 -51.8(3) . . . . ?
O293 Mn23 O8 Mn24 136.3(4) . . . . ?
O422 Mn23 O8 Mn24 43.0(3) . . . . ?
O281 Mn23 O8 Mn24 -142.4(4) . . . . ?
O491 Mn23 O8 Mn22 -36.1(19) . . . . ?
O412 Mn23 O8 Mn22 105.7(3) . . . . ?
O293 Mn23 O8 Mn22 -66.3(3) . . . . ?
O422 Mn23 O8 Mn22 -159.5(3) . . . . ?
O281 Mn23 O8 Mn22 15.1(3) . . . . ?
O261 Li2 P261 O263 -172.5(8) . . . . ?
O282 Li2 P261 O263 -58.0(5) . . . . ?
O6 Li2 P261 O263 21.9(5) . . . . ?
O7 Li2 P261 O263 -175.2(6) . . . . ?
O271 Li2 P261 O263 100.5(5) . . . . ?
O292 Li2 P261 O263 78(2) . . . . ?
Mn20 Li2 P261 O263 175.6(4) . . . . ?
Mn18 Li2 P261 O263 -17.5(4) . . . . ?
Mn17 Li2 P261 O263 55.1(5) . . . . ?
P281 Li2 P261 O263 -84.0(4) . . . . ?
Mn21 Li2 P261 O263 139.4(6) . . . . ?
O261 Li2 P261 O262 78.8(7) . . . . ?
O282 Li2 P261 O262 -166.7(4) . . . . ?
O6 Li2 P261 O262 -86.8(6) . . . . ?
O7 Li2 P261 O262 76.1(6) . . . . ?
O271 Li2 P261 O262 -8.2(6) . . . . ?
O292 Li2 P261 O262 -31(2) . . . . ?
Mn20 Li2 P261 O262 66.9(4) . . . . ?
Mn18 Li2 P261 O262 -126.2(4) . . . . ?
Mn17 Li2 P261 O262 -53.6(7) . . . . ?
P281 Li2 P261 O262 167.3(3) . . . . ?
Mn21 Li2 P261 O262 30.7(7) . . . . ?
O282 Li2 P261 O261 114.5(9) . . . . ?
O6 Li2 P261 O261 -165.6(10) . . . . ?
O7 Li2 P261 O261 -2.8(4) . . . . ?
O271 Li2 P261 O261 -87.0(7) . . . . ?
O292 Li2 P261 O261 -110(2) . . . . ?
Mn20 Li2 P261 O261 -11.9(5) . . . . ?
Mn18 Li2 P261 O261 155.0(9) . . . . ?
Mn17 Li2 P261 O261 -132.4(10) . . . . ?
P281 Li2 P261 O261 88.5(7) . . . . ?
Mn21 Li2 P261 O261 -48.2(6) . . . . ?
O261 Li2 P261 C261 -64.6(8) . . . . ?
O282 Li2 P261 C261 49.9(7) . . . . ?
O6 Li2 P261 C261 129.8(5) . . . . ?
O7 Li2 P261 C261 -67.4(7) . . . . ?
O271 Li2 P261 C261 -151.6(5) . . . . ?
O292 Li2 P261 C261 -174(2) . . . . ?
Mn20 Li2 P261 C261 -76.5(5) . . . . ?
Mn18 Li2 P261 C261 90.4(5) . . . . ?
Mn17 Li2 P261 C261 163.0(5) . . . . ?
P281 Li2 P261 C261 23.9(6) . . . . ?
Mn21 Li2 P261 C261 -112.8(6) . . . . ?
O263 P261 O261 Li2 7.8(8) . . . . ?
O262 P261 O261 Li2 -116.0(7) . . . . ?
C261 P261 O261 Li2 127.9(7) . . . . ?
O263 P261 O261 Mn20 163.8(5) . . . . ?
O262 P261 O261 Mn20 40.0(6) . . . . ?
C261 P261 O261 Mn20 -76.0(6) . . . . ?
Li2 P261 O261 Mn20 156.0(10) . . . . ?
O282 Li2 O261 P261 -70.9(9) . . . . ?
O6 Li2 O261 P261 16.7(12) . . . . ?
O7 Li2 O261 P261 177.3(4) . . . . ?
O271 Li2 O261 P261 97.2(6) . . . . ?
O292 Li2 O261 P261 143.0(16) . . . . ?
Mn20 Li2 O261 P261 163.5(7) . . . . ?
Mn18 Li2 O261 P261 -30.9(11) . . . . ?
Mn17 Li2 O261 P261 65.3(12) . . . . ?
P281 Li2 O261 P261 -94.3(6) . . . . ?
Mn21 Li2 O261 P261 141.3(4) . . . . ?
O282 Li2 O261 Mn20 125.6(6) . . . . ?
O6 Li2 O261 Mn20 -146.9(7) . . . . ?
O7 Li2 O261 Mn20 13.8(5) . . . . ?
O271 Li2 O261 Mn20 -66.3(5) . . . . ?
O292 Li2 O261 Mn20 -21(2) . . . . ?
Mn18 Li2 O261 Mn20 165.6(7) . . . . ?
Mn17 Li2 O261 Mn20 -98.3(9) . . . . ?
P281 Li2 O261 Mn20 102.2(4) . . . . ?
P261 Li2 O261 Mn20 -163.5(7) . . . . ?
Mn21 Li2 O261 Mn20 -22.2(6) . . . . ?
O7 Mn20 O261 P261 -175.6(5) . . . . ?
O392 Mn20 O261 P261 -88.9(14) . . . . ?
O471 Mn20 O261 P261 0.0(5) . . . . ?
O402 Mn20 O261 P261 84.9(5) . . . . ?
O273 Mn20 O261 P261 -70.6(5) . . . . ?
Li2 Mn20 O261 P261 -159.8(8) . . . . ?
Mn14 Mn20 O261 P261 -29.9(5) . . . . ?
O7 Mn20 O261 Li2 -15.8(5) . . . . ?
O392 Mn20 O261 Li2 71.0(15) . . . . ?
O471 Mn20 O261 Li2 159.9(5) . . . . ?
O402 Mn20 O261 Li2 -115.3(5) . . . . ?
O273 Mn20 O261 Li2 89.3(5) . . . . ?
Mn14 Mn20 O261 Li2 129.9(5) . . . . ?
O263 P261 O262 Mn14 -142.6(4) . . . . ?
O261 P261 O262 Mn14 -20.3(5) . . . . ?
C261 P261 O262 Mn14 94.7(5) . . . . ?
Li2 P261 O262 Mn14 -53.7(5) . . . . ?
O263 P261 O262 Mn15 -24.0(5) . . . . ?
O261 P261 O262 Mn15 98.3(4) . . . . ?
C261 P261 O262 Mn15 -146.8(4) . . . . ?
Li2 P261 O262 Mn15 64.9(5) . . . . ?
O5 Mn14 O262 P261 145.6(4) . . . . ?
O471 Mn14 O262 P261 -27.9(4) . . . . ?
O301 Mn14 O262 P261 -119.0(4) . . . . ?
O312 Mn14 O262 P261 147(3) . . . . ?
O273 Mn14 O262 P261 53.2(4) . . . . ?
Mn20 Mn14 O262 P261 4.9(4) . . . . ?
O5 Mn14 O262 Mn15 13.0(2) . . . . ?
O471 Mn14 O262 Mn15 -160.51(16) . . . . ?
O301 Mn14 O262 Mn15 108.3(2) . . . . ?
O312 Mn14 O262 Mn15 14(3) . . . . ?
O273 Mn14 O262 Mn15 -79.4(2) . . . . ?
Mn20 Mn14 O262 Mn15 -127.70(16) . . . . ?
O481 Mn15 O262 P261 29.9(4) . . . . ?
O5 Mn15 O262 P261 -147.4(4) . . . . ?
O322 Mn15 O262 P261 118.6(4) . . . . ?
O272 Mn15 O262 P261 -49.8(4) . . . . ?
O332 Mn15 O262 P261 -115.3(8) . . . . ?
O481 Mn15 O262 Mn14 164.33(18) . . . . ?
O5 Mn15 O262 Mn14 -13.0(2) . . . . ?
O322 Mn15 O262 Mn14 -107.0(2) . . . . ?
O272 Mn15 O262 Mn14 84.6(2) . . . . ?
O332 Mn15 O262 Mn14 19.1(9) . . . . ?
O262 P261 O263 Mn16 56.8(5) . . . . ?
O261 P261 O263 Mn16 -66.1(5) . . . . ?
C261 P261 O263 Mn16 177.3(4) . . . . ?
Li2 P261 O263 Mn16 -61.9(5) . . . . ?
O6 Mn16 O263 P261 82.4(4) . . . . ?
O342 Mn16 O263 P261 -135.3(17) . . . . ?
O481 Mn16 O263 P261 -78.8(4) . . . . ?
O352 Mn16 O263 P261 -174.8(4) . . . . ?
O272 Mn16 O263 P261 -9.3(4) . . . . ?
Li2 Mn16 O263 P261 59.7(5) . . . . ?
O263 P261 C261 C262 -65.2(8) . . . . ?
O262 P261 C261 C262 58.0(8) . . . . ?
O261 P261 C261 C262 176.1(6) . . . . ?
Li2 P261 C261 C262 -154.4(6) . . . . ?
P261 C261 C262 C267 -67.7(10) . . . . ?
P261 C261 C262 C263 110.7(10) . . . . ?
C267 C262 C263 C264 0.1(15) . . . . ?
C261 C262 C263 C264 -178.3(9) . . . . ?
C262 C263 C264 C265 1.1(16) . . . . ?
C263 C264 C265 C266 -3.0(17) . . . . ?
C264 C265 C266 C267 3.5(16) . . . . ?
C263 C262 C267 C266 0.5(14) . . . . ?
C261 C262 C267 C266 178.9(8) . . . . ?
C265 C266 C267 C262 -2.3(15) . . . . ?
O273 P271 O271 Mn21 -35.8(5) . . . . ?
O272 P271 O271 Mn21 -157.5(4) . . . . ?
C271 P271 O271 Mn21 84.6(5) . . . . ?
O273 P271 O271 Mn17 157.9(4) . . . . ?
O272 P271 O271 Mn17 36.1(5) . . . . ?
C271 P271 O271 Mn17 -81.7(5) . . . . ?
O273 P271 O271 Li2 64.9(5) . . . . ?
O272 P271 O271 Li2 -56.8(5) . . . . ?
C271 P271 O271 Li2 -174.7(5) . . . . ?
O382 Mn21 O271 P271 168.8(5) . . . . ?
O372 Mn21 O271 P271 -105.2(4) . . . . ?
O391 Mn21 O271 P271 -0.5(5) . . . . ?
O7 Mn21 O271 P271 83.0(4) . . . . ?
O292 Mn21 O271 P271 167.1(5) . . . . ?
Li2 Mn21 O271 P271 111.6(6) . . . . ?
O382 Mn21 O271 Mn17 -21.9(8) . . . . ?
O372 Mn21 O271 Mn17 64.0(3) . . . . ?
O391 Mn21 O271 Mn17 168.8(2) . . . . ?
O7 Mn21 O271 Mn17 -107.7(2) . . . . ?
O292 Mn21 O271 Mn17 -23.7(2) . . . . ?
Li2 Mn21 O271 Mn17 -79.1(4) . . . . ?
O382 Mn21 O271 Li2 57.2(8) . . . . ?
O372 Mn21 O271 Li2 143.2(4) . . . . ?
O391 Mn21 O271 Li2 -112.1(4) . . . . ?
O7 Mn21 O271 Li2 -28.6(4) . . . . ?
O292 Mn21 O271 Li2 55.5(4) . . . . ?
O6 Mn17 O271 P271 -73.6(5) . . . . ?
O371 Mn17 O271 P271 108.0(5) . . . . ?
O341 Mn17 O271 P271 21.7(5) . . . . ?
O292 Mn17 O271 P271 -165.1(5) . . . . ?
O362 Mn17 O271 P271 -52(3) . . . . ?
Li2 Mn17 O271 P271 -107.0(6) . . . . ?
O6 Mn17 O271 Mn21 117.1(3) . . . . ?
O371 Mn17 O271 Mn21 -61.3(3) . . . . ?
O341 Mn17 O271 Mn21 -147.6(3) . . . . ?
O292 Mn17 O271 Mn21 25.6(2) . . . . ?
O362 Mn17 O271 Mn21 139(3) . . . . ?
Li2 Mn17 O271 Mn21 83.7(4) . . . . ?
O6 Mn17 O271 Li2 33.4(4) . . . . ?
O371 Mn17 O271 Li2 -145.0(4) . . . . ?
O341 Mn17 O271 Li2 128.7(4) . . . . ?
O292 Mn17 O271 Li2 -58.1(4) . . . . ?
O362 Mn17 O271 Li2 55(3) . . . . ?
O261 Li2 O271 P271 -21.8(7) . . . . ?
O282 Li2 O271 P271 133.6(16) . . . . ?
O6 Li2 O271 P271 97.6(4) . . . . ?
O7 Li2 O271 P271 -100.6(4) . . . . ?
O292 Li2 O271 P271 177.4(3) . . . . ?
Mn20 Li2 O271 P271 -60.0(4) . . . . ?
Mn18 Li2 O271 P271 115.0(5) . . . . ?
Mn17 Li2 O271 P271 128.2(4) . . . . ?
P281 Li2 O271 P271 -161.7(17) . . . . ?
P261 Li2 O271 P271 3.9(5) . . . . ?
Mn21 Li2 O271 P271 -130.4(4) . . . . ?
O261 Li2 O271 Mn21 108.6(5) . . . . ?
O282 Li2 O271 Mn21 -96.0(16) . . . . ?
O6 Li2 O271 Mn21 -132.0(4) . . . . ?
O7 Li2 O271 Mn21 29.8(4) . . . . ?
O292 Li2 O271 Mn21 -52.2(3) . . . . ?
Mn20 Li2 O271 Mn21 70.4(3) . . . . ?
Mn18 Li2 O271 Mn21 -114.6(5) . . . . ?
Mn17 Li2 O271 Mn21 -101.4(2) . . . . ?
P281 Li2 O271 Mn21 -31.3(19) . . . . ?
P261 Li2 O271 Mn21 134.2(4) . . . . ?
O261 Li2 O271 Mn17 -150.0(6) . . . . ?
O282 Li2 O271 Mn17 5.4(16) . . . . ?
O6 Li2 O271 Mn17 -30.6(3) . . . . ?
O7 Li2 O271 Mn17 131.2(4) . . . . ?
O292 Li2 O271 Mn17 49.2(2) . . . . ?
Mn20 Li2 O271 Mn17 171.8(3) . . . . ?
Mn18 Li2 O271 Mn17 -13.2(4) . . . . ?
P281 Li2 O271 Mn17 70.1(18) . . . . ?
P261 Li2 O271 Mn17 -124.4(4) . . . . ?
Mn21 Li2 O271 Mn17 101.4(2) . . . . ?
O273 P271 O272 Mn15 47.1(5) . . . . ?
O271 P271 O272 Mn15 166.8(4) . . . . ?
C271 P271 O272 Mn15 -72.6(5) . . . . ?
O273 P271 O272 Mn16 -111.8(4) . . . . ?
O271 P271 O272 Mn16 7.9(5) . . . . ?
C271 P271 O272 Mn16 128.5(5) . . . . ?
O481 Mn15 O272 P271 179.4(4) . . . . ?
O5 Mn15 O272 P271 -3.8(5) . . . . ?
O322 Mn15 O272 P271 -134.6(9) . . . . ?
O332 Mn15 O272 P271 86.9(4) . . . . ?
O262 Mn15 O272 P271 -78.0(4) . . . . ?
O481 Mn15 O272 Mn16 -15.5(2) . . . . ?
O5 Mn15 O272 Mn16 161.3(2) . . . . ?
O322 Mn15 O272 Mn16 30.5(10) . . . . ?
O332 Mn15 O272 Mn16 -108.0(2) . . . . ?
O262 Mn15 O272 Mn16 87.1(2) . . . . ?
O6 Mn16 O272 P271 -3.0(5) . . . . ?
O342 Mn16 O272 P271 -95.2(5) . . . . ?
O481 Mn16 O272 P271 178.0(5) . . . . ?
O263 Mn16 O272 P271 91.2(5) . . . . ?
O352 Mn16 O272 P271 160.8(7) . . . . ?
Li2 Mn16 O272 P271 28.6(5) . . . . ?
O6 Mn16 O272 Mn15 -166.5(2) . . . . ?
O342 Mn16 O272 Mn15 101.3(3) . . . . ?
O481 Mn16 O272 Mn15 14.55(17) . . . . ?
O263 Mn16 O272 Mn15 -72.2(2) . . . . ?
O352 Mn16 O272 Mn15 -2.7(9) . . . . ?
Li2 Mn16 O272 Mn15 -134.9(3) . . . . ?
O271 P271 O273 Mn14 -144.9(4) . . . . ?
O272 P271 O273 Mn14 -25.2(5) . . . . ?
C271 P271 O273 Mn14 93.3(5) . . . . ?
O271 P271 O273 Mn20 -29.8(5) . . . . ?
O272 P271 O273 Mn20 89.9(4) . . . . ?
C271 P271 O273 Mn20 -151.6(4) . . . . ?
O5 Mn14 O273 P271 -30.9(4) . . . . ?
O471 Mn14 O273 P271 142.5(4) . . . . ?
O301 Mn14 O273 P271 159.9(15) . . . . ?
O312 Mn14 O273 P271 -124.3(4) . . . . ?
O262 Mn14 O273 P271 50.9(4) . . . . ?
Mn20 Mn14 O273 P271 129.1(5) . . . . ?
O5 Mn14 O273 Mn20 -159.9(2) . . . . ?
O471 Mn14 O273 Mn20 13.45(17) . . . . ?
O301 Mn14 O273 Mn20 30.9(18) . . . . ?
O312 Mn14 O273 Mn20 106.7(2) . . . . ?
O262 Mn14 O273 Mn20 -78.2(2) . . . . ?
O7 Mn20 O273 P271 32.6(4) . . . . ?
O392 Mn20 O273 P271 125.4(4) . . . . ?
O261 Mn20 O273 P271 -51.4(4) . . . . ?
O471 Mn20 O273 P271 -145.0(4) . . . . ?
O402 Mn20 O273 P271 -131.2(4) . . . . ?
Li2 Mn20 O273 P271 -10.6(4) . . . . ?
Mn14 Mn20 O273 P271 -131.4(5) . . . . ?
O7 Mn20 O273 Mn14 164.0(2) . . . . ?
O392 Mn20 O273 Mn14 -103.2(2) . . . . ?
O261 Mn20 O273 Mn14 80.0(2) . . . . ?
O471 Mn20 O273 Mn14 -13.64(17) . . . . ?
O402 Mn20 O273 Mn14 0.2(5) . . . . ?
Li2 Mn20 O273 Mn14 120.7(3) . . . . ?
O273 P271 C271 C272 61.0(8) . . . . ?
O271 P271 C271 C272 -59.0(8) . . . . ?
O272 P271 C271 C272 -177.6(7) . . . . ?
P271 C271 C272 C277 128.5(9) . . . . ?
P271 C271 C272 C273 -53.9(12) . . . . ?
C277 C272 C273 C274 0.5(15) . . . . ?
C271 C272 C273 C274 -177.2(9) . . . . ?
C272 C273 C274 C275 -0.3(17) . . . . ?
C273 C274 C275 C276 -0.2(17) . . . . ?
C274 C275 C276 C277 0.5(19) . . . . ?
C273 C272 C277 C276 -0.1(16) . . . . ?
C271 C272 C277 C276 177.6(10) . . . . ?
C275 C276 C277 C272 -0.4(19) . . . . ?
O261 Li2 P281 O283 -60.7(5) . . . . ?
O282 Li2 P281 O283 -180.0(7) . . . . ?
O6 Li2 P281 O283 175.8(6) . . . . ?
O7 Li2 P281 O283 19.4(4) . . . . ?
O271 Li2 P281 O283 79.5(19) . . . . ?
O292 Li2 P281 O283 98.6(4) . . . . ?
Mn20 Li2 P281 O283 -18.9(4) . . . . ?
Mn18 Li2 P281 O283 170.8(3) . . . . ?
Mn17 Li2 P281 O283 136.4(6) . . . . ?
P261 Li2 P281 O283 -86.2(4) . . . . ?
Mn21 Li2 P281 O283 54.8(5) . . . . ?
O261 Li2 P281 O282 119.3(9) . . . . ?
O6 Li2 P281 O282 -4.2(4) . . . . ?
O7 Li2 P281 O282 -160.6(9) . . . . ?
O271 Li2 P281 O282 -101(2) . . . . ?
O292 Li2 P281 O282 -81.5(6) . . . . ?
Mn20 Li2 P281 O282 161.1(9) . . . . ?
Mn18 Li2 P281 O282 -9.2(5) . . . . ?
Mn17 Li2 P281 O282 -43.6(5) . . . . ?
P261 Li2 P281 O282 93.8(7) . . . . ?
Mn21 Li2 P281 O282 -125.2(9) . . . . ?
O261 Li2 P281 O281 -166.0(4) . . . . ?
O282 Li2 P281 O281 74.7(7) . . . . ?
O6 Li2 P281 O281 70.5(7) . . . . ?
O7 Li2 P281 O281 -85.9(5) . . . . ?
O271 Li2 P281 O281 -26(2) . . . . ?
O292 Li2 P281 O281 -6.7(6) . . . . ?
Mn20 Li2 P281 O281 -124.2(4) . . . . ?
Mn18 Li2 P281 O281 65.5(4) . . . . ?
Mn17 Li2 P281 O281 31.1(8) . . . . ?
P261 Li2 P281 O281 168.5(3) . . . . ?
Mn21 Li2 P281 O281 -50.5(6) . . . . ?
O261 Li2 P281 C281 47.6(7) . . . . ?
O282 Li2 P281 C281 -71.7(7) . . . . ?
O6 Li2 P281 C281 -75.9(7) . . . . ?
O7 Li2 P281 C281 127.7(5) . . . . ?
O271 Li2 P281 C281 -172.2(18) . . . . ?
O292 Li2 P281 C281 -153.1(4) . . . . ?
Mn20 Li2 P281 C281 89.4(5) . . . . ?
Mn18 Li2 P281 C281 -80.9(4) . . . . ?
Mn17 Li2 P281 C281 -115.3(6) . . . . ?
P261 Li2 P281 C281 22.1(5) . . . . ?
Mn21 Li2 P281 C281 163.1(5) . . . . ?
O283 P281 O281 Mn22 -138.2(4) . . . . ?
O282 P281 O281 Mn22 -17.6(5) . . . . ?
C281 P281 O281 Mn22 97.7(5) . . . . ?
Li2 P281 O281 Mn22 -51.8(6) . . . . ?
O283 P281 O281 Mn23 -23.4(5) . . . . ?
O282 P281 O281 Mn23 97.2(4) . . . . ?
C281 P281 O281 Mn23 -147.5(4) . . . . ?
Li2 P281 O281 Mn23 63.1(5) . . . . ?
O8 Mn22 O281 P281 141.4(4) . . . . ?
O501 Mn22 O281 P281 -31.2(4) . . . . ?
O432 Mn22 O281 P281 -123.1(4) . . . . ?
O291 Mn22 O281 P281 51.1(4) . . . . ?
O442 Mn22 O281 P281 167.4(18) . . . . ?
O8 Mn22 O281 Mn23 12.5(2) . . . . ?
O501 Mn22 O281 Mn23 -160.05(17) . . . . ?
O432 Mn22 O281 Mn23 108.04(18) . . . . ?
O291 Mn22 O281 Mn23 -77.8(2) . . . . ?
O442 Mn22 O281 Mn23 38.5(19) . . . . ?
O491 Mn23 O281 P281 30.7(4) . . . . ?
O8 Mn23 O281 P281 -144.1(4) . . . . ?
O412 Mn23 O281 P281 122.2(3) . . . . ?
O293 Mn23 O281 P281 -48.6(4) . . . . ?
O422 Mn23 O281 P281 -121.1(7) . . . . ?
O491 Mn23 O281 Mn22 162.26(17) . . . . ?
O8 Mn23 O281 Mn22 -12.6(2) . . . . ?
O412 Mn23 O281 Mn22 -106.31(17) . . . . ?
O293 Mn23 O281 Mn22 82.9(2) . . . . ?
O422 Mn23 O281 Mn22 10.4(8) . . . . ?
O283 P281 O282 Li2 0.0(7) . . . . ?
O281 P281 O282 Li2 -121.9(6) . . . . ?
C281 P281 O282 Li2 120.9(7) . . . . ?
O283 P281 O282 Mn18 161.1(5) . . . . ?
O281 P281 O282 Mn18 39.1(6) . . . . ?
C281 P281 O282 Mn18 -78.0(6) . . . . ?
Li2 P281 O282 Mn18 161.0(9) . . . . ?
O261 Li2 O282 P281 -65.5(9) . . . . ?
O6 Li2 O282 P281 175.8(4) . . . . ?
O7 Li2 O282 P281 21.2(10) . . . . ?
O271 Li2 O282 P281 140.1(14) . . . . ?
O292 Li2 O282 P281 101.1(5) . . . . ?
Mn20 Li2 O282 P281 -23.2(11) . . . . ?
Mn18 Li2 O282 P281 167.0(6) . . . . ?
Mn17 Li2 O282 P281 144.2(4) . . . . ?
P261 Li2 O282 P281 -89.6(6) . . . . ?
Mn21 Li2 O282 P281 71.8(9) . . . . ?
O261 Li2 O282 Mn18 127.6(6) . . . . ?
O6 Li2 O282 Mn18 8.9(5) . . . . ?
O7 Li2 O282 Mn18 -145.8(6) . . . . ?
O271 Li2 O282 Mn18 -26.9(17) . . . . ?
O292 Li2 O282 Mn18 -65.9(5) . . . . ?
Mn20 Li2 O282 Mn18 169.9(6) . . . . ?
Mn17 Li2 O282 Mn18 -22.8(5) . . . . ?
P281 Li2 O282 Mn18 -167.0(6) . . . . ?
P261 Li2 O282 Mn18 103.4(4) . . . . ?
Mn21 Li2 O282 Mn18 -95.1(7) . . . . ?
O6 Mn18 O282 P281 -173.6(5) . . . . ?
O361 Mn18 O282 P281 -89.7(16) . . . . ?
O501 Mn18 O282 P281 0.1(5) . . . . ?
O351 Mn18 O282 P281 85.2(5) . . . . ?
O291 Mn18 O282 P281 -70.6(5) . . . . ?
Li2 Mn18 O282 P281 -163.7(8) . . . . ?
O6 Mn18 O282 Li2 -9.9(5) . . . . ?
O361 Mn18 O282 Li2 74.0(16) . . . . ?
O501 Mn18 O282 Li2 163.8(5) . . . . ?
O351 Mn18 O282 Li2 -111.1(5) . . . . ?
O291 Mn18 O282 Li2 93.1(5) . . . . ?
O282 P281 O283 Mn19 -64.5(5) . . . . ?
O281 P281 O283 Mn19 57.9(5) . . . . ?
C281 P281 O283 Mn19 179.3(5) . . . . ?
Li2 P281 O283 Mn19 -64.5(5) . . . . ?
O7 Mn19 O283 P281 85.3(5) . . . . ?
O491 Mn19 O283 P281 -80.4(4) . . . . ?
O381 Mn19 O283 P281 -121.9(16) . . . . ?
O401 Mn19 O283 P281 -171.2(4) . . . . ?
O293 Mn19 O283 P281 -9.6(5) . . . . ?
Li2 Mn19 O283 P281 62.1(5) . . . . ?
O283 P281 C281 C282 -69.1(8) . . . . ?
O282 P281 C281 C282 172.9(7) . . . . ?
O281 P281 C281 C282 53.6(8) . . . . ?
Li2 P281 C281 C282 -154.9(7) . . . . ?
P281 C281 C282 C283 -73.2(13) . . . . ?
P281 C281 C282 C287 120.3(10) . . . . ?
C287 C282 C283 C284 -10.2(19) . . . . ?
C281 C282 C283 C284 -176.6(11) . . . . ?
C282 C283 C284 C285 2(2) . . . . ?
C283 C284 C285 C286 7(2) . . . . ?
C284 C285 C286 C287 -7(2) . . . . ?
C283 C282 C287 C286 8.7(18) . . . . ?
C281 C282 C287 C286 175.9(10) . . . . ?
C285 C286 C287 C282 -0.1(19) . . . . ?
O292 P291 O291 Mn22 -144.3(4) . . . . ?
O293 P291 O291 Mn22 -23.5(5) . . . . ?
C291 P291 O291 Mn22 92.9(5) . . . . ?
O292 P291 O291 Mn18 -29.8(4) . . . . ?
O293 P291 O291 Mn18 91.0(4) . . . . ?
C291 P291 O291 Mn18 -152.6(4) . . . . ?
O8 Mn22 O291 P291 -30.3(4) . . . . ?
O501 Mn22 O291 P291 140.5(4) . . . . ?
O432 Mn22 O291 P291 161.5(15) . . . . ?
O442 Mn22 O291 P291 -125.1(4) . . . . ?
O281 Mn22 O291 P291 49.8(4) . . . . ?
O8 Mn22 O291 Mn18 -157.5(2) . . . . ?
O501 Mn22 O291 Mn18 13.33(16) . . . . ?
O432 Mn22 O291 Mn18 34.3(16) . . . . ?
O442 Mn22 O291 Mn18 107.69(17) . . . . ?
O281 Mn22 O291 Mn18 -77.3(2) . . . . ?
O6 Mn18 O291 P291 31.1(4) . . . . ?
O361 Mn18 O291 P291 124.5(4) . . . . ?
O282 Mn18 O291 P291 -52.2(4) . . . . ?
O501 Mn18 O291 P291 -145.7(4) . . . . ?
O351 Mn18 O291 P291 -133.0(5) . . . . ?
Li2 Mn18 O291 P291 -12.1(4) . . . . ?
O6 Mn18 O291 Mn22 163.4(2) . . . . ?
O361 Mn18 O291 Mn22 -103.3(2) . . . . ?
O282 Mn18 O291 Mn22 80.1(2) . . . . ?
O501 Mn18 O291 Mn22 -13.41(16) . . . . ?
O351 Mn18 O291 Mn22 -0.8(6) . . . . ?
Li2 Mn18 O291 Mn22 120.1(3) . . . . ?
O291 P291 O292 Mn17 -27.2(5) . . . . ?
O293 P291 O292 Mn17 -149.3(4) . . . . ?
C291 P291 O292 Mn17 95.3(5) . . . . ?
O291 P291 O292 Mn21 160.1(3) . . . . ?
O293 P291 O292 Mn21 38.1(5) . . . . ?
C291 P291 O292 Mn21 -77.3(5) . . . . ?
O291 P291 O292 Li2 66.9(5) . . . . ?
O293 P291 O292 Li2 -55.1(5) . . . . ?
C291 P291 O292 Li2 -170.5(5) . . . . ?
O6 Mn17 O292 P291 75.0(5) . . . . ?
O371 Mn17 O292 P291 -104.6(5) . . . . ?
O341 Mn17 O292 P291 -173.4(7) . . . . ?
O362 Mn17 O292 P291 -13.6(5) . . . . ?
O271 Mn17 O292 P291 161.9(5) . . . . ?
Li2 Mn17 O292 P291 107.5(6) . . . . ?
O6 Mn17 O292 Mn21 -111.0(2) . . . . ?
O371 Mn17 O292 Mn21 69.5(2) . . . . ?
O341 Mn17 O292 Mn21 0.7(9) . . . . ?
O362 Mn17 O292 Mn21 160.4(2) . . . . ?
O271 Mn17 O292 Mn21 -24.1(2) . . . . ?
Li2 Mn17 O292 Mn21 -78.5(4) . . . . ?
O6 Mn17 O292 Li2 -32.5(4) . . . . ?
O371 Mn17 O292 Li2 148.0(4) . . . . ?
O341 Mn17 O292 Li2 79.2(9) . . . . ?
O362 Mn17 O292 Li2 -121.1(4) . . . . ?
O271 Mn17 O292 Li2 54.4(4) . . . . ?
O382 Mn21 O292 P291 20.0(4) . . . . ?
O372 Mn21 O292 P291 108.7(4) . . . . ?
O391 Mn21 O292 P291 -56.0(12) . . . . ?
O271 Mn21 O292 P291 -160.6(4) . . . . ?
O7 Mn21 O292 P291 -73.0(4) . . . . ?
Li2 Mn21 O292 P291 -107.9(5) . . . . ?
O382 Mn21 O292 Mn17 -154.5(2) . . . . ?
O372 Mn21 O292 Mn17 -65.8(2) . . . . ?
O391 Mn21 O292 Mn17 129.5(10) . . . . ?
O271 Mn21 O292 Mn17 24.9(2) . . . . ?
O7 Mn21 O292 Mn17 112.5(2) . . . . ?
Li2 Mn21 O292 Mn17 77.6(4) . . . . ?
O382 Mn21 O292 Li2 127.9(4) . . . . ?
O372 Mn21 O292 Li2 -143.4(4) . . . . ?
O391 Mn21 O292 Li2 51.9(11) . . . . ?
O271 Mn21 O292 Li2 -52.7(4) . . . . ?
O7 Mn21 O292 Li2 34.9(4) . . . . ?
O261 Li2 O292 P291 124.1(19) . . . . ?
O282 Li2 O292 P291 -23.8(6) . . . . ?
O6 Li2 O292 P291 -101.8(5) . . . . ?
O7 Li2 O292 P291 89.6(5) . . . . ?
O271 Li2 O292 P291 175.4(4) . . . . ?
Mn20 Li2 O292 P291 109.1(5) . . . . ?
Mn18 Li2 O292 P291 -61.0(4) . . . . ?
Mn17 Li2 O292 P291 -131.9(4) . . . . ?
P281 Li2 O292 P291 1.7(5) . . . . ?
P261 Li2 O292 P291 -160(2) . . . . ?
Mn21 Li2 O292 P291 126.2(4) . . . . ?
O261 Li2 O292 Mn17 -104.1(19) . . . . ?
O282 Li2 O292 Mn17 108.1(5) . . . . ?
O6 Li2 O292 Mn17 30.1(4) . . . . ?
O7 Li2 O292 Mn17 -138.5(5) . . . . ?
O271 Li2 O292 Mn17 -52.8(3) . . . . ?
Mn20 Li2 O292 Mn17 -119.0(5) . . . . ?
Mn18 Li2 O292 Mn17 70.9(3) . . . . ?
P281 Li2 O292 Mn17 133.6(4) . . . . ?
P261 Li2 O292 Mn17 -28(2) . . . . ?
Mn21 Li2 O292 Mn17 -102.0(2) . . . . ?
O261 Li2 O292 Mn21 -2.1(19) . . . . ?
O282 Li2 O292 Mn21 -149.9(5) . . . . ?
O6 Li2 O292 Mn21 132.0(4) . . . . ?
O7 Li2 O292 Mn21 -36.5(4) . . . . ?
O271 Li2 O292 Mn21 49.2(3) . . . . ?
Mn20 Li2 O292 Mn21 -17.0(5) . . . . ?
Mn18 Li2 O292 Mn21 172.9(3) . . . . ?
Mn17 Li2 O292 Mn21 102.0(2) . . . . ?
P281 Li2 O292 Mn21 -124.4(4) . . . . ?
P261 Li2 O292 Mn21 74(2) . . . . ?
O292 P291 O293 Mn23 163.8(4) . . . . ?
O291 P291 O293 Mn23 42.8(5) . . . . ?
C291 P291 O293 Mn23 -77.0(5) . . . . ?
O292 P291 O293 Mn19 9.8(6) . . . . ?
O291 P291 O293 Mn19 -111.1(5) . . . . ?
C291 P291 O293 Mn19 129.0(5) . . . . ?
O491 Mn23 O293 P291 -176.8(4) . . . . ?
O8 Mn23 O293 P291 -0.1(5) . . . . ?
O412 Mn23 O293 P291 -133.0(8) . . . . ?
O422 Mn23 O293 P291 90.9(4) . . . . ?
O281 Mn23 O293 P291 -75.8(4) . . . . ?
O491 Mn23 O293 Mn19 -15.11(17) . . . . ?
O8 Mn23 O293 Mn19 161.6(2) . . . . ?
O412 Mn23 O293 Mn19 28.7(10) . . . . ?
O422 Mn23 O293 Mn19 -107.38(15) . . . . ?
O281 Mn23 O293 Mn19 85.8(2) . . . . ?
O7 Mn19 O293 P291 -3.3(5) . . . . ?
O283 Mn19 O293 P291 89.6(5) . . . . ?
O491 Mn19 O293 P291 175.1(5) . . . . ?
O381 Mn19 O293 P291 -97.7(5) . . . . ?
O401 Mn19 O293 P291 167.3(5) . . . . ?
Li2 Mn19 O293 P291 27.0(5) . . . . ?
O7 Mn19 O293 Mn23 -163.2(2) . . . . ?
O283 Mn19 O293 Mn23 -70.3(2) . . . . ?
O491 Mn19 O293 Mn23 15.18(17) . . . . ?
O381 Mn19 O293 Mn23 102.4(2) . . . . ?
O401 Mn19 O293 Mn23 7.4(6) . . . . ?
Li2 Mn19 O293 Mn23 -132.9(3) . . . . ?
O292 P291 C291 C292 -57.5(8) . . . . ?
O291 P291 C291 C292 64.3(8) . . . . ?
O293 P291 C291 C292 -175.5(7) . . . . ?
P291 C291 C292 C297 135.2(8) . . . . ?
P291 C291 C292 C293 -52.0(11) . . . . ?
C297 C292 C293 C294 -1.1(14) . . . . ?
C291 C292 C293 C294 -173.9(8) . . . . ?
C292 C293 C294 C295 1.0(15) . . . . ?
C293 C294 C295 C296 0.4(18) . . . . ?
C294 C295 C296 C297 -2(2) . . . . ?
C293 C292 C297 C296 -0.1(15) . . . . ?
C291 C292 C297 C296 172.7(10) . . . . ?
C295 C296 C297 C292 1.4(18) . . . . ?
O5 Mn14 O301 C301 -46.8(7) . . . . ?
O471 Mn14 O301 C301 139.5(7) . . . . ?
O312 Mn14 O301 C301 46.8(7) . . . . ?
O273 Mn14 O301 C301 122.3(17) . . . . ?
O262 Mn14 O301 C301 -128.4(7) . . . . ?
Mn20 Mn14 O301 C301 150.1(6) . . . . ?
O5 Mn13 O302 C301 -16.8(8) . . . . ?
O311 Mn13 O302 C301 -109.0(8) . . . . ?
N451 Mn13 O302 C301 165.0(8) . . . . ?
O331 Mn13 O302 C301 147.1(13) . . . . ?
O321 Mn13 O302 C301 75.2(8) . . . . ?
Mn14 O301 C301 O302 10.4(13) . . . . ?
Mn14 O301 C301 C302 -169.2(6) . . . . ?
Mn13 O302 C301 O301 27.7(14) . . . . ?
Mn13 O302 C301 C302 -152.8(6) . . . . ?
O301 C301 C302 C307 -6.4(14) . . . . ?
O302 C301 C302 C307 174.0(9) . . . . ?
O301 C301 C302 C303 174.0(9) . . . . ?
O302 C301 C302 C303 -5.5(14) . . . . ?
C307 C302 C303 C304 0.8(15) . . . . ?
C301 C302 C303 C304 -179.7(9) . . . . ?
C302 C303 C304 C305 -2.4(16) . . . . ?
C303 C304 C305 C306 2.7(18) . . . . ?
C304 C305 C306 C307 -1.3(19) . . . . ?
C303 C302 C307 C306 0.6(16) . . . . ?
C301 C302 C307 C306 -178.9(10) . . . . ?
C305 C306 C307 C302 -0.4(17) . . . . ?
O5 Mn13 O311 C311 -50.4(7) . . . . ?
N451 Mn13 O311 C311 131.1(7) . . . . ?
O331 Mn13 O311 C311 -143.3(7) . . . . ?
O321 Mn13 O311 C311 73.8(19) . . . . ?
O302 Mn13 O311 C311 46.7(7) . . . . ?
O5 Mn14 O312 C311 -8.0(9) . . . . ?
O471 Mn14 O312 C311 165.5(8) . . . . ?
O301 Mn14 O312 C311 -103.3(9) . . . . ?
O273 Mn14 O312 C311 84.7(9) . . . . ?
O262 Mn14 O312 C311 -9(3) . . . . ?
Mn20 Mn14 O312 C311 132.3(8) . . . . ?
Mn14 O312 C311 O311 19.4(15) . . . . ?
Mn14 O312 C311 C312 -159.2(6) . . . . ?
Mn13 O311 C311 O312 15.9(13) . . . . ?
Mn13 O311 C311 C312 -165.5(6) . . . . ?
O312 C311 C312 C313 12.0(14) . . . . ?
O311 C311 C312 C313 -166.7(8) . . . . ?
O312 C311 C312 C317 -167.5(9) . . . . ?
O311 C311 C312 C317 13.8(14) . . . . ?
C317 C312 C313 C314 -0.1(14) . . . . ?
C311 C312 C313 C314 -179.6(9) . . . . ?
C312 C313 C314 C315 0.9(16) . . . . ?
C313 C314 C315 C316 -1.6(18) . . . . ?
C314 C315 C316 C317 1.4(18) . . . . ?
C315 C316 C317 C312 -0.5(17) . . . . ?
C313 C312 C317 C316 -0.1(16) . . . . ?
C311 C312 C317 C316 179.5(9) . . . . ?
O5 Mn13 O321 C321 3.5(9) . . . . ?
O311 Mn13 O321 C321 -120.6(17) . . . . ?
N451 Mn13 O321 C321 -177.8(9) . . . . ?
O331 Mn13 O321 C321 96.5(9) . . . . ?
O302 Mn13 O321 C321 -93.3(9) . . . . ?
O481 Mn15 O322 C321 -163.8(8) . . . . ?
O5 Mn15 O322 C321 19.9(8) . . . . ?
O272 Mn15 O322 C321 150.7(10) . . . . ?
O332 Mn15 O322 C321 -71.0(8) . . . . ?
O262 Mn15 O322 C321 95.5(8) . . . . ?
Mn13 O321 C321 O322 -32.5(15) . . . . ?
Mn13 O321 C321 C322 142.8(7) . . . . ?
Mn15 O322 C321 O321 16.4(15) . . . . ?
Mn15 O322 C321 C322 -158.9(6) . . . . ?
O321 C321 C322 C327 152.1(10) . . . . ?
O322 C321 C322 C327 -32.1(14) . . . . ?
O321 C321 C322 C323 -31.9(14) . . . . ?
O322 C321 C322 C323 143.8(9) . . . . ?
C327 C322 C323 C324 1.7(15) . . . . ?
C321 C322 C323 C324 -174.2(9) . . . . ?
C322 C323 C324 C325 -1.6(15) . . . . ?
C323 C324 C325 C326 -1.3(17) . . . . ?
C324 C325 C326 C327 4.0(17) . . . . ?
C325 C326 C327 C322 -3.9(16) . . . . ?
C323 C322 C327 C326 1.0(16) . . . . ?
C321 C322 C327 C326 176.8(9) . . . . ?
O5 Mn13 O331 C331 27.2(8) . . . . ?
O311 Mn13 O331 C331 119.6(8) . . . . ?
N451 Mn13 O331 C331 -154.7(8) . . . . ?
O321 Mn13 O331 C331 -66.0(8) . . . . ?
O302 Mn13 O331 C331 -136.9(14) . . . . ?
O481 Mn15 O332 C331 173.6(8) . . . . ?
O5 Mn15 O332 C331 -9.5(9) . . . . ?
O322 Mn15 O332 C331 85.0(9) . . . . ?
O272 Mn15 O332 C331 -104.2(9) . . . . ?
O262 Mn15 O332 C331 -40.5(14) . . . . ?
Mn13 O331 C331 O332 2.6(15) . . . . ?
Mn13 O331 C331 C332 -179.2(6) . . . . ?
Mn15 O332 C331 O331 -13.2(16) . . . . ?
Mn15 O332 C331 C332 168.6(6) . . . . ?
O331 C331 C332 C333 168.8(10) . . . . ?
O332 C331 C332 C333 -12.8(14) . . . . ?
O331 C331 C332 C337 -10.5(14) . . . . ?
O332 C331 C332 C337 167.9(9) . . . . ?
C337 C332 C333 C334 0.8(19) . . . . ?
C331 C332 C333 C334 -178.5(11) . . . . ?
C332 C333 C334 C335 1(2) . . . . ?
C333 C334 C335 C336 -2(2) . . . . ?
C334 C335 C336 C337 2(2) . . . . ?
C333 C332 C337 C336 -1.2(17) . . . . ?
C331 C332 C337 C336 178.2(9) . . . . ?
C335 C336 C337 C332 -0.1(16) . . . . ?
O6 Mn17 O341 C341 -43.2(8) . . . . ?
O371 Mn17 O341 C341 136.8(8) . . . . ?
O292 Mn17 O341 C341 -154.3(9) . . . . ?
O362 Mn17 O341 C341 45.2(8) . . . . ?
O271 Mn17 O341 C341 -130.2(8) . . . . ?
Li2 Mn17 O341 C341 -84.8(9) . . . . ?
O6 Mn16 O342 C341 -51.9(8) . . . . ?
O481 Mn16 O342 C341 109.3(8) . . . . ?
O263 Mn16 O342 C341 165.7(16) . . . . ?
O352 Mn16 O342 C341 -154.9(8) . . . . ?
O272 Mn16 O342 C341 40.1(8) . . . . ?
Li2 Mn16 O342 C341 -30.5(9) . . . . ?
Mn16 O342 C341 O341 8.0(15) . . . . ?
Mn16 O342 C341 C342 -164.5(7) . . . . ?
Mn16 O342 C341 C348 171.9(13) . . . . ?
Mn17 O341 C341 O342 52.8(14) . . . . ?
Mn17 O341 C341 C342 -134.9(8) . . . . ?
Mn17 O341 C341 C348 -114.8(11) . . . . ?
O342 C341 C342 C343 -163.3(8) . . . . ?
O341 C341 C342 C343 23.4(13) . . . . ?
C348 C341 C342 C343 -29(2) . . . . ?
O342 C341 C342 C347 10.1(14) . . . . ?
O341 C341 C342 C347 -163.1(8) . . . . ?
C348 C341 C342 C347 144(3) . . . . ?
C347 C342 C343 C344 0.0 . . . . ?
C341 C342 C343 C344 173.6(11) . . . . ?
C342 C343 C344 C345 0.0 . . . . ?
C343 C344 C345 C346 0.0 . . . . ?
C344 C345 C346 C347 0.0 . . . . ?
C345 C346 C347 C342 0.0 . . . . ?
C343 C342 C347 C346 0.0 . . . . ?
C341 C342 C347 C346 -173.3(11) . . . . ?
O342 C341 C348 C349 -1(2) . . . . ?
O341 C341 C348 C349 166.0(11) . . . . ?
C342 C341 C348 C349 -60(2) . . . . ?
O342 C341 C348 C360 178.8(12) . . . . ?
O341 C341 C348 C360 -14.2(17) . . . . ?
C342 C341 C348 C360 120(3) . . . . ?
C360 C348 C349 C350 0.0 . . . . ?
C341 C348 C349 C350 179.8(18) . . . . ?
C348 C349 C350 C358 0.0 . . . . ?
C349 C350 C358 C359 0.0 . . . . ?
C350 C358 C359 C360 0.0 . . . . ?
C358 C359 C360 C348 0.0 . . . . ?
C349 C348 C360 C359 0.0 . . . . ?
C341 C348 C360 C359 -180(2) . . . . ?
O6 Mn18 O351 C351 33.9(8) . . . . ?
O361 Mn18 O351 C351 -60.6(8) . . . . ?
O282 Mn18 O351 C351 120.3(8) . . . . ?
O501 Mn18 O351 C351 -149.9(8) . . . . ?
O291 Mn18 O351 C351 -161.9(7) . . . . ?
Li2 Mn18 O351 C351 81.5(8) . . . . ?
O6 Mn16 O352 C351 48.2(7) . . . . ?
O342 Mn16 O352 C351 139.8(7) . . . . ?
O481 Mn16 O352 C351 -131.3(7) . . . . ?
O263 Mn16 O352 C351 -45.2(7) . . . . ?
O272 Mn16 O352 C351 -115.1(10) . . . . ?
Li2 Mn16 O352 C351 11.6(8) . . . . ?
Mn16 O352 C351 O351 -36.4(12) . . . . ?
Mn16 O352 C351 C352 141.6(6) . . . . ?
Mn18 O351 C351 O352 -10.3(14) . . . . ?
Mn18 O351 C351 C352 171.6(5) . . . . ?
O352 C351 C352 C357 15.7(13) . . . . ?
O351 C351 C352 C357 -166.1(8) . . . . ?
O352 C351 C352 C353 -162.5(9) . . . . ?
O351 C351 C352 C353 15.7(13) . . . . ?
C357 C352 C353 C354 -2.6(16) . . . . ?
C351 C352 C353 C354 175.7(10) . . . . ?
C352 C353 C354 C355 4.1(18) . . . . ?
C353 C354 C355 C356 -3(2) . . . . ?
C354 C355 C356 C357 0(2) . . . . ?
C353 C352 C357 C356 -0.5(15) . . . . ?
C351 C352 C357 C356 -178.8(9) . . . . ?
C355 C356 C357 C352 2.0(17) . . . . ?
O6 Mn18 O361 C361 39.6(8) . . . . ?
O282 Mn18 O361 C361 -43.6(18) . . . . ?
O501 Mn18 O361 C361 -133.4(7) . . . . ?
O351 Mn18 O361 C361 141.6(7) . . . . ?
O291 Mn18 O361 C361 -62.4(7) . . . . ?
Li2 Mn18 O361 C361 19.6(10) . . . . ?
O6 Mn17 O362 C361 1.6(9) . . . . ?
O371 Mn17 O362 C361 180.0(9) . . . . ?
O341 Mn17 O362 C361 -93.7(9) . . . . ?
O292 Mn17 O362 C361 91.9(9) . . . . ?
O271 Mn17 O362 C361 -20(3) . . . . ?
Li2 Mn17 O362 C361 32.2(10) . . . . ?
Mn17 O362 C361 O361 -27.5(15) . . . . ?
Mn17 O362 C361 C362 151.1(6) . . . . ?
Mn18 O361 C361 O362 1.3(14) . . . . ?
Mn18 O361 C361 C362 -177.4(6) . . . . ?
O362 C361 C362 C367 177.5(9) . . . . ?
O361 C361 C362 C367 -3.7(14) . . . . ?
O362 C361 C362 C363 -4.8(14) . . . . ?
O361 C361 C362 C363 174.0(9) . . . . ?
C367 C362 C363 C364 0.6(17) . . . . ?
C361 C362 C363 C364 -177.0(10) . . . . ?
C362 C363 C364 C365 1(2) . . . . ?
C363 C364 C365 C366 -2(2) . . . . ?
C364 C365 C366 C367 1(2) . . . . ?
C363 C362 C367 C366 -1.0(15) . . . . ?
C361 C362 C367 C366 176.6(9) . . . . ?
C365 C366 C367 C362 0.1(16) . . . . ?
O6 Mn17 O371 C371 -63(10) . . . . ?
O341 Mn17 O371 C371 117.3(9) . . . . ?
O292 Mn17 O371 C371 -47.4(9) . . . . ?
O362 Mn17 O371 C371 -152.9(9) . . . . ?
O271 Mn17 O371 C371 28.7(9) . . . . ?
Li2 Mn17 O371 C371 -10.1(11) . . . . ?
O382 Mn21 O372 C371 117.9(8) . . . . ?
O391 Mn21 O372 C371 -152.7(8) . . . . ?
O271 Mn21 O372 C371 -42.2(8) . . . . ?
O7 Mn21 O372 C371 19.9(19) . . . . ?
O292 Mn21 O372 C371 30.6(8) . . . . ?
Li2 Mn21 O372 C371 -6.4(9) . . . . ?
Mn21 O372 C371 O371 3.0(14) . . . . ?
Mn21 O372 C371 C372 -175.5(6) . . . . ?
Mn17 O371 C371 O372 5.5(15) . . . . ?
Mn17 O371 C371 C372 -176.0(6) . . . . ?
O372 C371 C372 C377 -9.8(14) . . . . ?
O371 C371 C372 C377 171.5(9) . . . . ?
O372 C371 C372 C373 171.0(10) . . . . ?
O371 C371 C372 C373 -7.7(14) . . . . ?
C377 C372 C373 C374 3.2(17) . . . . ?
C371 C372 C373 C374 -177.6(10) . . . . ?
C372 C373 C374 C375 -2.1(19) . . . . ?
C373 C374 C375 C376 -1(2) . . . . ?
C374 C375 C376 C377 3(2) . . . . ?
C373 C372 C377 C376 -1.2(17) . . . . ?
C371 C372 C377 C376 179.6(9) . . . . ?
C375 C376 C377 C372 -1.8(18) . . . . ?
O7 Mn19 O381 C381 -57.2(7) . . . . ?
O283 Mn19 O381 C381 150.1(16) . . . . ?
O491 Mn19 O381 C381 108.7(6) . . . . ?
O401 Mn19 O381 C381 -160.7(6) . . . . ?
O293 Mn19 O381 C381 38.1(7) . . . . ?
Li2 Mn19 O381 C381 -34.2(8) . . . . ?
O372 Mn21 O382 C381 144.4(7) . . . . ?
O391 Mn21 O382 C381 40.5(7) . . . . ?
O271 Mn21 O382 C381 -129.4(8) . . . . ?
O7 Mn21 O382 C381 -44.8(7) . . . . ?
O292 Mn21 O382 C381 -127.7(7) . . . . ?
Li2 Mn21 O382 C381 -82.7(8) . . . . ?
Mn21 O382 C381 O381 53.7(11) . . . . ?
Mn21 O382 C381 C382 -124.2(7) . . . . ?
Mn19 O381 C381 O382 7.4(13) . . . . ?
Mn19 O381 C381 C382 -174.6(6) . . . . ?
O382 C381 C382 C387 5.1(13) . . . . ?
O381 C381 C382 C387 -173.0(8) . . . . ?
O382 C381 C382 C383 -177.4(9) . . . . ?
O381 C381 C382 C383 4.5(13) . . . . ?
C387 C382 C383 C384 -0.7(14) . . . . ?
C381 C382 C383 C384 -178.2(9) . . . . ?
C382 C383 C384 C385 0.5(15) . . . . ?
C383 C384 C385 C386 -1.3(16) . . . . ?
C384 C385 C386 C387 2.4(17) . . . . ?
C383 C382 C387 C386 1.9(15) . . . . ?
C381 C382 C387 C386 179.4(9) . . . . ?
C385 C386 C387 C382 -2.7(17) . . . . ?
O382 Mn21 O391 C391 -93.6(8) . . . . ?
O372 Mn21 O391 C391 177.8(8) . . . . ?
O271 Mn21 O391 C391 82.8(8) . . . . ?
O7 Mn21 O391 C391 -1.0(8) . . . . ?
O292 Mn21 O391 C391 -17.9(16) . . . . ?
Li2 Mn21 O391 C391 28.0(9) . . . . ?
O7 Mn20 O392 C391 40.4(8) . . . . ?
O261 Mn20 O392 C391 -45.8(17) . . . . ?
O471 Mn20 O392 C391 -134.7(7) . . . . ?
O402 Mn20 O392 C391 140.5(7) . . . . ?
O273 Mn20 O392 C391 -63.8(7) . . . . ?
Li2 Mn20 O392 C391 14.9(10) . . . . ?
Mn14 Mn20 O392 C391 -103.0(7) . . . . ?
Mn21 O391 C391 O392 -28.5(15) . . . . ?
Mn21 O391 C391 C392 155.7(6) . . . . ?
Mn20 O392 C391 O391 5.3(14) . . . . ?
Mn20 O392 C391 C392 -178.8(6) . . . . ?
O391 C391 C392 C397 172.9(9) . . . . ?
O392 C391 C392 C397 -3.3(13) . . . . ?
O391 C391 C392 C393 -11.4(14) . . . . ?
O392 C391 C392 C393 172.3(9) . . . . ?
C397 C392 C393 C394 -1.4(15) . . . . ?
C391 C392 C393 C394 -177.0(10) . . . . ?
C392 C393 C394 C395 1.0(17) . . . . ?
C393 C394 C395 C396 0.4(18) . . . . ?
C394 C395 C396 C397 -1.4(17) . . . . ?
C393 C392 C397 C396 0.4(15) . . . . ?
C391 C392 C397 C396 176.0(9) . . . . ?
C395 C396 C397 C392 1.0(15) . . . . ?
O7 Mn19 O401 C401 45.7(7) . . . . ?
O283 Mn19 O401 C401 -46.5(7) . . . . ?
O491 Mn19 O401 C401 -131.9(7) . . . . ?
O381 Mn19 O401 C401 139.5(7) . . . . ?
O293 Mn19 O401 C401 -124.6(7) . . . . ?
Li2 Mn19 O401 C401 10.1(8) . . . . ?
O7 Mn20 O402 C401 38.4(7) . . . . ?
O392 Mn20 O402 C401 -55.4(7) . . . . ?
O261 Mn20 O402 C401 125.7(7) . . . . ?
O471 Mn20 O402 C401 -144.4(7) . . . . ?
O273 Mn20 O402 C401 -157.5(6) . . . . ?
Li2 Mn20 O402 C401 87.3(7) . . . . ?
Mn14 Mn20 O402 C401 -157.4(7) . . . . ?
Mn19 O401 C401 O402 -29.1(13) . . . . ?
Mn19 O401 C401 C402 157.9(7) . . . . ?
Mn19 O401 C401 C408 142.8(9) . . . . ?
Mn20 O402 C401 O401 -17.4(14) . . . . ?
Mn20 O402 C401 C402 155.5(8) . . . . ?
Mn20 O402 C401 C408 170.2(8) . . . . ?
O401 C401 C402 C403 -1.7(13) . . . . ?
O402 C401 C402 C403 -175.3(8) . . . . ?
C408 C401 C402 C403 107(5) . . . . ?
O401 C401 C402 C407 177.8(8) . . . . ?
O402 C401 C402 C407 4.3(14) . . . . ?
C408 C401 C402 C407 -73(4) . . . . ?
C407 C402 C403 C404 0.0 . . . . ?
C401 C402 C403 C404 179.6(11) . . . . ?
C402 C403 C404 C405 0.0 . . . . ?
C403 C404 C405 C406 0.0 . . . . ?
C404 C405 C406 C407 0.0 . . . . ?
C405 C406 C407 C402 0.0 . . . . ?
C403 C402 C407 C406 0.0 . . . . ?
C401 C402 C407 C406 -179.6(11) . . . . ?
O401 C401 C408 C409 -148.3(10) . . . . ?
O402 C401 C408 C409 24.4(15) . . . . ?
C402 C401 C408 C409 133(5) . . . . ?
O401 C401 C408 C420 32.4(14) . . . . ?
O402 C401 C408 C420 -154.9(8) . . . . ?
C402 C401 C408 C420 -46(4) . . . . ?
C420 C408 C409 C410 0.0 . . . . ?
C401 C408 C409 C410 -179.3(14) . . . . ?
C408 C409 C410 C418 0.0 . . . . ?
C409 C410 C418 C419 0.0 . . . . ?
C410 C418 C419 C420 0.0 . . . . ?
C418 C419 C420 C408 0.0 . . . . ?
C409 C408 C420 C419 0.0 . . . . ?
C401 C408 C420 C419 179.3(14) . . . . ?
O8 Mn24 O411 C411 22.6(9) . . . . ?
N461 Mn24 O411 C411 -156.8(9) . . . . ?
O421 Mn24 O411 C411 114.7(9) . . . . ?
O441 Mn24 O411 C411 -134.3(16) . . . . ?
O431 Mn24 O411 C411 -69.0(9) . . . . ?
O491 Mn23 O412 C411 -143.1(7) . . . . ?
O8 Mn23 O412 C411 40.9(7) . . . . ?
O293 Mn23 O412 C411 173.7(9) . . . . ?
O422 Mn23 O412 C411 -50.3(7) . . . . ?
O281 Mn23 O412 C411 117.3(7) . . . . ?
Mn24 O411 C411 O412 -40.2(13) . . . . ?
Mn24 O411 C411 C412 140.5(7) . . . . ?
Mn23 O412 C411 O411 0.3(13) . . . . ?
Mn23 O412 C411 C412 179.7(6) . . . . ?
O411 C411 C412 C417 -176.5(10) . . . . ?
O412 C411 C412 C417 4.1(14) . . . . ?
O411 C411 C412 C413 4.0(14) . . . . ?
O412 C411 C412 C413 -175.4(9) . . . . ?
C417 C412 C413 C414 3.9(17) . . . . ?
C411 C412 C413 C414 -176.5(10) . . . . ?
C412 C413 C414 C415 -3.3(19) . . . . ?
C413 C414 C415 C416 1(2) . . . . ?
C414 C415 C416 C417 1(2) . . . . ?
C413 C412 C417 C416 -2.2(17) . . . . ?
C411 C412 C417 C416 178.3(10) . . . . ?
C415 C416 C417 C412 -0.5(19) . . . . ?
O8 Mn24 O421 C421 39.9(7) . . . . ?
N461 Mn24 O421 C421 -140.8(7) . . . . ?
O441 Mn24 O421 C421 133.5(7) . . . . ?
O431 Mn24 O421 C421 -87(2) . . . . ?
O411 Mn24 O421 C421 -53.9(7) . . . . ?
O491 Mn23 O422 C421 -164.2(9) . . . . ?
O8 Mn23 O422 C421 10.3(9) . . . . ?
O412 Mn23 O422 C421 104.4(9) . . . . ?
O293 Mn23 O422 C421 -83.2(9) . . . . ?
O281 Mn23 O422 C421 -11.9(14) . . . . ?
Mn23 O422 C421 O421 -31.1(14) . . . . ?
Mn23 O422 C421 C422 149.2(7) . . . . ?
Mn24 O421 C421 O422 -0.5(13) . . . . ?
Mn24 O421 C421 C422 179.2(6) . . . . ?
O422 C421 C422 C423 -172.9(10) . . . . ?
O421 C421 C422 C423 7.4(14) . . . . ?
O422 C421 C422 C427 1.4(14) . . . . ?
O421 C421 C422 C427 -178.3(9) . . . . ?
C427 C422 C423 C424 4.0(18) . . . . ?
C421 C422 C423 C424 178.4(11) . . . . ?
C422 C423 C424 C425 -1(2) . . . . ?
C423 C424 C425 C426 -2.3(19) . . . . ?
C424 C425 C426 C427 3.3(18) . . . . ?
C425 C426 C427 C422 -0.7(17) . . . . ?
C423 C422 C427 C426 -2.8(16) . . . . ?
C421 C422 C427 C426 -177.5(10) . . . . ?
O8 Mn24 O431 C431 -7.0(9) . . . . ?
N461 Mn24 O431 C431 173.8(9) . . . . ?
O421 Mn24 O431 C431 119.8(19) . . . . ?
O441 Mn24 O431 C431 -100.5(9) . . . . ?
O411 Mn24 O431 C431 86.6(9) . . . . ?
O8 Mn22 O432 C431 -30.9(7) . . . . ?
O501 Mn22 O432 C431 158.0(7) . . . . ?
O291 Mn22 O432 C431 137.3(15) . . . . ?
O442 Mn22 O432 C431 63.9(7) . . . . ?
O281 Mn22 O432 C431 -110.8(7) . . . . ?
Mn24 O431 C431 O432 31.5(15) . . . . ?
Mn24 O431 C431 C432 -145.8(8) . . . . ?
Mn22 O432 C431 O431 -6.9(14) . . . . ?
Mn22 O432 C431 C432 170.5(6) . . . . ?
O431 C431 C432 C433 -173.0(10) . . . . ?
O432 C431 C432 C433 9.4(16) . . . . ?
O431 C431 C432 C437 19.9(15) . . . . ?
O432 C431 C432 C437 -157.7(10) . . . . ?
C437 C432 C433 C434 -9.8(18) . . . . ?
C431 C432 C433 C434 -177.0(11) . . . . ?
C432 C433 C434 C435 7(2) . . . . ?
C433 C434 C435 C436 -1(2) . . . . ?
C434 C435 C436 C437 -1(2) . . . . ?
C433 C432 C437 C436 7.1(18) . . . . ?
C431 C432 C437 C436 175.4(11) . . . . ?
C435 C436 C437 C432 -2(2) . . . . ?
O8 Mn24 O441 C441 -43.9(7) . . . . ?
N461 Mn24 O441 C441 135.5(8) . . . . ?
O421 Mn24 O441 C441 -136.1(7) . . . . ?
O431 Mn24 O441 C441 48.3(8) . . . . ?
O411 Mn24 O441 C441 113.0(17) . . . . ?
O8 Mn22 O442 C441 -7.0(9) . . . . ?
O501 Mn22 O442 C441 166.0(9) . . . . ?
O432 Mn22 O442 C441 -102.1(9) . . . . ?
O291 Mn22 O442 C441 83.9(9) . . . . ?
O281 Mn22 O442 C441 -33(2) . . . . ?
Mn22 O442 C441 O441 18.0(16) . . . . ?
Mn22 O442 C441 C442 -159.2(6) . . . . ?
Mn24 O441 C441 O442 13.2(14) . . . . ?
Mn24 O441 C441 C442 -169.6(6) . . . . ?
O442 C441 C442 C447 -163.8(9) . . . . ?
O441 C441 C442 C447 18.8(14) . . . . ?
O442 C441 C442 C443 15.6(14) . . . . ?
O441 C441 C442 C443 -161.8(9) . . . . ?
C447 C442 C443 C444 -2.3(16) . . . . ?
C441 C442 C443 C444 178.3(9) . . . . ?
C442 C443 C444 C445 2.0(17) . . . . ?
C443 C444 C445 C446 -0.2(19) . . . . ?
C444 C445 C446 C447 -1.4(18) . . . . ?
C443 C442 C447 C446 0.8(17) . . . . ?
C441 C442 C447 C446 -179.9(9) . . . . ?
C445 C446 C447 C442 1.1(17) . . . . ?
O5 Mn13 N451 C451 -177(100) . . . . ?
O311 Mn13 N451 C451 -136.1(7) . . . . ?
O331 Mn13 N451 C451 130.5(7) . . . . ?
O321 Mn13 N451 C451 36.2(7) . . . . ?
O302 Mn13 N451 C451 -46.4(7) . . . . ?
O5 Mn13 N451 C455 4(5) . . . . ?
O311 Mn13 N451 C455 45.4(6) . . . . ?
O331 Mn13 N451 C455 -48.1(6) . . . . ?
O321 Mn13 N451 C455 -142.4(7) . . . . ?
O302 Mn13 N451 C455 135.0(7) . . . . ?
C455 N451 C451 C452 -3.6(14) . . . . ?
Mn13 N451 C451 C452 177.8(7) . . . . ?
N451 C451 C452 C453 2.0(16) . . . . ?
C451 C452 C453 C454 -2.0(17) . . . . ?
C452 C453 C454 C455 3.7(17) . . . . ?
C451 N451 C455 C454 5.2(14) . . . . ?
Mn13 N451 C455 C454 -176.1(7) . . . . ?
C453 C454 C455 N451 -5.4(16) . . . . ?
O8 Mn24 N461 C461 166(74) . . . . ?
O421 Mn24 N461 C461 35.5(10) . . . . ?
O441 Mn24 N461 C461 128.2(10) . . . . ?
O431 Mn24 N461 C461 -139.0(10) . . . . ?
O411 Mn24 N461 C461 -54.8(10) . . . . ?
O8 Mn24 N461 C465 -13(15) . . . . ?
O421 Mn24 N461 C465 -143.2(8) . . . . ?
O441 Mn24 N461 C465 -50.6(7) . . . . ?
O431 Mn24 N461 C465 42.3(7) . . . . ?
O411 Mn24 N461 C465 126.4(8) . . . . ?
C465 N461 C461 C462 -1(2) . . . . ?
Mn24 N461 C461 C462 -179.9(11) . . . . ?
N461 C461 C462 C463 7(3) . . . . ?
C461 C462 C463 C464 -8(3) . . . . ?
C462 C463 C464 C465 4(2) . . . . ?
C461 N461 C465 C464 -2.8(17) . . . . ?
Mn24 N461 C465 C464 176.1(9) . . . . ?
C463 C464 C465 N461 1.5(18) . . . . ?
O5 Mn14 O471 C471 -177.6(12) . . . . ?
O301 Mn14 O471 C471 -42.5(6) . . . . ?
O312 Mn14 O471 C471 48.3(6) . . . . ?
O273 Mn14 O471 C471 135.0(6) . . . . ?
O262 Mn14 O471 C471 -132.1(6) . . . . ?
Mn20 Mn14 O471 C471 153.4(8) . . . . ?
O5 Mn14 O471 Mn20 29.0(13) . . . . ?
O301 Mn14 O471 Mn20 164.1(2) . . . . ?
O312 Mn14 O471 Mn20 -105.1(3) . . . . ?
O273 Mn14 O471 Mn20 -18.4(2) . . . . ?
O262 Mn14 O471 Mn20 74.5(3) . . . . ?
O7 Mn20 O471 C471 -163(2) . . . . ?
O392 Mn20 O471 C471 -47.7(6) . . . . ?
O261 Mn20 O471 C471 142.6(6) . . . . ?
O402 Mn20 O471 C471 48.2(6) . . . . ?
O273 Mn20 O471 C471 -137.6(6) . . . . ?
Li2 Mn20 O471 C471 159.0(5) . . . . ?
Mn14 Mn20 O471 C471 -153.9(8) . . . . ?
O7 Mn20 O471 Mn14 -9(2) . . . . ?
O392 Mn20 O471 Mn14 106.2(3) . . . . ?
O261 Mn20 O471 Mn14 -63.5(3) . . . . ?
O402 Mn20 O471 Mn14 -158.0(3) . . . . ?
O273 Mn20 O471 Mn14 16.3(2) . . . . ?
Li2 Mn20 O471 Mn14 -47.2(4) . . . . ?
O5 Mn15 O481 C481 -176(78) . . . . ?
O322 Mn15 O481 C481 58.4(6) . . . . ?
O272 Mn15 O481 C481 -131.6(6) . . . . ?
O332 Mn15 O481 C481 -38.5(6) . . . . ?
O262 Mn15 O481 C481 150.9(6) . . . . ?
O5 Mn15 O481 Mn16 -26(3) . . . . ?
O322 Mn15 O481 Mn16 -151.6(3) . . . . ?
O272 Mn15 O481 Mn16 18.4(2) . . . . ?
O332 Mn15 O481 Mn16 111.4(2) . . . . ?
O262 Mn15 O481 Mn16 -59.2(3) . . . . ?
O6 Mn16 O481 C481 130.5(6) . . . . ?
O342 Mn16 O481 C481 36.9(7) . . . . ?
O263 Mn16 O481 C481 -136.5(7) . . . . ?
O352 Mn16 O481 C481 -50.9(7) . . . . ?
O272 Mn16 O481 C481 133.7(7) . . . . ?
Li2 Mn16 O481 C481 172.5(6) . . . . ?
O6 Mn16 O481 Mn15 -19.7(7) . . . . ?
O342 Mn16 O481 Mn15 -113.3(3) . . . . ?
O263 Mn16 O481 Mn15 73.4(3) . . . . ?
O352 Mn16 O481 Mn15 158.9(2) . . . . ?
O272 Mn16 O481 Mn15 -16.5(2) . . . . ?
Li2 Mn16 O481 Mn15 22.3(4) . . . . ?
O8 Mn23 O491 C491 -160.3(17) . . . . ?
O412 Mn23 O491 C491 57.8(6) . . . . ?
O293 Mn23 O491 C491 -129.8(6) . . . . ?
O422 Mn23 O491 C491 -37.0(6) . . . . ?
O281 Mn23 O491 C491 149.5(6) . . . . ?
O8 Mn23 O491 Mn19 -11.3(17) . . . . ?
O412 Mn23 O491 Mn19 -153.2(3) . . . . ?
O293 Mn23 O491 Mn19 19.2(2) . . . . ?
O422 Mn23 O491 Mn19 112.0(3) . . . . ?
O281 Mn23 O491 Mn19 -61.5(2) . . . . ?
O7 Mn19 O491 C491 138.6(8) . . . . ?
O283 Mn19 O491 C491 -137.2(6) . . . . ?
O381 Mn19 O491 C491 37.5(6) . . . . ?
O401 Mn19 O491 C491 -50.6(6) . . . . ?
O293 Mn19 O491 C491 131.9(6) . . . . ?
Li2 Mn19 O491 C491 175.2(5) . . . . ?
O7 Mn19 O491 Mn23 -10.3(9) . . . . ?
O283 Mn19 O491 Mn23 73.9(2) . . . . ?
O381 Mn19 O491 Mn23 -111.4(2) . . . . ?
O401 Mn19 O491 Mn23 160.5(3) . . . . ?
O293 Mn19 O491 Mn23 -16.99(18) . . . . ?
Li2 Mn19 O491 Mn23 26.3(4) . . . . ?
O8 Mn22 O501 C501 -175.3(10) . . . . ?
O432 Mn22 O501 C501 -46.9(6) . . . . ?
O291 Mn22 O501 C501 130.9(6) . . . . ?
O442 Mn22 O501 C501 42.9(6) . . . . ?
O281 Mn22 O501 C501 -135.3(6) . . . . ?
O8 Mn22 O501 Mn18 35.9(10) . . . . ?
O432 Mn22 O501 Mn18 164.3(3) . . . . ?
O291 Mn22 O501 Mn18 -17.9(2) . . . . ?
O442 Mn22 O501 Mn18 -105.9(3) . . . . ?
O281 Mn22 O501 Mn18 75.9(2) . . . . ?
O6 Mn18 O501 C501 -157.9(14) . . . . ?
O361 Mn18 O501 C501 -43.9(6) . . . . ?
O282 Mn18 O501 C501 146.5(6) . . . . ?
O351 Mn18 O501 C501 51.7(5) . . . . ?
O291 Mn18 O501 C501 -133.6(6) . . . . ?
Li2 Mn18 O501 C501 159.6(5) . . . . ?
O6 Mn18 O501 Mn22 -8.6(14) . . . . ?
O361 Mn18 O501 Mn22 105.3(2) . . . . ?
O282 Mn18 O501 Mn22 -64.3(2) . . . . ?
O351 Mn18 O501 Mn22 -159.1(2) . . . . ?
O291 Mn18 O501 Mn22 15.69(18) . . . . ?
Li2 Mn18 O501 Mn22 -51.1(4) . . . . ?
